data_7028987
loop_
_publ_author_name
'Ciabatti, Iacopo'
'Femoni, Cristina'
'Gaboardi, Mattia'
'Iapalucci, Maria Carmela'
'Longoni, Giuliano'
'Pontiroli, Daniele'
'Ricc\`o, Mauro'
'Zacchini, Stefano'

_publ_section_title
;
 Structural rearrangements induced by acid-base reactions in metal
 carbonyl clusters: the case of [H3-nCo15Pd9C3(CO)38](n-) (n = 0-3).
;
_journal_issue 11
_journal_name_full 'Dalton transactions (Cambridge, England : 2003)'
_journal_page_first 4388
_journal_page_last 4399
_journal_paper_doi 10.1039/c3dt52527a
_journal_volume 43
_journal_year 2014
_chemical_formula_sum 'C67 H46 Co15 N2 O38 Pd9'
_chemical_formula_weight 3328.61
_chemical_name_systematic
; 
 ? 
;
_space_group_IT_number 14
_symmetry_cell_setting monoclinic
_symmetry_space_group_name_Hall '-P 2ybc'
_symmetry_space_group_name_H-M 'P 1 21/c 1'
_atom_sites_solution_hydrogens geom
_atom_sites_solution_primary direct
_atom_sites_solution_secondary difmap
_audit_creation_method SHELXL-97
_cell_angle_alpha 90.00
_cell_angle_beta 92.0990(10)
_cell_angle_gamma 90.00
_cell_formula_units_Z 4
_cell_length_a 12.8483(10)
_cell_length_b 35.860(3)
_cell_length_c 17.9822(13)
_cell_measurement_reflns_used 9995
_cell_measurement_temperature 100(2)
_cell_measurement_theta_max 24.7405
_cell_measurement_theta_min 2.2715
_cell_volume 8279.6(11)
_computing_cell_refinement 'APEX2 (Bruker AXS, 2006)'
_computing_data_collection 'APEX2 (Bruker AXS, 2006)'
_computing_data_reduction 'SAINT (Bruker AXS, 2004)'
_computing_molecular_graphics 'SCHAKAL99 (Keller, 1999)'
_computing_publication_material 'XCIF (Bruker AXS, 2001)'
_computing_structure_refinement 'SHELXL-97 (Sheldrick, 1997)'
_computing_structure_solution 'SHELXS-97 (Sheldrick, 1990)'
_diffrn_ambient_temperature 100(2)
_diffrn_measured_fraction_theta_full 0.998
_diffrn_measured_fraction_theta_max 0.998
_diffrn_measurement_device_type 'CCD area detector'
_diffrn_measurement_method 'phi and omega scans'
_diffrn_radiation_monochromator graphite
_diffrn_radiation_source 'fine-focus sealed tube'
_diffrn_radiation_type MoK\a
_diffrn_radiation_wavelength 0.71073
_diffrn_reflns_av_R_equivalents 0.0772
_diffrn_reflns_av_unetI/netI 0.0619
_diffrn_reflns_limit_h_max 15
_diffrn_reflns_limit_h_min -15
_diffrn_reflns_limit_k_max 42
_diffrn_reflns_limit_k_min -42
_diffrn_reflns_limit_l_max 21
_diffrn_reflns_limit_l_min -21
_diffrn_reflns_number 78939
_diffrn_reflns_theta_full 25.03
_diffrn_reflns_theta_max 25.03
_diffrn_reflns_theta_min 1.59
_exptl_absorpt_coefficient_mu 4.902
_exptl_absorpt_correction_T_max 0.6146
_exptl_absorpt_correction_T_min 0.5077
_exptl_absorpt_correction_type empirical
_exptl_absorpt_process_details
;
 Data were corrected for Lorentz polarization and absorption
 effects (empirical absorption corrections SADABS).
 R(int) = 0.1087 (selected reflections only, before parameter refinement)
 R(int) = 0.0596 (selected reflections only, after parameter refinement)
;
_exptl_crystal_colour black
_exptl_crystal_density_diffrn 2.670
_exptl_crystal_density_method 'not measured'
_exptl_crystal_description prism
_exptl_crystal_F_000 6340
_exptl_crystal_size_max 0.16
_exptl_crystal_size_mid 0.12
_exptl_crystal_size_min 0.11
_refine_diff_density_max 3.006
_refine_diff_density_min -2.104
_refine_diff_density_rms 0.219
_refine_ls_extinction_method none
_refine_ls_goodness_of_fit_ref 1.036
_refine_ls_hydrogen_treatment constr
_refine_ls_matrix_type full
_refine_ls_number_parameters 1107
_refine_ls_number_reflns 14607
_refine_ls_number_restraints 450
_refine_ls_restrained_S_all 1.058
_refine_ls_R_factor_all 0.1135
_refine_ls_R_factor_gt 0.0666
_refine_ls_shift/su_max 0.002
_refine_ls_shift/su_mean 0.000
_refine_ls_structure_factor_coef Fsqd
_refine_ls_weighting_details 'calc w=1/[\s^2^(Fo^2^)+(0.0925P)^2^+115.9864P] where P=(Fo^2^+2Fc^2^)/3'
_refine_ls_weighting_scheme calc
_refine_ls_wR_factor_gt 0.1680
_refine_ls_wR_factor_ref 0.1985
_reflns_number_gt 9476
_reflns_number_total 14607
_reflns_threshold_expression >2sigma(I)
_cod_data_source_file c3dt52527a.txt
_cod_data_source_block '[HCo15Pd9C3(CO)38]2-'
_cod_depositor_comments
;
The following automatic conversions were performed:

'_symmetry_cell_setting' value 'Monoclinic' changed to 'monoclinic'
according to
/usr/data/users/saulius/automatic-downloads/current/RSC/lib/dictionaries/cif_core.dic
dictionary named 'cif_core.dic' version 2.4.2 from 2011-04-26.

Automatic conversion script
Id: cif_fix_values 2281 2013-09-26 08:29:07Z andrius 
;
_cod_original_cell_volume 8279.7(11)
_cod_original_sg_symbol_H-M P2(1)/c
_cod_database_code 7028987

loop_
_symmetry_equiv_pos_as_xyz
'x, y, z'
'-x, y+1/2, -z+1/2'
'-x, -y, -z'
'x, -y-1/2, z-1/2'

loop_
_atom_site_label
_atom_site_type_symbol
_atom_site_fract_x
_atom_site_fract_y
_atom_site_fract_z
_atom_site_U_iso_or_equiv
_atom_site_adp_type
_atom_site_occupancy
_atom_site_symmetry_multiplicity
_atom_site_calc_flag
_atom_site_refinement_flags
_atom_site_disorder_assembly
_atom_site_disorder_group
Pd1 Pd 0.85993(9) 0.16628(3) 0.11463(7) 0.0465(3) Uani 1 1 d . . .
Pd2 Pd 0.78525(7) 0.17030(3) 0.25854(5) 0.0291(2) Uani 1 1 d . A .
Pd3 Pd 0.62391(10) 0.14755(3) 0.34500(7) 0.0511(3) Uani 1 1 d . . .
Pd4 Pd 0.63956(7) 0.12492(3) 0.18449(6) 0.0332(3) Uani 1 1 d . A .
Pd8 Pd 0.80309(8) 0.08593(3) 0.14367(6) 0.0369(3) Uani 1 1 d . A .
Pd5 Pd 0.9533(3) 0.12942(10) 0.2268(2) 0.0256(6) Uani 0.515(3) 1 d P A 1
Pd6 Pd 0.8470(2) 0.11981(7) 0.35088(14) 0.0252(6) Uani 0.515(3) 1 d P A 1
Pd7 Pd 0.7271(2) 0.06752(8) 0.27070(17) 0.0305(6) Uani 0.515(3) 1 d P A 1
Pd9 Pd 0.9495(2) 0.05871(7) 0.28955(12) 0.0346(6) Uani 0.515(3) 1 d P A 1
Pd15 Pd 0.9350(3) 0.11896(11) 0.2445(2) 0.0256(6) Uani 0.49 1 d P A 2
Pd16 Pd 0.8039(2) 0.11148(8) 0.35591(15) 0.0238(6) Uani 0.485(3) 1 d P A 2
Pd17 Pd 0.6785(2) 0.06606(8) 0.26211(17) 0.0279(6) Uani 0.485(3) 1 d P A 2
Pd19 Pd 0.8943(2) 0.04733(7) 0.29516(13) 0.0337(6) Uani 0.485(3) 1 d P A 2
Co1 Co 0.78676(15) 0.23241(5) 0.18290(11) 0.0408(5) Uani 1 1 d . A .
Co2 Co 0.66055(14) 0.18632(5) 0.10554(10) 0.0351(4) Uani 1 1 d . A .
Co3 Co 0.53478(13) 0.18177(5) 0.22485(10) 0.0355(4) Uani 1 1 d . A .
Co4 Co 0.65976(13) 0.22408(5) 0.30143(9) 0.0309(4) Uani 1 1 d . A .
Co5 Co 0.59452(17) 0.24365(5) 0.16763(11) 0.0462(5) Uani 1 1 d . . .
Co6 Co 1.1343(3) 0.07885(13) 0.0866(3) 0.0317(10) Uani 0.513(5) 1 d P A 1
Co7 Co 1.1313(3) 0.08916(11) 0.2253(2) 0.0282(9) Uani 0.513(5) 1 d P A 1
Co8 Co 0.9837(4) 0.04987(14) 0.1466(4) 0.0276(11) Uani 0.513(5) 1 d PU A 1
Co9 Co 0.9580(10) 0.1108(3) 0.0560(5) 0.0296(18) Uani 0.513(5) 1 d P A 1
Co10 Co 1.1080(3) 0.14613(12) 0.1423(2) 0.0285(9) Uani 0.513(5) 1 d P A 1
Co26 Co 1.1295(3) 0.06437(13) 0.1194(3) 0.0284(10) Uani 0.487(5) 1 d P A 2
Co27 Co 1.0992(3) 0.07153(12) 0.2552(2) 0.0282(10) Uani 0.487(5) 1 d PD A 2
Co28 Co 0.9607(5) 0.03915(16) 0.1578(4) 0.0276(11) Uani 0.49 1 d PU A 2
Co29 Co 0.9635(10) 0.1033(3) 0.0774(5) 0.0250(17) Uani 0.487(5) 1 d P A 2
Co30 Co 1.1094(3) 0.13030(12) 0.1775(3) 0.0288(10) Uani 0.487(5) 1 d P A 2
Co11 Co 0.7468(3) 0.05779(9) 0.51342(19) 0.0317(9) Uani 0.515(3) 1 d P A 1
Co12 Co 0.7544(4) 0.12605(10) 0.4819(2) 0.0296(8) Uani 0.515(3) 1 d PD A 1
Co13 Co 0.8191(3) 0.03481(9) 0.38936(18) 0.0285(8) Uani 0.515(3) 1 d PD A 1
Co14 Co 0.6410(3) 0.07788(9) 0.4001(2) 0.0278(8) Uani 0.515(3) 1 d P A 1
Co15 Co 0.9243(3) 0.08214(10) 0.4654(2) 0.0340(9) Uani 0.515(3) 1 d P A 1
Co31 Co 0.6587(3) 0.05270(10) 0.5038(2) 0.0284(9) Uani 0.485(3) 1 d PD A 2
Co32 Co 0.6918(4) 0.12033(11) 0.4776(2) 0.0277(9) Uani 0.485(3) 1 d P A 2
Co33 Co 0.7376(3) 0.02789(9) 0.38178(19) 0.0272(9) Uani 0.485(3) 1 d PD A 2
Co34 Co 0.5762(3) 0.07798(10) 0.3864(2) 0.0253(8) Uani 0.485(3) 1 d PD A 2
Co35 Co 0.8478(3) 0.06820(10) 0.47008(19) 0.0297(9) Uani 0.485(3) 1 d P A 2
C1 C 0.6723(9) 0.2011(3) 0.2070(7) 0.028(3) Uani 1 1 d . A .
C2 C 1.0292(18) 0.1008(7) 0.1482(14) 0.027(6) Uiso 0.513(5) 1 d P A 1
C2' C 1.0179(18) 0.0877(7) 0.1725(14) 0.023(5) Uiso 0.487(5) 1 d P A 2
C3 C 0.784(2) 0.0842(7) 0.4237(14) 0.032(5) Uiso 0.515(3) 1 d P A 1
C3' C 0.716(2) 0.0781(7) 0.4178(15) 0.033(6) Uiso 0.485(3) 1 d P A 2
C4 C 0.6502(11) 0.0680(4) 0.1539(8) 0.048(4) Uani 1 1 d DU . .
C5 C 0.9212(14) 0.1600(5) 0.3219(10) 0.070(5) Uiso 1 1 d D . .
C6 C 0.7297(11) 0.2232(4) 0.3880(7) 0.041(3) Uani 1 1 d DU . .
C7 C 0.5265(10) 0.1956(4) 0.3290(8) 0.040(3) Uani 1 1 d DU A .
C8 C 0.7109(14) 0.2759(4) 0.1533(9) 0.054(4) Uani 1 1 d DU A .
C9 C 0.5008(14) 0.2800(5) 0.1605(10) 0.065(5) Uani 1 1 d DU A .
C10 C 0.5761(13) 0.2262(5) 0.0664(9) 0.058(4) Uani 1 1 d DU A .
C11 C 0.7395(13) 0.1856(4) 0.0245(8) 0.051(4) Uani 1 1 d DU A .
C12 C 0.5807(11) 0.1486(4) 0.0722(9) 0.051(4) Uani 1 1 d DU . .
C13 C 0.4194(11) 0.2059(4) 0.1976(9) 0.055(4) Uani 1 1 d DU . .
C14 C 0.6008(12) 0.2679(4) 0.3117(9) 0.051(4) Uiso 1 1 d D . .
C15 C 0.8779(15) 0.2385(6) 0.1139(11) 0.075(5) Uiso 1 1 d D A .
C16 C 0.4778(11) 0.1359(4) 0.2215(9) 0.049(4) Uani 1 1 d DU . .
C17 C 0.8610(13) 0.2510(5) 0.2588(9) 0.060(4) Uani 1 1 d DU . .
C18 C 1.237(2) 0.0740(9) 0.0243(16) 0.048(7) Uiso 0.513(5) 1 d PD A 1
C19 C 1.067(2) 0.0163(7) 0.1024(16) 0.039(7) Uiso 0.513(5) 1 d PD A 1
C20 C 1.2323(18) 0.0644(7) 0.1724(16) 0.041(6) Uiso 0.513(5) 1 d PD A 1
C21 C 1.032(2) 0.0823(9) 0.0003(15) 0.037(8) Uiso 0.513(5) 1 d PD A 1
C22 C 1.2106(19) 0.1541(8) 0.0809(15) 0.044(7) Uiso 0.513(5) 1 d PD A 1
C23 C 1.0846(19) 0.1923(6) 0.1703(14) 0.033(6) Uiso 0.513(5) 1 d PD A 1
C24 C 0.983(2) 0.1513(7) 0.0483(16) 0.037(7) Uiso 0.513(5) 1 d PD A 1
C25 C 0.830(5) 0.096(2) 0.033(3) 0.09(3) Uiso 0.513(5) 1 d PD A 1
C26 C 0.858(2) 0.0174(8) 0.1081(16) 0.022(6) Uiso 0.513(5) 1 d PD A 1
C27 C 0.963(2) 0.0071(6) 0.2338(14) 0.034(6) Uiso 0.513(5) 1 d PD A 1
C28 C 1.1822(19) 0.0735(7) 0.3130(12) 0.036(6) Uiso 0.513(5) 1 d PD A 1
C29 C 1.1894(16) 0.1376(6) 0.2367(12) 0.026(5) Uiso 0.513(5) 1 d PD A 1
C118 C 1.2418(19) 0.0591(8) 0.0615(16) 0.042(7) Uiso 0.487(5) 1 d PD A 2
C119 C 1.084(2) 0.0279(7) 0.0830(16) 0.031(7) Uiso 0.487(5) 1 d PD A 2
C120 C 1.2067(17) 0.0475(7) 0.2075(15) 0.032(6) Uiso 0.487(5) 1 d PD A 2
C121 C 1.027(2) 0.0928(9) -0.0154(15) 0.032(8) Uiso 0.487(5) 1 d PD A 2
C122 C 1.2233(18) 0.1368(7) 0.1257(15) 0.035(6) Uiso 0.487(5) 1 d PD A 2
C123 C 1.091(2) 0.1769(6) 0.2107(15) 0.034(6) Uiso 0.487(5) 1 d PD A 2
C124 C 0.958(2) 0.1584(7) 0.0200(15) 0.032(6) Uiso 0.487(5) 1 d PD A 2
C125 C 0.828(2) 0.0965(10) 0.0280(16) 0.011(8) Uiso 0.487(5) 1 d PD A 2
C126 C 0.885(3) 0.0207(11) 0.113(2) 0.055(13) Uiso 0.487(5) 1 d PD A 2
C127 C 1.0210(19) 0.0204(6) 0.2270(14) 0.029(6) Uiso 0.487(5) 1 d PD A 2
C128 C 1.126(2) 0.0501(7) 0.3383(8) 0.034(6) Uiso 0.487(5) 1 d PDU A 2
C129 C 1.171(2) 0.1139(7) 0.2698(14) 0.037(6) Uiso 0.487(5) 1 d PD A 2
C30 C 0.654(2) 0.1603(7) 0.4952(15) 0.038(6) Uiso 0.515(3) 1 d PD A 1
C31 C 1.055(3) 0.1054(9) 0.467(2) 0.042(10) Uiso 0.515(3) 1 d PD A 1
C32 C 0.8597(17) 0.1555(7) 0.5103(17) 0.036(7) Uiso 0.515(3) 1 d PD A 1
C33 C 0.724(2) 0.1015(8) 0.5742(13) 0.050(7) Uiso 0.515(3) 1 d PD A 1
C34 C 0.597(2) 0.0461(7) 0.3311(15) 0.041(6) Uiso 0.515(3) 1 d PD A 1
C35 C 0.5300(17) 0.1048(7) 0.4043(15) 0.035(6) Uiso 0.515(3) 1 d PD A 1
C36 C 0.9671(17) 0.0349(7) 0.4200(14) 0.036(6) Uiso 0.515(3) 1 d PD A 1
C37 C 0.796(3) -0.0035(6) 0.4456(17) 0.069(6) Uiso 0.515(3) 1 d PD A 1
C38 C 0.7469(19) 0.0292(7) 0.5920(12) 0.036(6) Uiso 0.515(3) 1 d PD A 1
C39 C 0.812(2) 0.0094(7) 0.3006(14) 0.043(7) Uiso 0.515(3) 1 d PD A 1
C40 C 0.6108(19) 0.0498(8) 0.4858(16) 0.030(7) Uiso 0.515(3) 1 d PD A 1
C41 C 0.957(2) 0.0682(8) 0.5529(13) 0.049(7) Uiso 0.515(3) 1 d PD A 1
C130 C 0.604(2) 0.1577(7) 0.4924(15) 0.030(6) Uiso 0.485(3) 1 d PD A 2
C131 C 0.971(2) 0.0902(8) 0.4637(18) 0.036(9) Uiso 0.485(3) 1 d PD A 2
C132 C 0.804(2) 0.1431(9) 0.5168(19) 0.057(9) Uiso 0.485(3) 1 d PD A 2
C133 C 0.648(2) 0.0945(7) 0.5672(13) 0.036(6) Uiso 0.485(3) 1 d PD A 2
C134 C 0.529(2) 0.0477(7) 0.3172(15) 0.038(7) Uiso 0.485(3) 1 d PD A 2
C135 C 0.4770(19) 0.1103(7) 0.3799(15) 0.033(6) Uiso 0.485(3) 1 d PD A 2
C136 C 0.8761(18) 0.0204(6) 0.4260(14) 0.028(5) Uiso 0.485(3) 1 d PD A 2
C137 C 0.692(2) -0.0127(5) 0.4226(19) 0.069(6) Uiso 0.49 1 d PDU A 2
C138 C 0.645(2) 0.0174(8) 0.5691(15) 0.043(7) Uiso 0.485(3) 1 d PDU A 2
C139 C 0.742(2) 0.0083(6) 0.2896(13) 0.033(6) Uiso 0.485(3) 1 d PD A 2
C140 C 0.5205(18) 0.0508(8) 0.4650(17) 0.040(7) Uiso 0.485(3) 1 d PD A 2
C141 C 0.856(2) 0.0536(7) 0.5628(12) 0.035(6) Uiso 0.485(3) 1 d PD A 2
O4 O 0.5936(8) 0.0490(3) 0.1175(6) 0.059(3) Uani 1 1 d DU A .
O5 O 0.9767(11) 0.1807(4) 0.3571(8) 0.089(4) Uiso 1 1 d D A .
O6 O 0.7753(10) 0.2260(3) 0.4440(7) 0.070(3) Uani 1 1 d DU A .
O7 O 0.4627(7) 0.2026(3) 0.3711(6) 0.055(3) Uani 1 1 d DU . .
O8 O 0.7290(11) 0.3075(3) 0.1407(6) 0.082(4) Uani 1 1 d DU . .
O9 O 0.4395(11) 0.3031(4) 0.1567(7) 0.086(4) Uani 1 1 d DU . .
O10 O 0.5335(11) 0.2343(3) 0.0100(7) 0.079(4) Uani 1 1 d DU . .
O11 O 0.7643(11) 0.1879(3) -0.0364(6) 0.076(4) Uani 1 1 d DU . .
O12 O 0.5233(9) 0.1303(3) 0.0360(7) 0.071(3) Uani 1 1 d DU A .
O13 O 0.3383(9) 0.2180(4) 0.1828(8) 0.080(4) Uani 1 1 d DU A .
O14 O 0.5651(10) 0.2967(3) 0.3268(7) 0.073(3) Uiso 1 1 d D A .
O15 O 0.9404(12) 0.2479(4) 0.0719(9) 0.102(5) Uiso 1 1 d D . .
O16 O 0.4189(8) 0.1113(3) 0.2209(7) 0.071(3) Uani 1 1 d DU A .
O17 O 0.9165(9) 0.2639(3) 0.3028(7) 0.074(4) Uani 1 1 d DU A .
O18 O 1.3019(16) 0.0718(6) -0.0166(12) 0.057(6) Uiso 0.513(5) 1 d PD A 1
O19 O 1.0849(16) -0.0126(6) 0.0744(11) 0.041(5) Uiso 0.513(5) 1 d PD A 1
O20 O 1.3054(14) 0.0437(5) 0.1766(11) 0.050(5) Uiso 0.513(5) 1 d PD A 1
O21 O 1.0655(18) 0.0747(7) -0.0571(13) 0.052(7) Uiso 0.513(5) 1 d PD A 1
O22 O 1.2795(15) 0.1617(6) 0.0449(11) 0.051(5) Uiso 0.513(5) 1 d PD A 1
O23 O 1.0814(13) 0.2228(5) 0.1884(10) 0.038(4) Uiso 0.513(5) 1 d PD A 1
O24 O 1.0244(17) 0.1739(6) 0.0115(13) 0.058(6) Uiso 0.513(5) 1 d PD A 1
O25 O 0.766(2) 0.0978(8) -0.0164(15) 0.043(8) Uiso 0.513(5) 1 d PD A 1
O26 O 0.7924(19) -0.0008(6) 0.0778(14) 0.043(7) Uiso 0.513(5) 1 d PD A 1
O27 O 0.9812(15) -0.0234(5) 0.2526(10) 0.047(5) Uiso 0.513(5) 1 d PD A 1
O28 O 1.2222(14) 0.0652(5) 0.3689(10) 0.042(4) Uiso 0.513(5) 1 d PD A 1
O29 O 1.2394(12) 0.1564(4) 0.2770(9) 0.031(4) Uiso 0.513(5) 1 d PD A 1
O118 O 1.3150(14) 0.0558(5) 0.0272(11) 0.038(4) Uiso 0.487(5) 1 d PD A 2
O119 O 1.1064(14) -0.0012(5) 0.0586(10) 0.029(5) Uiso 0.487(5) 1 d PD A 2
O120 O 1.2790(12) 0.0286(5) 0.2181(11) 0.043(5) Uiso 0.487(5) 1 d PD A 2
O121 O 1.045(2) 0.0845(7) -0.0768(13) 0.053(7) Uiso 0.487(5) 1 d PD A 2
O122 O 1.2958(14) 0.1433(6) 0.0912(11) 0.045(5) Uiso 0.487(5) 1 d PD A 2
O123 O 1.0888(15) 0.2072(5) 0.2319(11) 0.044(5) Uiso 0.487(5) 1 d PD A 2
O124 O 0.9835(14) 0.1816(5) -0.0214(10) 0.034(4) Uiso 0.487(5) 1 d PD A 2
O125 O 0.7645(19) 0.0875(8) -0.0185(14) 0.040(8) Uiso 0.487(5) 1 d PD A 2
O126 O 0.820(2) -0.0002(7) 0.0918(14) 0.037(7) Uiso 0.487(5) 1 d PD A 2
O127 O 1.0568(14) -0.0077(5) 0.2464(9) 0.039(5) Uiso 0.487(5) 1 d PD A 2
O128 O 1.1327(17) 0.0426(6) 0.3973(9) 0.070(7) Uiso 0.487(5) 1 d PDU A 2
O129 O 1.2181(15) 0.1309(6) 0.3120(12) 0.061(6) Uiso 0.487(5) 1 d PD A 2
O30 O 0.5862(17) 0.1791(6) 0.5120(11) 0.050(6) Uiso 0.515(3) 1 d PD A 1
O31 O 1.1084(14) 0.1274(5) 0.4393(11) 0.047(5) Uiso 0.515(3) 1 d PD A 1
O32 O 0.9248(15) 0.1736(5) 0.5314(11) 0.053(5) Uiso 0.515(3) 1 d PD A 1
O33 O 0.7051(16) 0.1084(6) 0.6371(11) 0.053(5) Uiso 0.515(3) 1 d PD A 1
O34 O 0.5443(17) 0.0225(6) 0.3060(12) 0.057(6) Uiso 0.515(3) 1 d PD A 1
O35 O 0.4431(15) 0.1127(6) 0.4113(11) 0.045(5) Uiso 0.515(3) 1 d PD A 1
O36 O 1.0397(13) 0.0151(5) 0.4242(10) 0.039(4) Uiso 0.515(3) 1 d PD A 1
O37 O 0.770(3) -0.0330(7) 0.4604(14) 0.125(7) Uiso 0.515(3) 1 d PD A 1
O38 O 0.7387(15) 0.0162(5) 0.6500(11) 0.055(5) Uiso 0.515(3) 1 d PD A 1
O39 O 0.8018(15) -0.0154(5) 0.2582(10) 0.043(4) Uiso 0.515(3) 1 d PD A 1
O40 O 0.5314(14) 0.0392(3) 0.5088(12) 0.050(5) Uiso 0.515(3) 1 d PD A 1
O41 O 0.9893(19) 0.0652(7) 0.6111(11) 0.076(7) Uiso 0.515(3) 1 d PD A 1
O130 O 0.545(2) 0.1800(6) 0.5101(14) 0.053(7) Uiso 0.485(3) 1 d PD A 2
O131 O 1.0387(16) 0.1089(6) 0.4477(14) 0.036(7) Uiso 0.485(3) 1 d PD A 2
O132 O 0.8751(17) 0.1605(7) 0.5370(12) 0.047(6) Uiso 0.485(3) 1 d PD A 2
O133 O 0.6216(17) 0.1040(6) 0.6258(11) 0.052(5) Uiso 0.485(3) 1 d PD A 2
O134 O 0.4904(13) 0.0271(6) 0.2779(11) 0.054(6) Uiso 0.485(3) 1 d PD A 2
O135 O 0.4036(13) 0.1254(6) 0.3976(11) 0.042(5) Uiso 0.485(3) 1 d PD A 2
O136 O 0.9358(13) -0.0045(5) 0.4321(11) 0.044(5) Uiso 0.485(3) 1 d PD A 2
O137 O 0.7287(17) -0.0421(5) 0.4129(17) 0.125(7) Uiso 0.49 1 d PDU A 2
O138 O 0.658(2) 0.0047(7) 0.6248(12) 0.092(8) Uiso 0.485(3) 1 d PDU A 2
O139 O 0.7321(15) -0.0154(5) 0.2440(10) 0.038(4) Uiso 0.485(3) 1 d PD A 2
O140 O 0.4382(14) 0.0446(5) 0.4854(10) 0.048(5) Uiso 0.485(3) 1 d PD A 2
O141 O 0.8654(15) 0.0483(5) 0.6242(10) 0.049(5) Uiso 0.485(3) 1 d PD A 2
N1 N 0.535(2) 0.0523(7) 0.8533(14) 0.167(8) Uiso 1 1 d DU . .
C101 C 0.524(3) 0.0852(9) 0.9000(19) 0.205(14) Uiso 1 1 d DU . .
H10A H 0.5914 0.0977 0.9066 0.308 Uiso 1 1 calc R . .
H10B H 0.4993 0.0776 0.9487 0.308 Uiso 1 1 calc R . .
H10C H 0.4734 0.1023 0.8762 0.308 Uiso 1 1 calc RD . .
C102 C 0.430(2) 0.0376(10) 0.848(2) 0.204(14) Uiso 1 1 d DU . .
H10D H 0.3845 0.0550 0.8201 0.306 Uiso 1 1 calc RD . .
H10E H 0.4036 0.0345 0.8985 0.306 Uiso 1 1 calc R . .
H10F H 0.4296 0.0134 0.8229 0.306 Uiso 1 1 calc R . .
C103 C 0.591(2) 0.0254(9) 0.9021(17) 0.175(12) Uiso 1 1 d DU . .
H10G H 0.6613 0.0347 0.9143 0.263 Uiso 1 1 calc R . .
H10H H 0.5956 0.0014 0.8766 0.263 Uiso 1 1 calc R . .
H10I H 0.5531 0.0222 0.9480 0.263 Uiso 1 1 calc R . .
C104 C 0.5896(17) 0.0655(8) 0.7875(14) 0.159(8) Uiso 1 1 d DU . .
H10J H 0.5413 0.0818 0.7581 0.191 Uiso 1 1 calc RD . .
H10K H 0.6049 0.0436 0.7562 0.191 Uiso 1 1 calc R . .
C105 C 0.6895(13) 0.0866(6) 0.8022(11) 0.137(6) Uiso 1 1 d GDU . .
C106 C 0.7879(16) 0.0704(4) 0.8035(10) 0.140(7) Uiso 1 1 d GDU . .
H106 H 0.7949 0.0441 0.8019 0.167 Uiso 1 1 calc R . .
C107 C 0.8762(12) 0.0929(6) 0.8070(10) 0.137(7) Uiso 1 1 d GDU . .
H107 H 0.9434 0.0819 0.8079 0.164 Uiso 1 1 calc R . .
C108 C 0.8660(13) 0.1315(6) 0.8093(10) 0.138(7) Uiso 1 1 d GDU . .
H108 H 0.9263 0.1468 0.8118 0.165 Uiso 1 1 calc R . .
C109 C 0.7675(17) 0.1476(4) 0.8081(10) 0.136(7) Uiso 1 1 d GDU . .
H109 H 0.7606 0.1739 0.8096 0.164 Uiso 1 1 calc R . .
C110 C 0.6793(12) 0.1251(6) 0.8045(10) 0.142(7) Uiso 1 1 d GDU . .
H110 H 0.6120 0.1361 0.8037 0.171 Uiso 1 1 calc R . .
N2 N 0.231(3) 0.2386(9) 0.442(2) 0.159(8) Uiso 0.512(11) 1 d PDU B 1
C201 C 0.298(4) 0.2366(17) 0.510(2) 0.158(12) Uiso 0.512(11) 1 d PDU B 1
H20A H 0.2585 0.2256 0.5499 0.237 Uiso 0.512(11) 1 calc PR B 1
H20B H 0.3203 0.2618 0.5239 0.237 Uiso 0.512(11) 1 calc PR B 1
H20C H 0.3587 0.2212 0.5003 0.237 Uiso 0.512(11) 1 calc PR B 1
C202 C 0.219(4) 0.1981(10) 0.432(3) 0.149(13) Uiso 0.512(11) 1 d PDU B 1
H20D H 0.1718 0.1883 0.4688 0.224 Uiso 0.512(11) 1 calc PR B 1
H20E H 0.2869 0.1859 0.4379 0.224 Uiso 0.512(11) 1 calc PR B 1
H20F H 0.1895 0.1930 0.3816 0.224 Uiso 0.512(11) 1 calc PR B 1
C203 C 0.124(3) 0.2491(16) 0.461(3) 0.177(13) Uiso 0.512(11) 1 d PDU B 1
H20G H 0.0991 0.2321 0.4988 0.265 Uiso 0.512(11) 1 calc PR B 1
H20H H 0.0784 0.2473 0.4159 0.265 Uiso 0.512(11) 1 calc PR B 1
H20I H 0.1237 0.2747 0.4794 0.265 Uiso 0.512(11) 1 calc PR B 1
C204 C 0.282(4) 0.2652(9) 0.393(3) 0.155(8) Uiso 0.512(11) 1 d PDU B 1
H20J H 0.2764 0.2545 0.3420 0.186 Uiso 0.512(11) 1 calc PR B 1
H20K H 0.3566 0.2653 0.4077 0.186 Uiso 0.512(11) 1 calc PR B 1
C205 C 0.248(3) 0.3055(8) 0.386(2) 0.156(8) Uiso 0.512(11) 1 d PGDU B 1
C206 C 0.195(3) 0.3200(10) 0.324(2) 0.158(8) Uiso 0.512(11) 1 d PGDU B 1
H206 H 0.1551 0.3040 0.2919 0.189 Uiso 0.512(11) 1 calc PR B 1
C207 C 0.201(2) 0.3579(11) 0.3082(19) 0.157(9) Uiso 0.512(11) 1 d PGDU B 1
H207 H 0.1645 0.3678 0.2657 0.189 Uiso 0.512(11) 1 calc PR B 1
C208 C 0.260(3) 0.3813(8) 0.355(3) 0.155(9) Uiso 0.512(11) 1 d PGDU B 1
H208 H 0.2635 0.4072 0.3442 0.186 Uiso 0.512(11) 1 calc PR B 1
C209 C 0.313(3) 0.3668(10) 0.417(2) 0.155(9) Uiso 0.512(11) 1 d PGDU B 1
H209 H 0.3531 0.3828 0.4489 0.186 Uiso 0.512(11) 1 calc PR B 1
C210 C 0.307(2) 0.3289(11) 0.4326(16) 0.156(9) Uiso 0.512(11) 1 d PGDU B 1
H210 H 0.3436 0.3190 0.4751 0.187 Uiso 0.512(11) 1 calc PR B 1
N21 N 0.210(3) 0.2327(11) 0.456(2) 0.162(8) Uiso 0.488(11) 1 d PDU B 2
C211 C 0.251(5) 0.2635(15) 0.502(3) 0.172(13) Uiso 0.488(11) 1 d PDU B 2
H21A H 0.2336 0.2872 0.4784 0.258 Uiso 0.488(11) 1 calc PR B 2
H21B H 0.3272 0.2612 0.5082 0.258 Uiso 0.488(11) 1 calc PR B 2
H21C H 0.2207 0.2625 0.5515 0.258 Uiso 0.488(11) 1 calc PR B 2
C212 C 0.246(5) 0.2010(14) 0.502(3) 0.156(13) Uiso 0.488(11) 1 d PDU B 2
H21D H 0.1894 0.1928 0.5333 0.234 Uiso 0.488(11) 1 calc PR B 2
H21E H 0.3059 0.2086 0.5336 0.234 Uiso 0.488(11) 1 calc PR B 2
H21F H 0.2661 0.1805 0.4695 0.234 Uiso 0.488(11) 1 calc PR B 2
C213 C 0.099(3) 0.2311(18) 0.474(3) 0.167(15) Uiso 0.488(11) 1 d PDU B 2
H21G H 0.0585 0.2473 0.4397 0.251 Uiso 0.488(11) 1 calc PR B 2
H21H H 0.0898 0.2396 0.5253 0.251 Uiso 0.488(11) 1 calc PR B 2
H21I H 0.0734 0.2054 0.4688 0.251 Uiso 0.488(11) 1 calc PR B 2
C214 C 0.232(4) 0.2401(10) 0.379(2) 0.160(8) Uiso 0.488(11) 1 d PDU B 2
H21J H 0.1787 0.2262 0.3485 0.193 Uiso 0.488(11) 1 calc PR B 2
H21K H 0.2995 0.2281 0.3693 0.193 Uiso 0.488(11) 1 calc PR B 2
C215 C 0.237(3) 0.2789(9) 0.3444(16) 0.160(8) Uiso 0.488(11) 1 d PGDU B 2
C216 C 0.148(3) 0.3011(12) 0.3396(19) 0.157(9) Uiso 0.488(11) 1 d PGDU B 2
H216 H 0.0826 0.2903 0.3273 0.189 Uiso 0.488(11) 1 calc PR B 2
C217 C 0.156(3) 0.3392(12) 0.353(2) 0.157(9) Uiso 0.488(11) 1 d PGDU B 2
H217 H 0.0956 0.3544 0.3496 0.188 Uiso 0.488(11) 1 calc PR B 2
C218 C 0.253(4) 0.3551(9) 0.3709(16) 0.155(8) Uiso 0.488(11) 1 d PGDU B 2
H218 H 0.2578 0.3811 0.3799 0.186 Uiso 0.488(11) 1 calc PR B 2
C219 C 0.341(3) 0.3328(11) 0.3757(19) 0.155(8) Uiso 0.488(11) 1 d PGDU B 2
H219 H 0.4070 0.3437 0.3880 0.186 Uiso 0.488(11) 1 calc PR B 2
C220 C 0.333(3) 0.2947(11) 0.362(2) 0.158(8) Uiso 0.488(11) 1 d PGDU B 2
H220 H 0.3939 0.2795 0.3657 0.190 Uiso 0.488(11) 1 calc PR B 2
C301 C 0.162(4) 0.2035(13) 0.681(3) 0.153(17) Uiso 0.512(11) 1 d PDU B 1
H30A H 0.1103 0.2193 0.7042 0.229 Uiso 0.512(11) 1 calc PR B 1
H30B H 0.1988 0.2182 0.6438 0.229 Uiso 0.512(11) 1 calc PR B 1
H30C H 0.2119 0.1941 0.7185 0.229 Uiso 0.512(11) 1 calc PR B 1
C302 C 0.107(2) 0.1707(12) 0.642(3) 0.139(11) Uiso 0.512(11) 1 d PDU B 1
H30D H 0.0682 0.1564 0.6789 0.167 Uiso 0.512(11) 1 calc PR B 1
H30E H 0.0555 0.1804 0.6042 0.167 Uiso 0.512(11) 1 calc PR B 1
C303 C 0.182(3) 0.1447(12) 0.604(2) 0.114(9) Uiso 0.512(11) 1 d PDU B 1
H30F H 0.1460 0.1209 0.5919 0.137 Uiso 0.512(11) 1 calc PR B 1
H30G H 0.2021 0.1561 0.5562 0.137 Uiso 0.512(11) 1 calc PR B 1
C304 C 0.280(3) 0.1365(11) 0.651(2) 0.137(9) Uiso 0.512(11) 1 d PDU B 1
H30H H 0.2602 0.1253 0.6988 0.164 Uiso 0.512(11) 1 calc PR B 1
H30I H 0.3170 0.1602 0.6622 0.164 Uiso 0.512(11) 1 calc PR B 1
C305 C 0.354(3) 0.1099(12) 0.612(2) 0.143(9) Uiso 0.512(11) 1 d PDU B 1
H30J H 0.3250 0.1042 0.5614 0.172 Uiso 0.512(11) 1 calc PR B 1
H30K H 0.4222 0.1221 0.6068 0.172 Uiso 0.512(11) 1 calc PR B 1
C306 C 0.369(3) 0.0735(10) 0.656(3) 0.133(12) Uiso 0.512(11) 1 d PDU B 1
H30L H 0.4221 0.0583 0.6326 0.200 Uiso 0.512(11) 1 calc PR B 1
H30M H 0.3029 0.0597 0.6553 0.200 Uiso 0.512(11) 1 calc PR B 1
H30N H 0.3910 0.0792 0.7071 0.200 Uiso 0.512(11) 1 calc PRD B 1
C311 C 0.031(5) 0.1570(13) 0.653(4) 0.151(14) Uiso 0.488(11) 1 d PDU B 2
H31A H -0.0233 0.1663 0.6854 0.227 Uiso 0.488(11) 1 calc PR B 2
H31B H 0.0084 0.1600 0.6011 0.227 Uiso 0.488(11) 1 calc PR B 2
H31C H 0.0954 0.1711 0.6631 0.227 Uiso 0.488(11) 1 calc PR B 2
C312 C 0.051(3) 0.1160(13) 0.669(3) 0.127(12) Uiso 0.488(11) 1 d PDU B 2
H31D H -0.0148 0.1020 0.6590 0.153 Uiso 0.488(11) 1 calc PR B 2
H31E H 0.0691 0.1130 0.7231 0.153 Uiso 0.488(11) 1 calc PR B 2
C313 C 0.136(3) 0.0990(11) 0.624(3) 0.136(10) Uiso 0.488(11) 1 d PDU B 2
H31F H 0.1126 0.0980 0.5715 0.163 Uiso 0.488(11) 1 calc PR B 2
H31G H 0.1487 0.0730 0.6415 0.163 Uiso 0.488(11) 1 calc PR B 2
C314 C 0.239(3) 0.1205(11) 0.631(3) 0.135(8) Uiso 0.488(11) 1 d PDU B 2
H31H H 0.2277 0.1440 0.6579 0.162 Uiso 0.488(11) 1 calc PR B 2
H31I H 0.2612 0.1268 0.5802 0.162 Uiso 0.488(11) 1 calc PR B 2
C315 C 0.325(3) 0.0979(14) 0.671(3) 0.136(9) Uiso 0.488(11) 1 d PDU B 2
H31J H 0.3137 0.0986 0.7254 0.163 Uiso 0.488(11) 1 calc PR B 2
H31K H 0.3198 0.0715 0.6551 0.163 Uiso 0.488(11) 1 calc PR B 2
C316 C 0.434(3) 0.1125(17) 0.657(4) 0.162(13) Uiso 0.488(11) 1 d PDU B 2
H31L H 0.4856 0.0966 0.6823 0.243 Uiso 0.488(11) 1 calc PR B 2
H31M H 0.4404 0.1381 0.6752 0.243 Uiso 0.488(11) 1 calc PR B 2
H31N H 0.4448 0.1121 0.6030 0.243 Uiso 0.488(11) 1 calc PR B 2

loop_
_atom_site_aniso_label
_atom_site_aniso_U_11
_atom_site_aniso_U_22
_atom_site_aniso_U_33
_atom_site_aniso_U_23
_atom_site_aniso_U_13
_atom_site_aniso_U_12
Pd1 0.0402(6) 0.0519(7) 0.0489(7) -0.0097(6) 0.0208(5) -0.0010(5)
Pd2 0.0228(5) 0.0330(5) 0.0314(5) -0.0060(4) -0.0011(4) 0.0016(4)
Pd3 0.0762(9) 0.0329(6) 0.0467(7) 0.0069(5) 0.0346(6) 0.0080(6)
Pd4 0.0258(5) 0.0300(5) 0.0443(6) -0.0069(4) 0.0063(4) -0.0020(4)
Pd8 0.0307(5) 0.0475(6) 0.0324(6) -0.0065(5) -0.0011(4) 0.0089(5)
Pd5 0.0177(13) 0.0325(19) 0.0267(17) -0.0018(11) 0.0026(10) 0.0002(11)
Pd6 0.0237(14) 0.0251(13) 0.0271(12) -0.0007(9) 0.0052(11) -0.0036(11)
Pd7 0.0261(14) 0.0331(12) 0.0322(13) -0.0004(9) -0.0004(13) -0.0045(13)
Pd9 0.0285(13) 0.0376(13) 0.0383(12) 0.0044(10) 0.0085(10) 0.0070(11)
Pd15 0.0177(13) 0.0325(19) 0.0267(17) -0.0018(11) 0.0026(10) 0.0002(11)
Pd16 0.0182(14) 0.0293(14) 0.0243(12) 0.0008(10) 0.0050(11) -0.0004(11)
Pd17 0.0247(15) 0.0292(12) 0.0297(14) 0.0022(9) 0.0005(13) 0.0002(13)
Pd19 0.0278(13) 0.0321(13) 0.0421(14) 0.0042(10) 0.0123(11) 0.0050(11)
Co1 0.0504(11) 0.0327(10) 0.0407(11) -0.0044(8) 0.0188(9) -0.0135(8)
Co2 0.0458(10) 0.0320(10) 0.0272(9) -0.0015(8) -0.0024(8) 0.0093(8)
Co3 0.0224(8) 0.0394(10) 0.0448(11) -0.0138(8) 0.0002(8) 0.0010(7)
Co4 0.0316(9) 0.0311(9) 0.0302(9) -0.0030(7) 0.0026(7) 0.0024(7)
Co5 0.0686(14) 0.0342(10) 0.0353(11) -0.0023(8) -0.0060(10) 0.0206(10)
Co6 0.0195(17) 0.038(3) 0.038(3) -0.005(2) 0.0077(18) 0.0007(17)
Co7 0.0209(17) 0.030(2) 0.034(2) 0.0041(17) 0.0007(15) 0.0012(15)
Co8 0.024(2) 0.026(3) 0.0329(19) -0.0001(18) 0.0020(15) 0.0010(16)
Co9 0.022(2) 0.047(5) 0.019(5) 0.001(3) 0.002(3) 0.000(3)
Co10 0.0243(18) 0.031(2) 0.030(2) 0.0028(18) 0.0034(16) -0.0007(15)
Co26 0.0235(19) 0.032(2) 0.030(3) -0.0014(19) 0.0059(18) 0.0041(17)
Co27 0.0216(18) 0.035(2) 0.028(2) -0.0017(18) -0.0005(16) 0.0043(16)
Co28 0.024(2) 0.026(3) 0.0329(19) -0.0001(18) 0.0020(15) 0.0010(16)
Co29 0.023(3) 0.033(4) 0.019(5) -0.002(3) 0.004(4) 0.003(3)
Co30 0.0244(18) 0.028(2) 0.034(3) -0.0033(19) 0.0065(17) -0.0030(16)
Co11 0.037(2) 0.0255(17) 0.0325(19) 0.0023(14) 0.0083(15) -0.0019(15)
Co12 0.036(2) 0.0231(18) 0.030(2) -0.0010(14) 0.0050(18) -0.0012(17)
Co13 0.031(2) 0.0236(17) 0.0311(19) 0.0017(14) 0.0063(15) 0.0001(14)
Co14 0.026(2) 0.0229(17) 0.035(2) -0.0024(14) 0.0063(17) -0.0020(16)
Co15 0.034(3) 0.0255(19) 0.042(2) 0.0047(16) -0.0023(18) -0.0033(19)
Co31 0.023(2) 0.036(2) 0.026(2) 0.0067(16) 0.0042(16) 0.0003(17)
Co32 0.023(2) 0.035(2) 0.025(2) -0.0037(15) 0.0047(17) -0.0005(18)
Co33 0.023(2) 0.0307(19) 0.0287(19) 0.0027(15) 0.0058(14) 0.0049(15)
Co34 0.0136(19) 0.033(2) 0.029(2) 0.0010(15) 0.0000(15) 0.0027(16)
Co35 0.0201(19) 0.041(2) 0.028(2) 0.0038(16) -0.0011(14) 0.0010(16)
C1 0.033(7) 0.020(6) 0.032(7) -0.004(5) 0.004(5) -0.003(5)
C4 0.052(7) 0.042(7) 0.052(7) -0.009(6) 0.020(6) -0.002(6)
C6 0.053(7) 0.032(6) 0.039(7) -0.001(5) 0.000(6) 0.001(5)
C7 0.042(6) 0.035(6) 0.043(7) -0.013(5) 0.006(6) -0.002(5)
C8 0.079(8) 0.034(7) 0.048(7) 0.005(6) 0.010(6) -0.008(6)
C9 0.082(9) 0.058(8) 0.057(8) 0.005(7) 0.007(7) 0.024(7)
C10 0.065(8) 0.055(8) 0.054(8) 0.003(6) -0.014(7) 0.020(7)
C11 0.073(8) 0.039(7) 0.043(7) -0.001(6) 0.016(6) 0.008(6)
C12 0.041(7) 0.060(8) 0.051(7) -0.011(6) -0.001(6) 0.009(6)
C13 0.043(7) 0.058(8) 0.064(8) -0.015(7) -0.008(6) 0.008(6)
C16 0.038(6) 0.053(7) 0.058(8) -0.017(6) 0.008(6) -0.007(6)
C17 0.061(8) 0.053(7) 0.068(8) -0.019(7) 0.014(7) -0.002(6)
O4 0.064(6) 0.050(6) 0.066(6) -0.022(5) 0.023(5) -0.020(5)
O6 0.091(7) 0.053(6) 0.064(6) -0.013(5) -0.023(6) 0.007(5)
O7 0.042(5) 0.059(6) 0.064(6) -0.024(5) 0.021(5) -0.006(4)
O8 0.130(8) 0.055(6) 0.063(7) 0.000(5) 0.016(6) -0.010(6)
O9 0.107(8) 0.074(7) 0.078(7) 0.002(6) 0.006(6) 0.052(6)
O10 0.103(8) 0.070(7) 0.061(6) -0.009(5) -0.027(6) 0.040(6)
O11 0.116(8) 0.064(6) 0.049(6) 0.011(5) 0.031(6) 0.014(6)
O12 0.058(6) 0.081(7) 0.072(7) -0.033(6) -0.010(5) 0.001(5)
O13 0.045(6) 0.086(7) 0.108(8) -0.025(6) -0.014(6) 0.014(5)
O16 0.043(5) 0.072(6) 0.098(7) -0.029(6) 0.013(5) -0.018(5)
O17 0.056(6) 0.076(7) 0.091(7) -0.031(6) -0.007(6) -0.019(5)

loop_
_atom_type_symbol
_atom_type_description
_atom_type_scat_dispersion_real
_atom_type_scat_dispersion_imag
_atom_type_scat_source
C C 0.0033 0.0016 'International Tables Vol C Tables 4.2.6.8 and 6.1.1.4'
H H 0.0000 0.0000 'International Tables Vol C Tables 4.2.6.8 and 6.1.1.4'
N N 0.0061 0.0033 'International Tables Vol C Tables 4.2.6.8 and 6.1.1.4'
O O 0.0106 0.0060 'International Tables Vol C Tables 4.2.6.8 and 6.1.1.4'
Co Co 0.3494 0.9721 'International Tables Vol C Tables 4.2.6.8 and 6.1.1.4'
Pd Pd -0.9988 1.0072 'International Tables Vol C Tables 4.2.6.8 and 6.1.1.4'

loop_
_geom_angle_atom_site_label_1
_geom_angle_atom_site_label_2
_geom_angle_atom_site_label_3
_geom_angle
C24 Pd1 C124 17.3(9)
C24 Pd1 C11 100.4(9)
C124 Pd1 C11 83.3(8)
C24 Pd1 Co9 35.1(7)
C124 Pd1 Co9 43.8(7)
C11 Pd1 Co9 105.5(4)
C24 Pd1 C15 100.6(8)
C124 Pd1 C15 94.1(7)
C11 Pd1 C15 75.8(6)
Co9 Pd1 C15 135.7(5)
C24 Pd1 Co2 141.6(8)
C124 Pd1 Co2 124.9(8)
C11 Pd1 Co2 41.9(3)
Co9 Pd1 Co2 131.4(3)
C15 Pd1 Co2 79.4(4)
C24 Pd1 Pd5 88.5(8)
C124 Pd1 Pd5 105.7(7)
C11 Pd1 Pd5 162.7(4)
Co9 Pd1 Pd5 73.46(19)
C15 Pd1 Pd5 117.4(5)
Co2 Pd1 Pd5 125.96(9)
C24 Pd1 Co29 42.0(7)
C124 Pd1 Co29 52.8(7)
C11 Pd1 Co29 113.5(4)
Co9 Pd1 Co29 9.9(2)
C15 Pd1 Co29 141.5(5)
Co2 Pd1 Co29 133.5(3)
Pd5 Pd1 Co29 64.1(2)
C24 Pd1 Pd2 146.6(8)
C124 Pd1 Pd2 163.7(8)
C11 Pd1 Pd2 113.0(3)
Co9 Pd1 Pd2 127.06(16)
C15 Pd1 Pd2 89.2(4)
Co2 Pd1 Pd2 71.37(5)
Pd5 Pd1 Pd2 58.97(9)
Co29 Pd1 Pd2 117.29(17)
C24 Pd1 Co1 136.9(7)
C124 Pd1 Co1 131.1(6)
C11 Pd1 Co1 80.1(4)
Co9 Pd1 Co1 170.3(3)
C15 Pd1 Co1 37.2(4)
Co2 Pd1 Co1 57.91(6)
Pd5 Pd1 Co1 103.53(11)
Co29 Pd1 Co1 166.2(2)
Pd2 Pd1 Co1 55.10(5)
C24 Pd1 Pd15 94.0(8)
C124 Pd1 Pd15 110.7(7)
C11 Pd1 Pd15 154.2(4)
Co9 Pd1 Pd15 74.77(18)
C15 Pd1 Pd15 122.6(5)
Co2 Pd1 Pd15 118.65(9)
Pd5 Pd1 Pd15 8.49(11)
Co29 Pd1 Pd15 65.02(19)
Pd2 Pd1 Pd15 54.79(8)
Co1 Pd1 Pd15 103.66(10)
C24 Pd1 Pd8 92.7(7)
C124 Pd1 Pd8 99.3(6)
C11 Pd1 Pd8 104.4(4)
Co9 Pd1 Pd8 57.6(2)
C15 Pd1 Pd8 166.5(4)
Co2 Pd1 Pd8 91.71(5)
Pd5 Pd1 Pd8 60.02(8)
Co29 Pd1 Pd8 51.2(2)
Pd2 Pd1 Pd8 78.23(4)
Co1 Pd1 Pd8 129.35(5)
Pd15 Pd1 Pd8 53.29(8)
C1 Pd2 C5 157.1(6)
C1 Pd2 Pd6 152.0(3)
C5 Pd2 Pd6 44.5(5)
C1 Pd2 Co1 46.7(3)
C5 Pd2 Co1 114.5(5)
Pd6 Pd2 Co1 158.81(9)
C1 Pd2 Co4 45.6(3)
C5 Pd2 Co4 118.5(5)
Pd6 Pd2 Co4 120.23(8)
Co1 Pd2 Co4 63.02(6)
C1 Pd2 Pd15 146.9(3)
C5 Pd2 Pd15 48.7(5)
Pd6 Pd2 Pd15 50.94(9)
Co1 Pd2 Pd15 121.18(8)
Co4 Pd2 Pd15 167.06(11)
C1 Pd2 Pd5 140.3(3)
C5 Pd2 Pd5 49.9(5)
Pd6 Pd2 Pd5 61.34(8)
Co1 Pd2 Pd5 109.46(7)
Co4 Pd2 Pd5 164.12(10)
Pd15 Pd2 Pd5 11.76(7)
C1 Pd2 Pd16 139.1(3)
C5 Pd2 Pd16 57.5(5)
Pd6 Pd2 Pd16 13.24(5)
Co1 Pd2 Pd16 170.23(8)
Co4 Pd2 Pd16 114.44(7)
Pd15 Pd2 Pd16 59.11(8)
Pd5 Pd2 Pd16 70.40(8)
C1 Pd2 Pd3 83.0(3)
C5 Pd2 Pd3 105.8(5)
Pd6 Pd2 Pd3 69.34(7)
Co1 Pd2 Pd3 124.47(6)
Co4 Pd2 Pd3 64.73(5)
Pd15 Pd2 Pd3 113.98(7)
Pd5 Pd2 Pd3 125.74(7)
Pd16 Pd2 Pd3 57.56(7)
C1 Pd2 Pd4 68.9(3)
C5 Pd2 Pd4 133.9(5)
Pd6 Pd2 Pd4 94.80(7)
Co1 Pd2 Pd4 105.51(6)
Co4 Pd2 Pd4 99.17(5)
Pd15 Pd2 Pd4 91.48(10)
Pd5 Pd2 Pd4 96.36(9)
Pd16 Pd2 Pd4 84.11(7)
Pd3 Pd2 Pd4 65.84(4)
C1 Pd2 Pd1 82.5(3)
C5 Pd2 Pd1 100.8(5)
Pd6 Pd2 Pd1 117.04(7)
Co1 Pd2 Pd1 63.41(5)
Co4 Pd2 Pd1 122.72(6)
Pd15 Pd2 Pd1 66.78(8)
Pd5 Pd2 Pd1 57.98(8)
Pd16 Pd2 Pd1 121.71(7)
Pd3 Pd2 Pd1 142.79(5)
Pd4 Pd2 Pd1 76.98(4)
C7 Pd3 C35 106.9(7)
C7 Pd3 C135 91.2(7)
C35 Pd3 C135 19.9(8)
C7 Pd3 Pd16 155.0(4)
C35 Pd3 Pd16 96.6(6)
C135 Pd3 Pd16 113.5(6)
C7 Pd3 Co34 130.3(4)
C35 Pd3 Co34 25.8(6)
C135 Pd3 Co34 39.1(6)
Pd16 Pd3 Co34 74.53(11)
C7 Pd3 Co32 125.4(4)
C35 Pd3 Co32 59.6(7)
C135 Pd3 Co32 78.5(7)
Pd16 Pd3 Co32 60.27(10)
Co34 Pd3 Co32 59.13(12)
C7 Pd3 Co14 146.6(4)
C35 Pd3 Co14 39.6(6)
C135 Pd3 Co14 56.3(6)
Pd16 Pd3 Co14 57.39(11)
Co34 Pd3 Co14 18.42(9)
Co32 Pd3 Co14 47.04(12)
C7 Pd3 Co3 45.5(4)
C35 Pd3 Co3 118.1(6)
C135 Pd3 Co3 98.4(6)
Pd16 Pd3 Co3 128.59(8)
Co34 Pd3 Co3 123.35(11)
Co32 Pd3 Co3 170.67(10)
Co14 Pd3 Co3 137.88(11)
C7 Pd3 Pd2 97.7(3)
C35 Pd3 Pd2 153.8(6)
C135 Pd3 Pd2 157.0(6)
Pd16 Pd3 Pd2 60.96(7)
Co34 Pd3 Pd2 128.00(9)
Co32 Pd3 Pd2 112.37(11)
Co14 Pd3 Pd2 115.38(9)
Co3 Pd3 Pd2 73.77(5)
C7 Pd3 Co4 45.5(3)
C35 Pd3 Co4 150.4(6)
C135 Pd3 Co4 136.7(6)
Pd16 Pd3 Co4 109.60(8)
Co34 Pd3 Co4 175.85(11)
Co32 Pd3 Co4 122.25(11)
Co14 Pd3 Co4 165.23(12)
Co3 Pd3 Co4 54.57(5)
Pd2 Pd3 Co4 55.74(4)
C7 Pd3 Pd4 98.5(4)
C35 Pd3 Pd4 109.1(7)
C135 Pd3 Pd4 100.4(6)
Pd16 Pd3 Pd4 81.42(7)
Co34 Pd3 Pd4 92.25(8)
Co32 Pd3 Pd4 136.09(9)
Co14 Pd3 Pd4 95.47(8)
Co3 Pd3 Pd4 52.95(5)
Pd2 Pd3 Pd4 57.44(3)
Co4 Pd3 Pd4 88.80(5)
C7 Pd3 Co12 128.1(4)
C35 Pd3 Co12 74.4(7)
C135 Pd3 Co12 93.6(7)
Pd16 Pd3 Co12 50.21(9)
Co34 Pd3 Co12 70.29(11)
Co32 Pd3 Co12 15.30(8)
Co14 Pd3 Co12 55.20(11)
Co3 Pd3 Co12 166.33(10)
Pd2 Pd3 Co12 97.39(9)
Co4 Pd3 Co12 111.88(9)
Pd4 Pd3 Co12 131.03(8)
C4 Pd4 C16 108.4(5)
C4 Pd4 C12 98.6(6)
C16 Pd4 C12 85.2(6)
C4 Pd4 Co3 151.5(4)
C16 Pd4 Co3 43.4(4)
C12 Pd4 Co3 78.2(4)
C4 Pd4 Pd17 48.5(4)
C16 Pd4 Pd17 98.5(4)
C12 Pd4 Pd17 146.5(4)
Co3 Pd4 Pd17 126.41(9)
C4 Pd4 Co2 130.9(4)
C16 Pd4 Co2 97.3(4)
C12 Pd4 Co2 41.8(4)
Co3 Pd4 Co2 63.50(6)
Pd17 Pd4 Co2 162.92(9)
C4 Pd4 Pd8 50.3(4)
C16 Pd4 Pd8 158.2(4)
C12 Pd4 Pd8 101.0(4)
Co3 Pd4 Pd8 158.19(6)
Pd17 Pd4 Pd8 64.93(7)
Co2 Pd4 Pd8 101.16(6)
C4 Pd4 Pd2 129.7(4)
C16 Pd4 Pd2 111.7(4)
C12 Pd4 Pd2 113.6(4)
Co3 Pd4 Pd2 75.55(5)
Pd17 Pd4 Pd2 96.10(8)
Co2 Pd4 Pd2 71.90(5)
Pd8 Pd4 Pd2 85.12(4)
C4 Pd4 Pd7 53.5(4)
C16 Pd4 Pd7 108.9(4)
C12 Pd4 Pd7 151.2(4)
Co3 Pd4 Pd7 129.43(8)
Pd17 Pd4 Pd7 12.88(6)
Co2 Pd4 Pd7 150.21(8)
Pd8 Pd4 Pd7 57.10(7)
Pd2 Pd4 Pd7 85.14(7)
C4 Pd4 Pd3 121.0(4)
C16 Pd4 Pd3 64.7(4)
C12 Pd4 Pd3 135.5(4)
Co3 Pd4 Pd3 57.32(5)
Pd17 Pd4 Pd3 73.70(8)
Co2 Pd4 Pd3 107.61(5)
Pd8 Pd4 Pd3 119.28(5)
Pd2 Pd4 Pd3 56.72(4)
Pd7 Pd4 Pd3 72.90(7)
C25 Pd8 C4 109.2(16)
C25 Pd8 C125 1(2)
C4 Pd8 C125 108.4(8)
C25 Pd8 Co29 47.8(16)
C4 Pd8 Co29 156.5(5)
C125 Pd8 Co29 48.6(7)
C25 Pd8 Pd7 166.3(16)
C4 Pd8 Pd7 57.2(4)
C125 Pd8 Pd7 165.6(7)
Co29 Pd8 Pd7 145.6(2)
C25 Pd8 C126 83(2)
C4 Pd8 C126 97.5(8)
C125 Pd8 C126 83.1(14)
Co29 Pd8 C126 77.2(9)
Pd7 Pd8 C126 97.1(10)
C25 Pd8 Co28 93(2)
C4 Pd8 Co28 121.3(4)
C125 Pd8 Co28 93.7(9)
Co29 Pd8 Co28 63.9(2)
Pd7 Pd8 Co28 93.75(15)
C126 Pd8 Co28 30.9(8)
C25 Pd8 C26 83(2)
C4 Pd8 C26 89.7(7)
C125 Pd8 C26 83.1(11)
Co29 Pd8 C26 83.4(7)
Pd7 Pd8 C26 95.1(7)
C126 Pd8 C26 8.2(9)
Co28 Pd8 C26 38.8(6)
C25 Pd8 Pd4 109.7(19)
C4 Pd8 Pd4 51.6(4)
C125 Pd8 Pd4 108.9(8)
Co29 Pd8 Pd4 132.6(3)
Pd7 Pd8 Pd4 64.14(7)
C126 Pd8 Pd4 148.7(8)
Co28 Pd8 Pd4 157.46(15)
C26 Pd8 Pd4 141.2(6)
C25 Pd8 Co8 85.9(18)
C4 Pd8 Co8 132.4(4)
C125 Pd8 Co8 86.8(8)
Co29 Pd8 Co8 52.8(2)
Pd7 Pd8 Co8 102.40(14)
C126 Pd8 Co8 38.3(7)
Co28 Pd8 Co8 11.48(13)
C26 Pd8 Co8 46.5(6)
Pd4 Pd8 Co8 162.30(15)
C25 Pd8 Pd15 116.7(18)
C4 Pd8 Pd15 130.2(4)
C125 Pd8 Pd15 117.2(7)
Co29 Pd8 Pd15 72.8(3)
Pd7 Pd8 Pd15 76.66(9)
C126 Pd8 Pd15 106.4(8)
Co28 Pd8 Pd15 75.75(17)
C26 Pd8 Pd15 113.8(6)
Pd4 Pd8 Pd15 93.83(10)
Co8 Pd8 Pd15 71.01(17)
C25 Pd8 Co9 40.3(16)
C4 Pd8 Co9 149.4(5)
C125 Pd8 Co9 41.1(7)
Co29 Pd8 Co9 9.0(3)
Pd7 Pd8 Co9 153.3(2)
C126 Pd8 Co9 82.1(9)
Co28 Pd8 Co9 71.9(2)
C26 Pd8 Co9 87.6(7)
Pd4 Pd8 Co9 126.1(2)
Co8 Pd8 Co9 61.1(2)
Pd15 Pd8 Co9 78.0(3)
C2 Pd5 C5 162.4(9)
C2 Pd5 Co10 46.8(7)
C5 Pd5 Co10 122.2(5)
C2 Pd5 Pd1 86.4(8)
C5 Pd5 Pd1 105.3(5)
Co10 Pd5 Pd1 77.10(13)
C2 Pd5 Pd6 142.1(8)
C5 Pd5 Pd6 42.5(5)
Co10 Pd5 Pd6 159.1(2)
Pd1 Pd5 Pd6 117.76(16)
C2 Pd5 Pd2 146.7(7)
C5 Pd5 Pd2 49.8(5)
Co10 Pd5 Pd2 129.19(15)
Pd1 Pd5 Pd2 63.05(10)
Pd6 Pd5 Pd2 57.03(9)
C2 Pd5 Co7 45.1(7)
C5 Pd5 Co7 118.8(5)
Co10 Pd5 Co7 57.02(14)
Pd1 Pd5 Co7 127.98(16)
Pd6 Pd5 Co7 113.35(17)
Pd2 Pd5 Co7 168.20(19)
C2 Pd5 Pd9 80.6(8)
C5 Pd5 Pd9 98.0(5)
Co10 Pd5 Pd9 118.06(18)
Pd1 Pd5 Pd9 138.41(17)
Pd6 Pd5 Pd9 61.78(9)
Pd2 Pd5 Pd9 112.68(10)
Co7 Pd5 Pd9 62.88(14)
C2 Pd5 Pd8 72.1(7)
C5 Pd5 Pd8 124.4(5)
Co10 Pd5 Pd8 109.51(16)
Pd1 Pd5 Pd8 66.30(10)
Pd6 Pd5 Pd8 90.59(10)
Pd2 Pd5 Pd8 82.92(11)
Co7 Pd5 Pd8 104.97(15)
Pd9 Pd5 Pd8 72.11(10)
C5 Pd6 C3 156.2(9)
C5 Pd6 Pd2 53.6(6)
C3 Pd6 Pd2 138.1(7)
C5 Pd6 Co15 116.5(6)
C3 Pd6 Co15 46.8(8)
Pd2 Pd6 Co15 165.98(14)
C5 Pd6 Pd5 50.9(6)
C3 Pd6 Pd5 148.2(7)
Pd2 Pd6 Pd5 61.63(10)
Co15 Pd6 Pd5 121.95(16)
C5 Pd6 Co12 116.1(6)
C3 Pd6 Co12 44.2(7)
Pd2 Pd6 Co12 111.88(12)
Co15 Pd6 Co12 61.47(13)
Pd5 Pd6 Co12 167.03(15)
C5 Pd6 Pd7 132.1(6)
C3 Pd6 Pd7 71.6(7)
Pd2 Pd6 Pd7 89.32(10)
Co15 Pd6 Pd7 104.19(14)
Pd5 Pd6 Pd7 86.84(13)
Co12 Pd6 Pd7 104.75(13)
C5 Pd6 Pd9 104.4(6)
C3 Pd6 Pd9 88.1(7)
Pd2 Pd6 Pd9 115.85(10)
Co15 Pd6 Pd9 74.76(11)
Pd5 Pd6 Pd9 60.79(11)
Co12 Pd6 Pd9 129.76(13)
Pd7 Pd6 Pd9 62.01(10)
C5 Pd6 Pd3 103.6(6)
C3 Pd6 Pd3 80.1(7)
Pd2 Pd6 Pd3 58.39(6)
Co15 Pd6 Pd3 121.72(13)
Pd5 Pd6 Pd3 116.00(13)
Co12 Pd6 Pd3 63.57(11)
Pd7 Pd6 Pd3 72.51(8)
Pd9 Pd6 Pd3 134.42(11)
C34 Pd7 C4 98.5(8)
C34 Pd7 C39 86.1(10)
C4 Pd7 C39 112.8(7)
C34 Pd7 Pd8 148.3(7)
C4 Pd7 Pd8 49.9(4)
C39 Pd7 Pd8 103.6(6)
C34 Pd7 Co14 41.6(6)
C4 Pd7 Co14 128.9(4)
C39 Pd7 Co14 97.2(6)
Pd8 Pd7 Co14 157.10(14)
C34 Pd7 Co13 76.8(7)
C4 Pd7 Co13 154.1(4)
C39 Pd7 Co13 42.1(6)
Pd8 Pd7 Co13 130.01(14)
Co14 Pd7 Co13 62.95(13)
C34 Pd7 Pd4 103.7(8)
C4 Pd7 Pd4 48.2(4)
C39 Pd7 Pd4 159.2(6)
Pd8 Pd7 Pd4 58.76(7)
Co14 Pd7 Pd4 102.28(13)
Co13 Pd7 Pd4 157.72(14)
C34 Pd7 Pd6 113.6(6)
C4 Pd7 Pd6 132.9(4)
C39 Pd7 Pd6 103.3(6)
Pd8 Pd7 Pd6 93.73(10)
Co14 Pd7 Pd6 72.03(12)
Co13 Pd7 Pd6 70.30(11)
Pd4 Pd7 Pd6 89.71(10)
C34 Pd7 Pd9 133.0(8)
C4 Pd7 Pd9 120.1(4)
C39 Pd7 Pd9 56.0(7)
Pd8 Pd7 Pd9 74.25(9)
Co14 Pd7 Pd9 110.94(14)
Co13 Pd7 Pd9 56.66(10)
Pd4 Pd7 Pd9 121.60(11)
Pd6 Pd7 Pd9 59.15(9)
C27 Pd9 C36 98.0(8)
C27 Pd9 C39 59.5(9)
C36 Pd9 C39 74.1(8)
C27 Pd9 Co8 54.2(6)
C36 Pd9 Co8 149.2(5)
C39 Pd9 Co8 97.7(6)
C27 Pd9 Co13 95.9(7)
C36 Pd9 Co13 44.7(5)
C39 Pd9 Co13 41.7(5)
Co8 Pd9 Co13 138.92(17)
C27 Pd9 Pd5 127.1(6)
C36 Pd9 Pd5 133.8(6)
C39 Pd9 Pd5 134.2(7)
Co8 Pd9 Pd5 73.03(15)
Co13 Pd9 Pd5 126.38(13)
C27 Pd9 Pd6 156.8(7)
C36 Pd9 Pd6 85.8(5)
C39 Pd9 Pd6 100.1(6)
Co8 Pd9 Pd6 125.01(16)
Co13 Pd9 Pd6 70.58(10)
Pd5 Pd9 Pd6 57.43(10)
C27 Pd9 Co7 93.4(7)
C36 Pd9 Co7 117.6(5)
C39 Pd9 Co7 152.6(6)
Co8 Pd9 Co7 59.03(14)
Co13 Pd9 Co7 161.03(14)
Pd5 Pd9 Co7 57.35(11)
Pd6 Pd9 Co7 105.25(12)
C27 Pd9 Pd7 98.0(7)
C36 Pd9 Pd7 101.7(5)
C39 Pd9 Pd7 52.3(6)
Co8 Pd9 Pd7 95.63(16)
Co13 Pd9 Pd7 57.65(11)
Pd5 Pd9 Pd7 83.35(11)
Pd6 Pd9 Pd7 58.84(9)
Co7 Pd9 Pd7 137.00(12)
C5 Pd15 C2' 152.9(9)
C5 Pd15 Co30 107.4(5)
C2' Pd15 Co30 47.0(7)
C5 Pd15 Pd16 59.2(5)
C2' Pd15 Pd16 140.9(8)
Co30 Pd15 Pd16 159.0(2)
C5 Pd15 Pd2 50.2(5)
C2' Pd15 Pd2 146.1(8)
Co30 Pd15 Pd2 124.52(16)
Pd16 Pd15 Pd2 61.65(11)
C5 Pd15 Pd8 134.8(5)
C2' Pd15 Pd8 70.4(7)
Co30 Pd15 Pd8 106.61(17)
Pd16 Pd15 Pd8 93.54(12)
Pd2 Pd15 Pd8 85.98(13)
C5 Pd15 Co27 119.4(6)
C2' Pd15 Co27 43.8(7)
Co30 Pd15 Co27 56.80(16)
Pd16 Pd15 Co27 113.14(17)
Pd2 Pd15 Co27 169.4(2)
Pd8 Pd15 Co27 103.85(17)
C5 Pd15 Pd19 114.9(5)
C2' Pd15 Pd19 79.0(8)
Co30 Pd15 Pd19 118.0(2)
Pd16 Pd15 Pd19 62.06(9)
Pd2 Pd15 Pd19 117.33(12)
Pd8 Pd15 Pd19 72.24(11)
Co27 Pd15 Pd19 63.41(15)
C5 Pd15 Pd1 95.1(6)
C2' Pd15 Pd1 88.7(8)
Co30 Pd15 Pd1 79.11(14)
Pd16 Pd15 Pd1 116.33(16)
Pd2 Pd15 Pd1 58.43(9)
Pd8 Pd15 Pd1 63.48(10)
Co27 Pd15 Pd1 129.34(16)
Pd19 Pd15 Pd1 135.62(17)
C5 Pd15 Co29 144.2(6)
C2' Pd15 Co29 37.0(8)
Co30 Pd15 Co29 56.4(3)
Pd16 Pd15 Co29 144.0(3)
Pd2 Pd15 Co29 109.1(2)
Pd8 Pd15 Co29 50.5(3)
Co27 Pd15 Co29 80.5(2)
Pd19 Pd15 Co29 100.4(2)
Pd1 Pd15 Co29 52.8(2)
C3' Pd16 C5 160.9(9)
C3' Pd16 Co35 47.2(9)
C5 Pd16 Co35 120.7(5)
C3' Pd16 Pd3 80.1(9)
C5 Pd16 Pd3 100.5(5)
Co35 Pd16 Pd3 120.62(13)
C3' Pd16 Pd15 148.8(8)
C5 Pd16 Pd15 47.0(4)
Co35 Pd16 Pd15 121.52(15)
Pd3 Pd16 Pd15 117.82(14)
C3' Pd16 Co32 44.7(8)
C5 Pd16 Co32 118.9(5)
Co35 Pd16 Co32 62.42(13)
Pd3 Pd16 Co32 60.63(10)
Pd15 Pd16 Co32 165.89(17)
C3' Pd16 Pd2 140.8(9)
C5 Pd16 Pd2 47.2(4)
Co35 Pd16 Pd2 165.10(15)
Pd3 Pd16 Pd2 61.48(7)
Pd15 Pd16 Pd2 59.25(10)
Co32 Pd16 Pd2 113.10(12)
C3' Pd16 Pd17 70.6(8)
C5 Pd16 Pd17 128.3(4)
Co35 Pd16 Pd17 103.26(14)
Pd3 Pd16 Pd17 76.05(9)
Pd15 Pd16 Pd17 88.36(14)
Co32 Pd16 Pd17 104.19(14)
Pd2 Pd16 Pd17 91.59(10)
C3' Pd16 Pd19 88.6(8)
C5 Pd16 Pd19 102.8(5)
Co35 Pd16 Pd19 74.93(11)
Pd3 Pd16 Pd19 137.83(12)
Pd15 Pd16 Pd19 60.78(11)
Co32 Pd16 Pd19 130.89(14)
Pd2 Pd16 Pd19 114.07(10)
Pd17 Pd16 Pd19 61.91(10)
C4 Pd17 C139 107.4(7)
C4 Pd17 C134 108.0(8)
C139 Pd17 C134 86.9(10)
C4 Pd17 Pd4 53.8(4)
C139 Pd17 Pd4 158.0(6)
C134 Pd17 Pd4 108.7(7)
C4 Pd17 Co33 149.5(5)
C139 Pd17 Co33 42.3(6)
C134 Pd17 Co33 73.7(7)
Pd4 Pd17 Co33 156.02(15)
C4 Pd17 Co34 138.0(4)
C139 Pd17 Co34 98.6(6)
C134 Pd17 Co34 40.3(6)
Pd4 Pd17 Co34 103.36(13)
Co33 Pd17 Co34 62.36(12)
C4 Pd17 Pd8 47.9(4)
C139 Pd17 Pd8 100.7(7)
C134 Pd17 Pd8 155.9(7)
Pd4 Pd17 Pd8 58.92(7)
Co33 Pd17 Pd8 126.61(13)
Co34 Pd17 Pd8 155.27(15)
C4 Pd17 Pd16 130.9(4)
C139 Pd17 Pd16 101.7(6)
C134 Pd17 Pd16 112.3(6)
Pd4 Pd17 Pd16 86.90(10)
Co33 Pd17 Pd16 70.70(12)
Co34 Pd17 Pd16 72.17(12)
Pd8 Pd17 Pd16 88.74(10)
C4 Pd17 Pd19 110.6(4)
C139 Pd17 Pd19 53.7(7)
C134 Pd17 Pd19 131.1(7)
Pd4 Pd17 Pd19 117.93(12)
Co33 Pd17 Pd19 57.79(11)
Co34 Pd17 Pd19 111.29(14)
Pd8 Pd17 Pd19 69.23(8)
Pd16 Pd17 Pd19 59.15(9)
C127 Pd19 C139 109.0(8)
C127 Pd19 C136 115.1(7)
C139 Pd19 C136 73.5(8)
C127 Pd19 Co28 36.5(6)
C139 Pd19 Co28 100.7(6)
C136 Pd19 Co28 148.7(5)
C127 Pd19 Co33 140.0(6)
C139 Pd19 Co33 41.1(5)
C136 Pd19 Co33 43.4(5)
Co28 Pd19 Co33 141.63(19)
C127 Pd19 Pd15 93.9(6)
C139 Pd19 Pd15 133.4(7)
C136 Pd19 Pd15 132.4(5)
Co28 Pd19 Pd15 74.16(16)
Co33 Pd19 Pd15 125.75(13)
C127 Pd19 Pd16 149.8(6)
C139 Pd19 Pd16 98.4(6)
C136 Pd19 Pd16 84.2(5)
Co28 Pd19 Pd16 126.98(16)
Co33 Pd19 Pd16 70.00(10)
Pd15 Pd19 Pd16 57.16(11)
C127 Pd19 Co27 47.2(6)
C139 Pd19 Co27 155.8(5)
C136 Pd19 Co27 117.2(5)
Co28 Pd19 Co27 58.37(16)
Co33 Pd19 Co27 158.92(15)
Pd15 Pd19 Co27 57.11(13)
Pd16 Pd19 Co27 104.11(12)
C127 Pd19 Pd17 133.1(6)
C139 Pd19 Pd17 49.9(6)
C136 Pd19 Pd17 99.0(5)
Co28 Pd19 Pd17 99.93(17)
Co33 Pd19 Pd17 56.33(11)
Pd15 Pd19 Pd17 84.75(12)
Pd16 Pd19 Pd17 58.95(9)
Co27 Pd19 Pd17 138.99(13)
C127 Pd19 Pd8 88.4(6)
C139 Pd19 Pd8 86.9(6)
C136 Pd19 Pd8 153.1(5)
Co28 Pd19 Pd8 51.97(15)
Co33 Pd19 Pd8 110.09(11)
Pd15 Pd19 Pd8 52.84(10)
Pd16 Pd19 Pd8 80.52(8)
Co27 Pd19 Pd8 88.13(11)
Pd17 Pd19 Pd8 54.06(7)
C15 Co1 C17 98.3(8)
C15 Co1 C8 92.8(8)
C17 Co1 C8 99.4(7)
C15 Co1 C1 140.7(7)
C17 Co1 C1 116.4(7)
C8 Co1 C1 98.9(6)
C15 Co1 Co5 125.8(7)
C17 Co1 Co5 121.7(5)
C8 Co1 Co5 49.2(5)
C1 Co1 Co5 50.0(4)
C15 Co1 Pd2 119.6(7)
C17 Co1 Pd2 86.1(6)
C8 Co1 Pd2 146.2(5)
C1 Co1 Pd2 50.3(4)
Co5 Co1 Pd2 99.68(8)
C15 Co1 Co2 96.8(7)
C17 Co1 Co2 159.4(6)
C8 Co1 Co2 93.8(5)
C1 Co1 Co2 45.3(4)
Co5 Co1 Co2 57.70(7)
Pd2 Co1 Co2 74.18(6)
C15 Co1 Co4 174.2(7)
C17 Co1 Co4 76.2(5)
C8 Co1 Co4 89.6(5)
C1 Co1 Co4 43.7(4)
Co5 Co1 Co4 59.46(7)
Pd2 Co1 Co4 59.14(5)
Co2 Co1 Co4 88.30(7)
C15 Co1 Pd1 63.8(7)
C17 Co1 Pd1 118.0(5)
C8 Co1 Pd1 137.4(5)
C1 Co1 Pd1 83.0(3)
Co5 Co1 Pd1 115.24(8)
Pd2 Co1 Pd1 61.49(5)
Co2 Co1 Pd1 57.55(6)
Co4 Co1 Pd1 117.33(7)
C12 Co2 C11 93.0(7)
C12 Co2 C1 123.8(6)
C11 Co2 C1 138.7(7)
C12 Co2 C10 97.6(7)
C11 Co2 C10 92.3(7)
C1 Co2 C10 99.7(6)
C12 Co2 Co5 124.8(5)
C11 Co2 Co5 125.5(5)
C1 Co2 Co5 50.1(4)
C10 Co2 Co5 49.7(5)
C12 Co2 Pd4 58.7(5)
C11 Co2 Pd4 119.6(5)
C1 Co2 Pd4 73.9(4)
C10 Co2 Pd4 138.9(6)
Co5 Co2 Pd4 113.73(8)
C12 Co2 Pd1 110.8(5)
C11 Co2 Pd1 58.5(5)
C1 Co2 Pd1 88.5(4)
C10 Co2 Pd1 139.1(6)
Co5 Co2 Pd1 122.41(9)
Pd4 Co2 Pd1 81.88(6)
C12 Co2 Co1 166.6(5)
C11 Co2 Co1 94.6(5)
C1 Co2 Co1 45.8(3)
C10 Co2 Co1 93.1(5)
Co5 Co2 Co1 57.89(8)
Pd4 Co2 Co1 107.95(8)
Pd1 Co2 Co1 64.54(6)
C12 Co2 Co3 82.5(5)
C11 Co2 Co3 175.3(5)
C1 Co2 Co3 45.0(4)
C10 Co2 Co3 89.4(5)
Co5 Co2 Co3 58.66(7)
Pd4 Co2 Co3 56.89(6)
Pd1 Co2 Co3 122.04(8)
Co1 Co2 Co3 89.62(7)
C13 Co3 C16 95.8(7)
C13 Co3 C1 122.6(7)
C16 Co3 C1 133.9(6)
C13 Co3 C7 93.9(7)
C16 Co3 C7 103.2(6)
C1 Co3 C7 98.7(5)
C13 Co3 Pd4 138.9(5)
C16 Co3 Pd4 58.7(5)
C1 Co3 Pd4 75.3(3)
C7 Co3 Pd4 121.6(4)
C13 Co3 Co4 111.1(5)
C16 Co3 Co4 143.3(5)
C1 Co3 Co4 47.3(4)
C7 Co3 Co4 52.3(4)
Pd4 Co3 Co4 107.26(7)
C13 Co3 Co5 74.2(6)
C16 Co3 Co5 154.3(5)
C1 Co3 Co5 48.5(4)
C7 Co3 Co5 101.1(4)
Pd4 Co3 Co5 113.89(8)
Co4 Co3 Co5 61.06(7)
C13 Co3 Pd3 140.3(6)
C16 Co3 Pd3 76.8(5)
C1 Co3 Pd3 86.1(4)
C7 Co3 Pd3 51.8(4)
Pd4 Co3 Pd3 69.73(6)
Co4 Co3 Pd3 66.54(6)
Co5 Co3 Pd3 125.94(8)
C13 Co3 Co2 105.4(6)
C16 Co3 Co2 106.2(5)
C1 Co3 Co2 43.9(4)
C7 Co3 Co2 142.6(4)
Pd4 Co3 Co2 59.61(6)
Co4 Co3 Co2 90.54(7)
Co5 Co3 Co2 56.10(7)
Pd3 Co3 Co2 114.11(7)
C14 Co4 C6 97.5(7)
C14 Co4 C1 122.2(6)
C6 Co4 C1 136.2(6)
C14 Co4 C7 93.0(6)
C6 Co4 C7 100.3(6)
C1 Co4 C7 95.6(5)
C14 Co4 Co3 108.7(5)
C6 Co4 Co3 138.4(5)
C1 Co4 Co3 48.5(4)
C7 Co4 Co3 48.0(4)
C14 Co4 Co5 74.4(5)
C6 Co4 Co5 161.8(5)
C1 Co4 Co5 47.8(4)
C7 Co4 Co5 96.5(4)
Co3 Co4 Co5 59.53(7)
C14 Co4 Pd2 162.2(5)
C6 Co4 Pd2 87.0(4)
C1 Co4 Pd2 49.5(4)
C7 Co4 Pd2 103.2(4)
Co3 Co4 Pd2 77.83(6)
Co5 Co4 Pd2 96.06(7)
C14 Co4 Co1 104.8(5)
C6 Co4 Co1 112.8(5)
C1 Co4 Co1 44.1(3)
C7 Co4 Co1 139.4(4)
Co3 Co4 Co1 91.47(8)
Co5 Co4 Co1 55.70(7)
Pd2 Co4 Co1 57.84(6)
C14 Co4 Pd3 138.2(5)
C6 Co4 Pd3 80.0(4)
C1 Co4 Pd3 81.4(4)
C7 Co4 Pd3 47.6(4)
Co3 Co4 Pd3 58.89(6)
Co5 Co4 Pd3 117.04(8)
Pd2 Co4 Pd3 59.52(5)
Co1 Co4 Pd3 114.69(7)
C9 Co5 C8 94.4(8)
C9 Co5 C10 96.3(7)
C8 Co5 C10 97.9(7)
C9 Co5 C1 160.2(7)
C8 Co5 C1 97.5(6)
C10 Co5 C1 97.6(6)
C9 Co5 Co2 144.1(6)
C8 Co5 Co2 99.1(5)
C10 Co5 Co2 49.1(4)
C1 Co5 Co2 48.6(4)
C9 Co5 Co1 142.0(6)
C8 Co5 Co1 48.8(5)
C10 Co5 Co1 97.9(5)
C1 Co5 Co1 48.9(3)
Co2 Co5 Co1 64.41(8)
C9 Co5 Co3 116.8(6)
C8 Co5 Co3 145.1(5)
C10 Co5 Co3 94.0(5)
C1 Co5 Co3 48.3(3)
Co2 Co5 Co3 65.24(7)
Co1 Co5 Co3 97.15(8)
C9 Co5 Co4 117.2(6)
C8 Co5 Co4 93.5(5)
C10 Co5 Co4 143.6(5)
C1 Co5 Co4 46.4(4)
Co2 Co5 Co4 95.02(8)
Co1 Co5 Co4 64.84(7)
Co3 Co5 Co4 59.42(7)
C18 Co6 C2 161.8(13)
C18 Co6 C21 90.0(13)
C2 Co6 C21 88.1(10)
C18 Co6 C20 89.9(13)
C2 Co6 C20 95.5(10)
C21 Co6 C20 168.7(12)
C18 Co6 C19 105.1(12)
C2 Co6 C19 92.8(10)
C21 Co6 C19 85.5(12)
C20 Co6 C19 83.6(11)
C18 Co6 Co8 147.8(10)
C2 Co6 Co8 49.6(8)
C21 Co6 Co8 82.1(9)
C20 Co6 Co8 92.0(8)
C19 Co6 Co8 43.4(6)
C18 Co6 Co7 132.7(10)
C2 Co6 Co7 48.8(8)
C21 Co6 Co7 136.4(7)
C20 Co6 Co7 46.8(7)
C19 Co6 Co7 90.1(7)
Co8 Co6 Co7 65.8(2)
C18 Co6 Co9 125.4(11)
C2 Co6 Co9 47.1(8)
C21 Co6 Co9 42.3(8)
C20 Co6 Co9 142.5(8)
C19 Co6 Co9 96.9(7)
Co8 Co6 Co9 65.5(3)
Co7 Co6 Co9 95.8(3)
C18 Co6 Co10 116.0(10)
C2 Co6 Co10 46.5(8)
C21 Co6 Co10 98.5(9)
C20 Co6 Co10 91.7(7)
C19 Co6 Co10 138.6(6)
Co8 Co6 Co10 96.0(2)
Co7 Co6 Co10 58.93(15)
Co9 Co6 Co10 63.3(3)
C28 Co7 C20 93.5(11)
C28 Co7 C29 93.6(11)
C20 Co7 C29 102.3(11)
C28 Co7 C2 158.4(11)
C20 Co7 C2 101.9(11)
C29 Co7 C2 97.7(10)
C28 Co7 Co6 144.4(8)
C20 Co7 Co6 52.3(8)
C29 Co7 Co6 102.7(7)
C2 Co7 Co6 49.7(7)
C28 Co7 Co10 143.9(8)
C20 Co7 Co10 98.8(9)
C29 Co7 Co10 50.6(7)
C2 Co7 Co10 48.6(8)
Co6 Co7 Co10 62.81(16)
C28 Co7 Pd5 116.4(8)
C20 Co7 Pd5 149.9(8)
C29 Co7 Pd5 80.8(7)
C2 Co7 Pd5 48.4(7)
Co6 Co7 Pd5 97.56(16)
Co10 Co7 Pd5 59.69(12)
C28 Co7 Co8 121.7(8)
C20 Co7 Co8 88.5(9)
C29 Co7 Co8 142.6(7)
C2 Co7 Co8 44.9(8)
Co6 Co7 Co8 56.31(16)
Co10 Co7 Co8 92.65(18)
Pd5 Co7 Co8 73.01(18)
C28 Co7 Pd9 78.5(8)
C20 Co7 Pd9 128.2(9)
C29 Co7 Pd9 129.0(7)
C2 Co7 Pd9 80.1(8)
Co6 Co7 Pd9 112.69(16)
Co10 Co7 Pd9 117.62(14)
Pd5 Co7 Pd9 59.77(10)
Co8 Co7 Pd9 56.47(14)
C19 Co8 C2 117.0(12)
C19 Co8 C26 86.9(12)
C2 Co8 C26 140.1(11)
C19 Co8 C27 86.5(12)
C2 Co8 C27 133.9(11)
C26 Co8 C27 74.8(11)
C19 Co8 Co6 66.7(10)
C2 Co8 Co6 50.5(7)
C26 Co8 Co6 134.1(9)
C27 Co8 Co6 135.5(7)
C19 Co8 Pd9 128.9(10)
C2 Co8 Pd9 86.2(8)
C26 Co8 Pd9 103.6(8)
C27 Co8 Pd9 50.7(6)
Co6 Co8 Pd9 122.3(3)
C19 Co8 Pd8 147.5(10)
C2 Co8 Pd8 78.6(7)
C26 Co8 Pd8 66.5(8)
C27 Co8 Pd8 103.0(7)
Co6 Co8 Pd8 118.9(2)
Pd9 Co8 Pd8 77.57(17)
C19 Co8 Co7 99.2(9)
C2 Co8 Co7 44.9(8)
C26 Co8 Co7 168.0(9)
C27 Co8 Co7 95.1(7)
Co6 Co8 Co7 57.87(16)
Pd9 Co8 Co7 64.49(19)
Pd8 Co8 Co7 110.5(2)
C19 Co8 Co9 109.2(11)
C2 Co8 Co9 43.8(8)
C26 Co8 Co9 99.9(9)
C27 Co8 Co9 163.4(7)
Co6 Co8 Co9 59.0(3)
Pd9 Co8 Co9 117.6(3)
Pd8 Co8 Co9 60.9(3)
Co7 Co8 Co9 87.9(3)
C24 Co9 C21 113.0(16)
C24 Co9 C25 118(3)
C21 Co9 C25 102(3)
C24 Co9 C2 99.4(15)
C21 Co9 C2 97.8(14)
C25 Co9 C2 124(2)
C24 Co9 Co6 105.0(13)
C21 Co9 Co6 50.7(11)
C25 Co9 Co6 136(3)
C2 Co9 Co6 48.6(8)
C24 Co9 Pd1 53.5(11)
C21 Co9 Pd1 165.3(12)
C25 Co9 Pd1 82(3)
C2 Co9 Pd1 90.9(9)
Co6 Co9 Pd1 133.5(5)
C24 Co9 Pd8 122.4(12)
C21 Co9 Pd8 124.5(12)
C25 Co9 Pd8 49(2)
C2 Co9 Pd8 76.9(8)
Co6 Co9 Pd8 112.6(3)
Pd1 Co9 Pd8 69.0(3)
C24 Co9 Co8 143.9(13)
C21 Co9 Co8 79.5(12)
C25 Co9 Co8 89(2)
C2 Co9 Co8 44.4(8)
Co6 Co9 Co8 55.5(2)
Pd1 Co9 Co8 114.8(4)
Pd8 Co9 Co8 58.1(2)
C24 Co9 Co10 56.8(12)
C21 Co9 Co10 102.0(12)
C25 Co9 Co10 154(3)
C2 Co9 Co10 44.4(9)
Co6 Co9 Co10 59.4(3)
Pd1 Co9 Co10 76.0(4)
Pd8 Co9 Co10 109.6(3)
Co8 Co9 Co10 88.0(3)
C23 Co10 C22 99.5(12)
C23 Co10 C2 133.2(11)
C22 Co10 C2 125.2(12)
C23 Co10 C29 89.4(11)
C22 Co10 C29 100.2(12)
C2 Co10 C29 94.9(10)
C23 Co10 C24 90.8(11)
C22 Co10 C24 92.5(11)
C2 Co10 C24 75.7(10)
C29 Co10 C24 167.1(9)
C23 Co10 Co7 127.3(9)
C22 Co10 Co7 114.9(10)
C2 Co10 Co7 48.6(8)
C29 Co10 Co7 47.7(6)
C24 Co10 Co7 124.2(6)
C23 Co10 Pd5 84.7(8)
C22 Co10 Pd5 175.4(9)
C2 Co10 Pd5 50.2(7)
C29 Co10 Pd5 81.7(6)
C24 Co10 Pd5 85.5(6)
Co7 Co10 Pd5 63.29(15)
C23 Co10 Co6 174.0(9)
C22 Co10 Co6 78.7(9)
C2 Co10 Co6 47.3(7)
C29 Co10 Co6 96.5(6)
C24 Co10 Co6 83.7(7)
Co7 Co10 Co6 58.25(16)
Pd5 Co10 Co6 96.99(18)
C23 Co10 Co9 118.3(9)
C22 Co10 Co9 104.2(10)
C2 Co10 Co9 43.8(8)
C29 Co10 Co9 138.7(7)
C24 Co10 Co9 33.1(6)
Co7 Co10 Co9 91.5(2)
Pd5 Co10 Co9 71.9(3)
Co6 Co10 Co9 57.3(3)
C119 Co26 C118 88.0(14)
C119 Co26 C120 104.8(13)
C118 Co26 C120 92.4(12)
C119 Co26 C2' 107.1(12)
C118 Co26 C2' 160.4(13)
C120 Co26 C2' 95.6(10)
C119 Co26 Co28 59.5(10)
C118 Co26 Co28 147.5(10)
C120 Co26 Co28 94.9(8)
C2' Co26 Co28 49.3(8)
C119 Co26 Co27 115.2(12)
C118 Co26 Co27 136.4(10)
C120 Co26 Co27 47.6(7)
C2' Co26 Co27 48.0(8)
Co28 Co26 Co27 66.1(2)
C119 Co26 Co30 152.3(10)
C118 Co26 Co30 114.7(10)
C120 Co26 Co30 90.6(7)
C2' Co26 Co30 47.5(8)
Co28 Co26 Co30 96.8(2)
Co27 Co26 Co30 59.53(16)
C119 Co26 Co29 92.0(10)
C118 Co26 Co29 122.8(10)
C120 Co26 Co29 141.7(7)
C2' Co26 Co29 46.3(8)
Co28 Co26 Co29 64.2(3)
Co27 Co26 Co29 94.1(3)
Co30 Co26 Co29 62.8(3)
C128 Co27 C129 99.6(12)
C128 Co27 C120 93.8(12)
C129 Co27 C120 94.1(12)
C128 Co27 C2' 157.3(12)
C129 Co27 C2' 97.1(12)
C120 Co27 C2' 100.2(10)
C128 Co27 C127 84.3(11)
C129 Co27 C127 174.0(11)
C120 Co27 C127 81.1(10)
C2' Co27 C127 80.4(10)
C128 Co27 Co26 140.9(9)
C129 Co27 Co26 97.6(9)
C120 Co27 Co26 50.1(8)
C2' Co27 Co26 50.2(7)
C127 Co27 Co26 76.6(7)
C128 Co27 Co30 147.7(9)
C129 Co27 Co30 48.6(9)
C120 Co27 Co30 94.3(8)
C2' Co27 Co30 49.1(8)
C127 Co27 Co30 127.9(6)
Co26 Co27 Co30 62.23(16)
C128 Co27 Pd15 118.5(9)
C129 Co27 Pd15 82.8(9)
C120 Co27 Pd15 147.7(8)
C2' Co27 Pd15 48.8(7)
C127 Co27 Pd15 99.4(6)
Co26 Co27 Pd15 98.26(18)
Co30 Co27 Pd15 59.68(13)
C128 Co27 Co28 118.7(9)
C129 Co27 Co28 141.3(9)
C120 Co27 Co28 89.1(8)
C2' Co27 Co28 44.6(8)
C127 Co27 Co28 35.8(6)
Co26 Co27 Co28 56.46(16)
Co30 Co27 Co28 92.66(18)
Pd15 Co27 Co28 74.47(19)
C128 Co27 Pd19 78.7(9)
C129 Co27 Pd19 133.5(9)
C120 Co27 Pd19 132.4(8)
C2' Co27 Pd19 78.7(8)
C127 Co27 Pd19 51.5(7)
Co26 Co27 Pd19 112.85(16)
Co30 Co27 Pd19 116.96(15)
Pd15 Co27 Pd19 59.48(10)
Co28 Co27 Pd19 56.58(15)
C126 Co28 C127 124(2)
C126 Co28 C2' 140(2)
C127 Co28 C2' 95.9(12)
C126 Co28 C119 94(2)
C127 Co28 C119 93.5(12)
C2' Co28 C119 88.2(10)
C126 Co28 Co26 127.4(19)
C127 Co28 Co26 88.0(10)
C2' Co28 Co26 50.6(7)
C119 Co28 Co26 38.8(7)
C126 Co28 Pd8 74.4(18)
C127 Co28 Pd8 134.1(9)
C2' Co28 Pd8 73.9(7)
C119 Co28 Pd8 129.7(8)
Co26 Co28 Pd8 114.8(2)
C126 Co28 Pd19 110.2(18)
C127 Co28 Pd19 58.9(9)
C2' Co28 Pd19 84.6(8)
C119 Co28 Pd19 150.4(8)
Co26 Co28 Pd19 122.3(3)
Pd8 Co28 Pd19 75.40(18)
C126 Co28 Co27 174.7(19)
C127 Co28 Co27 52.1(9)
C2' Co28 Co27 43.8(8)
C119 Co28 Co27 90.2(7)
Co26 Co28 Co27 57.46(18)
Pd8 Co28 Co27 105.9(2)
Pd19 Co28 Co27 65.0(2)
C126 Co28 Co29 96.6(19)
C127 Co28 Co29 139.3(10)
C2' Co28 Co29 44.6(8)
C119 Co28 Co29 78.5(8)
Co26 Co28 Co29 60.8(3)
Pd8 Co28 Co29 55.6(3)
Pd19 Co28 Co29 114.3(3)
Co27 Co28 Co29 87.7(3)
C2' Co29 C121 124.6(14)
C2' Co29 C125 131.9(14)
C121 Co29 C125 88.8(15)
C2' Co29 C124 132.8(12)
C121 Co29 C124 77.2(12)
C125 Co29 C124 83.5(13)
C2' Co29 Pd8 77.3(8)
C121 Co29 Pd8 138.6(11)
C125 Co29 Pd8 56.4(11)
C124 Co29 Pd8 115.5(8)
C2' Co29 Co26 47.3(7)
C121 Co29 Co26 77.3(11)
C125 Co29 Co26 140.1(12)
C124 Co29 Co26 127.8(9)
Pd8 Co29 Co26 113.9(3)
C2' Co29 Co28 44.4(8)
C121 Co29 Co28 108.1(11)
C125 Co29 Co28 96.3(11)
C124 Co29 Co28 174.7(9)
Pd8 Co29 Co28 60.5(2)
Co26 Co29 Co28 55.0(2)
C2' Co29 Pd1 100.9(8)
C121 Co29 Pd1 127.2(11)
C125 Co29 Pd1 77.2(11)
C124 Co29 Pd1 51.0(7)
Pd8 Co29 Pd1 70.7(3)
Co26 Co29 Pd1 140.1(5)
Co28 Co29 Pd1 123.8(4)
C2' Co29 Co30 44.9(8)
C121 Co29 Co30 109.8(11)
C125 Co29 Co30 158.4(12)
C124 Co29 Co30 90.0(9)
Pd8 Co29 Co30 109.4(4)
Co26 Co29 Co30 58.0(3)
Co28 Co29 Co30 88.3(3)
Pd1 Co29 Co30 82.7(4)
C2' Co29 Pd15 40.1(7)
C121 Co29 Pd15 161.6(11)
C125 Co29 Pd15 109.4(11)
C124 Co29 Pd15 106.6(8)
Pd8 Co29 Pd15 56.8(2)
Co26 Co29 Pd15 86.6(3)
Co28 Co29 Pd15 68.4(2)
Pd1 Co29 Pd15 62.2(3)
Co30 Co29 Pd15 52.9(2)
C122 Co30 C123 100.0(12)
C122 Co30 C129 99.9(12)
C123 Co30 C129 93.1(12)
C122 Co30 C2' 126.2(11)
C123 Co30 C2' 131.8(11)
C129 Co30 C2' 91.8(11)
C122 Co30 Co27 117.3(9)
C123 Co30 Co27 125.6(9)
C129 Co30 Co27 45.0(7)
C2' Co30 Co27 47.4(8)
C122 Co30 Co26 79.2(9)
C123 Co30 Co26 175.5(9)
C129 Co30 Co26 91.5(8)
C2' Co30 Co26 47.9(7)
Co27 Co30 Co26 58.24(16)
C122 Co30 Pd15 175.7(9)
C123 Co30 Pd15 82.3(8)
C129 Co30 Pd15 83.6(8)
C2' Co30 Pd15 50.7(7)
Co27 Co30 Pd15 63.52(16)
Co26 Co30 Pd15 98.22(18)
C122 Co30 Co29 105.0(9)
C123 Co30 Co29 117.0(9)
C129 Co30 Co29 136.0(8)
C2' Co30 Co29 44.4(8)
Co27 Co30 Co29 91.2(2)
Co26 Co30 Co29 59.2(3)
Pd15 Co30 Co29 70.7(3)
C38 Co11 C40 95.8(12)
C38 Co11 C33 90.8(12)
C40 Co11 C33 96.7(13)
C38 Co11 C3 164.7(11)
C40 Co11 C3 96.5(12)
C33 Co11 C3 96.9(11)
C38 Co11 Co14 144.0(8)
C40 Co11 Co14 48.6(8)
C33 Co11 Co14 97.9(9)
C3 Co11 Co14 47.9(8)
C38 Co11 Co12 139.0(9)
C40 Co11 Co12 97.8(9)
C33 Co11 Co12 49.3(8)
C3 Co11 Co12 47.6(7)
Co14 Co11 Co12 64.06(15)
C38 Co11 Co13 121.5(8)
C40 Co11 Co13 94.9(9)
C33 Co11 Co13 144.2(8)
C3 Co11 Co13 48.1(7)
Co14 Co11 Co13 65.93(14)
Co12 Co11 Co13 95.61(15)
C38 Co11 Co15 119.2(8)
C40 Co11 Co15 143.2(9)
C33 Co11 Co15 93.9(9)
C3 Co11 Co15 47.2(8)
Co14 Co11 Co15 95.11(16)
Co12 Co11 Co15 63.89(15)
Co13 Co11 Co15 58.43(13)
C32 Co12 C30 95.7(13)
C32 Co12 C3 117.9(12)
C30 Co12 C3 141.1(13)
C32 Co12 C33 101.5(13)
C30 Co12 C33 91.6(12)
C3 Co12 C33 99.6(11)
C32 Co12 Co11 123.3(10)
C30 Co12 Co11 126.8(9)
C3 Co12 Co11 50.0(8)
C33 Co12 Co11 49.6(8)
C32 Co12 Co14 159.8(10)
C30 Co12 Co14 97.7(9)
C3 Co12 Co14 44.9(8)
C33 Co12 Co14 93.2(9)
Co11 Co12 Co14 57.94(14)
C32 Co12 Pd6 86.8(10)
C30 Co12 Pd6 121.0(9)
C3 Co12 Pd6 48.6(8)
C33 Co12 Pd6 145.6(8)
Co11 Co12 Pd6 97.96(15)
Co14 Co12 Pd6 73.32(13)
C32 Co12 Co15 76.6(9)
C30 Co12 Co15 172.3(10)
C3 Co12 Co15 45.2(8)
C33 Co12 Co15 91.1(9)
Co11 Co12 Co15 59.90(14)
Co14 Co12 Co15 89.40(16)
Pd6 Co12 Co15 58.17(12)
C32 Co12 Pd3 118.4(10)
C30 Co12 Pd3 63.7(9)
C3 Co12 Pd3 82.4(8)
C33 Co12 Pd3 133.8(9)
Co11 Co12 Pd3 113.97(17)
Co14 Co12 Pd3 56.04(11)
Pd6 Co12 Pd3 63.77(10)
Co15 Co12 Pd3 118.83(14)
C37 Co13 C39 96.3(15)
C37 Co13 C3 119.3(14)
C39 Co13 C3 136.6(12)
C37 Co13 C36 91.3(14)
C39 Co13 C36 105.3(12)
C3 Co13 C36 98.3(11)
C37 Co13 Co15 108.3(12)
C39 Co13 Co15 144.1(9)
C3 Co13 Co15 48.8(8)
C36 Co13 Co15 49.9(7)
C37 Co13 Co11 71.0(12)
C39 Co13 Co11 154.1(9)
C3 Co13 Co11 48.4(7)
C36 Co13 Co11 97.7(8)
Co15 Co13 Co11 61.48(14)
C37 Co13 Pd9 141.2(12)
C39 Co13 Pd9 65.5(9)
C3 Co13 Pd9 94.7(7)
C36 Co13 Pd9 63.8(8)
Co15 Co13 Pd9 79.09(14)
Co11 Co13 Pd9 137.75(16)
C37 Co13 Pd7 136.9(12)
C39 Co13 Pd7 61.1(9)
C3 Co13 Pd7 75.6(8)
C36 Co13 Pd7 128.3(8)
Co15 Co13 Pd7 110.38(15)
Co11 Co13 Pd7 112.77(15)
Pd9 Co13 Pd7 65.69(11)
C37 Co13 Co14 103.8(12)
C39 Co13 Co14 108.7(9)
C3 Co13 Co14 42.7(8)
C36 Co13 Co14 140.8(7)
Co15 Co13 Co14 90.84(15)
Co11 Co13 Co14 55.83(13)
Pd9 Co13 Co14 114.33(14)
Pd7 Co13 Co14 57.94(12)
C35 Co14 C34 98.5(13)
C35 Co14 C3 136.3(11)
C34 Co14 C3 121.4(12)
C35 Co14 C40 93.9(12)
C34 Co14 C40 99.2(12)
C3 Co14 C40 96.2(11)
C35 Co14 Co11 123.3(9)
C34 Co14 Co11 122.4(9)
C3 Co14 Co11 50.1(8)
C40 Co14 Co11 46.2(8)
C35 Co14 Pd7 119.4(9)
C34 Co14 Pd7 54.6(9)
C3 Co14 Pd7 77.3(7)
C40 Co14 Pd7 138.4(8)
Co11 Co14 Pd7 116.28(18)
C35 Co14 Co12 92.8(9)
C34 Co14 Co12 164.0(9)
C3 Co14 Co12 44.7(7)
C40 Co14 Co12 91.1(9)
Co11 Co14 Co12 58.01(14)
Pd7 Co14 Co12 109.85(16)
C35 Co14 Pd3 56.0(8)
C34 Co14 Pd3 108.7(9)
C3 Co14 Pd3 92.1(7)
C40 Co14 Pd3 141.0(8)
Co11 Co14 Pd3 126.77(17)
Pd7 Co14 Pd3 80.64(11)
Co12 Co14 Pd3 68.77(11)
C35 Co14 Co13 178.5(9)
C34 Co14 Co13 80.5(9)
C3 Co14 Co13 44.2(7)
C40 Co14 Co13 87.4(8)
Co11 Co14 Co13 58.24(13)
Pd7 Co14 Co13 59.11(12)
Co12 Co14 Co13 87.92(17)
Pd3 Co14 Co13 123.18(15)
C41 Co15 C31 85.6(15)
C41 Co15 C3 124.7(12)
C31 Co15 C3 144.5(13)
C41 Co15 C36 94.0(12)
C31 Co15 C36 97.4(13)
C3 Co15 C36 98.2(10)
C41 Co15 Co13 114.4(10)
C31 Co15 Co13 140.1(11)
C3 Co15 Co13 49.1(7)
C36 Co15 Co13 49.6(7)
C41 Co15 Co11 77.4(10)
C31 Co15 Co11 158.9(11)
C3 Co15 Co11 47.8(7)
C36 Co15 Co11 96.3(7)
Co13 Co15 Co11 60.09(14)
C41 Co15 Pd6 162.9(10)
C31 Co15 Pd6 95.7(11)
C3 Co15 Pd6 49.8(7)
C36 Co15 Pd6 102.7(7)
Co13 Co15 Pd6 75.08(14)
Co11 Co15 Pd6 96.94(16)
C41 Co15 Co12 104.0(10)
C31 Co15 Co12 117.5(11)
C3 Co15 Co12 43.6(7)
C36 Co15 Co12 141.4(7)
Co13 Co15 Co12 91.83(17)
Co11 Co15 Co12 56.21(14)
Pd6 Co15 Co12 60.35(12)
C138 Co31 C140 96.0(13)
C138 Co31 C133 99.2(12)
C140 Co31 C133 99.5(12)
C138 Co31 C3' 156.9(13)
C140 Co31 C3' 96.0(13)
C133 Co31 C3' 98.2(11)
C138 Co31 Co34 141.6(10)
C140 Co31 Co34 48.4(9)
C133 Co31 Co34 100.7(8)
C3' Co31 Co34 47.7(10)
C138 Co31 Co32 148.4(10)
C140 Co31 Co32 97.4(9)
C133 Co31 Co32 50.4(8)
C3' Co31 Co32 48.1(8)
Co34 Co31 Co32 63.93(15)
C138 Co31 Co35 115.8(10)
C140 Co31 Co35 143.3(9)
C133 Co31 Co35 93.3(8)
C3' Co31 Co35 47.9(9)
Co34 Co31 Co35 95.57(16)
Co32 Co31 Co35 65.24(16)
C138 Co31 Co33 111.9(10)
C140 Co31 Co33 93.9(8)
C133 Co31 Co33 144.6(8)
C3' Co31 Co33 47.6(8)
Co34 Co31 Co33 65.08(14)
Co32 Co31 Co33 95.63(16)
Co35 Co31 Co33 58.55(13)
C132 Co32 C130 96.1(14)
C132 Co32 C3' 116.3(15)
C130 Co32 C3' 143.9(13)
C132 Co32 C133 98.2(14)
C130 Co32 C133 91.8(12)
C3' Co32 C133 98.5(11)
C132 Co32 Co31 120.7(12)
C130 Co32 Co31 125.8(9)
C3' Co32 Co31 50.6(8)
C133 Co32 Co31 48.2(7)
C132 Co32 Co34 159.3(11)
C130 Co32 Co34 100.2(9)
C3' Co32 Co34 44.9(10)
C133 Co32 Co34 93.9(8)
Co31 Co32 Co34 57.82(15)
C132 Co32 Pd16 85.8(11)
C130 Co32 Pd16 125.1(9)
C3' Co32 Pd16 48.3(9)
C133 Co32 Pd16 142.5(8)
Co31 Co32 Pd16 97.96(16)
Co34 Co32 Pd16 74.50(13)
C132 Co32 Pd3 114.6(12)
C130 Co32 Pd3 70.9(9)
C3' Co32 Pd3 80.9(9)
C133 Co32 Pd3 143.9(8)
Co31 Co32 Pd3 117.69(19)
Co34 Co32 Pd3 60.22(12)
Pd16 Co32 Pd3 59.10(10)
C132 Co32 Co35 75.6(11)
C130 Co32 Co35 171.3(9)
C3' Co32 Co35 44.7(10)
C133 Co32 Co35 87.1(8)
Co31 Co32 Co35 58.72(14)
Co34 Co32 Co35 88.45(16)
Pd16 Co32 Co35 57.64(12)
Pd3 Co32 Co35 114.59(14)
C137 Co33 C139 94.8(14)
C137 Co33 C3' 125.7(13)
C139 Co33 C3' 132.9(12)
C137 Co33 C136 91.5(14)
C139 Co33 C136 105.1(11)
C3' Co33 C136 97.5(12)
C137 Co33 Co35 113.6(13)
C139 Co33 Co35 139.4(9)
C3' Co33 Co35 48.9(9)
C136 Co33 Co35 48.8(7)
C137 Co33 Co31 77.5(10)
C139 Co33 Co31 159.1(9)
C3' Co33 Co31 48.5(8)
C136 Co33 Co31 94.7(7)
Co35 Co33 Co31 60.31(14)
C137 Co33 Pd17 133.4(13)
C139 Co33 Pd17 58.1(8)
C3' Co33 Pd17 75.6(8)
C136 Co33 Pd17 129.7(7)
Co35 Co33 Pd17 110.60(16)
Co31 Co33 Pd17 113.58(16)
C137 Co33 Pd19 137.1(9)
C139 Co33 Pd19 61.1(8)
C3' Co33 Pd19 94.0(9)
C136 Co33 Pd19 65.0(7)
Co35 Co33 Pd19 78.59(14)
Co31 Co33 Pd19 136.34(18)
Pd17 Co33 Pd19 65.88(11)
C137 Co33 Co34 105.6(10)
C139 Co33 Co34 109.5(9)
C3' Co33 Co34 42.8(10)
C136 Co33 Co34 139.5(7)
Co35 Co33 Co34 90.76(15)
Co31 Co33 Co34 55.54(13)
Pd17 Co33 Co34 59.35(12)
Pd19 Co33 Co34 115.54(15)
C135 Co34 C134 97.6(13)
C135 Co34 C3' 136.2(13)
C134 Co34 C3' 121.7(13)
C135 Co34 C140 95.6(12)
C134 Co34 C140 94.7(13)
C3' Co34 C140 99.4(12)
C135 Co34 Co31 126.2(9)
C134 Co34 Co31 120.2(10)
C3' Co34 Co31 51.0(8)
C140 Co34 Co31 48.5(8)
C135 Co34 Co32 93.0(9)
C134 Co34 Co32 166.2(10)
C3' Co34 Co32 45.5(8)
C140 Co34 Co32 92.9(9)
Co31 Co34 Co32 58.25(15)
C135 Co34 Pd17 115.9(9)
C134 Co34 Pd17 58.2(9)
C3' Co34 Pd17 75.8(8)
C140 Co34 Pd17 139.5(9)
Co31 Co34 Pd17 116.28(18)
Co32 Co34 Pd17 109.14(17)
C135 Co34 Pd3 62.1(9)
C134 Co34 Pd3 117.3(10)
C3' Co34 Pd3 81.6(8)
C140 Co34 Pd3 142.0(9)
Co31 Co34 Pd3 118.55(18)
Co32 Co34 Pd3 60.65(12)
Pd17 Co34 Pd3 77.99(12)
C135 Co34 Co33 174.2(9)
C134 Co34 Co33 79.4(10)
C3' Co34 Co33 44.8(8)
C140 Co34 Co33 89.6(8)
Co31 Co34 Co33 59.38(14)
Co32 Co34 Co33 89.23(17)
Pd17 Co34 Co33 58.29(12)
Pd3 Co34 Co33 114.79(16)
C141 Co35 C131 100.0(14)
C141 Co35 C136 96.9(11)
C131 Co35 C136 100.8(13)
C141 Co35 C3' 122.5(12)
C131 Co35 C3' 130.6(13)
C136 Co35 C3' 97.9(11)
C141 Co35 Co33 115.9(9)
C131 Co35 Co33 133.7(11)
C136 Co35 Co33 49.2(7)
C3' Co35 Co33 49.0(8)
C141 Co35 Co31 74.6(9)
C131 Co35 Co31 163.3(11)
C136 Co35 Co31 95.6(7)
C3' Co35 Co31 48.9(8)
Co33 Co35 Co31 61.14(14)
C141 Co35 Pd16 158.3(9)
C131 Co35 Pd16 81.5(11)
C136 Co35 Pd16 104.1(7)
C3' Co35 Pd16 49.6(8)
Co33 Co35 Pd16 75.41(13)
Co31 Co35 Pd16 97.70(15)
C141 Co35 Co32 100.0(9)
C131 Co35 Co32 110.7(11)
C136 Co35 Co32 140.7(7)
C3' Co35 Co32 43.5(8)
Co33 Co35 Co32 91.56(16)
Co31 Co35 Co32 56.04(14)
Pd16 Co35 Co32 59.93(12)
Co4 C1 Co2 166.6(7)
Co4 C1 Co1 92.2(5)
Co2 C1 Co1 88.9(5)
Co4 C1 Co3 84.2(5)
Co2 C1 Co3 91.1(5)
Co1 C1 Co3 164.1(7)
Co4 C1 Co5 85.7(5)
Co2 C1 Co5 81.2(5)
Co1 C1 Co5 81.1(5)
Co3 C1 Co5 83.2(5)
Co4 C1 Pd2 84.8(5)
Co2 C1 Pd2 108.6(5)
Co1 C1 Pd2 83.1(5)
Co3 C1 Pd2 111.9(6)
Co5 C1 Pd2 161.2(7)
Co9 C2 Co8 91.7(11)
Co9 C2 Co7 165.2(15)
Co8 C2 Co7 90.2(12)
Co9 C2 Co10 91.8(13)
Co8 C2 Co10 165.2(14)
Co7 C2 Co10 82.9(10)
Co9 C2 Co6 84.3(11)
Co8 C2 Co6 79.9(9)
Co7 C2 Co6 81.5(9)
Co10 C2 Co6 86.1(10)
Co9 C2 Pd5 106.6(12)
Co8 C2 Pd5 109.8(13)
Co7 C2 Pd5 86.6(10)
Co10 C2 Pd5 83.0(9)
Co6 C2 Pd5 164.8(14)
Co27 C2' Co28 91.7(12)
Co27 C2' Co29 167.4(15)
Co28 C2' Co29 91.0(11)
Co27 C2' Co30 83.5(10)
Co28 C2' Co30 164.3(14)
Co29 C2' Co30 90.7(12)
Co27 C2' Co26 81.8(9)
Co28 C2' Co26 80.0(9)
Co29 C2' Co26 86.5(11)
Co30 C2' Co26 84.5(10)
Co27 C2' Pd15 87.4(10)
Co28 C2' Pd15 112.5(12)
Co29 C2' Pd15 103.0(12)
Co30 C2' Pd15 82.3(9)
Co26 C2' Pd15 163.8(14)
Co12 C3 Co14 90.4(11)
Co12 C3 Co15 91.1(11)
Co14 C3 Co15 166.6(15)
Co12 C3 Co13 164.7(15)
Co14 C3 Co13 93.1(11)
Co15 C3 Co13 82.1(10)
Co12 C3 Co11 82.3(10)
Co14 C3 Co11 82.0(10)
Co15 C3 Co11 85.0(10)
Co13 C3 Co11 83.4(10)
Co12 C3 Pd6 87.2(10)
Co14 C3 Pd6 110.0(12)
Co15 C3 Pd6 83.4(10)
Co13 C3 Pd6 105.5(11)
Co11 C3 Pd6 164.2(15)
Co34 C3' Co32 89.6(13)
Co34 C3' Co35 164.0(16)
Co32 C3' Co35 91.9(13)
Co34 C3' Co33 92.4(13)
Co32 C3' Co33 164.5(16)
Co35 C3' Co33 82.0(11)
Co34 C3' Co31 81.3(12)
Co32 C3' Co31 81.2(10)
Co35 C3' Co31 83.2(11)
Co33 C3' Co31 83.9(11)
Co34 C3' Pd16 112.7(14)
Co32 C3' Pd16 87.0(11)
Co35 C3' Pd16 83.3(12)
Co33 C3' Pd16 106.3(13)
Co31 C3' Pd16 161.7(17)
O4 C4 Pd17 128.2(12)
O4 C4 Pd8 134.1(11)
Pd17 C4 Pd8 87.5(6)
O4 C4 Pd4 131.0(12)
Pd17 C4 Pd4 77.8(5)
Pd8 C4 Pd4 78.2(5)
O4 C4 Pd7 138.1(12)
Pd17 C4 Pd7 14.98(15)
Pd8 C4 Pd7 72.9(5)
Pd4 C4 Pd7 78.4(5)
O5 C5 Pd6 130.7(16)
O5 C5 Pd15 138.2(15)
Pd6 C5 Pd15 71.5(6)
O5 C5 Pd2 130.6(15)
Pd6 C5 Pd2 81.9(7)
Pd15 C5 Pd2 81.2(6)
O5 C5 Pd5 129.0(15)
Pd6 C5 Pd5 86.5(7)
Pd15 C5 Pd5 15.28(16)
Pd2 C5 Pd5 80.3(6)
O5 C5 Pd16 133.3(15)
Pd6 C5 Pd16 7.29(19)
Pd15 C5 Pd16 73.8(6)
Pd2 C5 Pd16 75.3(6)
Pd5 C5 Pd16 88.4(6)
O6 C6 Co4 174.1(13)
O7 C7 Co3 138.3(12)
O7 C7 Co4 131.1(10)
Co3 C7 Co4 79.6(5)
O7 C7 Pd3 120.6(11)
Co3 C7 Pd3 82.6(5)
Co4 C7 Pd3 86.8(5)
O8 C8 Co1 137.6(15)
O8 C8 Co5 140.0(15)
Co1 C8 Co5 82.0(5)
O9 C9 Co5 178.9(18)
O10 C10 Co2 138.0(14)
O10 C10 Co5 140.8(13)
Co2 C10 Co5 81.2(6)
O11 C11 Co2 161.3(16)
O11 C11 Pd1 119.1(13)
Co2 C11 Pd1 79.6(5)
O12 C12 Co2 162.8(15)
O12 C12 Pd4 117.6(13)
Co2 C12 Pd4 79.5(5)
O13 C13 Co3 172.1(16)
O14 C14 Co4 172.4(15)
O15 C15 Co1 170.0(18)
O15 C15 Pd1 110.6(14)
Co1 C15 Pd1 79.1(7)
O16 C16 Co3 163.2(14)
O16 C16 Pd4 118.4(11)
Co3 C16 Pd4 77.9(5)
O17 C17 Co1 173.0(16)
O18 C18 Co6 178(3)
O19 C19 Co8 154(3)
O19 C19 Co6 133(2)
Co8 C19 Co6 69.9(8)
O20 C20 Co7 145(2)
O20 C20 Co6 132(2)
Co7 C20 Co6 80.8(8)
O21 C21 Co9 151(3)
O21 C21 Co6 115(2)
Co9 C21 Co6 87.0(12)
O22 C22 Co10 174(3)
O23 C23 Co10 172(2)
O24 C24 Co9 145(3)
O24 C24 Pd1 120(2)
Co9 C24 Pd1 91.4(12)
O24 C24 Co10 99(2)
Co9 C24 Co10 90.1(14)
Pd1 C24 Co10 97.1(11)
O25 C25 Co9 140(6)
O25 C25 Pd8 127(6)
Co9 C25 Pd8 90.7(17)
O26 C26 Co8 172(2)
O26 C26 Pd8 116(2)
Co8 C26 Pd8 67.1(7)
O27 C27 Pd9 135(2)
O27 C27 Co8 146(2)
Pd9 C27 Co8 75.1(7)
O28 C28 Co7 174(2)
O29 C29 Co7 143.2(19)
O29 C29 Co10 134.9(18)
Co7 C29 Co10 81.7(7)
O118 C118 Co26 178(3)
O119 C119 Co26 144(2)
O119 C119 Co28 127(2)
Co26 C119 Co28 81.7(10)
O120 C120 Co27 143(2)
O120 C120 Co26 134(2)
Co27 C120 Co26 82.3(8)
O121 C121 Co29 166(3)
O122 C122 Co30 176(2)
O123 C123 Co30 174(2)
O124 C124 Pd1 126(2)
O124 C124 Co29 157(2)
Pd1 C124 Co29 76.2(8)
O125 C125 Co29 159(3)
O125 C125 Pd8 120(3)
Co29 C125 Pd8 75.1(9)
O126 C126 Co28 163(4)
O126 C126 Pd8 110(3)
Co28 C126 Pd8 74.7(16)
O127 C127 Co28 141(2)
O127 C127 Co27 119.7(19)
Co28 C127 Co27 92.0(10)
O127 C127 Pd19 119.2(19)
Co28 C127 Pd19 84.6(9)
Co27 C127 Pd19 81.3(8)
O128 C128 Co27 165(2)
O129 C129 Co27 145(3)
O129 C129 Co30 128(2)
Co27 C129 Co30 86.4(10)
O30 C30 Co12 170(3)
O31 C31 Co15 146(3)
O32 C32 Co12 177(3)
O33 C33 Co12 141(2)
O33 C33 Co11 138(2)
Co12 C33 Co11 81.0(9)
O34 C34 Co14 155(2)
O34 C34 Pd7 121(2)
Co14 C34 Pd7 83.8(9)
O35 C35 Co14 160(2)
O35 C35 Pd3 114.8(19)
Co14 C35 Pd3 84.4(9)
O36 C36 Co13 141(2)
O36 C36 Co15 137(2)
Co13 C36 Co15 80.5(8)
O36 C36 Pd9 108.2(17)
Co13 C36 Pd9 71.5(8)
Co15 C36 Pd9 94.5(9)
O37 C37 Co13 158(3)
O38 C38 Co11 167(2)
O39 C39 Co13 160(2)
O39 C39 Pd7 118(2)
Co13 C39 Pd7 76.9(8)
O39 C39 Pd9 123(2)
Co13 C39 Pd9 72.9(8)
Pd7 C39 Pd9 71.7(7)
O40 C40 Co11 142(3)
O40 C40 Co14 132(2)
Co11 C40 Co14 85.1(9)
O41 C41 Co15 167(3)
O130 C130 Co32 172(3)
O131 C131 Co35 165(3)
O132 C132 Co32 173(3)
O133 C133 Co31 143(2)
O133 C133 Co32 135(2)
Co31 C133 Co32 81.4(9)
O134 C134 Co34 173(3)
O134 C134 Pd17 105.8(19)
Co34 C134 Pd17 81.5(10)
O135 C135 Co34 156(3)
O135 C135 Pd3 118(2)
Co34 C135 Pd3 78.8(9)
O136 C136 Co35 140(2)
O136 C136 Co33 137(2)
Co35 C136 Co33 82.0(8)
O136 C136 Pd19 106.9(17)
Co35 C136 Pd19 93.8(9)
Co33 C136 Pd19 71.6(8)
O137 C137 Co33 123.3(19)
O138 C138 Co31 153(3)
O139 C139 Co33 155(2)
O139 C139 Pd17 118.1(19)
Co33 C139 Pd17 79.6(8)
O139 C139 Pd19 121.1(19)
Co33 C139 Pd19 77.8(8)
Pd17 C139 Pd19 76.4(7)
O140 C140 Co34 136(3)
O140 C140 Co31 139(3)
Co34 C140 Co31 83.1(9)
O141 C141 Co35 172(3)
C101 N1 C102 102(2)
C101 N1 C103 104(2)
C102 N1 C103 103(2)
C101 N1 C104 105(2)
C102 N1 C104 122(2)
C103 N1 C104 117(2)
N1 C101 H10A 109.5
N1 C101 H10B 109.5
H10A C101 H10B 109.5
N1 C101 H10C 109.5
H10A C101 H10C 109.5
H10B C101 H10C 109.5
N1 C102 H10D 109.5
N1 C102 H10E 109.5
H10D C102 H10E 109.5
N1 C102 H10F 109.5
H10D C102 H10F 109.5
H10E C102 H10F 109.5
N1 C103 H10G 109.5
N1 C103 H10H 109.5
H10G C103 H10H 109.5
N1 C103 H10I 109.5
H10G C103 H10I 109.5
H10H C103 H10I 109.5
N1 C104 C105 116(2)
N1 C104 H10J 108.2
C105 C104 H10J 108.2
N1 C104 H10K 108.2
C105 C104 H10K 108.2
H10J C104 H10K 107.3
C106 C105 C110 120.0
C106 C105 C104 124.3(18)
C110 C105 C104 115.1(18)
C105 C106 C107 120.0
C105 C106 H106 120.0
C107 C106 H106 120.0
C106 C107 C108 120.0
C106 C107 H107 120.0
C108 C107 H107 120.0
C109 C108 C107 120.0
C109 C108 H108 120.0
C107 C108 H108 120.0
C108 C109 C110 120.0
C108 C109 H109 120.0
C110 C109 H109 120.0
C109 C110 C105 120.0
C109 C110 H110 120.0
C105 C110 H110 120.0
C201 N2 C204 106(3)
C201 N2 C202 97(3)
C204 N2 C202 128(3)
C201 N2 C203 110(3)
C204 N2 C203 114(3)
C202 N2 C203 101(3)
N2 C201 H20A 109.5
N2 C201 H20B 109.5
H20A C201 H20B 109.5
N2 C201 H20C 109.5
H20A C201 H20C 109.5
H20B C201 H20C 109.5
N2 C202 H20D 109.5
N2 C202 H20E 109.5
H20D C202 H20E 109.5
N2 C202 H20F 109.5
H20D C202 H20F 109.5
H20E C202 H20F 109.5
N2 C203 H20G 109.5
N2 C203 H20H 109.5
H20G C203 H20H 109.5
N2 C203 H20I 109.5
H20G C203 H20I 109.5
H20H C203 H20I 109.5
N2 C204 C205 123(3)
N2 C204 H20J 106.7
C205 C204 H20J 106.7
N2 C204 H20K 106.7
C205 C204 H20K 106.7
H20J C204 H20K 106.6
C206 C205 C210 120.0
C206 C205 C204 123(2)
C210 C205 C204 113(2)
C207 C206 C205 120.0
C207 C206 H206 120.0
C205 C206 H206 120.0
C208 C207 C206 120.0
C208 C207 H207 120.0
C206 C207 H207 120.0
C209 C208 C207 120.0
C209 C208 H208 120.0
C207 C208 H208 120.0
C210 C209 C208 120.0
C210 C209 H209 120.0
C208 C209 H209 120.0
C209 C210 C205 120.0
C209 C210 H210 120.0
C205 C210 H210 120.0
C212 N21 C214 128(3)
C212 N21 C211 100(3)
C214 N21 C211 109(3)
C212 N21 C213 98(3)
C214 N21 C213 115(3)
C211 N21 C213 104(3)
N21 C211 H21A 109.5
N21 C211 H21B 109.5
H21A C211 H21B 109.5
N21 C211 H21C 109.5
H21A C211 H21C 109.5
H21B C211 H21C 109.5
N21 C212 H21D 109.5
N21 C212 H21E 109.5
H21D C212 H21E 109.5
N21 C212 H21F 109.5
H21D C212 H21F 109.5
H21E C212 H21F 109.5
N21 C213 H21G 109.5
N21 C213 H21H 109.5
H21G C213 H21H 109.5
N21 C213 H21I 109.5
H21G C213 H21I 109.5
H21H C213 H21I 109.5
N21 C214 C215 124(3)
N21 C214 H21J 106.2
C215 C214 H21J 106.2
N21 C214 H21K 106.2
C215 C214 H21K 106.2
H21J C214 H21K 106.4
C216 C215 C220 120.0
C216 C215 C214 120(2)
C220 C215 C214 109(2)
C215 C216 C217 120.0
C215 C216 H216 120.0
C217 C216 H216 120.0
C218 C217 C216 120.0
C218 C217 H217 120.0
C216 C217 H217 120.0
C219 C218 C217 120.0
C219 C218 H218 120.0
C217 C218 H218 120.0
C220 C219 C218 120.0
C220 C219 H219 120.0
C218 C219 H219 120.0
C219 C220 C215 120.0
C219 C220 H220 120.0
C215 C220 H220 120.0
C302 C301 H30A 109.5
C302 C301 H30B 109.5
H30A C301 H30B 109.5
C302 C301 H30C 109.5
H30A C301 H30C 109.5
H30B C301 H30C 109.5
C303 C302 C301 112.7(10)
C303 C302 H30D 109.1
C301 C302 H30D 109.1
C303 C302 H30E 109.1
C301 C302 H30E 109.1
H30D C302 H30E 107.8
C304 C303 C302 113.2(10)
C304 C303 H30F 108.9
C302 C303 H30F 108.9
C304 C303 H30G 108.9
C302 C303 H30G 108.9
H30F C303 H30G 107.8
C303 C304 C305 112.2(10)
C303 C304 H30H 109.2
C305 C304 H30H 109.2
C303 C304 H30I 109.2
C305 C304 H30I 109.2
H30H C304 H30I 107.9
C306 C305 C304 111.3(10)
C306 C305 H30J 109.4
C304 C305 H30J 109.4
C306 C305 H30K 109.4
C304 C305 H30K 109.4
H30J C305 H30K 108.0
C305 C306 H30L 109.5
C305 C306 H30M 109.5
H30L C306 H30M 109.5
C305 C306 H30N 109.5
H30L C306 H30N 109.5
H30M C306 H30N 109.5
C312 C311 H31A 109.5
C312 C311 H31B 109.5
H31A C311 H31B 109.5
C312 C311 H31C 109.5
H31A C311 H31C 109.5
H31B C311 H31C 109.5
C311 C312 C313 113.9(10)
C311 C312 H31D 108.8
C313 C312 H31D 108.8
C311 C312 H31E 108.8
C313 C312 H31E 108.8
H31D C312 H31E 107.7
C312 C313 C314 113.5(10)
C312 C313 H31F 108.9
C314 C313 H31F 108.9
C312 C313 H31G 108.9
C314 C313 H31G 108.9
H31F C313 H31G 107.7
C313 C314 C315 111.9(10)
C313 C314 H31H 109.2
C315 C314 H31H 109.2
C313 C314 H31I 109.2
C315 C314 H31I 109.2
H31H C314 H31I 107.9
C316 C315 C314 112.8(10)
C316 C315 H31J 109.0
C314 C315 H31J 109.0
C316 C315 H31K 109.0
C314 C315 H31K 109.0
H31J C315 H31K 107.8
C315 C316 H31L 109.5
C315 C316 H31M 109.5
H31L C316 H31M 109.5
C315 C316 H31N 109.5
H31L C316 H31N 109.5
H31M C316 H31N 109.5

loop_
_geom_bond_atom_site_label_1
_geom_bond_atom_site_label_2
_geom_bond_distance
Pd1 C24 2.09(3)
Pd1 C124 2.17(3)
Pd1 C11 2.307(16)
Pd1 Co9 2.600(13)
Pd1 C15 2.60(2)
Pd1 Co2 2.660(2)
Pd1 Pd5 2.660(4)
Pd1 Co29 2.718(12)
Pd1 Pd2 2.7964(14)
Pd1 Co1 2.846(2)
Pd1 Pd15 3.016(4)
Pd1 Pd8 3.0229(17)
Pd2 C1 2.022(12)
Pd2 C5 2.083(18)
Pd2 Pd6 2.563(3)
Pd2 Co1 2.610(2)
Pd2 Co4 2.6467(19)
Pd2 Pd15 2.682(4)
Pd2 Pd5 2.688(4)
Pd2 Pd16 2.746(3)
Pd2 Pd3 2.7597(14)
Pd2 Pd4 2.7824(13)
Pd3 C7 2.142(14)
Pd3 C35 2.24(2)
Pd3 C135 2.41(3)
Pd3 Pd16 2.651(3)
Pd3 Co34 2.681(4)
Pd3 Co32 2.692(4)
Pd3 Co14 2.694(3)
Pd3 Co3 2.703(2)
Pd3 Co4 2.896(2)
Pd3 Pd4 3.0119(16)
Pd3 Co12 3.027(4)
Pd4 C4 2.121(14)
Pd4 C16 2.240(14)
Pd4 C12 2.293(16)
Pd4 Co3 2.5624(19)
Pd4 Pd17 2.570(3)
Pd4 Co2 2.639(2)
Pd4 Pd8 2.6498(13)
Pd4 Pd7 2.789(3)
Pd8 C25 2.06(7)
Pd8 C4 2.082(14)
Pd8 C125 2.15(3)
Pd8 Co29 2.497(12)
Pd8 Pd7 2.602(3)
Pd8 C126 2.63(4)
Pd8 Co28 2.635(7)
Pd8 C26 2.64(3)
Pd8 Co8 2.655(6)
Pd8 Pd15 2.709(5)
Pd8 Co9 2.733(11)
Pd5 C2 2.03(2)
Pd5 C5 2.086(18)
Pd5 Co10 2.615(5)
Pd5 Pd6 2.681(4)
Pd5 Co7 2.706(5)
Pd5 Pd9 2.777(4)
Pd6 C5 1.815(18)
Pd6 C3 2.02(2)
Pd6 Co15 2.628(4)
Pd6 Co12 2.688(4)
Pd6 Pd7 2.794(4)
Pd6 Pd9 2.803(3)
Pd7 C34 2.16(3)
Pd7 C4 2.288(16)
Pd7 C39 2.40(3)
Pd7 Co14 2.639(4)
Pd7 Co13 2.672(4)
Pd7 Pd9 2.883(4)
Pd9 C27 2.12(2)
Pd9 C36 2.50(3)
Pd9 C39 2.52(3)
Pd9 Co8 2.642(7)
Pd9 Co13 2.643(4)
Pd9 Co7 2.860(5)
Pd15 C5 2.038(18)
Pd15 C2' 2.04(2)
Pd15 Co30 2.614(5)
Pd15 Pd16 2.678(4)
Pd15 Co27 2.711(5)
Pd15 Pd19 2.781(4)
Pd15 Co29 3.092(11)
Pd16 C3' 2.01(3)
Pd16 C5 2.396(18)
Pd16 Co35 2.619(4)
Pd16 Co32 2.683(4)
Pd16 Pd17 2.810(4)
Pd16 Pd19 2.816(3)
Pd17 C4 1.968(15)
Pd17 C139 2.28(3)
Pd17 C134 2.29(3)
Pd17 Co33 2.638(4)
Pd17 Co34 2.668(4)
Pd17 Pd19 2.893(4)
Pd19 C127 2.29(2)
Pd19 C139 2.40(3)
Pd19 C136 2.56(2)
Pd19 Co28 2.658(7)
Pd19 Co33 2.682(4)
Pd19 Co27 2.887(5)
Co1 C15 1.750(18)
Co1 C17 1.767(16)
Co1 C8 1.906(15)
Co1 C1 1.913(12)
Co1 Co5 2.508(3)
Co1 Co2 2.670(3)
Co1 Co4 2.748(2)
Co2 C12 1.789(15)
Co2 C11 1.807(13)
Co2 C1 1.900(12)
Co2 C10 1.914(14)
Co2 Co5 2.502(2)
Co2 Co3 2.738(2)
Co3 C13 1.769(14)
Co3 C16 1.801(14)
Co3 C1 1.935(12)
Co3 C7 1.944(13)
Co3 Co4 2.572(2)
Co3 Co5 2.575(3)
Co4 C14 1.756(14)
Co4 C6 1.769(14)
Co4 C1 1.900(12)
Co4 C7 2.070(13)
Co4 Co5 2.615(3)
Co5 C9 1.776(15)
Co5 C8 1.916(15)
Co5 C10 1.930(16)
Co5 C1 1.943(12)
Co6 C18 1.77(2)
Co6 C2 1.94(2)
Co6 C21 2.00(3)
Co6 C20 2.02(3)
Co6 C19 2.42(3)
Co6 Co8 2.479(6)
Co6 Co7 2.523(6)
Co6 Co9 2.580(12)
Co6 Co10 2.639(5)
Co7 C28 1.78(2)
Co7 C20 1.86(2)
Co7 C29 1.90(2)
Co7 C2 1.92(3)
Co7 Co10 2.541(6)
Co7 Co8 2.718(7)
Co8 C19 1.81(2)
Co8 C2 1.92(3)
Co8 C26 2.09(3)
Co8 C27 2.22(2)
Co8 Co9 2.738(10)
Co9 C24 1.50(3)
Co9 C21 1.74(3)
Co9 C25 1.77(6)
Co9 C2 1.90(3)
Co9 Co10 2.740(13)
Co10 C23 1.76(2)
Co10 C22 1.77(2)
Co10 C2 1.92(3)
Co10 C29 1.98(2)
Co10 C24 2.29(3)
Co26 C119 1.57(2)
Co26 C118 1.82(2)
Co26 C120 1.93(2)
Co26 C2' 1.94(2)
Co26 Co28 2.472(6)
Co26 Co27 2.500(6)
Co26 Co30 2.602(5)
Co26 Co29 2.637(11)
Co27 C128 1.704(10)
Co27 C129 1.80(2)
Co27 C120 1.86(2)
Co27 C2' 1.88(3)
Co27 C127 2.14(2)
Co27 Co30 2.534(6)
Co27 Co28 2.712(7)
Co28 C126 1.40(3)
Co28 C127 1.59(2)
Co28 C2' 1.90(3)
Co28 C119 2.15(3)
Co28 Co29 2.718(10)
Co29 C2' 1.91(3)
Co29 C121 1.92(3)
Co29 C125 1.94(3)
Co29 C124 2.23(2)
Co29 Co30 2.730(13)
Co30 C122 1.78(2)
Co30 C123 1.79(2)
Co30 C129 1.91(3)
Co30 C2' 1.93(3)
Co11 C38 1.75(2)
Co11 C40 1.82(3)
Co11 C33 1.94(3)
Co11 C3 1.95(2)
Co11 Co14 2.513(5)
Co11 Co12 2.515(5)
Co11 Co13 2.583(5)
Co11 Co15 2.618(5)
Co12 C32 1.777(16)
Co12 C30 1.81(2)
Co12 C3 1.87(2)
Co12 C33 1.93(3)
Co12 Co14 2.667(6)
Co12 Co15 2.717(5)
Co13 C37 1.738(9)
Co13 C39 1.84(2)
Co13 C3 1.94(2)
Co13 C36 1.96(2)
Co13 Co15 2.539(5)
Co13 Co14 2.773(5)
Co14 C35 1.73(2)
Co14 C34 1.76(2)
Co14 C3 1.88(3)
Co14 C40 1.89(3)
Co15 C41 1.69(2)
Co15 C31 1.87(3)
Co15 C3 1.93(3)
Co15 C36 1.97(2)
Co31 C138 1.74(3)
Co31 C140 1.88(3)
Co31 C133 1.89(2)
Co31 C3' 1.96(3)
Co31 Co34 2.498(5)
Co31 Co32 2.510(5)
Co31 Co35 2.586(5)
Co31 Co33 2.607(5)
Co32 C132 1.78(3)
Co32 C130 1.78(2)
Co32 C3' 1.89(3)
Co32 C133 1.96(2)
Co32 Co34 2.651(6)
Co32 Co35 2.748(5)
Co33 C137 1.741(9)
Co33 C139 1.80(2)
Co33 C3' 1.94(3)
Co33 C136 1.94(2)
Co33 Co35 2.540(5)
Co33 Co34 2.748(5)
Co34 C135 1.72(2)
Co34 C134 1.74(2)
Co34 C3' 1.87(3)
Co34 C140 1.88(3)
Co35 C141 1.75(2)
Co35 C131 1.77(3)
Co35 C136 1.93(2)
Co35 C3' 1.93(3)
C4 O4 1.176(14)
C5 O5 1.196(15)
C6 O6 1.151(13)
C7 O7 1.163(12)
C8 O8 1.178(13)
C9 O9 1.145(14)
C10 O10 1.172(14)
C11 O11 1.154(13)
C12 O12 1.168(14)
C13 O13 1.152(13)
C14 O14 1.169(14)
C15 O15 1.172(15)
C16 O16 1.162(13)
C17 O17 1.143(14)
C18 O18 1.131(18)
C19 O19 1.181(18)
C20 O20 1.197(18)
C21 O21 1.166(18)
C22 O22 1.148(18)
C23 O23 1.142(17)
C24 O24 1.183(18)
C25 O25 1.19(2)
C26 O26 1.180(19)
C27 O27 1.166(17)
C28 O28 1.150(17)
C29 O29 1.165(17)
C118 O118 1.150(18)
C119 O119 1.174(18)
C120 O120 1.161(17)
C121 O121 1.174(18)
C122 O122 1.161(17)
C123 O123 1.151(17)
C124 O124 1.170(18)
C125 O125 1.193(18)
C126 O126 1.18(2)
C127 O127 1.159(17)
C128 O128 1.094(16)
C129 O129 1.129(18)
C30 O30 1.145(18)
C31 O31 1.176(19)
C32 O32 1.115(17)
C33 O33 1.190(18)
C34 O34 1.166(18)
C35 O35 1.164(18)
C36 O36 1.171(17)
C37 O37 1.142(19)
C38 O38 1.150(17)
C39 O39 1.173(18)
C40 O40 1.178(18)
C41 O41 1.118(18)
C130 O130 1.149(19)
C131 O131 1.148(19)
C132 O132 1.155(19)
C133 O133 1.171(18)
C134 O134 1.124(18)
C135 O135 1.142(18)
C136 O136 1.179(17)
C137 O137 1.168(18)
C138 O138 1.108(18)
C139 O139 1.184(17)
C140 O140 1.154(18)
C141 O141 1.123(17)
N1 C101 1.458(14)
N1 C102 1.458(14)
N1 C103 1.472(14)
N1 C104 1.472(14)
C101 H10A 0.9800
C101 H10B 0.9800
C101 H10C 0.9800
C102 H10D 0.9800
C102 H10E 0.9800
C102 H10F 0.9800
C103 H10G 0.9800
C103 H10H 0.9800
C103 H10I 0.9800
C104 C105 1.505(13)
C104 H10J 0.9900
C104 H10K 0.9900
C105 C106 1.3900
C105 C110 1.3900
C106 C107 1.3900
C106 H106 0.9500
C107 C108 1.3900
C107 H107 0.9500
C108 C109 1.3900
C108 H108 0.9500
C109 C110 1.3900
C109 H109 0.9500
C110 H110 0.9500
N2 C201 1.462(15)
N2 C204 1.470(15)
N2 C202 1.472(15)
N2 C203 1.474(15)
C201 H20A 0.9800
C201 H20B 0.9800
C201 H20C 0.9800
C202 H20D 0.9800
C202 H20E 0.9800
C202 H20F 0.9800
C203 H20G 0.9800
C203 H20H 0.9800
C203 H20I 0.9800
C204 C205 1.512(14)
C204 H20J 0.9900
C204 H20K 0.9900
C205 C206 1.3900
C205 C210 1.3900
C206 C207 1.3900
C206 H206 0.9500
C207 C208 1.3900
C207 H207 0.9500
C208 C209 1.3900
C208 H208 0.9500
C209 C210 1.3900
C209 H209 0.9500
C210 H210 0.9500
N21 C212 1.462(15)
N21 C214 1.464(14)
N21 C211 1.465(15)
N21 C213 1.482(15)
C211 H21A 0.9800
C211 H21B 0.9800
C211 H21C 0.9800
C212 H21D 0.9800
C212 H21E 0.9800
C212 H21F 0.9800
C213 H21G 0.9800
C213 H21H 0.9800
C213 H21I 0.9800
C214 C215 1.521(14)
C214 H21J 0.9900
C214 H21K 0.9900
C215 C216 1.3900
C215 C220 1.3900
C216 C217 1.3900
C216 H216 0.9500
C217 C218 1.3900
C217 H217 0.9500
C218 C219 1.3900
C218 H218 0.9500
C219 C220 1.3900
C219 H219 0.9500
C220 H220 0.9500
C301 C302 1.528(9)
C301 H30A 0.9800
C301 H30B 0.9800
C301 H30C 0.9800
C302 C303 1.523(9)
C302 H30D 0.9900
C302 H30E 0.9900
C303 C304 1.522(10)
C303 H30F 0.9900
C303 H30G 0.9900
C304 C305 1.533(9)
C304 H30H 0.9900
C304 H30I 0.9900
C305 C306 1.531(9)
C305 H30J 0.9900
C305 H30K 0.9900
C306 H30L 0.9800
C306 H30M 0.9800
C306 H30N 0.9800
C311 C312 1.517(9)
C311 H31A 0.9800
C311 H31B 0.9800
C311 H31C 0.9800
C312 C313 1.519(9)
C312 H31D 0.9900
C312 H31E 0.9900
C313 C314 1.525(10)
C313 H31F 0.9900
C313 H31G 0.9900
C314 C315 1.533(9)
C314 H31H 0.9900
C314 H31I 0.9900
C315 C316 1.525(9)
C315 H31J 0.9900
C315 H31K 0.9900
C316 H31L 0.9800
C316 H31M 0.9800
C316 H31N 0.9800

loop_
_geom_torsion_atom_site_label_1
_geom_torsion_atom_site_label_2
_geom_torsion_atom_site_label_3
_geom_torsion_atom_site_label_4
_geom_torsion
C24 Pd1 Pd2 C1 169.0(13)
C124 Pd1 Pd2 C1 163(2)
C11 Pd1 Pd2 C1 -13.5(5)
Co9 Pd1 Pd2 C1 -146.8(5)
C15 Pd1 Pd2 C1 60.7(5)
Co2 Pd1 Pd2 C1 -18.4(3)
Pd5 Pd1 Pd2 C1 -176.2(3)
Co29 Pd1 Pd2 C1 -148.4(5)
Co1 Pd1 Pd2 C1 45.0(3)
Pd15 Pd1 Pd2 C1 -167.4(3)
Pd8 Pd1 Pd2 C1 -114.3(3)
C24 Pd1 Pd2 C5 12.0(13)
C124 Pd1 Pd2 C5 6(2)
C11 Pd1 Pd2 C5 -170.5(7)
Co9 Pd1 Pd2 C5 56.2(6)
C15 Pd1 Pd2 C5 -96.4(7)
Co2 Pd1 Pd2 C5 -175.4(5)
Pd5 Pd1 Pd2 C5 26.7(5)
Co29 Pd1 Pd2 C5 54.5(6)
Co1 Pd1 Pd2 C5 -112.1(5)
Pd15 Pd1 Pd2 C5 35.6(5)
Pd8 Pd1 Pd2 C5 88.7(5)
C24 Pd1 Pd2 Pd6 -32.2(12)
C124 Pd1 Pd2 Pd6 -38(2)
C11 Pd1 Pd2 Pd6 145.3(4)
Co9 Pd1 Pd2 Pd6 12.0(4)
C15 Pd1 Pd2 Pd6 -140.5(4)
Co2 Pd1 Pd2 Pd6 140.41(9)
Pd5 Pd1 Pd2 Pd6 -17.42(11)
Co29 Pd1 Pd2 Pd6 10.4(3)
Co1 Pd1 Pd2 Pd6 -156.23(10)
Pd15 Pd1 Pd2 Pd6 -8.59(11)
Pd8 Pd1 Pd2 Pd6 44.53(8)
C24 Pd1 Pd2 Co1 124.0(12)
C124 Pd1 Pd2 Co1 118(2)
C11 Pd1 Pd2 Co1 -58.5(4)
Co9 Pd1 Pd2 Co1 168.3(4)
C15 Pd1 Pd2 Co1 15.7(4)
Co2 Pd1 Pd2 Co1 -63.36(7)
Pd5 Pd1 Pd2 Co1 138.81(11)
Co29 Pd1 Pd2 Co1 166.6(3)
Pd15 Pd1 Pd2 Co1 147.64(11)
Pd8 Pd1 Pd2 Co1 -159.24(6)
C24 Pd1 Pd2 Co4 146.4(12)
C124 Pd1 Pd2 Co4 140(2)
C11 Pd1 Pd2 Co4 -36.1(4)
Co9 Pd1 Pd2 Co4 -169.3(4)
C15 Pd1 Pd2 Co4 38.1(4)
Co2 Pd1 Pd2 Co4 -40.98(7)
Pd5 Pd1 Pd2 Co4 161.19(11)
Co29 Pd1 Pd2 Co4 -171.0(3)
Co1 Pd1 Pd2 Co4 22.38(7)
Pd15 Pd1 Pd2 Co4 170.02(11)
Pd8 Pd1 Pd2 Co4 -136.86(6)
C24 Pd1 Pd2 Pd15 -23.6(12)
C124 Pd1 Pd2 Pd15 -30(2)
C11 Pd1 Pd2 Pd15 153.9(4)
Co9 Pd1 Pd2 Pd15 20.6(4)
C15 Pd1 Pd2 Pd15 -131.9(4)
Co2 Pd1 Pd2 Pd15 149.00(10)
Pd5 Pd1 Pd2 Pd15 -8.83(16)
Co29 Pd1 Pd2 Pd15 18.9(3)
Co1 Pd1 Pd2 Pd15 -147.64(11)
Pd8 Pd1 Pd2 Pd15 53.12(9)
C24 Pd1 Pd2 Pd5 -14.8(12)
C124 Pd1 Pd2 Pd5 -21(2)
C11 Pd1 Pd2 Pd5 162.7(4)
Co9 Pd1 Pd2 Pd5 29.5(4)
C15 Pd1 Pd2 Pd5 -123.1(4)
Co2 Pd1 Pd2 Pd5 157.83(10)
Co29 Pd1 Pd2 Pd5 27.8(3)
Co1 Pd1 Pd2 Pd5 -138.81(11)
Pd15 Pd1 Pd2 Pd5 8.83(16)
Pd8 Pd1 Pd2 Pd5 61.95(9)
C24 Pd1 Pd2 Pd16 -46.4(12)
C124 Pd1 Pd2 Pd16 -53(2)
C11 Pd1 Pd2 Pd16 131.1(4)
Co9 Pd1 Pd2 Pd16 -2.2(4)
C15 Pd1 Pd2 Pd16 -154.7(4)
Co2 Pd1 Pd2 Pd16 126.18(9)
Pd5 Pd1 Pd2 Pd16 -31.65(12)
Co29 Pd1 Pd2 Pd16 -3.9(3)
Co1 Pd1 Pd2 Pd16 -170.46(10)
Pd15 Pd1 Pd2 Pd16 -22.82(12)
Pd8 Pd1 Pd2 Pd16 30.30(9)
C24 Pd1 Pd2 Pd3 -123.2(12)
C124 Pd1 Pd2 Pd3 -129(2)
C11 Pd1 Pd2 Pd3 54.3(4)
Co9 Pd1 Pd2 Pd3 -78.9(4)
C15 Pd1 Pd2 Pd3 128.5(4)
Co2 Pd1 Pd2 Pd3 49.42(9)
Pd5 Pd1 Pd2 Pd3 -108.41(12)
Co29 Pd1 Pd2 Pd3 -80.6(3)
Co1 Pd1 Pd2 Pd3 112.78(9)
Pd15 Pd1 Pd2 Pd3 -99.57(12)
Pd8 Pd1 Pd2 Pd3 -46.46(8)
C24 Pd1 Pd2 Pd4 -121.0(12)
C124 Pd1 Pd2 Pd4 -127(2)
C11 Pd1 Pd2 Pd4 56.5(4)
Co9 Pd1 Pd2 Pd4 -76.7(4)
C15 Pd1 Pd2 Pd4 130.7(4)
Co2 Pd1 Pd2 Pd4 51.64(5)
Pd5 Pd1 Pd2 Pd4 -106.19(9)
Co29 Pd1 Pd2 Pd4 -78.4(3)
Co1 Pd1 Pd2 Pd4 115.00(6)
Pd15 Pd1 Pd2 Pd4 -97.35(10)
Pd8 Pd1 Pd2 Pd4 -44.24(3)
C1 Pd2 Pd3 C7 -25.1(5)
C5 Pd2 Pd3 C7 133.3(6)
Pd6 Pd2 Pd3 C7 159.3(4)
Co1 Pd2 Pd3 C7 -2.4(4)
Co4 Pd2 Pd3 C7 18.7(4)
Pd15 Pd2 Pd3 C7 -175.5(4)
Pd5 Pd2 Pd3 C7 -175.2(4)
Pd16 Pd2 Pd3 C7 166.1(4)
Pd4 Pd2 Pd3 C7 -95.2(4)
Pd1 Pd2 Pd3 C7 -92.8(4)
C1 Pd2 Pd3 C35 135.2(16)
C5 Pd2 Pd3 C35 -66.4(16)
Pd6 Pd2 Pd3 C35 -40.3(15)
Co1 Pd2 Pd3 C35 157.9(15)
Co4 Pd2 Pd3 C35 179.1(15)
Pd15 Pd2 Pd3 C35 -15.1(15)
Pd5 Pd2 Pd3 C35 -14.8(15)
Pd16 Pd2 Pd3 C35 -33.5(15)
Pd4 Pd2 Pd3 C35 65.2(15)
Pd1 Pd2 Pd3 C35 67.6(15)
C1 Pd2 Pd3 C135 86.7(16)
C5 Pd2 Pd3 C135 -114.9(16)
Pd6 Pd2 Pd3 C135 -88.8(15)
Co1 Pd2 Pd3 C135 109.4(15)
Co4 Pd2 Pd3 C135 130.6(15)
Pd15 Pd2 Pd3 C135 -63.6(15)
Pd5 Pd2 Pd3 C135 -63.3(16)
Pd16 Pd2 Pd3 C135 -82.0(15)
Pd4 Pd2 Pd3 C135 16.7(15)
Pd1 Pd2 Pd3 C135 19.1(15)
C1 Pd2 Pd3 Pd16 168.8(3)
C5 Pd2 Pd3 Pd16 -32.8(5)
Pd6 Pd2 Pd3 Pd16 -6.76(11)
Co1 Pd2 Pd3 Pd16 -168.54(10)
Co4 Pd2 Pd3 Pd16 -147.38(9)
Pd15 Pd2 Pd3 Pd16 18.45(13)
Pd5 Pd2 Pd3 Pd16 18.71(14)
Pd4 Pd2 Pd3 Pd16 98.74(8)
Pd1 Pd2 Pd3 Pd16 101.11(11)
C1 Pd2 Pd3 Co34 133.9(4)
C5 Pd2 Pd3 Co34 -67.7(5)
Pd6 Pd2 Pd3 Co34 -41.59(14)
Co1 Pd2 Pd3 Co34 156.63(13)
Co4 Pd2 Pd3 Co34 177.79(14)
Pd15 Pd2 Pd3 Co34 -16.38(18)
Pd5 Pd2 Pd3 Co34 -16.11(19)
Pd16 Pd2 Pd3 Co34 -34.83(14)
Pd4 Pd2 Pd3 Co34 63.91(13)
Pd1 Pd2 Pd3 Co34 66.28(16)
C1 Pd2 Pd3 Co32 -158.6(3)
C5 Pd2 Pd3 Co32 -0.2(5)
Pd6 Pd2 Pd3 Co32 25.92(11)
Co1 Pd2 Pd3 Co32 -135.86(11)
Co4 Pd2 Pd3 Co32 -114.70(11)
Pd15 Pd2 Pd3 Co32 51.13(15)
Pd5 Pd2 Pd3 Co32 51.39(16)
Pd16 Pd2 Pd3 Co32 32.68(11)
Pd4 Pd2 Pd3 Co32 131.42(10)
Pd1 Pd2 Pd3 Co32 133.79(11)
C1 Pd2 Pd3 Co14 149.8(3)
C5 Pd2 Pd3 Co14 -51.8(5)
Pd6 Pd2 Pd3 Co14 -25.73(12)
Co1 Pd2 Pd3 Co14 172.49(11)
Co4 Pd2 Pd3 Co14 -166.35(12)
Pd15 Pd2 Pd3 Co14 -0.53(16)
Pd5 Pd2 Pd3 Co14 -0.26(17)
Pd16 Pd2 Pd3 Co14 -18.98(12)
Pd4 Pd2 Pd3 Co14 79.77(11)
Pd1 Pd2 Pd3 Co14 82.13(14)
C1 Pd2 Pd3 Co3 14.0(3)
C5 Pd2 Pd3 Co3 172.4(5)
Pd6 Pd2 Pd3 Co3 -161.53(8)
Co1 Pd2 Pd3 Co3 36.68(8)
Co4 Pd2 Pd3 Co3 57.85(6)
Pd15 Pd2 Pd3 Co3 -136.33(12)
Pd5 Pd2 Pd3 Co3 -136.06(13)
Pd16 Pd2 Pd3 Co3 -154.78(9)
Pd4 Pd2 Pd3 Co3 -56.04(5)
Pd1 Pd2 Pd3 Co3 -53.67(9)
C1 Pd2 Pd3 Co4 -43.9(3)
C5 Pd2 Pd3 Co4 114.5(5)
Pd6 Pd2 Pd3 Co4 140.62(8)
Co1 Pd2 Pd3 Co4 -21.16(8)
Pd15 Pd2 Pd3 Co4 165.83(12)
Pd5 Pd2 Pd3 Co4 166.09(13)
Pd16 Pd2 Pd3 Co4 147.38(9)
Pd4 Pd2 Pd3 Co4 -113.88(6)
Pd1 Pd2 Pd3 Co4 -111.51(9)
C1 Pd2 Pd3 Pd4 70.0(3)
C5 Pd2 Pd3 Pd4 -131.6(5)
Pd6 Pd2 Pd3 Pd4 -105.50(7)
Co1 Pd2 Pd3 Pd4 92.72(7)
Co4 Pd2 Pd3 Pd4 113.88(6)
Pd15 Pd2 Pd3 Pd4 -80.29(12)
Pd5 Pd2 Pd3 Pd4 -80.03(12)
Pd16 Pd2 Pd3 Pd4 -98.74(8)
Pd1 Pd2 Pd3 Pd4 2.37(8)
C1 Pd2 Pd3 Co12 -155.4(3)
C5 Pd2 Pd3 Co12 3.0(5)
Pd6 Pd2 Pd3 Co12 29.13(9)
Co1 Pd2 Pd3 Co12 -132.65(9)
Co4 Pd2 Pd3 Co12 -111.49(8)
Pd15 Pd2 Pd3 Co12 54.34(13)
Pd5 Pd2 Pd3 Co12 54.60(14)
Pd16 Pd2 Pd3 Co12 35.89(10)
Pd4 Pd2 Pd3 Co12 134.63(8)
Pd1 Pd2 Pd3 Co12 137.00(10)
C1 Pd2 Pd4 C4 163.5(6)
C5 Pd2 Pd4 C4 -15.9(9)
Pd6 Pd2 Pd4 C4 -40.0(5)
Co1 Pd2 Pd4 C4 133.9(5)
Co4 Pd2 Pd4 C4 -161.7(5)
Pd15 Pd2 Pd4 C4 10.9(5)
Pd5 Pd2 Pd4 C4 21.6(5)
Pd16 Pd2 Pd4 C4 -47.9(5)
Pd3 Pd2 Pd4 C4 -104.8(5)
Pd1 Pd2 Pd4 C4 76.6(5)
C1 Pd2 Pd4 C16 -56.0(6)
C5 Pd2 Pd4 C16 124.6(8)
Pd6 Pd2 Pd4 C16 100.5(5)
Co1 Pd2 Pd4 C16 -85.6(5)
Co4 Pd2 Pd4 C16 -21.2(5)
Pd15 Pd2 Pd4 C16 151.4(5)
Pd5 Pd2 Pd4 C16 162.2(5)
Pd16 Pd2 Pd4 C16 92.7(5)
Pd3 Pd2 Pd4 C16 35.7(5)
Pd1 Pd2 Pd4 C16 -142.8(5)
C1 Pd2 Pd4 C12 38.4(5)
C5 Pd2 Pd4 C12 -141.0(8)
Pd6 Pd2 Pd4 C12 -165.1(4)
Co1 Pd2 Pd4 C12 8.8(4)
Co4 Pd2 Pd4 C12 73.2(4)
Pd15 Pd2 Pd4 C12 -114.2(4)
Pd5 Pd2 Pd4 C12 -103.5(4)
Pd16 Pd2 Pd4 C12 -172.9(4)
Pd3 Pd2 Pd4 C12 130.1(4)
Pd1 Pd2 Pd4 C12 -48.4(4)
C1 Pd2 Pd4 Co3 -31.6(4)
C5 Pd2 Pd4 Co3 149.1(7)
Pd6 Pd2 Pd4 Co3 124.95(8)
Co1 Pd2 Pd4 Co3 -61.13(7)
Co4 Pd2 Pd4 Co3 3.26(7)
Pd15 Pd2 Pd4 Co3 175.87(8)
Pd5 Pd2 Pd4 Co3 -173.40(8)
Pd16 Pd2 Pd4 Co3 117.14(8)
Pd3 Pd2 Pd4 Co3 60.15(6)
Pd1 Pd2 Pd4 Co3 -118.38(6)
C1 Pd2 Pd4 Pd17 -157.6(4)
C5 Pd2 Pd4 Pd17 23.0(7)
Pd6 Pd2 Pd4 Pd17 -1.12(9)
Co1 Pd2 Pd4 Pd17 172.79(8)
Co4 Pd2 Pd4 Pd17 -122.82(8)
Pd15 Pd2 Pd4 Pd17 49.79(10)
Pd5 Pd2 Pd4 Pd17 60.52(9)
Pd16 Pd2 Pd4 Pd17 -8.94(9)
Pd3 Pd2 Pd4 Pd17 -65.93(8)
Pd1 Pd2 Pd4 Pd17 115.54(8)
C1 Pd2 Pd4 Co2 34.8(4)
C5 Pd2 Pd4 Co2 -144.6(7)
Pd6 Pd2 Pd4 Co2 -168.66(8)
Co1 Pd2 Pd4 Co2 5.25(6)
Co4 Pd2 Pd4 Co2 69.65(6)
Pd15 Pd2 Pd4 Co2 -117.74(8)
Pd5 Pd2 Pd4 Co2 -107.01(8)
Pd16 Pd2 Pd4 Co2 -176.48(7)
Pd3 Pd2 Pd4 Co2 126.53(5)
Pd1 Pd2 Pd4 Co2 -52.00(5)
C1 Pd2 Pd4 Pd8 138.3(4)
C5 Pd2 Pd4 Pd8 -41.1(7)
Pd6 Pd2 Pd4 Pd8 -65.23(7)
Co1 Pd2 Pd4 Pd8 108.69(6)
Co4 Pd2 Pd4 Pd8 173.08(5)
Pd15 Pd2 Pd4 Pd8 -14.31(7)
Pd5 Pd2 Pd4 Pd8 -3.58(7)
Pd16 Pd2 Pd4 Pd8 -73.04(7)
Pd3 Pd2 Pd4 Pd8 -130.03(5)
Pd1 Pd2 Pd4 Pd8 51.44(4)
C1 Pd2 Pd4 Pd7 -164.4(4)
C5 Pd2 Pd4 Pd7 16.2(7)
Pd6 Pd2 Pd4 Pd7 -7.90(9)
Co1 Pd2 Pd4 Pd7 166.01(8)
Co4 Pd2 Pd4 Pd7 -129.59(8)
Pd15 Pd2 Pd4 Pd7 43.02(9)
Pd5 Pd2 Pd4 Pd7 53.75(9)
Pd16 Pd2 Pd4 Pd7 -15.72(8)
Pd3 Pd2 Pd4 Pd7 -72.71(7)
Pd1 Pd2 Pd4 Pd7 108.76(7)
C1 Pd2 Pd4 Pd3 -91.7(4)
C5 Pd2 Pd4 Pd3 88.9(7)
Pd6 Pd2 Pd4 Pd3 64.81(7)
Co1 Pd2 Pd4 Pd3 -121.28(6)
Co4 Pd2 Pd4 Pd3 -56.89(5)
Pd15 Pd2 Pd4 Pd3 115.72(8)
Pd5 Pd2 Pd4 Pd3 126.45(7)
Pd16 Pd2 Pd4 Pd3 56.99(6)
Pd1 Pd2 Pd4 Pd3 -178.53(5)
C7 Pd3 Pd4 C4 -146.4(6)
C35 Pd3 Pd4 C4 -35.1(8)
C135 Pd3 Pd4 C4 -53.7(7)
Pd16 Pd3 Pd4 C4 58.9(5)
Co34 Pd3 Pd4 C4 -15.1(5)
Co32 Pd3 Pd4 C4 30.5(5)
Co14 Pd3 Pd4 C4 3.1(5)
Co3 Pd3 Pd4 C4 -146.4(5)
Pd2 Pd3 Pd4 C4 119.8(5)
Co4 Pd3 Pd4 C4 168.9(5)
Co12 Pd3 Pd4 C4 50.5(5)
C7 Pd3 Pd4 C16 -49.4(6)
C35 Pd3 Pd4 C16 61.9(8)
C135 Pd3 Pd4 C16 43.4(7)
Pd16 Pd3 Pd4 C16 155.9(4)
Co34 Pd3 Pd4 C16 81.9(4)
Co32 Pd3 Pd4 C16 127.6(4)
Co14 Pd3 Pd4 C16 100.1(4)
Co3 Pd3 Pd4 C16 -49.3(4)
Pd2 Pd3 Pd4 C16 -143.1(4)
Co4 Pd3 Pd4 C16 -94.0(4)
Co12 Pd3 Pd4 C16 147.5(4)
C7 Pd3 Pd4 C12 2.9(6)
C35 Pd3 Pd4 C12 114.2(8)
C135 Pd3 Pd4 C12 95.7(8)
Pd16 Pd3 Pd4 C12 -151.8(5)
Co34 Pd3 Pd4 C12 134.3(5)
Co32 Pd3 Pd4 C12 179.9(6)
Co14 Pd3 Pd4 C12 152.4(5)
Co3 Pd3 Pd4 C12 3.0(5)
Pd2 Pd3 Pd4 C12 -90.8(5)
Co4 Pd3 Pd4 C12 -41.7(5)
Co12 Pd3 Pd4 C12 -160.1(5)
C7 Pd3 Pd4 Co3 0.0(4)
C35 Pd3 Pd4 Co3 111.3(6)
C135 Pd3 Pd4 Co3 92.7(6)
Pd16 Pd3 Pd4 Co3 -154.73(9)
Co34 Pd3 Pd4 Co3 131.28(11)
Co32 Pd3 Pd4 Co3 176.89(17)
Co14 Pd3 Pd4 Co3 149.46(11)
Pd2 Pd3 Pd4 Co3 -93.81(6)
Co4 Pd3 Pd4 Co3 -44.70(6)
Co12 Pd3 Pd4 Co3 -163.12(13)
C7 Pd3 Pd4 Pd17 -157.3(4)
C35 Pd3 Pd4 Pd17 -46.0(6)
C135 Pd3 Pd4 Pd17 -64.5(6)
Pd16 Pd3 Pd4 Pd17 48.01(9)
Co34 Pd3 Pd4 Pd17 -25.98(11)
Co32 Pd3 Pd4 Pd17 19.63(16)
Co14 Pd3 Pd4 Pd17 -7.80(11)
Co3 Pd3 Pd4 Pd17 -157.26(9)
Pd2 Pd3 Pd4 Pd17 108.93(8)
Co4 Pd3 Pd4 Pd17 158.04(9)
Co12 Pd3 Pd4 Pd17 39.62(13)
C7 Pd3 Pd4 Co2 40.5(4)
C35 Pd3 Pd4 Co2 151.8(6)
C135 Pd3 Pd4 Co2 133.3(6)
Pd16 Pd3 Pd4 Co2 -114.17(8)
Co34 Pd3 Pd4 Co2 171.84(10)
Co32 Pd3 Pd4 Co2 -142.56(16)
Co14 Pd3 Pd4 Co2 -169.98(11)
Co3 Pd3 Pd4 Co2 40.55(7)
Pd2 Pd3 Pd4 Co2 -53.25(6)
Co4 Pd3 Pd4 Co2 -4.15(7)
Co12 Pd3 Pd4 Co2 -122.56(12)
C7 Pd3 Pd4 Pd8 154.8(4)
C35 Pd3 Pd4 Pd8 -93.9(6)
C135 Pd3 Pd4 Pd8 -112.4(6)
Pd16 Pd3 Pd4 Pd8 0.08(8)
Co34 Pd3 Pd4 Pd8 -73.91(11)
Co32 Pd3 Pd4 Pd8 -28.30(17)
Co14 Pd3 Pd4 Pd8 -55.73(11)
Co3 Pd3 Pd4 Pd8 154.81(7)
Pd2 Pd3 Pd4 Pd8 61.00(5)
Co4 Pd3 Pd4 Pd8 110.11(6)
Co12 Pd3 Pd4 Pd8 -8.31(13)
C7 Pd3 Pd4 Pd2 93.8(4)
C35 Pd3 Pd4 Pd2 -154.9(6)
C135 Pd3 Pd4 Pd2 -173.4(6)
Pd16 Pd3 Pd4 Pd2 -60.92(7)
Co34 Pd3 Pd4 Pd2 -134.91(10)
Co32 Pd3 Pd4 Pd2 -89.30(16)
Co14 Pd3 Pd4 Pd2 -116.73(11)
Co3 Pd3 Pd4 Pd2 93.81(6)
Co4 Pd3 Pd4 Pd2 49.11(5)
Co12 Pd3 Pd4 Pd2 -69.31(12)
C7 Pd3 Pd4 Pd7 -170.7(4)
C35 Pd3 Pd4 Pd7 -59.4(6)
C135 Pd3 Pd4 Pd7 -77.9(6)
Pd16 Pd3 Pd4 Pd7 34.58(8)
Co34 Pd3 Pd4 Pd7 -39.41(11)
Co32 Pd3 Pd4 Pd7 6.20(16)
Co14 Pd3 Pd4 Pd7 -21.23(11)
Co3 Pd3 Pd4 Pd7 -170.69(9)
Pd2 Pd3 Pd4 Pd7 95.50(7)
Co4 Pd3 Pd4 Pd7 144.61(8)
Co12 Pd3 Pd4 Pd7 26.19(13)
C4 Pd4 Pd8 C25 99(2)
C16 Pd4 Pd8 C25 112(2)
C12 Pd4 Pd8 C25 7(2)
Co3 Pd4 Pd8 C25 -78(2)
Pd17 Pd4 Pd8 C25 155(2)
Co2 Pd4 Pd8 C25 -35(2)
Pd2 Pd4 Pd8 C25 -106(2)
Pd7 Pd4 Pd8 C25 167(2)
Pd3 Pd4 Pd8 C25 -153(2)
C16 Pd4 Pd8 C4 12.8(13)
C12 Pd4 Pd8 C4 -92.1(7)
Co3 Pd4 Pd8 C4 -177.8(6)
Pd17 Pd4 Pd8 C4 55.7(5)
Co2 Pd4 Pd8 C4 -134.8(5)
Pd2 Pd4 Pd8 C4 154.8(5)
Pd7 Pd4 Pd8 C4 67.4(5)
Pd3 Pd4 Pd8 C4 107.6(5)
C4 Pd4 Pd8 C125 98.9(10)
C16 Pd4 Pd8 C125 111.7(14)
C12 Pd4 Pd8 C125 6.8(9)
Co3 Pd4 Pd8 C125 -78.9(8)
Pd17 Pd4 Pd8 C125 154.6(8)
Co2 Pd4 Pd8 C125 -35.9(8)
Pd2 Pd4 Pd8 C125 -106.3(8)
Pd7 Pd4 Pd8 C125 166.3(8)
Pd3 Pd4 Pd8 C125 -153.5(8)
C4 Pd4 Pd8 Co29 149.4(7)
C16 Pd4 Pd8 Co29 162.2(12)
C12 Pd4 Pd8 Co29 57.3(5)
Co3 Pd4 Pd8 Co29 -28.4(4)
Pd17 Pd4 Pd8 Co29 -154.9(4)
Co2 Pd4 Pd8 Co29 14.7(4)
Pd2 Pd4 Pd8 Co29 -55.8(4)
Pd7 Pd4 Pd8 Co29 -143.2(4)
Pd3 Pd4 Pd8 Co29 -103.0(4)
C4 Pd4 Pd8 Pd7 -67.4(5)
C16 Pd4 Pd8 Pd7 -54.6(11)
C12 Pd4 Pd8 Pd7 -159.6(4)
Co3 Pd4 Pd8 Pd7 114.79(19)
Pd17 Pd4 Pd8 Pd7 -11.71(10)
Co2 Pd4 Pd8 Pd7 157.81(9)
Pd2 Pd4 Pd8 Pd7 87.36(8)
Pd3 Pd4 Pd8 Pd7 40.15(8)
C4 Pd4 Pd8 C126 -9.6(19)
C16 Pd4 Pd8 C126 3(2)
C12 Pd4 Pd8 C126 -101.7(19)
Co3 Pd4 Pd8 C126 172.6(19)
Pd17 Pd4 Pd8 C126 46.1(19)
Co2 Pd4 Pd8 C126 -144.4(19)
Pd2 Pd4 Pd8 C126 145.2(19)
Pd7 Pd4 Pd8 C126 57.8(19)
Pd3 Pd4 Pd8 C126 98.0(19)
C4 Pd4 Pd8 Co28 -79.4(6)
C16 Pd4 Pd8 Co28 -66.6(12)
C12 Pd4 Pd8 Co28 -171.6(5)
Co3 Pd4 Pd8 Co28 102.8(4)
Pd17 Pd4 Pd8 Co28 -23.7(3)
Co2 Pd4 Pd8 Co28 145.8(3)
Pd2 Pd4 Pd8 Co28 75.4(3)
Pd7 Pd4 Pd8 Co28 -12.0(3)
Pd3 Pd4 Pd8 Co28 28.2(4)
C4 Pd4 Pd8 C26 -3.9(11)
C16 Pd4 Pd8 C26 8.9(15)
C12 Pd4 Pd8 C26 -96.0(11)
Co3 Pd4 Pd8 C26 178.3(10)
Pd17 Pd4 Pd8 C26 51.8(10)
Co2 Pd4 Pd8 C26 -138.7(10)
Pd2 Pd4 Pd8 C26 150.9(10)
Pd7 Pd4 Pd8 C26 63.5(10)
Pd3 Pd4 Pd8 C26 103.7(10)
C4 Pd4 Pd8 Co8 -110.2(6)
C16 Pd4 Pd8 Co8 -97.4(12)
C12 Pd4 Pd8 Co8 157.7(5)
Co3 Pd4 Pd8 Co8 72.0(4)
Pd17 Pd4 Pd8 Co8 -54.5(4)
Co2 Pd4 Pd8 Co8 115.0(3)
Pd2 Pd4 Pd8 Co8 44.6(4)
Pd7 Pd4 Pd8 Co8 -42.8(4)
Pd3 Pd4 Pd8 Co8 -2.6(4)
C4 Pd4 Pd8 Pd15 -140.6(5)
C16 Pd4 Pd8 Pd15 -127.8(11)
C12 Pd4 Pd8 Pd15 127.3(4)
Co3 Pd4 Pd8 Pd15 41.6(2)
Pd17 Pd4 Pd8 Pd15 -84.88(10)
Co2 Pd4 Pd8 Pd15 84.64(8)
Pd2 Pd4 Pd8 Pd15 14.19(7)
Pd7 Pd4 Pd8 Pd15 -73.17(9)
Pd3 Pd4 Pd8 Pd15 -33.02(8)
C4 Pd4 Pd8 Co9 141.4(6)
C16 Pd4 Pd8 Co9 154.3(12)
C12 Pd4 Pd8 Co9 49.3(5)
Co3 Pd4 Pd8 Co9 -36.3(4)
Pd17 Pd4 Pd8 Co9 -162.9(3)
Co2 Pd4 Pd8 Co9 6.7(3)
Pd2 Pd4 Pd8 Co9 -63.8(3)
Pd7 Pd4 Pd8 Co9 -151.1(3)
Pd3 Pd4 Pd8 Co9 -111.0(3)
C24 Pd1 Pd5 C2 -22.0(10)
C124 Pd1 Pd5 C2 -19.9(10)
C11 Pd1 Pd5 C2 99.5(14)
Co9 Pd1 Pd5 C2 10.3(8)
C15 Pd1 Pd5 C2 -123.2(8)
Co2 Pd1 Pd5 C2 139.9(7)
Co29 Pd1 Pd5 C2 13.5(8)
Pd2 Pd1 Pd5 C2 166.1(7)
Co1 Pd1 Pd5 C2 -160.2(7)
Pd15 Pd1 Pd5 C2 107.9(14)
Pd8 Pd1 Pd5 C2 72.0(7)
C24 Pd1 Pd5 C5 144.7(9)
C124 Pd1 Pd5 C5 146.8(9)
C11 Pd1 Pd5 C5 -93.8(13)
Co9 Pd1 Pd5 C5 177.0(6)
C15 Pd1 Pd5 C5 43.5(7)
Co2 Pd1 Pd5 C5 -53.4(5)
Co29 Pd1 Pd5 C5 -179.8(6)
Pd2 Pd1 Pd5 C5 -27.2(5)
Co1 Pd1 Pd5 C5 6.5(5)
Pd15 Pd1 Pd5 C5 -85.4(12)
Pd8 Pd1 Pd5 C5 -121.4(5)
C24 Pd1 Pd5 Co10 24.4(7)
C124 Pd1 Pd5 Co10 26.5(7)
C11 Pd1 Pd5 Co10 145.9(12)
Co9 Pd1 Pd5 Co10 56.7(3)
C15 Pd1 Pd5 Co10 -76.8(5)
Co2 Pd1 Pd5 Co10 -173.74(11)
Co29 Pd1 Pd5 Co10 59.9(3)
Pd2 Pd1 Pd5 Co10 -147.52(14)
Co1 Pd1 Pd5 Co10 -113.77(12)
Pd15 Pd1 Pd5 Co10 154.3(12)
Pd8 Pd1 Pd5 Co10 118.34(14)
C24 Pd1 Pd5 Pd6 -171.3(7)
C124 Pd1 Pd5 Pd6 -169.2(7)
C11 Pd1 Pd5 Pd6 -49.9(12)
Co9 Pd1 Pd5 Pd6 -139.1(3)
C15 Pd1 Pd5 Pd6 87.5(5)
Co2 Pd1 Pd5 Pd6 -9.5(2)
Co29 Pd1 Pd5 Pd6 -135.8(3)
Pd2 Pd1 Pd5 Pd6 16.75(12)
Co1 Pd1 Pd5 Pd6 50.50(16)
Pd15 Pd1 Pd5 Pd6 -41.4(10)
Pd8 Pd1 Pd5 Pd6 -77.39(13)
C24 Pd1 Pd5 Pd2 171.9(7)
C124 Pd1 Pd5 Pd2 174.0(7)
C11 Pd1 Pd5 Pd2 -66.6(12)
Co9 Pd1 Pd5 Pd2 -155.8(3)
C15 Pd1 Pd5 Pd2 70.7(4)
Co2 Pd1 Pd5 Pd2 -26.22(12)
Co29 Pd1 Pd5 Pd2 -152.6(3)
Co1 Pd1 Pd5 Pd2 33.75(7)
Pd15 Pd1 Pd5 Pd2 -58.2(11)
Pd8 Pd1 Pd5 Pd2 -94.13(6)
C24 Pd1 Pd5 Co7 -3.1(7)
C124 Pd1 Pd5 Co7 -1.0(7)
C11 Pd1 Pd5 Co7 118.4(12)
Co9 Pd1 Pd5 Co7 29.2(3)
C15 Pd1 Pd5 Co7 -104.3(5)
Co2 Pd1 Pd5 Co7 158.78(16)
Co29 Pd1 Pd5 Co7 32.4(3)
Pd2 Pd1 Pd5 Co7 -175.0(2)
Co1 Pd1 Pd5 Co7 -141.25(19)
Pd15 Pd1 Pd5 Co7 126.8(13)
Pd8 Pd1 Pd5 Co7 90.9(2)
C24 Pd1 Pd5 Pd9 -93.6(7)
C124 Pd1 Pd5 Pd9 -91.5(7)
C11 Pd1 Pd5 Pd9 27.9(12)
Co9 Pd1 Pd5 Pd9 -61.3(4)
C15 Pd1 Pd5 Pd9 165.2(5)
Co2 Pd1 Pd5 Pd9 68.3(3)
Co29 Pd1 Pd5 Pd9 -58.1(4)
Pd2 Pd1 Pd5 Pd9 94.5(2)
Co1 Pd1 Pd5 Pd9 128.3(2)
Pd15 Pd1 Pd5 Pd9 36.3(10)
Pd8 Pd1 Pd5 Pd9 0.38(17)
C24 Pd1 Pd5 Pd8 -93.9(7)
C124 Pd1 Pd5 Pd8 -91.8(7)
C11 Pd1 Pd5 Pd8 27.5(12)
Co9 Pd1 Pd5 Pd8 -61.7(3)
C15 Pd1 Pd5 Pd8 164.9(4)
Co2 Pd1 Pd5 Pd8 67.92(12)
Co29 Pd1 Pd5 Pd8 -58.4(3)
Pd2 Pd1 Pd5 Pd8 94.13(6)
Co1 Pd1 Pd5 Pd8 127.88(7)
Pd15 Pd1 Pd5 Pd8 36.0(11)
C1 Pd2 Pd5 C2 -20.0(15)
C5 Pd2 Pd5 C2 -170.6(15)
Pd6 Pd2 Pd5 C2 136.4(14)
Co1 Pd2 Pd5 C2 -64.5(14)
Co4 Pd2 Pd5 C2 -123.5(14)
Pd15 Pd2 Pd5 C2 110.3(17)
Pd16 Pd2 Pd5 C2 125.8(14)
Pd3 Pd2 Pd5 C2 109.1(14)
Pd4 Pd2 Pd5 C2 44.4(14)
Pd1 Pd2 Pd5 C2 -25.9(14)
C1 Pd2 Pd5 C5 150.6(8)
Pd6 Pd2 Pd5 C5 -53.0(7)
Co1 Pd2 Pd5 C5 106.1(7)
Co4 Pd2 Pd5 C5 47.1(7)
Pd15 Pd2 Pd5 C5 -79.1(11)
Pd16 Pd2 Pd5 C5 -63.6(7)
Pd3 Pd2 Pd5 C5 -80.3(7)
Pd4 Pd2 Pd5 C5 -145.0(7)
Pd1 Pd2 Pd5 C5 144.7(7)
C1 Pd2 Pd5 Co10 48.3(6)
C5 Pd2 Pd5 Co10 -102.2(7)
Pd6 Pd2 Pd5 Co10 -155.2(3)
Co1 Pd2 Pd5 Co10 3.8(3)
Co4 Pd2 Pd5 Co10 -55.1(5)
Pd15 Pd2 Pd5 Co10 178.7(11)
Pd16 Pd2 Pd5 Co10 -165.8(3)
Pd3 Pd2 Pd5 Co10 177.49(17)
Pd4 Pd2 Pd5 Co10 112.8(2)
Pd1 Pd2 Pd5 Co10 42.48(19)
C1 Pd2 Pd5 Pd1 5.9(5)
C5 Pd2 Pd5 Pd1 -144.7(7)
Pd6 Pd2 Pd5 Pd1 162.31(12)
Co1 Pd2 Pd5 Pd1 -38.65(10)
Co4 Pd2 Pd5 Pd1 -97.6(3)
Pd15 Pd2 Pd5 Pd1 136.2(9)
Pd16 Pd2 Pd5 Pd1 151.71(10)
Pd3 Pd2 Pd5 Pd1 135.01(7)
Pd4 Pd2 Pd5 Pd1 70.30(6)
C1 Pd2 Pd5 Pd6 -156.4(5)
C5 Pd2 Pd5 Pd6 53.0(7)
Co1 Pd2 Pd5 Pd6 159.04(9)
Co4 Pd2 Pd5 Pd6 100.1(3)
Pd15 Pd2 Pd5 Pd6 -26.1(9)
Pd16 Pd2 Pd5 Pd6 -10.59(9)
Pd3 Pd2 Pd5 Pd6 -27.30(14)
Pd4 Pd2 Pd5 Pd6 -92.01(9)
Pd1 Pd2 Pd5 Pd6 -162.31(12)
C1 Pd2 Pd5 Co7 166.2(9)
C5 Pd2 Pd5 Co7 15.7(10)
Pd6 Pd2 Pd5 Co7 -37.3(7)
Co1 Pd2 Pd5 Co7 121.7(7)
Co4 Pd2 Pd5 Co7 62.8(8)
Pd15 Pd2 Pd5 Co7 -63.4(8)
Pd16 Pd2 Pd5 Co7 -47.9(7)
Pd3 Pd2 Pd5 Co7 -64.6(8)
Pd4 Pd2 Pd5 Co7 -129.3(7)
Pd1 Pd2 Pd5 Co7 160.4(8)
C1 Pd2 Pd5 Pd9 -128.3(5)
C5 Pd2 Pd5 Pd9 81.1(7)
Pd6 Pd2 Pd5 Pd9 28.13(12)
Co1 Pd2 Pd5 Pd9 -172.83(13)
Co4 Pd2 Pd5 Pd9 128.2(3)
Pd15 Pd2 Pd5 Pd9 2.0(8)
Pd16 Pd2 Pd5 Pd9 17.53(13)
Pd3 Pd2 Pd5 Pd9 0.8(2)
Pd4 Pd2 Pd5 Pd9 -63.88(15)
Pd1 Pd2 Pd5 Pd9 -134.18(19)
C1 Pd2 Pd5 Pd8 -61.1(5)
C5 Pd2 Pd5 Pd8 148.3(7)
Pd6 Pd2 Pd5 Pd8 95.34(9)
Co1 Pd2 Pd5 Pd8 -105.62(7)
Co4 Pd2 Pd5 Pd8 -164.5(3)
Pd15 Pd2 Pd5 Pd8 69.2(9)
Pd16 Pd2 Pd5 Pd8 84.74(8)
Pd3 Pd2 Pd5 Pd8 68.04(12)
Pd4 Pd2 Pd5 Pd8 3.33(7)
Pd1 Pd2 Pd5 Pd8 -66.97(8)
C25 Pd8 Pd5 C2 -49(2)
C4 Pd8 Pd5 C2 164.7(10)
C125 Pd8 Pd5 C2 -49.6(12)
Co29 Pd8 Pd5 C2 -25.9(9)
Pd7 Pd8 Pd5 C2 135.2(8)
C126 Pd8 Pd5 C2 38.7(13)
Co28 Pd8 Pd5 C2 40.7(8)
C26 Pd8 Pd5 C2 41.0(11)
Pd4 Pd8 Pd5 C2 -161.2(8)
Co8 Pd8 Pd5 C2 31.0(8)
Pd15 Pd8 Pd5 C2 116.6(12)
Co9 Pd8 Pd5 C2 -34.4(9)
C25 Pd8 Pd5 C5 138(2)
C4 Pd8 Pd5 C5 -8.5(9)
C125 Pd8 Pd5 C5 137.2(11)
Co29 Pd8 Pd5 C5 160.9(7)
Pd7 Pd8 Pd5 C5 -38.0(7)
C126 Pd8 Pd5 C5 -134.5(12)
Co28 Pd8 Pd5 C5 -132.5(7)
C26 Pd8 Pd5 C5 -132.2(10)
Pd4 Pd8 Pd5 C5 25.6(7)
Co8 Pd8 Pd5 C5 -142.2(7)
Pd15 Pd8 Pd5 C5 -56.6(10)
Co9 Pd8 Pd5 C5 152.4(7)
C25 Pd8 Pd5 Co10 -20(2)
C4 Pd8 Pd5 Co10 -166.7(7)
C125 Pd8 Pd5 Co10 -21.1(9)
Co29 Pd8 Pd5 Co10 2.7(3)
Pd7 Pd8 Pd5 Co10 163.69(17)
C126 Pd8 Pd5 Co10 67.2(10)
Co28 Pd8 Pd5 Co10 69.22(19)
C26 Pd8 Pd5 Co10 69.5(8)
Pd4 Pd8 Pd5 Co10 -132.65(15)
Co8 Pd8 Pd5 Co10 59.55(18)
Pd15 Pd8 Pd5 Co10 145.1(10)
Co9 Pd8 Pd5 Co10 -5.8(3)
C25 Pd8 Pd5 Pd1 45(2)
C4 Pd8 Pd5 Pd1 -101.2(7)
C125 Pd8 Pd5 Pd1 44.4(9)
Co29 Pd8 Pd5 Pd1 68.2(2)
Pd7 Pd8 Pd5 Pd1 -130.78(9)
C126 Pd8 Pd5 Pd1 132.7(10)
Co28 Pd8 Pd5 Pd1 134.75(15)
C26 Pd8 Pd5 Pd1 135.1(7)
Pd4 Pd8 Pd5 Pd1 -67.12(7)
Co8 Pd8 Pd5 Pd1 125.08(14)
Pd15 Pd8 Pd5 Pd1 -149.3(9)
Co9 Pd8 Pd5 Pd1 59.7(2)
C25 Pd8 Pd5 Pd6 165(2)
C4 Pd8 Pd5 Pd6 19.1(7)
C125 Pd8 Pd5 Pd6 164.7(9)
Co29 Pd8 Pd5 Pd6 -171.5(3)
Pd7 Pd8 Pd5 Pd6 -10.50(12)
C126 Pd8 Pd5 Pd6 -107.0(10)
Co28 Pd8 Pd5 Pd6 -104.97(16)
C26 Pd8 Pd5 Pd6 -104.7(7)
Pd4 Pd8 Pd5 Pd6 53.16(11)
Co8 Pd8 Pd5 Pd6 -114.64(16)
Pd15 Pd8 Pd5 Pd6 -29.0(8)
Co9 Pd8 Pd5 Pd6 180.0(3)
C25 Pd8 Pd5 Pd2 109(2)
C4 Pd8 Pd5 Pd2 -37.6(7)
C125 Pd8 Pd5 Pd2 108.1(9)
Co29 Pd8 Pd5 Pd2 131.8(3)
Pd7 Pd8 Pd5 Pd2 -67.15(8)
C126 Pd8 Pd5 Pd2 -163.7(10)
Co28 Pd8 Pd5 Pd2 -161.62(14)
C26 Pd8 Pd5 Pd2 -161.3(7)
Pd4 Pd8 Pd5 Pd2 -3.49(7)
Co8 Pd8 Pd5 Pd2 -171.29(14)
Pd15 Pd8 Pd5 Pd2 -85.7(9)
Co9 Pd8 Pd5 Pd2 123.3(3)
C25 Pd8 Pd5 Co7 -80(2)
C4 Pd8 Pd5 Co7 133.5(7)
C125 Pd8 Pd5 Co7 -80.9(9)
Co29 Pd8 Pd5 Co7 -57.1(3)
Pd7 Pd8 Pd5 Co7 103.89(14)
C126 Pd8 Pd5 Co7 7.4(10)
Co28 Pd8 Pd5 Co7 9.42(17)
C26 Pd8 Pd5 Co7 9.7(8)
Pd4 Pd8 Pd5 Co7 167.55(12)
Co8 Pd8 Pd5 Co7 -0.25(16)
Pd15 Pd8 Pd5 Co7 85.3(9)
Co9 Pd8 Pd5 Co7 -65.6(3)
C25 Pd8 Pd5 Pd9 -135(2)
C4 Pd8 Pd5 Pd9 79.1(7)
C125 Pd8 Pd5 Pd9 -135.3(9)
Co29 Pd8 Pd5 Pd9 -111.5(3)
Pd7 Pd8 Pd5 Pd9 49.49(10)
C126 Pd8 Pd5 Pd9 -47.0(10)
Co28 Pd8 Pd5 Pd9 -44.98(15)
C26 Pd8 Pd5 Pd9 -44.7(7)
Pd4 Pd8 Pd5 Pd9 113.15(8)
Co8 Pd8 Pd5 Pd9 -54.65(14)
Pd15 Pd8 Pd5 Pd9 30.9(8)
Co9 Pd8 Pd5 Pd9 -120.1(3)
C1 Pd2 Pd6 C5 -152.4(10)
Co1 Pd2 Pd6 C5 -8.4(8)
Co4 Pd2 Pd6 C5 -101.3(7)
Pd15 Pd2 Pd6 C5 67.2(7)
Pd5 Pd2 Pd6 C5 60.6(7)
Pd16 Pd2 Pd6 C5 -168.6(9)
Pd3 Pd2 Pd6 C5 -142.9(7)
Pd4 Pd2 Pd6 C5 155.2(7)
Pd1 Pd2 Pd6 C5 77.4(7)
C1 Pd2 Pd6 C3 -0.6(13)
C5 Pd2 Pd6 C3 151.8(13)
Co1 Pd2 Pd6 C3 143.4(11)
Co4 Pd2 Pd6 C3 50.5(11)
Pd15 Pd2 Pd6 C3 -141.0(11)
Pd5 Pd2 Pd6 C3 -147.7(11)
Pd16 Pd2 Pd6 C3 -16.8(11)
Pd3 Pd2 Pd6 C3 8.9(11)
Pd4 Pd2 Pd6 C3 -53.0(11)
Pd1 Pd2 Pd6 C3 -130.9(11)
C1 Pd2 Pd6 Co15 -104.3(9)
C5 Pd2 Pd6 Co15 48.1(9)
Co1 Pd2 Pd6 Co15 39.7(7)
Co4 Pd2 Pd6 Co15 -53.2(7)
Pd15 Pd2 Pd6 Co15 115.3(7)
Pd5 Pd2 Pd6 Co15 108.7(6)
Pd16 Pd2 Pd6 Co15 -120.5(9)
Pd3 Pd2 Pd6 Co15 -94.8(6)
Pd4 Pd2 Pd6 Co15 -156.7(6)
Pd1 Pd2 Pd6 Co15 125.5(6)
C1 Pd2 Pd6 Pd5 147.0(7)
C5 Pd2 Pd6 Pd5 -60.6(7)
Co1 Pd2 Pd6 Pd5 -68.9(2)
Co4 Pd2 Pd6 Pd5 -161.83(12)
Pd15 Pd2 Pd6 Pd5 6.6(2)
Pd16 Pd2 Pd6 Pd5 130.9(5)
Pd3 Pd2 Pd6 Pd5 156.56(12)
Pd4 Pd2 Pd6 Pd5 94.64(11)
Pd1 Pd2 Pd6 Pd5 16.82(12)
C1 Pd2 Pd6 Co12 -45.4(7)
C5 Pd2 Pd6 Co12 107.0(7)
Co1 Pd2 Pd6 Co12 98.6(2)
Co4 Pd2 Pd6 Co12 5.75(16)
Pd15 Pd2 Pd6 Co12 174.22(19)
Pd5 Pd2 Pd6 Co12 167.58(18)
Pd16 Pd2 Pd6 Co12 -61.6(4)
Pd3 Pd2 Pd6 Co12 -35.86(12)
Pd4 Pd2 Pd6 Co12 -97.78(13)
Pd1 Pd2 Pd6 Co12 -175.60(12)
C1 Pd2 Pd6 Pd7 60.3(7)
C5 Pd2 Pd6 Pd7 -147.3(7)
Co1 Pd2 Pd6 Pd7 -155.72(19)
Co4 Pd2 Pd6 Pd7 111.39(10)
Pd15 Pd2 Pd6 Pd7 -80.14(14)
Pd5 Pd2 Pd6 Pd7 -86.78(13)
Pd16 Pd2 Pd6 Pd7 44.1(4)
Pd3 Pd2 Pd6 Pd7 69.78(8)
Pd4 Pd2 Pd6 Pd7 7.86(8)
Pd1 Pd2 Pd6 Pd7 -69.96(10)
C1 Pd2 Pd6 Pd9 118.4(7)
C5 Pd2 Pd6 Pd9 -89.2(7)
Co1 Pd2 Pd6 Pd9 -97.5(2)
Co4 Pd2 Pd6 Pd9 169.56(9)
Pd15 Pd2 Pd6 Pd9 -21.97(14)
Pd5 Pd2 Pd6 Pd9 -28.61(13)
Pd16 Pd2 Pd6 Pd9 102.2(5)
Pd3 Pd2 Pd6 Pd9 127.95(12)
Pd4 Pd2 Pd6 Pd9 66.03(11)
Pd1 Pd2 Pd6 Pd9 -11.79(14)
C1 Pd2 Pd6 Pd3 -9.5(7)
C5 Pd2 Pd6 Pd3 142.9(7)
Co1 Pd2 Pd6 Pd3 134.5(2)
Co4 Pd2 Pd6 Pd3 41.61(8)
Pd15 Pd2 Pd6 Pd3 -149.92(14)
Pd5 Pd2 Pd6 Pd3 -156.56(12)
Pd16 Pd2 Pd6 Pd3 -25.7(4)
Pd4 Pd2 Pd6 Pd3 -61.92(5)
Pd1 Pd2 Pd6 Pd3 -139.74(6)
C2 Pd5 Pd6 C5 153.5(14)
Co10 Pd5 Pd6 C5 49.9(9)
Pd1 Pd5 Pd6 C5 -82.3(8)
Pd2 Pd5 Pd6 C5 -64.5(8)
Co7 Pd5 Pd6 C5 107.7(8)
Pd9 Pd5 Pd6 C5 145.1(8)
Pd8 Pd5 Pd6 C5 -145.7(8)
C2 Pd5 Pd6 C3 -4.7(19)
C5 Pd5 Pd6 C3 -158.2(16)
Co10 Pd5 Pd6 C3 -108.3(15)
Pd1 Pd5 Pd6 C3 119.5(15)
Pd2 Pd5 Pd6 C3 137.3(15)
Co7 Pd5 Pd6 C3 -50.5(15)
Pd9 Pd5 Pd6 C3 -13.1(15)
Pd8 Pd5 Pd6 C3 56.1(15)
C2 Pd5 Pd6 Pd2 -142.0(12)
C5 Pd5 Pd6 Pd2 64.5(8)
Co10 Pd5 Pd6 Pd2 114.4(5)
Pd1 Pd5 Pd6 Pd2 -17.83(12)
Co7 Pd5 Pd6 Pd2 172.24(19)
Pd9 Pd5 Pd6 Pd2 -150.42(13)
Pd8 Pd5 Pd6 Pd2 -81.16(10)
C2 Pd5 Pd6 Co15 53.7(12)
C5 Pd5 Pd6 Co15 -99.8(8)
Co10 Pd5 Pd6 Co15 -49.9(6)
Pd1 Pd5 Pd6 Co15 177.87(16)
Pd2 Pd5 Pd6 Co15 -164.30(17)
Co7 Pd5 Pd6 Co15 7.9(3)
Pd9 Pd5 Pd6 Co15 45.28(17)
Pd8 Pd5 Pd6 Co15 114.54(17)
C2 Pd5 Pd6 Co12 155.3(13)
C5 Pd5 Pd6 Co12 1.7(11)
Co10 Pd5 Pd6 Co12 51.6(11)
Pd1 Pd5 Pd6 Co12 -80.6(8)
Pd2 Pd5 Pd6 Co12 -62.8(7)
Co7 Pd5 Pd6 Co12 109.5(7)
Pd9 Pd5 Pd6 Co12 146.8(7)
Pd8 Pd5 Pd6 Co12 -143.9(7)
C2 Pd5 Pd6 Pd7 -51.0(12)
C5 Pd5 Pd6 Pd7 155.4(8)
Co10 Pd5 Pd6 Pd7 -154.7(5)
Pd1 Pd5 Pd6 Pd7 73.10(16)
Pd2 Pd5 Pd6 Pd7 90.93(10)
Co7 Pd5 Pd6 Pd7 -96.83(17)
Pd9 Pd5 Pd6 Pd7 -59.49(11)
Pd8 Pd5 Pd6 Pd7 9.77(11)
C2 Pd5 Pd6 Pd9 8.5(11)
C5 Pd5 Pd6 Pd9 -145.1(8)
Co10 Pd5 Pd6 Pd9 -95.2(5)
Pd1 Pd5 Pd6 Pd9 132.59(19)
Pd2 Pd5 Pd6 Pd9 150.42(13)
Co7 Pd5 Pd6 Pd9 -37.34(15)
Pd8 Pd5 Pd6 Pd9 69.26(10)
C2 Pd5 Pd6 Pd3 -119.8(11)
C5 Pd5 Pd6 Pd3 86.6(8)
Co10 Pd5 Pd6 Pd3 136.5(5)
Pd1 Pd5 Pd6 Pd3 4.3(2)
Pd2 Pd5 Pd6 Pd3 22.14(10)
Co7 Pd5 Pd6 Pd3 -165.61(14)
Pd9 Pd5 Pd6 Pd3 -128.27(13)
Pd8 Pd5 Pd6 Pd3 -59.01(13)
C7 Pd3 Pd6 C5 -7.2(9)
C35 Pd3 Pd6 C5 -167.3(9)
C135 Pd3 Pd6 C5 -178.0(10)
Pd16 Pd3 Pd6 C5 175.1(8)
Co34 Pd3 Pd6 C5 178.3(6)
Co32 Pd3 Pd6 C5 -123.5(6)
Co14 Pd3 Pd6 C5 -175.1(6)
Co3 Pd3 Pd6 C5 51.3(6)
Pd2 Pd3 Pd6 C5 30.0(6)
Co4 Pd3 Pd6 C5 -2.1(6)
Pd4 Pd3 Pd6 C5 85.2(6)
Co12 Pd3 Pd6 C5 -112.6(6)
C7 Pd3 Pd6 C3 148.9(9)
C35 Pd3 Pd6 C3 -11.3(10)
C135 Pd3 Pd6 C3 -22.0(11)
Pd16 Pd3 Pd6 C3 -28.9(9)
Co34 Pd3 Pd6 C3 -25.7(7)
Co32 Pd3 Pd6 C3 32.5(7)
Co14 Pd3 Pd6 C3 -19.1(7)
Co3 Pd3 Pd6 C3 -152.6(7)
Pd2 Pd3 Pd6 C3 -174.0(7)
Co4 Pd3 Pd6 C3 153.9(7)
Pd4 Pd3 Pd6 C3 -118.7(7)
Co12 Pd3 Pd6 C3 43.4(7)
C7 Pd3 Pd6 Pd2 -37.1(6)
C35 Pd3 Pd6 Pd2 162.7(7)
C135 Pd3 Pd6 Pd2 152.0(8)
Pd16 Pd3 Pd6 Pd2 145.1(5)
Co34 Pd3 Pd6 Pd2 148.32(10)
Co32 Pd3 Pd6 Pd2 -153.48(12)
Co14 Pd3 Pd6 Pd2 154.89(11)
Co3 Pd3 Pd6 Pd2 21.34(9)
Co4 Pd3 Pd6 Pd2 -32.10(6)
Pd4 Pd3 Pd6 Pd2 55.25(5)
Co12 Pd3 Pd6 Pd2 -142.62(12)
C7 Pd3 Pd6 Co15 126.4(6)
C35 Pd3 Pd6 Co15 -33.8(7)
C135 Pd3 Pd6 Co15 -44.5(8)
Pd16 Pd3 Pd6 Co15 -51.4(5)
Co34 Pd3 Pd6 Co15 -48.16(16)
Co32 Pd3 Pd6 Co15 10.03(16)
Co14 Pd3 Pd6 Co15 -41.60(16)
Co3 Pd3 Pd6 Co15 -175.15(13)
Pd2 Pd3 Pd6 Co15 163.51(17)
Co4 Pd3 Pd6 Co15 131.42(14)
Pd4 Pd3 Pd6 Co15 -141.24(14)
Co12 Pd3 Pd6 Co15 20.89(15)
C7 Pd3 Pd6 Pd5 -60.1(6)
C35 Pd3 Pd6 Pd5 139.8(7)
C135 Pd3 Pd6 Pd5 129.1(8)
Pd16 Pd3 Pd6 Pd5 122.2(6)
Co34 Pd3 Pd6 Pd5 125.40(15)
Co32 Pd3 Pd6 Pd5 -176.40(17)
Co14 Pd3 Pd6 Pd5 131.97(16)
Co3 Pd3 Pd6 Pd5 -1.58(16)
Pd2 Pd3 Pd6 Pd5 -22.92(11)
Co4 Pd3 Pd6 Pd5 -55.02(14)
Pd4 Pd3 Pd6 Pd5 32.33(12)
Co12 Pd3 Pd6 Pd5 -165.54(17)
C7 Pd3 Pd6 Co12 105.5(6)
C35 Pd3 Pd6 Co12 -54.7(7)
C135 Pd3 Pd6 Co12 -65.4(8)
Pd16 Pd3 Pd6 Co12 -72.3(5)
Co34 Pd3 Pd6 Co12 -69.06(12)
Co32 Pd3 Pd6 Co12 -10.86(12)
Co14 Pd3 Pd6 Co12 -62.49(12)
Co3 Pd3 Pd6 Co12 163.96(12)
Pd2 Pd3 Pd6 Co12 142.62(12)
Co4 Pd3 Pd6 Co12 110.52(11)
Pd4 Pd3 Pd6 Co12 -162.13(10)
C7 Pd3 Pd6 Pd7 -137.5(6)
C35 Pd3 Pd6 Pd7 62.4(7)
C135 Pd3 Pd6 Pd7 51.6(8)
Pd16 Pd3 Pd6 Pd7 44.8(5)
Co34 Pd3 Pd6 Pd7 48.00(11)
Co32 Pd3 Pd6 Pd7 106.19(13)
Co14 Pd3 Pd6 Pd7 54.56(11)
Co3 Pd3 Pd6 Pd7 -78.99(11)
Pd2 Pd3 Pd6 Pd7 -100.33(9)
Co4 Pd3 Pd6 Pd7 -132.42(9)
Pd4 Pd3 Pd6 Pd7 -45.08(8)
Co12 Pd3 Pd6 Pd7 117.06(13)
C7 Pd3 Pd6 Pd9 -133.7(6)
C35 Pd3 Pd6 Pd9 66.2(7)
C135 Pd3 Pd6 Pd9 55.4(8)
Pd16 Pd3 Pd6 Pd9 48.6(5)
Co34 Pd3 Pd6 Pd9 51.79(16)
Co32 Pd3 Pd6 Pd9 109.99(17)
Co14 Pd3 Pd6 Pd9 58.36(16)
Co3 Pd3 Pd6 Pd9 -75.19(16)
Pd2 Pd3 Pd6 Pd9 -96.53(15)
Co4 Pd3 Pd6 Pd9 -128.63(14)
Pd4 Pd3 Pd6 Pd9 -41.28(14)
Co12 Pd3 Pd6 Pd9 120.85(18)
C25 Pd8 Pd7 C34 -3(10)
C4 Pd8 Pd7 C34 3.6(14)
C125 Pd8 Pd7 C34 -1(4)
Co29 Pd8 Pd7 C34 -168.4(14)
C126 Pd8 Pd7 C34 -90.7(16)
Co28 Pd8 Pd7 C34 -121.6(14)
C26 Pd8 Pd7 C34 -82.7(15)
Pd4 Pd8 Pd7 C34 63.0(14)
Co8 Pd8 Pd7 C34 -129.2(14)
Pd15 Pd8 Pd7 C34 164.0(14)
Co9 Pd8 Pd7 C34 -177.4(15)
C25 Pd8 Pd7 C4 -6(10)
C125 Pd8 Pd7 C4 -4(4)
Co29 Pd8 Pd7 C4 -172.0(7)
C126 Pd8 Pd7 C4 -94.3(9)
Co28 Pd8 Pd7 C4 -125.2(5)
C26 Pd8 Pd7 C4 -86.3(7)
Pd4 Pd8 Pd7 C4 59.4(5)
Co8 Pd8 Pd7 C4 -132.8(5)
Pd15 Pd8 Pd7 C4 160.4(5)
Co9 Pd8 Pd7 C4 179.0(8)
C25 Pd8 Pd7 C39 102(10)
C4 Pd8 Pd7 C39 108.5(8)
C125 Pd8 Pd7 C39 104(4)
Co29 Pd8 Pd7 C39 -63.5(8)
C126 Pd8 Pd7 C39 14.2(10)
Co28 Pd8 Pd7 C39 -16.7(6)
C26 Pd8 Pd7 C39 22.2(9)
Pd4 Pd8 Pd7 C39 167.9(6)
Co8 Pd8 Pd7 C39 -24.3(6)
Pd15 Pd8 Pd7 C39 -91.1(6)
Co9 Pd8 Pd7 C39 -72.5(9)
C25 Pd8 Pd7 Co14 -103(10)
C4 Pd8 Pd7 Co14 -96.6(6)
C125 Pd8 Pd7 Co14 -101(4)
Co29 Pd8 Pd7 Co14 91.4(6)
C126 Pd8 Pd7 Co14 169.1(8)
Co28 Pd8 Pd7 Co14 138.2(4)
C26 Pd8 Pd7 Co14 177.1(7)
Pd4 Pd8 Pd7 Co14 -37.2(4)
Co8 Pd8 Pd7 Co14 130.6(4)
Pd15 Pd8 Pd7 Co14 63.8(4)
Co9 Pd8 Pd7 Co14 82.4(7)
C25 Pd8 Pd7 Co13 140(10)
C4 Pd8 Pd7 Co13 145.9(5)
C125 Pd8 Pd7 Co13 142(4)
Co29 Pd8 Pd7 Co13 -26.0(6)
C126 Pd8 Pd7 Co13 51.6(8)
Co28 Pd8 Pd7 Co13 20.8(2)
C26 Pd8 Pd7 Co13 59.6(6)
Pd4 Pd8 Pd7 Co13 -154.67(19)
Co8 Pd8 Pd7 Co13 13.1(2)
Pd15 Pd8 Pd7 Co13 -53.64(18)
Co9 Pd8 Pd7 Co13 -35.1(6)
C25 Pd8 Pd7 Pd4 -66(10)
C4 Pd8 Pd7 Pd4 -59.4(5)
C125 Pd8 Pd7 Pd4 -64(4)
Co29 Pd8 Pd7 Pd4 128.6(5)
C126 Pd8 Pd7 Pd4 -153.7(8)
Co28 Pd8 Pd7 Pd4 175.42(14)
C26 Pd8 Pd7 Pd4 -145.7(6)
Co8 Pd8 Pd7 Pd4 167.79(14)
Pd15 Pd8 Pd7 Pd4 101.03(11)
Co9 Pd8 Pd7 Pd4 119.6(6)
C25 Pd8 Pd7 Pd6 -153(10)
C4 Pd8 Pd7 Pd6 -146.8(5)
C125 Pd8 Pd7 Pd6 -151(4)
Co29 Pd8 Pd7 Pd6 41.2(5)
C126 Pd8 Pd7 Pd6 118.9(8)
Co28 Pd8 Pd7 Pd6 88.03(16)
C26 Pd8 Pd7 Pd6 126.9(6)
Pd4 Pd8 Pd7 Pd6 -87.39(9)
Co8 Pd8 Pd7 Pd6 80.40(15)
Pd15 Pd8 Pd7 Pd6 13.64(12)
Co9 Pd8 Pd7 Pd6 32.2(6)
C25 Pd8 Pd7 Pd9 150(10)
C4 Pd8 Pd7 Pd9 156.7(5)
C125 Pd8 Pd7 Pd9 152(4)
Co29 Pd8 Pd7 Pd9 -15.2(5)
C126 Pd8 Pd7 Pd9 62.4(8)
Co28 Pd8 Pd7 Pd9 31.55(15)
C26 Pd8 Pd7 Pd9 70.4(6)
Pd4 Pd8 Pd7 Pd9 -143.87(9)
Co8 Pd8 Pd7 Pd9 23.92(15)
Pd15 Pd8 Pd7 Pd9 -42.84(11)
Co9 Pd8 Pd7 Pd9 -24.3(6)
C4 Pd4 Pd7 C34 -89.1(8)
C16 Pd4 Pd7 C34 10.1(8)
C12 Pd4 Pd7 C34 -105.9(10)
Co3 Pd4 Pd7 C34 54.7(7)
Pd17 Pd4 Pd7 C34 -26.8(8)
Co2 Pd4 Pd7 C34 160.5(7)
Pd8 Pd4 Pd7 C34 -151.2(7)
Pd2 Pd4 Pd7 C34 121.5(7)
Pd3 Pd4 Pd7 C34 64.8(7)
C16 Pd4 Pd7 C4 99.3(6)
C12 Pd4 Pd7 C4 -16.8(9)
Co3 Pd4 Pd7 C4 143.8(5)
Pd17 Pd4 Pd7 C4 62.4(7)
Co2 Pd4 Pd7 C4 -110.3(5)
Pd8 Pd4 Pd7 C4 -62.1(5)
Pd2 Pd4 Pd7 C4 -149.4(5)
Pd3 Pd4 Pd7 C4 154.0(5)
C4 Pd4 Pd7 C39 27.2(19)
C16 Pd4 Pd7 C39 126.5(19)
C12 Pd4 Pd7 C39 10(2)
Co3 Pd4 Pd7 C39 171.0(19)
Pd17 Pd4 Pd7 C39 90(2)
Co2 Pd4 Pd7 C39 -83.1(19)
Pd8 Pd4 Pd7 C39 -34.9(19)
Pd2 Pd4 Pd7 C39 -122.2(19)
Pd3 Pd4 Pd7 C39 -178.8(19)
C4 Pd4 Pd7 Pd8 62.1(5)
C16 Pd4 Pd7 Pd8 161.4(4)
C12 Pd4 Pd7 Pd8 45.3(8)
Co3 Pd4 Pd7 Pd8 -154.11(8)
Pd17 Pd4 Pd7 Pd8 124.4(5)
Co2 Pd4 Pd7 Pd8 -48.24(17)
Pd2 Pd4 Pd7 Pd8 -87.32(5)
Pd3 Pd4 Pd7 Pd8 -143.95(7)
C4 Pd4 Pd7 Co14 -131.9(5)
C16 Pd4 Pd7 Co14 -32.6(4)
C12 Pd4 Pd7 Co14 -148.7(8)
Co3 Pd4 Pd7 Co14 11.96(16)
Pd17 Pd4 Pd7 Co14 -69.5(5)
Co2 Pd4 Pd7 Co14 117.83(17)
Pd8 Pd4 Pd7 Co14 166.07(14)
Pd2 Pd4 Pd7 Co14 78.74(11)
Pd3 Pd4 Pd7 Co14 22.11(11)
C4 Pd4 Pd7 Co13 -177.7(6)
C16 Pd4 Pd7 Co13 -78.5(5)
C12 Pd4 Pd7 Co13 165.5(8)
Co3 Pd4 Pd7 Co13 -33.9(4)
Pd17 Pd4 Pd7 Co13 -115.4(7)
Co2 Pd4 Pd7 Co13 72.0(4)
Pd8 Pd4 Pd7 Co13 120.2(4)
Pd2 Pd4 Pd7 Co13 32.9(4)
Pd3 Pd4 Pd7 Co13 -23.8(3)
C4 Pd4 Pd7 Pd6 156.6(5)
C16 Pd4 Pd7 Pd6 -104.1(4)
C12 Pd4 Pd7 Pd6 139.8(8)
Co3 Pd4 Pd7 Pd6 -59.57(12)
Pd17 Pd4 Pd7 Pd6 -141.0(6)
Co2 Pd4 Pd7 Pd6 46.31(19)
Pd8 Pd4 Pd7 Pd6 94.54(9)
Pd2 Pd4 Pd7 Pd6 7.22(8)
Pd3 Pd4 Pd7 Pd6 -49.41(8)
C4 Pd4 Pd7 Pd9 103.8(5)
C16 Pd4 Pd7 Pd9 -156.9(4)
C12 Pd4 Pd7 Pd9 87.1(8)
Co3 Pd4 Pd7 Pd9 -112.33(13)
Pd17 Pd4 Pd7 Pd9 166.2(6)
Co2 Pd4 Pd7 Pd9 -6.5(2)
Pd8 Pd4 Pd7 Pd9 41.78(10)
Pd2 Pd4 Pd7 Pd9 -45.54(12)
Pd3 Pd4 Pd7 Pd9 -102.17(13)
C5 Pd6 Pd7 C34 -148.5(11)
C3 Pd6 Pd7 C34 29.3(11)
Pd2 Pd6 Pd7 C34 -112.7(8)
Co15 Pd6 Pd7 C34 63.5(8)
Pd5 Pd6 Pd7 C34 -174.3(8)
Co12 Pd6 Pd7 C34 -0.2(8)
Pd9 Pd6 Pd7 C34 127.3(8)
Pd3 Pd6 Pd7 C34 -55.8(8)
C5 Pd6 Pd7 C4 -19.8(10)
C3 Pd6 Pd7 C4 158.0(9)
Pd2 Pd6 Pd7 C4 16.0(5)
Co15 Pd6 Pd7 C4 -167.8(5)
Pd5 Pd6 Pd7 C4 -45.6(5)
Co12 Pd6 Pd7 C4 128.5(5)
Pd9 Pd6 Pd7 C4 -104.0(5)
Pd3 Pd6 Pd7 C4 72.9(5)
C5 Pd6 Pd7 C39 120.0(11)
C3 Pd6 Pd7 C39 -62.2(10)
Pd2 Pd6 Pd7 C39 155.8(7)
Co15 Pd6 Pd7 C39 -28.0(7)
Pd5 Pd6 Pd7 C39 94.2(7)
Co12 Pd6 Pd7 C39 -91.8(7)
Pd9 Pd6 Pd7 C39 35.8(7)
Pd3 Pd6 Pd7 C39 -147.3(7)
C5 Pd6 Pd7 Pd8 15.0(8)
C3 Pd6 Pd7 Pd8 -167.1(8)
Pd2 Pd6 Pd7 Pd8 50.85(9)
Co15 Pd6 Pd7 Pd8 -132.97(14)
Pd5 Pd6 Pd7 Pd8 -10.77(12)
Co12 Pd6 Pd7 Pd8 163.32(12)
Pd9 Pd6 Pd7 Pd8 -69.16(9)
Pd3 Pd6 Pd7 Pd8 107.77(9)
C5 Pd6 Pd7 Co14 -146.7(8)
C3 Pd6 Pd7 Co14 31.2(7)
Pd2 Pd6 Pd7 Co14 -110.83(12)
Co15 Pd6 Pd7 Co14 65.35(15)
Pd5 Pd6 Pd7 Co14 -172.46(15)
Co12 Pd6 Pd7 Co14 1.64(14)
Pd9 Pd6 Pd7 Co14 129.15(13)
Pd3 Pd6 Pd7 Co14 -53.92(10)
C5 Pd6 Pd7 Co13 146.4(8)
C3 Pd6 Pd7 Co13 -35.7(8)
Pd2 Pd6 Pd7 Co13 -177.77(12)
Co15 Pd6 Pd7 Co13 -1.59(14)
Pd5 Pd6 Pd7 Co13 120.60(14)
Co12 Pd6 Pd7 Co13 -65.30(14)
Pd9 Pd6 Pd7 Co13 62.21(10)
Pd3 Pd6 Pd7 Co13 -120.86(11)
C5 Pd6 Pd7 Pd4 -43.6(8)
C3 Pd6 Pd7 Pd4 134.2(8)
Pd2 Pd6 Pd7 Pd4 -7.81(8)
Co15 Pd6 Pd7 Pd4 168.37(13)
Pd5 Pd6 Pd7 Pd4 -69.44(11)
Co12 Pd6 Pd7 Pd4 104.65(12)
Pd9 Pd6 Pd7 Pd4 -127.83(10)
Pd3 Pd6 Pd7 Pd4 49.10(7)
C5 Pd6 Pd7 Pd9 84.2(8)
C3 Pd6 Pd7 Pd9 -97.9(8)
Pd2 Pd6 Pd7 Pd9 120.02(10)
Co15 Pd6 Pd7 Pd9 -63.80(13)
Pd5 Pd6 Pd7 Pd9 58.39(11)
Co12 Pd6 Pd7 Pd9 -127.52(14)
Pd3 Pd6 Pd7 Pd9 176.93(10)
C2 Pd5 Pd9 C27 -22.6(11)
C5 Pd5 Pd9 C27 175.1(10)
Co10 Pd5 Pd9 C27 -51.6(9)
Pd1 Pd5 Pd9 C27 51.1(9)
Pd6 Pd5 Pd9 C27 152.1(9)
Pd2 Pd5 Pd9 C27 125.4(9)
Co7 Pd5 Pd9 C27 -66.6(9)
Pd8 Pd5 Pd9 C27 51.4(9)
C2 Pd5 Pd9 C36 142.5(10)
C5 Pd5 Pd9 C36 -19.8(9)
Co10 Pd5 Pd9 C36 113.5(7)
Pd1 Pd5 Pd9 C36 -143.8(7)
Pd6 Pd5 Pd9 C36 -42.8(7)
Pd2 Pd5 Pd9 C36 -69.5(7)
Co7 Pd5 Pd9 C36 98.5(7)
Pd8 Pd5 Pd9 C36 -143.5(7)
C2 Pd5 Pd9 C39 -104.0(10)
C5 Pd5 Pd9 C39 93.8(9)
Co10 Pd5 Pd9 C39 -132.9(8)
Pd1 Pd5 Pd9 C39 -30.3(8)
Pd6 Pd5 Pd9 C39 70.8(8)
Pd2 Pd5 Pd9 C39 44.1(8)
Co7 Pd5 Pd9 C39 -147.9(8)
Pd8 Pd5 Pd9 C39 -29.9(8)
C2 Pd5 Pd9 Co8 -19.7(7)
C5 Pd5 Pd9 Co8 178.0(5)
Co10 Pd5 Pd9 Co8 -48.7(2)
Pd1 Pd5 Pd9 Co8 54.0(2)
Pd6 Pd5 Pd9 Co8 155.05(18)
Pd2 Pd5 Pd9 Co8 128.4(2)
Co7 Pd5 Pd9 Co8 -63.68(17)
Pd8 Pd5 Pd9 Co8 54.36(15)
C2 Pd5 Pd9 Co13 -158.6(7)
C5 Pd5 Pd9 Co13 39.1(5)
Co10 Pd5 Pd9 Co13 172.36(18)
Pd1 Pd5 Pd9 Co13 -85.0(3)
Pd6 Pd5 Pd9 Co13 16.10(19)
Pd2 Pd5 Pd9 Co13 -10.6(3)
Co7 Pd5 Pd9 Co13 157.37(18)
Pd8 Pd5 Pd9 Co13 -84.59(17)
C2 Pd5 Pd9 Pd6 -174.7(7)
C5 Pd5 Pd9 Pd6 23.0(5)
Co10 Pd5 Pd9 Pd6 156.3(2)
Pd1 Pd5 Pd9 Pd6 -101.1(2)
Pd2 Pd5 Pd9 Pd6 -26.67(12)
Co7 Pd5 Pd9 Pd6 141.27(16)
Pd8 Pd5 Pd9 Pd6 -100.69(11)
C2 Pd5 Pd9 Co7 44.0(7)
C5 Pd5 Pd9 Co7 -118.3(5)
Co10 Pd5 Pd9 Co7 15.00(17)
Pd1 Pd5 Pd9 Co7 117.7(3)
Pd6 Pd5 Pd9 Co7 -141.27(16)
Pd2 Pd5 Pd9 Co7 -167.9(2)
Pd8 Pd5 Pd9 Co7 118.04(13)
C2 Pd5 Pd9 Pd7 -117.7(7)
C5 Pd5 Pd9 Pd7 80.1(5)
Co10 Pd5 Pd9 Pd7 -146.7(2)
Pd1 Pd5 Pd9 Pd7 -44.0(2)
Pd6 Pd5 Pd9 Pd7 57.07(10)
Pd2 Pd5 Pd9 Pd7 30.40(15)
Co7 Pd5 Pd9 Pd7 -161.66(14)
Pd8 Pd5 Pd9 Pd7 -43.62(8)
C5 Pd6 Pd9 C27 -136.5(17)
C3 Pd6 Pd9 C27 64.0(18)
Pd2 Pd6 Pd9 C27 -80.3(16)
Co15 Pd6 Pd9 C27 109.5(16)
Pd5 Pd6 Pd9 C27 -109.1(16)
Co12 Pd6 Pd9 C27 80.1(16)
Pd7 Pd6 Pd9 C27 -6.1(16)
Pd3 Pd6 Pd9 C27 -10.2(16)
C5 Pd6 Pd9 C36 123.2(8)
C3 Pd6 Pd9 C36 -36.3(9)
Pd2 Pd6 Pd9 C36 179.4(6)
Co15 Pd6 Pd9 C36 9.2(6)
Pd5 Pd6 Pd9 C36 150.5(6)
Co12 Pd6 Pd9 C36 -20.3(6)
Pd7 Pd6 Pd9 C36 -106.4(6)
Pd3 Pd6 Pd9 C36 -110.5(6)
C5 Pd6 Pd9 C39 -163.8(9)
C3 Pd6 Pd9 C39 36.6(10)
Pd2 Pd6 Pd9 C39 -107.7(6)
Co15 Pd6 Pd9 C39 82.2(7)
Pd5 Pd6 Pd9 C39 -136.5(7)
Co12 Pd6 Pd9 C39 52.7(7)
Pd7 Pd6 Pd9 C39 -33.5(6)
Pd3 Pd6 Pd9 C39 -37.6(7)
C5 Pd6 Pd9 Co8 -56.8(6)
C3 Pd6 Pd9 Co8 143.6(8)
Pd2 Pd6 Pd9 Co8 -0.6(2)
Co15 Pd6 Pd9 Co8 -170.8(2)
Pd5 Pd6 Pd9 Co8 -29.5(2)
Co12 Pd6 Pd9 Co8 159.7(2)
Pd7 Pd6 Pd9 Co8 73.53(19)
Pd3 Pd6 Pd9 Co8 69.4(2)
C5 Pd6 Pd9 Co13 166.4(6)
C3 Pd6 Pd9 Co13 6.8(8)
Pd2 Pd6 Pd9 Co13 -137.44(14)
Co15 Pd6 Pd9 Co13 52.36(13)
Pd5 Pd6 Pd9 Co13 -166.31(16)
Co12 Pd6 Pd9 Co13 22.89(19)
Pd7 Pd6 Pd9 Co13 -63.26(12)
Pd3 Pd6 Pd9 Co13 -67.36(16)
C5 Pd6 Pd9 Pd5 -27.3(6)
C3 Pd6 Pd9 Pd5 173.1(8)
Pd2 Pd6 Pd9 Pd5 28.86(13)
Co15 Pd6 Pd9 Pd5 -141.33(17)
Co12 Pd6 Pd9 Pd5 -170.8(2)
Pd7 Pd6 Pd9 Pd5 103.04(14)
Pd3 Pd6 Pd9 Pd5 98.94(18)
C5 Pd6 Pd9 Co7 5.8(6)
C3 Pd6 Pd9 Co7 -153.8(8)
Pd2 Pd6 Pd9 Co7 61.96(15)
Co15 Pd6 Pd9 Co7 -108.23(15)
Pd5 Pd6 Pd9 Co7 33.10(14)
Co12 Pd6 Pd9 Co7 -137.71(18)
Pd7 Pd6 Pd9 Co7 136.14(13)
Pd3 Pd6 Pd9 Co7 132.04(14)
C5 Pd6 Pd9 Pd7 -130.4(6)
C3 Pd6 Pd9 Pd7 70.1(8)
Pd2 Pd6 Pd9 Pd7 -74.18(12)
Co15 Pd6 Pd9 Pd7 115.63(15)
Pd5 Pd6 Pd9 Pd7 -103.04(14)
Co12 Pd6 Pd9 Pd7 86.15(19)
Pd3 Pd6 Pd9 Pd7 -4.10(13)
C34 Pd7 Pd9 C27 83.0(11)
C4 Pd7 Pd9 C27 -57.7(8)
C39 Pd7 Pd9 C27 40.9(10)
Pd8 Pd7 Pd9 C27 -78.1(6)
Co14 Pd7 Pd9 C27 125.4(6)
Co13 Pd7 Pd9 C27 92.0(6)
Pd4 Pd7 Pd9 C27 -114.4(6)
Pd6 Pd7 Pd9 C27 177.6(6)
C34 Pd7 Pd9 C36 -17.0(11)
C4 Pd7 Pd9 C36 -157.6(7)
C39 Pd7 Pd9 C36 -59.0(9)
Pd8 Pd7 Pd9 C36 -178.0(6)
Co14 Pd7 Pd9 C36 25.5(6)
Co13 Pd7 Pd9 C36 -7.9(6)
Pd4 Pd7 Pd9 C36 145.7(6)
Pd6 Pd7 Pd9 C36 77.7(6)
C34 Pd7 Pd9 C39 42.1(11)
C4 Pd7 Pd9 C39 -98.6(8)
Pd8 Pd7 Pd9 C39 -119.0(7)
Co14 Pd7 Pd9 C39 84.5(7)
Co13 Pd7 Pd9 C39 51.1(7)
Pd4 Pd7 Pd9 C39 -155.3(7)
Pd6 Pd7 Pd9 C39 136.7(7)
C34 Pd7 Pd9 Co8 137.5(9)
C4 Pd7 Pd9 Co8 -3.2(5)
C39 Pd7 Pd9 Co8 95.4(7)
Pd8 Pd7 Pd9 Co8 -23.58(13)
Co14 Pd7 Pd9 Co8 179.95(16)
Co13 Pd7 Pd9 Co8 146.53(16)
Pd4 Pd7 Pd9 Co8 -59.87(17)
Pd6 Pd7 Pd9 Co8 -127.88(15)
C34 Pd7 Pd9 Co13 -9.0(9)
C4 Pd7 Pd9 Co13 -149.7(4)
C39 Pd7 Pd9 Co13 -51.1(7)
Pd8 Pd7 Pd9 Co13 -170.11(13)
Co14 Pd7 Pd9 Co13 33.42(14)
Pd4 Pd7 Pd9 Co13 153.60(16)
Pd6 Pd7 Pd9 Co13 85.59(12)
C34 Pd7 Pd9 Pd5 -150.4(9)
C4 Pd7 Pd9 Pd5 69.0(4)
C39 Pd7 Pd9 Pd5 167.6(7)
Pd8 Pd7 Pd9 Pd5 48.56(10)
Co14 Pd7 Pd9 Pd5 -107.91(15)
Co13 Pd7 Pd9 Pd5 -141.33(14)
Pd4 Pd7 Pd9 Pd5 12.27(15)
Pd6 Pd7 Pd9 Pd5 -55.74(12)
C34 Pd7 Pd9 Pd6 -94.6(9)
C4 Pd7 Pd9 Pd6 124.7(4)
C39 Pd7 Pd9 Pd6 -136.7(7)
Pd8 Pd7 Pd9 Pd6 104.31(10)
Co14 Pd7 Pd9 Pd6 -52.17(13)
Co13 Pd7 Pd9 Pd6 -85.59(12)
Pd4 Pd7 Pd9 Pd6 68.02(12)
C34 Pd7 Pd9 Co7 -173.2(9)
C4 Pd7 Pd9 Co7 46.1(5)
C39 Pd7 Pd9 Co7 144.7(7)
Pd8 Pd7 Pd9 Co7 25.71(18)
Co14 Pd7 Pd9 Co7 -130.76(18)
Co13 Pd7 Pd9 Co7 -164.2(2)
Pd4 Pd7 Pd9 Co7 -10.6(2)
Pd6 Pd7 Pd9 Co7 -78.60(18)
C1 Pd2 Pd15 C5 153.8(9)
Pd6 Pd2 Pd15 C5 -59.4(7)
Co1 Pd2 Pd15 C5 96.5(7)
Co4 Pd2 Pd15 C5 -8.9(8)
Pd5 Pd2 Pd15 C5 90.8(11)
Pd16 Pd2 Pd15 C5 -72.1(7)
Pd3 Pd2 Pd15 C5 -90.3(7)
Pd4 Pd2 Pd15 C5 -154.4(7)
Pd1 Pd2 Pd15 C5 130.5(7)
C1 Pd2 Pd15 C2' 7.0(15)
C5 Pd2 Pd15 C2' -146.8(15)
Pd6 Pd2 Pd15 C2' 153.9(13)
Co1 Pd2 Pd15 C2' -50.3(13)
Co4 Pd2 Pd15 C2' -155.7(13)
Pd5 Pd2 Pd15 C2' -56.0(15)
Pd16 Pd2 Pd15 C2' 141.1(13)
Pd3 Pd2 Pd15 C2' 123.0(13)
Pd4 Pd2 Pd15 C2' 58.9(13)
Pd1 Pd2 Pd15 C2' -16.3(13)
C1 Pd2 Pd15 Co30 69.6(7)
C5 Pd2 Pd15 Co30 -84.2(7)
Pd6 Pd2 Pd15 Co30 -143.6(3)
Co1 Pd2 Pd15 Co30 12.2(3)
Co4 Pd2 Pd15 Co30 -93.1(4)
Pd5 Pd2 Pd15 Co30 6.6(7)
Pd16 Pd2 Pd15 Co30 -156.4(3)
Pd3 Pd2 Pd15 Co30 -174.50(19)
Pd4 Pd2 Pd15 Co30 121.4(2)
Pd1 Pd2 Pd15 Co30 46.2(2)
C1 Pd2 Pd15 Pd16 -134.1(6)
C5 Pd2 Pd15 Pd16 72.1(7)
Pd6 Pd2 Pd15 Pd16 12.75(9)
Co1 Pd2 Pd15 Pd16 168.60(10)
Co4 Pd2 Pd15 Pd16 63.2(4)
Pd5 Pd2 Pd15 Pd16 162.9(10)
Pd3 Pd2 Pd15 Pd16 -18.13(13)
Pd4 Pd2 Pd15 Pd16 -82.24(10)
Pd1 Pd2 Pd15 Pd16 -157.39(12)
C1 Pd2 Pd15 Pd8 -37.9(6)
C5 Pd2 Pd15 Pd8 168.3(7)
Pd6 Pd2 Pd15 Pd8 108.96(11)
Co1 Pd2 Pd15 Pd8 -95.18(9)
Co4 Pd2 Pd15 Pd8 159.4(3)
Pd5 Pd2 Pd15 Pd8 -100.9(9)
Pd16 Pd2 Pd15 Pd8 96.22(10)
Pd3 Pd2 Pd15 Pd8 78.08(9)
Pd4 Pd2 Pd15 Pd8 13.98(6)
Pd1 Pd2 Pd15 Pd8 -61.17(7)
C1 Pd2 Pd15 Co27 163.2(10)
C5 Pd2 Pd15 Co27 9.4(10)
Pd6 Pd2 Pd15 Co27 -50.0(8)
Co1 Pd2 Pd15 Co27 105.9(8)
Co4 Pd2 Pd15 Co27 0.5(11)
Pd5 Pd2 Pd15 Co27 100.2(13)
Pd16 Pd2 Pd15 Co27 -62.7(8)
Pd3 Pd2 Pd15 Co27 -80.9(8)
Pd4 Pd2 Pd15 Co27 -145.0(8)
Pd1 Pd2 Pd15 Co27 139.9(9)
C1 Pd2 Pd15 Pd19 -105.5(6)
C5 Pd2 Pd15 Pd19 100.7(7)
Pd6 Pd2 Pd15 Pd19 41.33(13)
Co1 Pd2 Pd15 Pd19 -162.81(13)
Co4 Pd2 Pd15 Pd19 91.8(4)
Pd5 Pd2 Pd15 Pd19 -168.5(10)
Pd16 Pd2 Pd15 Pd19 28.59(14)
Pd3 Pd2 Pd15 Pd19 10.5(2)
Pd4 Pd2 Pd15 Pd19 -53.66(17)
Pd1 Pd2 Pd15 Pd19 -128.8(2)
C1 Pd2 Pd15 Pd1 23.3(6)
C5 Pd2 Pd15 Pd1 -130.5(7)
Pd6 Pd2 Pd15 Pd1 170.14(13)
Co1 Pd2 Pd15 Pd1 -34.01(11)
Co4 Pd2 Pd15 Pd1 -139.4(3)
Pd5 Pd2 Pd15 Pd1 -39.7(9)
Pd16 Pd2 Pd15 Pd1 157.39(12)
Pd3 Pd2 Pd15 Pd1 139.25(6)
Pd4 Pd2 Pd15 Pd1 75.15(5)
C1 Pd2 Pd15 Co29 7.7(7)
C5 Pd2 Pd15 Co29 -146.0(7)
Pd6 Pd2 Pd15 Co29 154.6(3)
Co1 Pd2 Pd15 Co29 -49.6(3)
Co4 Pd2 Pd15 Co29 -155.0(4)
Pd5 Pd2 Pd15 Co29 -55.3(9)
Pd16 Pd2 Pd15 Co29 141.8(3)
Pd3 Pd2 Pd15 Co29 123.7(3)
Pd4 Pd2 Pd15 Co29 59.6(3)
Pd1 Pd2 Pd15 Co29 -15.6(3)
C25 Pd8 Pd15 C5 112(3)
C4 Pd8 Pd15 C5 -42.7(10)
C125 Pd8 Pd15 C5 111.4(13)
Co29 Pd8 Pd15 C5 131.5(8)
Pd7 Pd8 Pd15 C5 -64.4(8)
C126 Pd8 Pd15 C5 -158.0(12)
Co28 Pd8 Pd15 C5 -161.8(8)
C26 Pd8 Pd15 C5 -154.1(10)
Pd4 Pd8 Pd15 C5 -2.1(8)
Co8 Pd8 Pd15 C5 -172.7(8)
Co9 Pd8 Pd15 C5 124.0(8)
C25 Pd8 Pd15 C2' -56(3)
C4 Pd8 Pd15 C2' 149.4(10)
C125 Pd8 Pd15 C2' -56.5(13)
Co29 Pd8 Pd15 C2' -36.4(9)
Pd7 Pd8 Pd15 C2' 127.7(8)
C126 Pd8 Pd15 C2' 34.1(13)
Co28 Pd8 Pd15 C2' 30.3(8)
C26 Pd8 Pd15 C2' 38.0(11)
Pd4 Pd8 Pd15 C2' -170.0(8)
Co8 Pd8 Pd15 C2' 19.4(8)
Co9 Pd8 Pd15 C2' -43.9(9)
C25 Pd8 Pd15 Co30 -25(2)
C4 Pd8 Pd15 Co30 179.8(6)
C125 Pd8 Pd15 Co30 -26.1(10)
Co29 Pd8 Pd15 Co30 -6.0(3)
Pd7 Pd8 Pd15 Co30 158.13(19)
C126 Pd8 Pd15 Co30 64.5(10)
Co28 Pd8 Pd15 Co30 60.68(19)
C26 Pd8 Pd15 Co30 68.4(7)
Pd4 Pd8 Pd15 Co30 -139.59(16)
Co8 Pd8 Pd15 Co30 49.77(18)
Co9 Pd8 Pd15 Co30 -13.5(3)
C25 Pd8 Pd15 Pd16 161(2)
C4 Pd8 Pd15 Pd16 5.9(6)
C125 Pd8 Pd15 Pd16 160.0(10)
Co29 Pd8 Pd15 Pd16 -179.9(3)
Pd7 Pd8 Pd15 Pd16 -15.77(11)
C126 Pd8 Pd15 Pd16 -109.4(10)
Co28 Pd8 Pd15 Pd16 -113.22(16)
C26 Pd8 Pd15 Pd16 -105.5(7)
Pd4 Pd8 Pd15 Pd16 46.51(12)
Co8 Pd8 Pd15 Pd16 -124.13(16)
Co9 Pd8 Pd15 Pd16 172.6(3)
C25 Pd8 Pd15 Pd2 100(2)
C4 Pd8 Pd15 Pd2 -55.3(6)
C125 Pd8 Pd15 Pd2 98.8(10)
Co29 Pd8 Pd15 Pd2 118.9(3)
Pd7 Pd8 Pd15 Pd2 -77.00(9)
C126 Pd8 Pd15 Pd2 -170.6(10)
Co28 Pd8 Pd15 Pd2 -174.45(14)
C26 Pd8 Pd15 Pd2 -166.7(7)
Pd4 Pd8 Pd15 Pd2 -14.72(7)
Co8 Pd8 Pd15 Pd2 174.64(13)
Co9 Pd8 Pd15 Pd2 111.4(2)
C25 Pd8 Pd15 Co27 -84(2)
C4 Pd8 Pd15 Co27 120.8(6)
C125 Pd8 Pd15 Co27 -85.1(10)
Co29 Pd8 Pd15 Co27 -65.0(3)
Pd7 Pd8 Pd15 Co27 99.12(15)
C126 Pd8 Pd15 Co27 5.5(10)
Co28 Pd8 Pd15 Co27 1.67(16)
C26 Pd8 Pd15 Co27 9.4(7)
Pd4 Pd8 Pd15 Co27 161.40(13)
Co8 Pd8 Pd15 Co27 -9.24(15)
Co9 Pd8 Pd15 Co27 -72.5(3)
C25 Pd8 Pd15 Pd19 -140(2)
C4 Pd8 Pd15 Pd19 65.0(6)
C125 Pd8 Pd15 Pd19 -140.8(10)
Co29 Pd8 Pd15 Pd19 -120.7(3)
Pd7 Pd8 Pd15 Pd19 43.38(9)
C126 Pd8 Pd15 Pd19 -50.2(10)
Co28 Pd8 Pd15 Pd19 -54.06(14)
C26 Pd8 Pd15 Pd19 -46.3(7)
Pd4 Pd8 Pd15 Pd19 105.67(9)
Co8 Pd8 Pd15 Pd19 -64.97(14)
Co9 Pd8 Pd15 Pd19 -128.2(3)
C25 Pd8 Pd15 Pd1 43(2)
C4 Pd8 Pd15 Pd1 -111.9(6)
C125 Pd8 Pd15 Pd1 42.3(10)
Co29 Pd8 Pd15 Pd1 62.4(2)
Pd7 Pd8 Pd15 Pd1 -133.53(10)
C126 Pd8 Pd15 Pd1 132.9(10)
Co28 Pd8 Pd15 Pd1 129.02(13)
C26 Pd8 Pd15 Pd1 136.8(7)
Pd4 Pd8 Pd15 Pd1 -71.25(6)
Co8 Pd8 Pd15 Pd1 118.11(12)
Co9 Pd8 Pd15 Pd1 54.9(2)
C25 Pd8 Pd15 Co29 -19(2)
C4 Pd8 Pd15 Co29 -174.2(6)
C125 Pd8 Pd15 Co29 -20.1(10)
Pd7 Pd8 Pd15 Co29 164.1(3)
C126 Pd8 Pd15 Co29 70.5(10)
Co28 Pd8 Pd15 Co29 66.7(3)
C26 Pd8 Pd15 Co29 74.4(8)
Pd4 Pd8 Pd15 Co29 -133.6(2)
Co8 Pd8 Pd15 Co29 55.7(3)
Co9 Pd8 Pd15 Co29 -7.5(4)
C24 Pd1 Pd15 C5 131.3(9)
C124 Pd1 Pd15 C5 135.5(9)
C11 Pd1 Pd15 C5 -104.7(10)
Co9 Pd1 Pd15 C5 161.1(6)
C15 Pd1 Pd15 C5 26.1(7)
Co2 Pd1 Pd15 C5 -69.7(5)
Pd5 Pd1 Pd15 C5 81.1(12)
Co29 Pd1 Pd15 C5 162.7(6)
Pd2 Pd1 Pd15 C5 -35.9(5)
Co1 Pd1 Pd15 C5 -9.0(5)
Pd8 Pd1 Pd15 C5 -138.3(5)
C24 Pd1 Pd15 C2' -21.8(10)
C124 Pd1 Pd15 C2' -17.6(10)
C11 Pd1 Pd15 C2' 102.2(11)
Co9 Pd1 Pd15 C2' 7.9(8)
C15 Pd1 Pd15 C2' -127.0(8)
Co2 Pd1 Pd15 C2' 137.2(7)
Pd5 Pd1 Pd15 C2' -72.0(13)
Co29 Pd1 Pd15 C2' 9.6(8)
Pd2 Pd1 Pd15 C2' 171.0(7)
Co1 Pd1 Pd15 C2' -162.1(7)
Pd8 Pd1 Pd15 C2' 68.6(7)
C24 Pd1 Pd15 Co30 24.5(7)
C124 Pd1 Pd15 Co30 28.7(7)
C11 Pd1 Pd15 Co30 148.5(8)
Co9 Pd1 Pd15 Co30 54.3(3)
C15 Pd1 Pd15 Co30 -80.7(5)
Co2 Pd1 Pd15 Co30 -176.49(11)
Pd5 Pd1 Pd15 Co30 -25.7(11)
Co29 Pd1 Pd15 Co30 55.9(3)
Pd2 Pd1 Pd15 Co30 -142.69(16)
Co1 Pd1 Pd15 Co30 -115.84(12)
Pd8 Pd1 Pd15 Co30 114.91(15)
C24 Pd1 Pd15 Pd16 -170.6(7)
C124 Pd1 Pd15 Pd16 -166.4(7)
C11 Pd1 Pd15 Pd16 -46.6(8)
Co9 Pd1 Pd15 Pd16 -140.9(3)
C15 Pd1 Pd15 Pd16 84.2(5)
Co2 Pd1 Pd15 Pd16 -11.6(2)
Pd5 Pd1 Pd15 Pd16 139.2(13)
Co29 Pd1 Pd15 Pd16 -139.3(4)
Pd2 Pd1 Pd15 Pd16 22.18(12)
Co1 Pd1 Pd15 Pd16 49.04(17)
Pd8 Pd1 Pd15 Pd16 -80.21(15)
C24 Pd1 Pd15 Pd2 167.2(7)
C124 Pd1 Pd15 Pd2 171.4(7)
C11 Pd1 Pd15 Pd2 -68.8(8)
Co9 Pd1 Pd15 Pd2 -163.1(3)
C15 Pd1 Pd15 Pd2 62.0(5)
Co2 Pd1 Pd15 Pd2 -33.79(11)
Pd5 Pd1 Pd15 Pd2 117.0(12)
Co29 Pd1 Pd15 Pd2 -161.4(3)
Co1 Pd1 Pd15 Pd2 26.86(8)
Pd8 Pd1 Pd15 Pd2 -102.39(8)
C24 Pd1 Pd15 Pd8 -90.4(7)
C124 Pd1 Pd15 Pd8 -86.2(7)
C11 Pd1 Pd15 Pd8 33.6(8)
Co9 Pd1 Pd15 Pd8 -60.7(3)
C15 Pd1 Pd15 Pd8 164.4(5)
Co2 Pd1 Pd15 Pd8 68.60(11)
Pd5 Pd1 Pd15 Pd8 -140.6(12)
Co29 Pd1 Pd15 Pd8 -59.0(3)
Pd2 Pd1 Pd15 Pd8 102.39(8)
Co1 Pd1 Pd15 Pd8 129.25(8)
C24 Pd1 Pd15 Co27 -4.0(7)
C124 Pd1 Pd15 Co27 0.2(8)
C11 Pd1 Pd15 Co27 120.0(8)
Co9 Pd1 Pd15 Co27 25.7(4)
C15 Pd1 Pd15 Co27 -109.3(5)
Co2 Pd1 Pd15 Co27 154.98(18)
Pd5 Pd1 Pd15 Co27 -54.2(10)
Co29 Pd1 Pd15 Co27 27.3(4)
Pd2 Pd1 Pd15 Co27 -171.2(3)
Co1 Pd1 Pd15 Co27 -144.4(2)
Pd8 Pd1 Pd15 Co27 86.4(2)
C24 Pd1 Pd15 Pd19 -94.6(8)
C124 Pd1 Pd15 Pd19 -90.4(8)
C11 Pd1 Pd15 Pd19 29.4(9)
Co9 Pd1 Pd15 Pd19 -64.9(4)
C15 Pd1 Pd15 Pd19 160.2(5)
Co2 Pd1 Pd15 Pd19 64.4(2)
Pd5 Pd1 Pd15 Pd19 -144.8(13)
Co29 Pd1 Pd15 Pd19 -63.2(4)
Pd2 Pd1 Pd15 Pd19 98.2(2)
Co1 Pd1 Pd15 Pd19 125.1(2)
Pd8 Pd1 Pd15 Pd19 -4.20(16)
C24 Pd1 Pd15 Co29 -31.3(8)
C124 Pd1 Pd15 Co29 -27.1(8)
C11 Pd1 Pd15 Co29 92.7(9)
Co9 Pd1 Pd15 Co29 -1.6(6)
C15 Pd1 Pd15 Co29 -136.6(6)
Co2 Pd1 Pd15 Co29 127.6(3)
Pd5 Pd1 Pd15 Co29 -81.6(12)
Pd2 Pd1 Pd15 Co29 161.4(3)
Co1 Pd1 Pd15 Co29 -171.7(3)
Pd8 Pd1 Pd15 Co29 59.0(3)
C7 Pd3 Pd16 C3' 153.9(12)
C35 Pd3 Pd16 C3' -6.1(11)
C135 Pd3 Pd16 C3' -16.8(11)
Co34 Pd3 Pd16 C3' -19.7(8)
Co32 Pd3 Pd16 C3' 43.2(8)
Co14 Pd3 Pd16 C3' -12.3(8)
Co3 Pd3 Pd16 C3' -140.3(8)
Pd2 Pd3 Pd16 C3' -171.9(8)
Co4 Pd3 Pd16 C3' 159.9(8)
Pd4 Pd3 Pd16 C3' -114.5(8)
Co12 Pd3 Pd16 C3' 57.3(8)
C7 Pd3 Pd16 C5 -6.8(10)
C35 Pd3 Pd16 C5 -166.7(8)
C135 Pd3 Pd16 C5 -177.5(8)
Co34 Pd3 Pd16 C5 179.7(5)
Co32 Pd3 Pd16 C5 -117.4(5)
Co14 Pd3 Pd16 C5 -172.9(5)
Co3 Pd3 Pd16 C5 59.1(5)
Pd2 Pd3 Pd16 C5 27.5(4)
Co4 Pd3 Pd16 C5 -0.7(5)
Pd4 Pd3 Pd16 C5 84.9(4)
Co12 Pd3 Pd16 C5 -103.3(5)
C7 Pd3 Pd16 Co35 128.8(9)
C35 Pd3 Pd16 Co35 -31.2(7)
C135 Pd3 Pd16 Co35 -41.9(7)
Co34 Pd3 Pd16 Co35 -44.81(16)
Co32 Pd3 Pd16 Co35 18.12(16)
Co14 Pd3 Pd16 Co35 -37.39(16)
Co3 Pd3 Pd16 Co35 -165.41(13)
Pd2 Pd3 Pd16 Co35 163.03(17)
Co4 Pd3 Pd16 Co35 134.80(14)
Pd4 Pd3 Pd16 Co35 -139.57(15)
Co12 Pd3 Pd16 Co35 32.19(16)
C7 Pd3 Pd16 Pd15 -53.4(9)
C35 Pd3 Pd16 Pd15 146.7(7)
C135 Pd3 Pd16 Pd15 135.9(7)
Co34 Pd3 Pd16 Pd15 133.05(17)
Co32 Pd3 Pd16 Pd15 -164.02(19)
Co14 Pd3 Pd16 Pd15 140.48(19)
Co3 Pd3 Pd16 Pd15 12.5(2)
Pd2 Pd3 Pd16 Pd15 -19.11(13)
Co4 Pd3 Pd16 Pd15 -47.34(17)
Pd4 Pd3 Pd16 Pd15 38.29(14)
Co12 Pd3 Pd16 Pd15 -149.9(2)
C7 Pd3 Pd16 Co32 110.7(9)
C35 Pd3 Pd16 Co32 -49.3(7)
C135 Pd3 Pd16 Co32 -60.0(7)
Co34 Pd3 Pd16 Co32 -62.93(13)
Co14 Pd3 Pd16 Co32 -55.50(14)
Co3 Pd3 Pd16 Co32 176.47(14)
Pd2 Pd3 Pd16 Co32 144.91(13)
Co4 Pd3 Pd16 Co32 116.68(12)
Pd4 Pd3 Pd16 Co32 -157.69(12)
Co12 Pd3 Pd16 Co32 14.07(12)
C7 Pd3 Pd16 Pd2 -34.2(9)
C35 Pd3 Pd16 Pd2 165.8(7)
C135 Pd3 Pd16 Pd2 155.1(7)
Co34 Pd3 Pd16 Pd2 152.17(10)
Co32 Pd3 Pd16 Pd2 -144.91(13)
Co14 Pd3 Pd16 Pd2 159.59(12)
Co3 Pd3 Pd16 Pd2 31.56(11)
Co4 Pd3 Pd16 Pd2 -28.23(7)
Pd4 Pd3 Pd16 Pd2 57.41(4)
Co12 Pd3 Pd16 Pd2 -130.83(13)
C7 Pd3 Pd16 Pd17 -133.9(9)
C35 Pd3 Pd16 Pd17 66.2(7)
C135 Pd3 Pd16 Pd17 55.4(7)
Co34 Pd3 Pd16 Pd17 52.52(11)
Co32 Pd3 Pd16 Pd17 115.45(14)
Co14 Pd3 Pd16 Pd17 59.94(12)
Co3 Pd3 Pd16 Pd17 -68.08(12)
Pd2 Pd3 Pd16 Pd17 -99.65(9)
Co4 Pd3 Pd16 Pd17 -127.87(9)
Pd4 Pd3 Pd16 Pd17 -42.24(7)
Co12 Pd3 Pd16 Pd17 129.52(14)
C7 Pd3 Pd16 Pd19 -129.5(9)
C35 Pd3 Pd16 Pd19 70.6(7)
C135 Pd3 Pd16 Pd19 59.8(7)
Co34 Pd3 Pd16 Pd19 56.92(18)
Co32 Pd3 Pd16 Pd19 119.8(2)
Co14 Pd3 Pd16 Pd19 64.34(18)
Co3 Pd3 Pd16 Pd19 -63.7(2)
Pd2 Pd3 Pd16 Pd19 -95.25(17)
Co4 Pd3 Pd16 Pd19 -123.48(16)
Pd4 Pd3 Pd16 Pd19 -37.84(16)
Co12 Pd3 Pd16 Pd19 133.9(2)
C5 Pd15 Pd16 C3' -162.5(19)
C2' Pd15 Pd16 C3' -7(2)
Co30 Pd15 Pd16 C3' -107.8(18)
Pd2 Pd15 Pd16 C3' 139.2(18)
Pd8 Pd15 Pd16 C3' 55.7(18)
Co27 Pd15 Pd16 C3' -51.0(18)
Pd19 Pd15 Pd16 C3' -12.0(18)
Pd1 Pd15 Pd16 C3' 117.8(18)
Co29 Pd15 Pd16 C3' 55.5(18)
C2' Pd15 Pd16 C5 155.5(13)
Co30 Pd15 Pd16 C5 54.7(8)
Pd2 Pd15 Pd16 C5 -58.3(6)
Pd8 Pd15 Pd16 C5 -141.8(6)
Co27 Pd15 Pd16 C5 111.5(6)
Pd19 Pd15 Pd16 C5 150.5(6)
Pd1 Pd15 Pd16 C5 -79.7(6)
Co29 Pd15 Pd16 C5 -141.9(8)
C5 Pd15 Pd16 Co35 -104.3(6)
C2' Pd15 Pd16 Co35 51.2(12)
Co30 Pd15 Pd16 Co35 -49.6(6)
Pd2 Pd15 Pd16 Co35 -162.60(17)
Pd8 Pd15 Pd16 Co35 113.90(17)
Co27 Pd15 Pd16 Co35 7.2(3)
Pd19 Pd15 Pd16 Co35 46.16(18)
Pd1 Pd15 Pd16 Co35 175.96(15)
Co29 Pd15 Pd16 Co35 113.7(4)
C5 Pd15 Pd16 Pd3 77.8(6)
C2' Pd15 Pd16 Pd3 -126.7(11)
Co30 Pd15 Pd16 Pd3 132.6(5)
Pd2 Pd15 Pd16 Pd3 19.56(13)
Pd8 Pd15 Pd16 Pd3 -63.94(16)
Co27 Pd15 Pd16 Pd3 -170.64(15)
Pd19 Pd15 Pd16 Pd3 -131.68(14)
Pd1 Pd15 Pd16 Pd3 -1.9(2)
Co29 Pd15 Pd16 Pd3 -64.1(4)
C5 Pd15 Pd16 Co32 -2.1(9)
C2' Pd15 Pd16 Co32 153.4(12)
Co30 Pd15 Pd16 Co32 52.7(10)
Pd2 Pd15 Pd16 Co32 -60.3(7)
Pd8 Pd15 Pd16 Co32 -143.8(7)
Co27 Pd15 Pd16 Co32 109.5(7)
Pd19 Pd15 Pd16 Co32 148.4(7)
Pd1 Pd15 Pd16 Co32 -81.8(7)
Co29 Pd15 Pd16 Co32 -144.0(7)
C5 Pd15 Pd16 Pd2 58.3(6)
C2' Pd15 Pd16 Pd2 -146.2(11)
Co30 Pd15 Pd16 Pd2 113.0(6)
Pd8 Pd15 Pd16 Pd2 -83.50(12)
Co27 Pd15 Pd16 Pd2 169.8(2)
Pd19 Pd15 Pd16 Pd2 -151.24(14)
Pd1 Pd15 Pd16 Pd2 -21.44(11)
Co29 Pd15 Pd16 Pd2 -83.7(4)
C5 Pd15 Pd16 Pd17 151.1(6)
C2' Pd15 Pd16 Pd17 -53.4(11)
Co30 Pd15 Pd16 Pd17 -154.2(6)
Pd2 Pd15 Pd16 Pd17 92.83(10)
Pd8 Pd15 Pd16 Pd17 9.33(12)
Co27 Pd15 Pd16 Pd17 -97.37(19)
Pd19 Pd15 Pd16 Pd17 -58.41(11)
Pd1 Pd15 Pd16 Pd17 71.39(16)
Co29 Pd15 Pd16 Pd17 9.2(4)
C5 Pd15 Pd16 Pd19 -150.5(6)
C2' Pd15 Pd16 Pd19 5.0(11)
Co30 Pd15 Pd16 Pd19 -95.8(6)
Pd2 Pd15 Pd16 Pd19 151.24(14)
Pd8 Pd15 Pd16 Pd19 67.74(11)
Co27 Pd15 Pd16 Pd19 -38.96(15)
Pd1 Pd15 Pd16 Pd19 129.80(19)
Co29 Pd15 Pd16 Pd19 67.6(4)
C1 Pd2 Pd16 C3' -4.5(14)
C5 Pd2 Pd16 C3' 154.5(14)
Pd6 Pd2 Pd16 C3' 163.9(14)
Co1 Pd2 Pd16 C3' 117.8(13)
Co4 Pd2 Pd16 C3' 45.0(13)
Pd15 Pd2 Pd16 C3' -147.6(13)
Pd5 Pd2 Pd16 C3' -151.3(13)
Pd3 Pd2 Pd16 C3' 12.7(12)
Pd4 Pd2 Pd16 C3' -52.4(12)
Pd1 Pd2 Pd16 C3' -123.1(12)
C1 Pd2 Pd16 C5 -159.0(8)
Pd6 Pd2 Pd16 C5 9.5(7)
Co1 Pd2 Pd16 C5 -36.7(8)
Co4 Pd2 Pd16 C5 -109.4(6)
Pd15 Pd2 Pd16 C5 57.9(6)
Pd5 Pd2 Pd16 C5 54.3(6)
Pd3 Pd2 Pd16 C5 -141.8(6)
Pd4 Pd2 Pd16 C5 153.2(6)
Pd1 Pd2 Pd16 C5 82.4(6)
C1 Pd2 Pd16 Co35 -119.5(7)
C5 Pd2 Pd16 Co35 39.5(8)
Pd6 Pd2 Pd16 Co35 49.0(5)
Co1 Pd2 Pd16 Co35 2.8(9)
Co4 Pd2 Pd16 Co35 -69.9(5)
Pd15 Pd2 Pd16 Co35 97.4(5)
Pd5 Pd2 Pd16 Co35 93.8(5)
Pd3 Pd2 Pd16 Co35 -102.3(5)
Pd4 Pd2 Pd16 Co35 -167.3(5)
Pd1 Pd2 Pd16 Co35 122.0(5)
C1 Pd2 Pd16 Pd3 -17.2(5)
C5 Pd2 Pd16 Pd3 141.8(6)
Pd6 Pd2 Pd16 Pd3 151.3(5)
Co1 Pd2 Pd16 Pd3 105.1(5)
Co4 Pd2 Pd16 Pd3 32.38(8)
Pd15 Pd2 Pd16 Pd3 -160.31(14)
Pd5 Pd2 Pd16 Pd3 -163.95(12)
Pd4 Pd2 Pd16 Pd3 -65.03(5)
Pd1 Pd2 Pd16 Pd3 -135.77(7)
C1 Pd2 Pd16 Pd15 143.1(5)
C5 Pd2 Pd16 Pd15 -57.9(6)
Pd6 Pd2 Pd16 Pd15 -48.4(4)
Co1 Pd2 Pd16 Pd15 -94.6(5)
Co4 Pd2 Pd16 Pd15 -167.31(13)
Pd5 Pd2 Pd16 Pd15 -3.6(2)
Pd3 Pd2 Pd16 Pd15 160.31(14)
Pd4 Pd2 Pd16 Pd15 95.27(12)
Pd1 Pd2 Pd16 Pd15 24.54(14)
C1 Pd2 Pd16 Co32 -50.2(5)
C5 Pd2 Pd16 Co32 108.8(6)
Pd6 Pd2 Pd16 Co32 118.3(5)
Co1 Pd2 Pd16 Co32 72.1(5)
Co4 Pd2 Pd16 Co32 -0.63(16)
Pd15 Pd2 Pd16 Co32 166.69(19)
Pd5 Pd2 Pd16 Co32 163.04(17)
Pd3 Pd2 Pd16 Co32 -33.00(12)
Pd4 Pd2 Pd16 Co32 -98.04(13)
Pd1 Pd2 Pd16 Co32 -168.77(12)
C1 Pd2 Pd16 Pd17 56.0(5)
C5 Pd2 Pd16 Pd17 -145.0(6)
Pd6 Pd2 Pd16 Pd17 -135.6(5)
Co1 Pd2 Pd16 Pd17 178.3(4)
Co4 Pd2 Pd16 Pd17 105.54(9)
Pd15 Pd2 Pd16 Pd17 -87.14(14)
Pd5 Pd2 Pd16 Pd17 -90.79(12)
Pd3 Pd2 Pd16 Pd17 73.16(9)
Pd4 Pd2 Pd16 Pd17 8.13(8)
Pd1 Pd2 Pd16 Pd17 -62.61(10)
C1 Pd2 Pd16 Pd19 115.7(5)
C5 Pd2 Pd16 Pd19 -85.3(6)
Pd6 Pd2 Pd16 Pd19 -75.8(4)
Co1 Pd2 Pd16 Pd19 -122.0(4)
Co4 Pd2 Pd16 Pd19 165.31(10)
Pd15 Pd2 Pd16 Pd19 -27.38(14)
Pd5 Pd2 Pd16 Pd19 -31.02(13)
Pd3 Pd2 Pd16 Pd19 132.93(13)
Pd4 Pd2 Pd16 Pd19 67.89(11)
Pd1 Pd2 Pd16 Pd19 -2.84(14)
C16 Pd4 Pd17 C4 107.1(6)
C12 Pd4 Pd17 C4 13.0(8)
Co3 Pd4 Pd17 C4 143.7(5)
Co2 Pd4 Pd17 C4 -95.5(6)
Pd8 Pd4 Pd17 C4 -58.1(5)
Pd2 Pd4 Pd17 C4 -139.8(5)
Pd7 Pd4 Pd17 C4 -108.0(7)
Pd3 Pd4 Pd17 C4 167.5(5)
C4 Pd4 Pd17 C139 34.4(18)
C16 Pd4 Pd17 C139 141.5(18)
C12 Pd4 Pd17 C139 47.4(19)
Co3 Pd4 Pd17 C139 178.1(17)
Co2 Pd4 Pd17 C139 -61.1(18)
Pd8 Pd4 Pd17 C139 -23.7(17)
Pd2 Pd4 Pd17 C139 -105.4(17)
Pd7 Pd4 Pd17 C139 -73.5(18)
Pd3 Pd4 Pd17 C139 -158.1(17)
C4 Pd4 Pd17 C134 -99.0(8)
C16 Pd4 Pd17 C134 8.1(7)
C12 Pd4 Pd17 C134 -86.1(9)
Co3 Pd4 Pd17 C134 44.6(6)
Co2 Pd4 Pd17 C134 165.5(6)
Pd8 Pd4 Pd17 C134 -157.1(6)
Pd2 Pd4 Pd17 C134 121.2(6)
Pd7 Pd4 Pd17 C134 153.0(8)
Pd3 Pd4 Pd17 C134 68.5(6)
C4 Pd4 Pd17 Co33 169.1(6)
C16 Pd4 Pd17 Co33 -83.8(5)
C12 Pd4 Pd17 Co33 -178.0(7)
Co3 Pd4 Pd17 Co33 -47.2(4)
Co2 Pd4 Pd17 Co33 73.6(5)
Pd8 Pd4 Pd17 Co33 111.0(4)
Pd2 Pd4 Pd17 Co33 29.3(4)
Pd7 Pd4 Pd17 Co33 61.1(5)
Pd3 Pd4 Pd17 Co33 -23.4(3)
C4 Pd4 Pd17 Co34 -140.7(5)
C16 Pd4 Pd17 Co34 -33.6(4)
C12 Pd4 Pd17 Co34 -127.7(7)
Co3 Pd4 Pd17 Co34 3.02(17)
Co2 Pd4 Pd17 Co34 123.8(3)
Pd8 Pd4 Pd17 Co34 161.24(14)
Pd2 Pd4 Pd17 Co34 79.55(12)
Pd7 Pd4 Pd17 Co34 111.4(5)
Pd3 Pd4 Pd17 Co34 26.87(11)
C4 Pd4 Pd17 Pd8 58.1(5)
C16 Pd4 Pd17 Pd8 165.2(4)
C12 Pd4 Pd17 Pd8 71.1(7)
Co3 Pd4 Pd17 Pd8 -158.22(8)
Co2 Pd4 Pd17 Pd8 -37.4(3)
Pd2 Pd4 Pd17 Pd8 -81.69(5)
Pd7 Pd4 Pd17 Pd8 -49.9(5)
Pd3 Pd4 Pd17 Pd8 -134.37(7)
C4 Pd4 Pd17 Pd16 148.5(5)
C16 Pd4 Pd17 Pd16 -104.4(4)
C12 Pd4 Pd17 Pd16 161.5(7)
Co3 Pd4 Pd17 Pd16 -67.82(12)
Co2 Pd4 Pd17 Pd16 53.0(3)
Pd8 Pd4 Pd17 Pd16 90.40(8)
Pd2 Pd4 Pd17 Pd16 8.70(8)
Pd7 Pd4 Pd17 Pd16 40.5(5)
Pd3 Pd4 Pd17 Pd16 -43.98(7)
C4 Pd4 Pd17 Pd19 96.1(5)
C16 Pd4 Pd17 Pd19 -156.8(4)
C12 Pd4 Pd17 Pd19 109.0(7)
Co3 Pd4 Pd17 Pd19 -120.23(12)
Co2 Pd4 Pd17 Pd19 0.6(4)
Pd8 Pd4 Pd17 Pd19 37.99(10)
Pd2 Pd4 Pd17 Pd19 -43.70(13)
Pd7 Pd4 Pd17 Pd19 -11.9(4)
Pd3 Pd4 Pd17 Pd19 -96.38(12)
C25 Pd8 Pd17 C4 4(5)
C125 Pd8 Pd17 C4 4(2)
Co29 Pd8 Pd17 C4 -171.2(10)
Pd7 Pd8 Pd17 C4 -167.5(8)
C126 Pd8 Pd17 C4 -90.3(10)
Co28 Pd8 Pd17 C4 -121.8(6)
C26 Pd8 Pd17 C4 -82.9(8)
Pd4 Pd8 Pd17 C4 67.3(6)
Co8 Pd8 Pd17 C4 -128.2(6)
Pd15 Pd8 Pd17 C4 163.4(6)
Co9 Pd8 Pd17 C4 171.3(12)
C25 Pd8 Pd17 C139 107(5)
C4 Pd8 Pd17 C139 103.9(8)
C125 Pd8 Pd17 C139 108(2)
Co29 Pd8 Pd17 C139 -67.3(10)
Pd7 Pd8 Pd17 C139 -63.7(8)
C126 Pd8 Pd17 C139 13.5(10)
Co28 Pd8 Pd17 C139 -17.9(6)
C26 Pd8 Pd17 C139 20.9(8)
Pd4 Pd8 Pd17 C139 171.2(6)
Co8 Pd8 Pd17 C139 -24.4(6)
Pd15 Pd8 Pd17 C139 -92.8(6)
Co9 Pd8 Pd17 C139 -84.9(12)
C25 Pd8 Pd17 C134 1(5)
C4 Pd8 Pd17 C134 -2.9(17)
C125 Pd8 Pd17 C134 2(3)
Co29 Pd8 Pd17 C134 -174.1(18)
Pd7 Pd8 Pd17 C134 -170.4(18)
C126 Pd8 Pd17 C134 -93.2(18)
Co28 Pd8 Pd17 C134 -124.6(17)
C26 Pd8 Pd17 C134 -85.8(17)
Pd4 Pd8 Pd17 C134 64.5(16)
Co8 Pd8 Pd17 C134 -131.1(17)
Pd15 Pd8 Pd17 C134 160.5(17)
Co9 Pd8 Pd17 C134 168.4(19)
C25 Pd8 Pd17 Pd4 -64(5)
C4 Pd8 Pd17 Pd4 -67.3(6)
C125 Pd8 Pd17 Pd4 -63(2)
Co29 Pd8 Pd17 Pd4 121.5(8)
Pd7 Pd8 Pd17 Pd4 125.1(5)
C126 Pd8 Pd17 Pd4 -157.7(8)
Co28 Pd8 Pd17 Pd4 170.91(16)
C26 Pd8 Pd17 Pd4 -150.3(6)
Co8 Pd8 Pd17 Pd4 164.45(15)
Pd15 Pd8 Pd17 Pd4 96.03(10)
Co9 Pd8 Pd17 Pd4 104.0(10)
C25 Pd8 Pd17 Co33 144(5)
C4 Pd8 Pd17 Co33 140.9(6)
C125 Pd8 Pd17 Co33 145(2)
Co29 Pd8 Pd17 Co33 -30.3(8)
Pd7 Pd8 Pd17 Co33 -26.6(4)
C126 Pd8 Pd17 Co33 50.5(8)
Co28 Pd8 Pd17 Co33 19.1(2)
C26 Pd8 Pd17 Co33 57.9(6)
Pd4 Pd8 Pd17 Co33 -151.78(19)
Co8 Pd8 Pd17 Co33 12.7(2)
Pd15 Pd8 Pd17 Co33 -55.75(19)
Co9 Pd8 Pd17 Co33 -47.8(11)
C25 Pd8 Pd17 Co34 -112(5)
C4 Pd8 Pd17 Co34 -115.8(7)
C125 Pd8 Pd17 Co34 -111(2)
Co29 Pd8 Pd17 Co34 73.1(9)
Pd7 Pd8 Pd17 Co34 76.7(6)
C126 Pd8 Pd17 Co34 153.9(9)
Co28 Pd8 Pd17 Co34 122.5(4)
C26 Pd8 Pd17 Co34 161.3(7)
Pd4 Pd8 Pd17 Co34 -48.4(3)
Co8 Pd8 Pd17 Co34 116.0(4)
Pd15 Pd8 Pd17 Co34 47.6(4)
Co9 Pd8 Pd17 Co34 55.5(11)
C25 Pd8 Pd17 Pd16 -151(5)
C4 Pd8 Pd17 Pd16 -154.5(6)
C125 Pd8 Pd17 Pd16 -150(2)
Co29 Pd8 Pd17 Pd16 34.3(8)
Pd7 Pd8 Pd17 Pd16 38.0(5)
C126 Pd8 Pd17 Pd16 115.2(8)
Co28 Pd8 Pd17 Pd16 83.77(17)
C26 Pd8 Pd17 Pd16 122.6(6)
Pd4 Pd8 Pd17 Pd16 -87.14(9)
Co8 Pd8 Pd17 Pd16 77.31(17)
Pd15 Pd8 Pd17 Pd16 8.90(12)
Co9 Pd8 Pd17 Pd16 16.8(11)
C25 Pd8 Pd17 Pd19 152(5)
C4 Pd8 Pd17 Pd19 148.2(6)
C125 Pd8 Pd17 Pd19 153(2)
Co29 Pd8 Pd17 Pd19 -23.0(8)
Pd7 Pd8 Pd17 Pd19 -19.3(5)
C126 Pd8 Pd17 Pd19 57.9(8)
Co28 Pd8 Pd17 Pd19 26.47(16)
C26 Pd8 Pd17 Pd19 65.3(6)
Pd4 Pd8 Pd17 Pd19 -144.44(10)
Co8 Pd8 Pd17 Pd19 20.01(16)
Pd15 Pd8 Pd17 Pd19 -48.40(11)
Co9 Pd8 Pd17 Pd19 -40.5(10)
C3' Pd16 Pd17 C4 169.4(11)
C5 Pd16 Pd17 C4 -7.3(8)
Co35 Pd16 Pd17 C4 -156.1(6)
Pd3 Pd16 Pd17 C4 85.2(6)
Pd15 Pd16 Pd17 C4 -34.0(6)
Co32 Pd16 Pd17 C4 139.5(6)
Pd2 Pd16 Pd17 C4 25.1(6)
Pd19 Pd16 Pd17 C4 -91.5(6)
C3' Pd16 Pd17 C139 -64.9(11)
C5 Pd16 Pd17 C139 118.4(9)
Co35 Pd16 Pd17 C139 -30.4(7)
Pd3 Pd16 Pd17 C139 -149.2(7)
Pd15 Pd16 Pd17 C139 91.6(7)
Co32 Pd16 Pd17 C139 -94.9(7)
Pd2 Pd16 Pd17 C139 150.8(7)
Pd19 Pd16 Pd17 C139 34.2(7)
C3' Pd16 Pd17 C134 26.5(12)
C5 Pd16 Pd17 C134 -150.1(10)
Co35 Pd16 Pd17 C134 61.1(8)
Pd3 Pd16 Pd17 C134 -57.7(8)
Pd15 Pd16 Pd17 C134 -176.9(8)
Co32 Pd16 Pd17 C134 -3.4(8)
Pd2 Pd16 Pd17 C134 -117.7(8)
Pd19 Pd16 Pd17 C134 125.7(8)
C3' Pd16 Pd17 Pd4 135.5(9)
C5 Pd16 Pd17 Pd4 -41.2(6)
Co35 Pd16 Pd17 Pd4 170.02(12)
Pd3 Pd16 Pd17 Pd4 51.29(7)
Pd15 Pd16 Pd17 Pd4 -67.94(12)
Co32 Pd16 Pd17 Pd4 105.55(13)
Pd2 Pd16 Pd17 Pd4 -8.77(8)
Pd19 Pd16 Pd17 Pd4 -125.37(11)
C3' Pd16 Pd17 Co33 -35.8(9)
C5 Pd16 Pd17 Co33 147.5(6)
Co35 Pd16 Pd17 Co33 -1.27(13)
Pd3 Pd16 Pd17 Co33 -120.00(11)
Pd15 Pd16 Pd17 Co33 120.77(14)
Co32 Pd16 Pd17 Co33 -65.74(14)
Pd2 Pd16 Pd17 Co33 179.94(12)
Pd19 Pd16 Pd17 Co33 63.34(11)
C3' Pd16 Pd17 Co34 30.4(9)
C5 Pd16 Pd17 Co34 -146.3(6)
Co35 Pd16 Pd17 Co34 64.91(14)
Pd3 Pd16 Pd17 Co34 -53.82(10)
Pd15 Pd16 Pd17 Co34 -173.04(15)
Co32 Pd16 Pd17 Co34 0.45(14)
Pd2 Pd16 Pd17 Co34 -113.88(11)
Pd19 Pd16 Pd17 Co34 129.53(13)
C3' Pd16 Pd17 Pd8 -165.6(9)
C5 Pd16 Pd17 Pd8 17.8(6)
Co35 Pd16 Pd17 Pd8 -131.04(12)
Pd3 Pd16 Pd17 Pd8 110.23(8)
Pd15 Pd16 Pd17 Pd8 -9.00(12)
Co32 Pd16 Pd17 Pd8 164.49(12)
Pd2 Pd16 Pd17 Pd8 50.17(8)
Pd19 Pd16 Pd17 Pd8 -66.43(8)
C3' Pd16 Pd17 Pd19 -99.1(9)
C5 Pd16 Pd17 Pd19 84.2(6)
Co35 Pd16 Pd17 Pd19 -64.62(12)
Pd3 Pd16 Pd17 Pd19 176.65(11)
Pd15 Pd16 Pd17 Pd19 57.43(12)
Co32 Pd16 Pd17 Pd19 -129.09(14)
Pd2 Pd16 Pd17 Pd19 116.59(10)
C5 Pd15 Pd19 C127 -143.1(9)
C2' Pd15 Pd19 C127 12.3(9)
Co30 Pd15 Pd19 C127 -14.8(7)
Pd16 Pd15 Pd19 C127 -170.9(6)
Pd2 Pd15 Pd19 C127 160.6(6)
Pd8 Pd15 Pd19 C127 85.0(6)
Co27 Pd15 Pd19 C127 -31.2(6)
Pd1 Pd15 Pd19 C127 89.0(7)
Co29 Pd15 Pd19 C127 42.6(7)
C5 Pd15 Pd19 C139 96.1(9)
C2' Pd15 Pd19 C139 -108.5(10)
Co30 Pd15 Pd19 C139 -135.6(8)
Pd16 Pd15 Pd19 C139 68.3(8)
Pd2 Pd15 Pd19 C139 39.8(8)
Pd8 Pd15 Pd19 C139 -35.8(8)
Co27 Pd15 Pd19 C139 -152.0(7)
Pd1 Pd15 Pd19 C139 -31.9(8)
Co29 Pd15 Pd19 C139 -78.2(8)
C5 Pd15 Pd19 C136 -13.5(9)
C2' Pd15 Pd19 C136 141.9(10)
Co30 Pd15 Pd19 C136 114.8(7)
Pd16 Pd15 Pd19 C136 -41.3(7)
Pd2 Pd15 Pd19 C136 -69.8(7)
Pd8 Pd15 Pd19 C136 -145.4(7)
Co27 Pd15 Pd19 C136 98.4(7)
Pd1 Pd15 Pd19 C136 -141.5(7)
Co29 Pd15 Pd19 C136 172.2(7)
C5 Pd15 Pd19 Co28 -174.2(6)
C2' Pd15 Pd19 Co28 -18.8(7)
Co30 Pd15 Pd19 Co28 -45.8(2)
Pd16 Pd15 Pd19 Co28 158.0(2)
Pd2 Pd15 Pd19 Co28 129.6(2)
Pd8 Pd15 Pd19 Co28 53.95(16)
Co27 Pd15 Pd19 Co28 -62.25(18)
Pd1 Pd15 Pd19 Co28 57.9(3)
Co29 Pd15 Pd19 Co28 11.6(3)
C5 Pd15 Pd19 Co33 42.7(6)
C2' Pd15 Pd19 Co33 -161.9(7)
Co30 Pd15 Pd19 Co33 171.07(19)
Pd16 Pd15 Pd19 Co33 14.91(19)
Pd2 Pd15 Pd19 Co33 -13.6(3)
Pd8 Pd15 Pd19 Co33 -89.16(18)
Co27 Pd15 Pd19 Co33 154.64(18)
Pd1 Pd15 Pd19 Co33 -85.2(3)
Co29 Pd15 Pd19 Co33 -131.6(3)
C5 Pd15 Pd19 Pd16 27.8(6)
C2' Pd15 Pd19 Pd16 -176.8(7)
Co30 Pd15 Pd19 Pd16 156.2(3)
Pd2 Pd15 Pd19 Pd16 -28.47(14)
Pd8 Pd15 Pd19 Pd16 -104.08(12)
Co27 Pd15 Pd19 Pd16 139.72(16)
Pd1 Pd15 Pd19 Pd16 -100.1(2)
Co29 Pd15 Pd19 Pd16 -146.5(3)
C5 Pd15 Pd19 Co27 -111.9(6)
C2' Pd15 Pd19 Co27 43.5(7)
Co30 Pd15 Pd19 Co27 16.43(18)
Pd16 Pd15 Pd19 Co27 -139.72(16)
Pd2 Pd15 Pd19 Co27 -168.2(2)
Pd8 Pd15 Pd19 Co27 116.20(14)
Pd1 Pd15 Pd19 Co27 120.1(2)
Co29 Pd15 Pd19 Co27 73.8(3)
C5 Pd15 Pd19 Pd17 83.9(6)
C2' Pd15 Pd19 Pd17 -120.6(7)
Co30 Pd15 Pd19 Pd17 -147.7(2)
Pd16 Pd15 Pd19 Pd17 56.14(11)
Pd2 Pd15 Pd19 Pd17 27.67(18)
Pd8 Pd15 Pd19 Pd17 -47.94(9)
Co27 Pd15 Pd19 Pd17 -164.14(14)
Pd1 Pd15 Pd19 Pd17 -44.0(2)
Co29 Pd15 Pd19 Pd17 -90.3(3)
C5 Pd15 Pd19 Pd8 131.9(6)
C2' Pd15 Pd19 Pd8 -72.7(7)
Co30 Pd15 Pd19 Pd8 -99.8(2)
Pd16 Pd15 Pd19 Pd8 104.08(12)
Pd2 Pd15 Pd19 Pd8 75.61(16)
Co27 Pd15 Pd19 Pd8 -116.20(14)
Pd1 Pd15 Pd19 Pd8 3.94(15)
Co29 Pd15 Pd19 Pd8 -42.4(2)
C3' Pd16 Pd19 C127 -167.9(15)
C5 Pd16 Pd19 C127 -3.4(13)
Co35 Pd16 Pd19 C127 -122.2(12)
Pd3 Pd16 Pd19 C127 118.6(12)
Pd15 Pd16 Pd19 C127 18.3(12)
Co32 Pd16 Pd19 C127 -152.0(12)
Pd2 Pd16 Pd19 C127 45.2(12)
Pd17 Pd16 Pd19 C127 123.4(12)
C3' Pd16 Pd19 C139 36.8(11)
C5 Pd16 Pd19 C139 -158.7(8)
Co35 Pd16 Pd19 C139 82.5(6)
Pd3 Pd16 Pd19 C139 -36.7(7)
Pd15 Pd16 Pd19 C139 -137.0(6)
Co32 Pd16 Pd19 C139 52.7(7)
Pd2 Pd16 Pd19 C139 -110.1(6)
Pd17 Pd16 Pd19 C139 -31.8(6)
C3' Pd16 Pd19 C136 -35.6(10)
C5 Pd16 Pd19 C136 129.0(7)
Co35 Pd16 Pd19 C136 10.2(6)
Pd3 Pd16 Pd19 C136 -109.0(6)
Pd15 Pd16 Pd19 C136 150.6(6)
Co32 Pd16 Pd19 C136 -19.6(6)
Pd2 Pd16 Pd19 C136 177.6(6)
Pd17 Pd16 Pd19 C136 -104.2(6)
C3' Pd16 Pd19 Co28 147.0(9)
C5 Pd16 Pd19 Co28 -48.4(5)
Co35 Pd16 Pd19 Co28 -167.2(2)
Pd3 Pd16 Pd19 Co28 73.5(3)
Pd15 Pd16 Pd19 Co28 -26.8(2)
Co32 Pd16 Pd19 Co28 162.9(2)
Pd2 Pd16 Pd19 Co28 0.1(2)
Pd17 Pd16 Pd19 Co28 78.4(2)
C3' Pd16 Pd19 Co33 6.6(9)
C5 Pd16 Pd19 Co33 171.2(5)
Co35 Pd16 Pd19 Co33 52.40(12)
Pd3 Pd16 Pd19 Co33 -66.84(18)
Pd15 Pd16 Pd19 Co33 -167.16(17)
Co32 Pd16 Pd19 Co33 22.6(2)
Pd2 Pd16 Pd19 Co33 -140.23(14)
Pd17 Pd16 Pd19 Co33 -62.00(12)
C3' Pd16 Pd19 Pd15 173.8(9)
C5 Pd16 Pd19 Pd15 -21.7(5)
Co35 Pd16 Pd19 Pd15 -140.45(17)
Pd3 Pd16 Pd19 Pd15 100.3(2)
Co32 Pd16 Pd19 Pd15 -170.3(2)
Pd2 Pd16 Pd19 Pd15 26.93(14)
Pd17 Pd16 Pd19 Pd15 105.16(15)
C3' Pd16 Pd19 Co27 -152.2(9)
C5 Pd16 Pd19 Co27 12.4(5)
Co35 Pd16 Pd19 Co27 -106.41(14)
Pd3 Pd16 Pd19 Co27 134.35(17)
Pd15 Pd16 Pd19 Co27 34.04(15)
Co32 Pd16 Pd19 Co27 -136.24(19)
Pd2 Pd16 Pd19 Co27 60.96(15)
Pd17 Pd16 Pd19 Co27 139.19(14)
C3' Pd16 Pd19 Pd17 68.6(9)
C5 Pd16 Pd19 Pd17 -126.8(5)
Co35 Pd16 Pd19 Pd17 114.40(13)
Pd3 Pd16 Pd19 Pd17 -4.84(16)
Pd15 Pd16 Pd19 Pd17 -105.16(15)
Co32 Pd16 Pd19 Pd17 84.57(19)
Pd2 Pd16 Pd19 Pd17 -78.23(12)
C3' Pd16 Pd19 Pd8 122.2(9)
C5 Pd16 Pd19 Pd8 -73.3(5)
Co35 Pd16 Pd19 Pd8 167.95(12)
Pd3 Pd16 Pd19 Pd8 48.71(17)
Pd15 Pd16 Pd19 Pd8 -51.60(12)
Co32 Pd16 Pd19 Pd8 138.12(18)
Pd2 Pd16 Pd19 Pd8 -24.67(10)
Pd17 Pd16 Pd19 Pd8 53.56(8)
C4 Pd17 Pd19 C127 -18.8(9)
C139 Pd17 Pd19 C127 78.1(11)
C134 Pd17 Pd19 C127 121.4(11)
Pd4 Pd17 Pd19 C127 -77.8(8)
Co33 Pd17 Pd19 C127 129.6(8)
Co34 Pd17 Pd19 C127 163.1(8)
Pd8 Pd17 Pd19 C127 -43.5(8)
Pd16 Pd17 Pd19 C127 -144.9(8)
C4 Pd17 Pd19 C139 -96.9(9)
C134 Pd17 Pd19 C139 43.3(11)
Pd4 Pd17 Pd19 C139 -155.9(7)
Co33 Pd17 Pd19 C139 51.5(7)
Co34 Pd17 Pd19 C139 85.0(7)
Pd8 Pd17 Pd19 C139 -121.5(7)
Pd16 Pd17 Pd19 C139 137.0(7)
C4 Pd17 Pd19 C136 -156.2(7)
C139 Pd17 Pd19 C136 -59.4(9)
C134 Pd17 Pd19 C136 -16.1(10)
Pd4 Pd17 Pd19 C136 144.8(5)
Co33 Pd17 Pd19 C136 -7.9(5)
Co34 Pd17 Pd19 C136 25.6(5)
Pd8 Pd17 Pd19 C136 179.1(5)
Pd16 Pd17 Pd19 C136 77.6(5)
C4 Pd17 Pd19 Co28 -1.2(5)
C139 Pd17 Pd19 Co28 95.6(7)
C134 Pd17 Pd19 Co28 138.9(8)
Pd4 Pd17 Pd19 Co28 -60.24(18)
Co33 Pd17 Pd19 Co28 147.11(18)
Co34 Pd17 Pd19 Co28 -179.40(17)
Pd8 Pd17 Pd19 Co28 -25.92(14)
Pd16 Pd17 Pd19 Co28 -127.41(16)
C4 Pd17 Pd19 Co33 -148.4(5)
C139 Pd17 Pd19 Co33 -51.5(7)
C134 Pd17 Pd19 Co33 -8.2(8)
Pd4 Pd17 Pd19 Co33 152.65(17)
Co34 Pd17 Pd19 Co33 33.49(14)
Pd8 Pd17 Pd19 Co33 -173.03(14)
Pd16 Pd17 Pd19 Co33 85.49(13)
C4 Pd17 Pd19 Pd15 71.6(5)
C139 Pd17 Pd19 Pd15 168.5(7)
C134 Pd17 Pd19 Pd15 -148.2(8)
Pd4 Pd17 Pd19 Pd15 12.64(15)
Co33 Pd17 Pd19 Pd15 -140.01(15)
Co34 Pd17 Pd19 Pd15 -106.53(16)
Pd8 Pd17 Pd19 Pd15 46.95(11)
Pd16 Pd17 Pd19 Pd15 -54.53(12)
C4 Pd17 Pd19 Pd16 126.2(5)
C139 Pd17 Pd19 Pd16 -137.0(7)
C134 Pd17 Pd19 Pd16 -93.7(8)
Pd4 Pd17 Pd19 Pd16 67.16(13)
Co33 Pd17 Pd19 Pd16 -85.49(13)
Co34 Pd17 Pd19 Pd16 -52.00(14)
Pd8 Pd17 Pd19 Pd16 101.48(10)
C4 Pd17 Pd19 Co27 51.2(5)
C139 Pd17 Pd19 Co27 148.0(7)
C134 Pd17 Pd19 Co27 -168.7(8)
Pd4 Pd17 Pd19 Co27 -7.8(3)
Co33 Pd17 Pd19 Co27 -160.5(2)
Co34 Pd17 Pd19 Co27 -127.00(19)
Pd8 Pd17 Pd19 Co27 26.48(19)
Pd16 Pd17 Pd19 Co27 -75.00(19)
C4 Pd17 Pd19 Pd8 24.7(4)
C139 Pd17 Pd19 Pd8 121.5(7)
C134 Pd17 Pd19 Pd8 164.8(8)
Pd4 Pd17 Pd19 Pd8 -34.32(9)
Co33 Pd17 Pd19 Pd8 173.03(14)
Co34 Pd17 Pd19 Pd8 -153.48(16)
Pd16 Pd17 Pd19 Pd8 -101.48(10)
C25 Pd8 Pd19 C127 -9(4)
C4 Pd8 Pd19 C127 128.0(7)
C125 Pd8 Pd19 C127 -8.3(16)
Co29 Pd8 Pd19 C127 -38.6(7)
Pd7 Pd8 Pd19 C127 155.9(6)
C126 Pd8 Pd19 C127 32.3(10)
Co28 Pd8 Pd19 C127 3.0(6)
C26 Pd8 Pd19 C127 40.2(9)
Pd4 Pd8 Pd19 C127 179.8(6)
Co8 Pd8 Pd19 C127 -8.5(6)
Pd15 Pd8 Pd19 C127 -96.1(6)
Co9 Pd8 Pd19 C127 -40.1(7)
C25 Pd8 Pd19 C139 -118(4)
C4 Pd8 Pd19 C139 18.9(7)
C125 Pd8 Pd19 C139 -117.4(15)
Co29 Pd8 Pd19 C139 -147.7(6)
Pd7 Pd8 Pd19 C139 46.8(5)
C126 Pd8 Pd19 C139 -76.8(10)
Co28 Pd8 Pd19 C139 -106.1(6)
C26 Pd8 Pd19 C139 -68.9(8)
Pd4 Pd8 Pd19 C139 70.8(5)
Co8 Pd8 Pd19 C139 -117.6(6)
Pd15 Pd8 Pd19 C139 154.8(6)
Co9 Pd8 Pd19 C139 -149.2(6)
C25 Pd8 Pd19 C136 -161(4)
C4 Pd8 Pd19 C136 -23.8(12)
C125 Pd8 Pd19 C136 -160.1(19)
Co29 Pd8 Pd19 C136 169.6(12)
Pd7 Pd8 Pd19 C136 4.0(12)
C126 Pd8 Pd19 C136 -119.6(14)
Co28 Pd8 Pd19 C136 -148.9(12)
C26 Pd8 Pd19 C136 -111.6(13)
Pd4 Pd8 Pd19 C136 28.0(12)
Co8 Pd8 Pd19 C136 -160.4(12)
Pd15 Pd8 Pd19 C136 112.0(12)
Co9 Pd8 Pd19 C136 168.1(12)
C25 Pd8 Pd19 Co28 -12(4)
C4 Pd8 Pd19 Co28 125.0(4)
C125 Pd8 Pd19 Co28 -11.3(15)
Co29 Pd8 Pd19 Co28 -41.6(3)
Pd7 Pd8 Pd19 Co28 152.89(19)
C126 Pd8 Pd19 Co28 29.3(8)
C26 Pd8 Pd19 Co28 37.2(7)
Pd4 Pd8 Pd19 Co28 176.86(15)
Co8 Pd8 Pd19 Co28 -11.5(2)
Pd15 Pd8 Pd19 Co28 -99.09(19)
Co9 Pd8 Pd19 Co28 -43.0(3)
C25 Pd8 Pd19 Co33 -152(4)
C4 Pd8 Pd19 Co33 -15.6(4)
C125 Pd8 Pd19 Co33 -152.0(15)
Co29 Pd8 Pd19 Co33 177.7(3)
Pd7 Pd8 Pd19 Co33 12.20(12)
C126 Pd8 Pd19 Co33 -111.4(8)
Co28 Pd8 Pd19 Co33 -140.69(19)
C26 Pd8 Pd19 Co33 -103.4(6)
Pd4 Pd8 Pd19 Co33 36.18(12)
Co8 Pd8 Pd19 Co33 -152.21(18)
Pd15 Pd8 Pd19 Co33 120.23(16)
Co9 Pd8 Pd19 Co33 176.3(3)
C25 Pd8 Pd19 Pd15 87(4)
C4 Pd8 Pd19 Pd15 -135.9(4)
C125 Pd8 Pd19 Pd15 87.8(15)
Co29 Pd8 Pd19 Pd15 57.5(3)
Pd7 Pd8 Pd19 Pd15 -108.03(15)
C126 Pd8 Pd19 Pd15 128.4(8)
Co28 Pd8 Pd19 Pd15 99.09(19)
C26 Pd8 Pd19 Pd15 136.3(6)
Pd4 Pd8 Pd19 Pd15 -84.05(12)
Co8 Pd8 Pd19 Pd15 87.57(17)
Co9 Pd8 Pd19 Pd15 56.0(3)
C25 Pd8 Pd19 Pd16 143(4)
C4 Pd8 Pd19 Pd16 -80.2(4)
C125 Pd8 Pd19 Pd16 143.5(15)
Co29 Pd8 Pd19 Pd16 113.2(3)
Pd7 Pd8 Pd19 Pd16 -52.31(11)
C126 Pd8 Pd19 Pd16 -175.9(8)
Co28 Pd8 Pd19 Pd16 154.80(18)
C26 Pd8 Pd19 Pd16 -168.0(6)
Pd4 Pd8 Pd19 Pd16 -28.34(9)
Co8 Pd8 Pd19 Pd16 143.28(16)
Pd15 Pd8 Pd19 Pd16 55.71(12)
Co9 Pd8 Pd19 Pd16 111.8(3)
C25 Pd8 Pd19 Co27 38(4)
C4 Pd8 Pd19 Co27 175.2(4)
C125 Pd8 Pd19 Co27 38.9(15)
Co29 Pd8 Pd19 Co27 8.6(3)
Pd7 Pd8 Pd19 Co27 -156.95(14)
C126 Pd8 Pd19 Co27 79.4(8)
Co28 Pd8 Pd19 Co27 50.17(16)
C26 Pd8 Pd19 Co27 87.4(6)
Pd4 Pd8 Pd19 Co27 -132.97(9)
Co8 Pd8 Pd19 Co27 38.64(15)
Pd15 Pd8 Pd19 Co27 -48.92(13)
Co9 Pd8 Pd19 Co27 7.1(3)
C25 Pd8 Pd19 Pd17 -159(4)
C4 Pd8 Pd19 Pd17 -21.8(4)
C125 Pd8 Pd19 Pd17 -158.1(15)
Co29 Pd8 Pd19 Pd17 171.6(3)
Pd7 Pd8 Pd19 Pd17 6.03(14)
C126 Pd8 Pd19 Pd17 -117.6(8)
Co28 Pd8 Pd19 Pd17 -146.86(18)
C26 Pd8 Pd19 Pd17 -109.6(6)
Pd4 Pd8 Pd19 Pd17 30.00(9)
Co8 Pd8 Pd19 Pd17 -158.38(16)
Pd15 Pd8 Pd19 Pd17 114.05(14)
Co9 Pd8 Pd19 Pd17 170.1(3)
C1 Pd2 Co1 C15 -133.2(9)
C5 Pd2 Co1 C15 62.6(9)
Pd6 Pd2 Co1 C15 69.0(8)
Co4 Pd2 Co1 C15 173.5(8)
Pd15 Pd2 Co1 C15 7.5(8)
Pd5 Pd2 Co1 C15 8.7(8)
Pd16 Pd2 Co1 C15 96.2(9)
Pd3 Pd2 Co1 C15 -165.0(8)
Pd4 Pd2 Co1 C15 -94.0(8)
Pd1 Pd2 Co1 C15 -27.6(8)
C1 Pd2 Co1 C17 129.4(7)
C5 Pd2 Co1 C17 -34.7(8)
Pd6 Pd2 Co1 C17 -28.3(6)
Co4 Pd2 Co1 C17 76.2(5)
Pd15 Pd2 Co1 C17 -89.8(5)
Pd5 Pd2 Co1 C17 -88.6(5)
Pd16 Pd2 Co1 C17 -1.1(7)
Pd3 Pd2 Co1 C17 97.7(5)
Pd4 Pd2 Co1 C17 168.7(5)
Pd1 Pd2 Co1 C17 -124.9(5)
C1 Pd2 Co1 C8 28.2(10)
C5 Pd2 Co1 C8 -135.9(10)
Pd6 Pd2 Co1 C8 -129.5(9)
Co4 Pd2 Co1 C8 -25.0(9)
Pd15 Pd2 Co1 C8 169.0(9)
Pd5 Pd2 Co1 C8 170.2(9)
Pd16 Pd2 Co1 C8 -102.3(10)
Pd3 Pd2 Co1 C8 -3.5(9)
Pd4 Pd2 Co1 C8 67.5(9)
Pd1 Pd2 Co1 C8 133.9(9)
C5 Pd2 Co1 C1 -164.2(7)
Pd6 Pd2 Co1 C1 -157.7(5)
Co4 Pd2 Co1 C1 -53.3(5)
Pd15 Pd2 Co1 C1 140.8(5)
Pd5 Pd2 Co1 C1 142.0(5)
Pd16 Pd2 Co1 C1 -130.5(6)
Pd3 Pd2 Co1 C1 -31.8(5)
Pd4 Pd2 Co1 C1 39.3(5)
Pd1 Pd2 Co1 C1 105.7(5)
C1 Pd2 Co1 Co5 7.9(5)
C5 Pd2 Co1 Co5 -156.3(6)
Pd6 Pd2 Co1 Co5 -149.8(2)
Co4 Pd2 Co1 Co5 -45.38(7)
Pd15 Pd2 Co1 Co5 148.64(13)
Pd5 Pd2 Co1 Co5 149.87(11)
Pd16 Pd2 Co1 Co5 -122.7(5)
Pd3 Pd2 Co1 Co5 -23.89(10)
Pd4 Pd2 Co1 Co5 47.15(8)
Pd1 Pd2 Co1 Co5 113.55(8)
C1 Pd2 Co1 Co2 -44.4(5)
C5 Pd2 Co1 Co2 151.4(6)
Pd6 Pd2 Co1 Co2 157.9(2)
Co4 Pd2 Co1 Co2 -97.66(7)
Pd15 Pd2 Co1 Co2 96.36(13)
Pd5 Pd2 Co1 Co2 97.59(11)
Pd16 Pd2 Co1 Co2 -174.9(5)
Pd3 Pd2 Co1 Co2 -76.17(8)
Pd4 Pd2 Co1 Co2 -5.13(6)
Pd1 Pd2 Co1 Co2 61.27(6)
C1 Pd2 Co1 Co4 53.3(5)
C5 Pd2 Co1 Co4 -110.9(6)
Pd6 Pd2 Co1 Co4 -104.5(2)
Pd15 Pd2 Co1 Co4 -165.98(13)
Pd5 Pd2 Co1 Co4 -164.75(11)
Pd16 Pd2 Co1 Co4 -77.3(5)
Pd3 Pd2 Co1 Co4 21.49(8)
Pd4 Pd2 Co1 Co4 92.54(6)
Pd1 Pd2 Co1 Co4 158.93(7)
C1 Pd2 Co1 Pd1 -105.7(5)
C5 Pd2 Co1 Pd1 90.2(6)
Pd6 Pd2 Co1 Pd1 96.6(2)
Co4 Pd2 Co1 Pd1 -158.93(7)
Pd15 Pd2 Co1 Pd1 35.09(13)
Pd5 Pd2 Co1 Pd1 36.32(11)
Pd16 Pd2 Co1 Pd1 123.8(5)
Pd3 Pd2 Co1 Pd1 -137.44(7)
Pd4 Pd2 Co1 Pd1 -66.40(5)
C24 Pd1 Co1 C15 15.2(14)
C124 Pd1 Co1 C15 -7.4(13)
C11 Pd1 Co1 C15 -79.4(8)
Co9 Pd1 Co1 C15 47.1(12)
Co2 Pd1 Co1 C15 -117.9(7)
Pd5 Pd1 Co1 C15 117.9(7)
Co29 Pd1 Co1 C15 93.2(12)
Pd2 Pd1 Co1 C15 153.3(7)
Pd15 Pd1 Co1 C15 126.6(7)
Pd8 Pd1 Co1 C15 -180.0(7)
C24 Pd1 Co1 C17 -70.2(14)
C124 Pd1 Co1 C17 -92.8(12)
C11 Pd1 Co1 C17 -164.8(7)
Co9 Pd1 Co1 C17 -38.3(12)
C15 Pd1 Co1 C17 -85.4(10)
Co2 Pd1 Co1 C17 156.7(6)
Pd5 Pd1 Co1 C17 32.5(6)
Co29 Pd1 Co1 C17 7.8(12)
Pd2 Pd1 Co1 C17 67.9(6)
Pd15 Pd1 Co1 C17 41.2(6)
Pd8 Pd1 Co1 C17 94.6(6)
C24 Pd1 Co1 C8 78.1(14)
C124 Pd1 Co1 C8 55.5(12)
C11 Pd1 Co1 C8 -16.5(8)
Co9 Pd1 Co1 C8 110.0(12)
C15 Pd1 Co1 C8 62.9(10)
Co2 Pd1 Co1 C8 -55.0(7)
Pd5 Pd1 Co1 C8 -179.2(7)
Co29 Pd1 Co1 C8 156.1(12)
Pd2 Pd1 Co1 C8 -143.7(7)
Pd15 Pd1 Co1 C8 -170.5(7)
Pd8 Pd1 Co1 C8 -117.1(7)
C24 Pd1 Co1 C1 173.6(13)
C124 Pd1 Co1 C1 151.0(11)
C11 Pd1 Co1 C1 79.0(5)
Co9 Pd1 Co1 C1 -154.5(10)
C15 Pd1 Co1 C1 158.4(8)
Co2 Pd1 Co1 C1 40.5(4)
Pd5 Pd1 Co1 C1 -83.7(4)
Co29 Pd1 Co1 C1 -108.4(10)
Pd2 Pd1 Co1 C1 -48.2(4)
Pd15 Pd1 Co1 C1 -75.0(4)
Pd8 Pd1 Co1 C1 -21.6(4)
C24 Pd1 Co1 Co5 134.4(12)
C124 Pd1 Co1 Co5 111.8(10)
C11 Pd1 Co1 Co5 39.8(4)
Co9 Pd1 Co1 Co5 166.3(10)
C15 Pd1 Co1 Co5 119.2(7)
Co2 Pd1 Co1 Co5 1.27(8)
Pd5 Pd1 Co1 Co5 -122.93(11)
Co29 Pd1 Co1 Co5 -147.6(10)
Pd2 Pd1 Co1 Co5 -87.45(9)
Pd15 Pd1 Co1 Co5 -114.19(11)
Pd8 Pd1 Co1 Co5 -60.79(12)
C24 Pd1 Co1 Pd2 -138.1(12)
C124 Pd1 Co1 Pd2 -160.8(10)
C11 Pd1 Co1 Pd2 127.2(4)
Co9 Pd1 Co1 Pd2 -106.2(10)
C15 Pd1 Co1 Pd2 -153.3(7)
Co2 Pd1 Co1 Pd2 88.72(6)
Pd5 Pd1 Co1 Pd2 -35.48(8)
Co29 Pd1 Co1 Pd2 -60.1(10)
Pd15 Pd1 Co1 Pd2 -26.74(8)
Pd8 Pd1 Co1 Pd2 26.66(8)
C24 Pd1 Co1 Co2 133.2(12)
C124 Pd1 Co1 Co2 110.5(10)
C11 Pd1 Co1 Co2 38.5(4)
Co9 Pd1 Co1 Co2 165.0(10)
C15 Pd1 Co1 Co2 117.9(7)
Pd5 Pd1 Co1 Co2 -124.20(9)
Co29 Pd1 Co1 Co2 -148.8(10)
Pd2 Pd1 Co1 Co2 -88.72(6)
Pd15 Pd1 Co1 Co2 -115.46(9)
Pd8 Pd1 Co1 Co2 -62.06(9)
C24 Pd1 Co1 Co4 -158.4(12)
C124 Pd1 Co1 Co4 178.9(10)
C11 Pd1 Co1 Co4 106.9(4)
Co9 Pd1 Co1 Co4 -126.6(10)
C15 Pd1 Co1 Co4 -173.7(7)
Co2 Pd1 Co1 Co4 68.40(9)
Pd5 Pd1 Co1 Co4 -55.80(11)
Co29 Pd1 Co1 Co4 -80.4(10)
Pd2 Pd1 Co1 Co4 -20.32(7)
Pd15 Pd1 Co1 Co4 -47.07(12)
Pd8 Pd1 Co1 Co4 6.34(13)
C4 Pd4 Co2 C12 47.8(8)
C16 Pd4 Co2 C12 -74.4(7)
Co3 Pd4 Co2 C12 -102.4(5)
Pd17 Pd4 Co2 C12 128.2(6)
Pd8 Pd4 Co2 C12 94.1(5)
Pd2 Pd4 Co2 C12 175.1(5)
Pd7 Pd4 Co2 C12 133.7(6)
Pd3 Pd4 Co2 C12 -140.1(5)
C4 Pd4 Co2 C11 -26.1(8)
C16 Pd4 Co2 C11 -148.3(7)
C12 Pd4 Co2 C11 -73.9(8)
Co3 Pd4 Co2 C11 -176.3(6)
Pd17 Pd4 Co2 C11 54.2(7)
Pd8 Pd4 Co2 C11 20.1(6)
Pd2 Pd4 Co2 C11 101.2(6)
Pd7 Pd4 Co2 C11 59.8(7)
Pd3 Pd4 Co2 C11 146.0(6)
C4 Pd4 Co2 C1 -163.5(6)
C16 Pd4 Co2 C1 74.3(5)
C12 Pd4 Co2 C1 148.7(7)
Co3 Pd4 Co2 C1 46.3(4)
Pd17 Pd4 Co2 C1 -83.1(5)
Pd8 Pd4 Co2 C1 -117.2(4)
Pd2 Pd4 Co2 C1 -36.2(4)
Pd7 Pd4 Co2 C1 -77.6(4)
Pd3 Pd4 Co2 C1 8.6(4)
C4 Pd4 Co2 C10 110.3(9)
C16 Pd4 Co2 C10 -11.9(8)
C12 Pd4 Co2 C10 62.5(9)
Co3 Pd4 Co2 C10 -39.9(7)
Pd17 Pd4 Co2 C10 -169.4(8)
Pd8 Pd4 Co2 C10 156.5(7)
Pd2 Pd4 Co2 C10 -122.4(7)
Pd7 Pd4 Co2 C10 -163.8(7)
Pd3 Pd4 Co2 C10 -77.6(7)
C4 Pd4 Co2 Co5 165.4(5)
C16 Pd4 Co2 Co5 43.2(4)
C12 Pd4 Co2 Co5 117.6(6)
Co3 Pd4 Co2 Co5 15.21(9)
Pd17 Pd4 Co2 Co5 -114.2(3)
Pd8 Pd4 Co2 Co5 -148.34(8)
Pd2 Pd4 Co2 Co5 -67.30(9)
Pd7 Pd4 Co2 Co5 -108.67(17)
Pd3 Pd4 Co2 Co5 -22.49(10)
C4 Pd4 Co2 Pd1 -72.7(5)
C16 Pd4 Co2 Pd1 165.2(4)
C12 Pd4 Co2 Pd1 -120.5(5)
Co3 Pd4 Co2 Pd1 137.13(7)
Pd17 Pd4 Co2 Pd1 7.7(3)
Pd8 Pd4 Co2 Pd1 -26.42(6)
Pd2 Pd4 Co2 Pd1 54.62(4)
Pd7 Pd4 Co2 Pd1 13.25(17)
Pd3 Pd4 Co2 Pd1 99.43(6)
C4 Pd4 Co2 Co1 -132.5(5)
C16 Pd4 Co2 Co1 105.3(4)
C12 Pd4 Co2 Co1 179.7(6)
Co3 Pd4 Co2 Co1 77.31(8)
Pd17 Pd4 Co2 Co1 -52.1(3)
Pd8 Pd4 Co2 Co1 -86.24(8)
Pd2 Pd4 Co2 Co1 -5.20(6)
Pd7 Pd4 Co2 Co1 -46.57(19)
Pd3 Pd4 Co2 Co1 39.61(8)
C4 Pd4 Co2 Co3 150.2(5)
C16 Pd4 Co2 Co3 28.0(4)
C12 Pd4 Co2 Co3 102.4(5)
Pd17 Pd4 Co2 Co3 -129.4(3)
Pd8 Pd4 Co2 Co3 -163.55(6)
Pd2 Pd4 Co2 Co3 -82.51(6)
Pd7 Pd4 Co2 Co3 -123.88(17)
Pd3 Pd4 Co2 Co3 -37.70(6)
C24 Pd1 Co2 C12 67.0(12)
C124 Pd1 Co2 C12 73.1(9)
C11 Pd1 Co2 C12 80.3(8)
Co9 Pd1 Co2 C12 17.0(6)
C15 Pd1 Co2 C12 160.8(7)
Pd5 Pd1 Co2 C12 -82.9(6)
Co29 Pd1 Co2 C12 3.9(6)
Pd2 Pd1 Co2 C12 -106.4(6)
Co1 Pd1 Co2 C12 -166.4(6)
Pd15 Pd1 Co2 C12 -77.8(6)
Pd8 Pd1 Co2 C12 -29.5(6)
C24 Pd1 Co2 C11 -13.3(12)
C124 Pd1 Co2 C11 -7.2(9)
Co9 Pd1 Co2 C11 -63.3(6)
C15 Pd1 Co2 C11 80.5(7)
Pd5 Pd1 Co2 C11 -163.2(6)
Co29 Pd1 Co2 C11 -76.4(6)
Pd2 Pd1 Co2 C11 173.2(6)
Co1 Pd1 Co2 C11 113.3(6)
Pd15 Pd1 Co2 C11 -158.1(6)
Pd8 Pd1 Co2 C11 -109.8(6)
C24 Pd1 Co2 C1 -167.1(11)
C124 Pd1 Co2 C1 -161.0(8)
C11 Pd1 Co2 C1 -153.8(7)
Co9 Pd1 Co2 C1 142.9(4)
C15 Pd1 Co2 C1 -73.3(6)
Pd5 Pd1 Co2 C1 43.0(4)
Co29 Pd1 Co2 C1 129.8(4)
Pd2 Pd1 Co2 C1 19.5(3)
Co1 Pd1 Co2 C1 -40.5(3)
Pd15 Pd1 Co2 C1 48.1(4)
Pd8 Pd1 Co2 C1 96.4(3)
C24 Pd1 Co2 C10 -64.0(13)
C124 Pd1 Co2 C10 -57.8(11)
C11 Pd1 Co2 C10 -50.7(9)
Co9 Pd1 Co2 C10 -114.0(8)
C15 Pd1 Co2 C10 29.8(9)
Pd5 Pd1 Co2 C10 146.1(7)
Co29 Pd1 Co2 C10 -127.1(8)
Pd2 Pd1 Co2 C10 122.6(7)
Co1 Pd1 Co2 C10 62.7(7)
Pd15 Pd1 Co2 C10 151.2(7)
Pd8 Pd1 Co2 C10 -160.5(7)
C24 Pd1 Co2 Co5 -128.0(11)
C124 Pd1 Co2 Co5 -121.9(8)
C11 Pd1 Co2 Co5 -114.7(6)
Co9 Pd1 Co2 Co5 -178.0(2)
C15 Pd1 Co2 Co5 -34.2(4)
Pd5 Pd1 Co2 Co5 82.10(15)
Co29 Pd1 Co2 Co5 168.9(2)
Pd2 Pd1 Co2 Co5 58.55(9)
Co1 Pd1 Co2 Co5 -1.37(9)
Pd15 Pd1 Co2 Co5 87.21(14)
Pd8 Pd1 Co2 Co5 135.52(9)
C24 Pd1 Co2 Pd4 119.0(11)
C124 Pd1 Co2 Pd4 125.1(8)
C11 Pd1 Co2 Pd4 132.3(6)
Co9 Pd1 Co2 Pd4 69.0(2)
C15 Pd1 Co2 Pd4 -147.3(4)
Pd5 Pd1 Co2 Pd4 -30.91(13)
Co29 Pd1 Co2 Pd4 55.9(2)
Pd2 Pd1 Co2 Pd4 -54.46(4)
Co1 Pd1 Co2 Pd4 -114.38(7)
Pd15 Pd1 Co2 Pd4 -25.80(12)
Pd8 Pd1 Co2 Pd4 22.51(5)
C24 Pd1 Co2 Co1 -126.6(11)
C124 Pd1 Co2 Co1 -120.5(8)
C11 Pd1 Co2 Co1 -113.3(6)
Co9 Pd1 Co2 Co1 -176.7(2)
C15 Pd1 Co2 Co1 -32.9(4)
Pd5 Pd1 Co2 Co1 83.47(13)
Co29 Pd1 Co2 Co1 170.2(2)
Pd2 Pd1 Co2 Co1 59.92(5)
Pd15 Pd1 Co2 Co1 88.58(12)
Pd8 Pd1 Co2 Co1 136.89(6)
C24 Pd1 Co2 Co3 161.2(11)
C124 Pd1 Co2 Co3 167.4(8)
C11 Pd1 Co2 Co3 174.5(6)
Co9 Pd1 Co2 Co3 111.2(2)
C15 Pd1 Co2 Co3 -105.0(4)
Pd5 Pd1 Co2 Co3 11.33(16)
Co29 Pd1 Co2 Co3 98.1(2)
Pd2 Pd1 Co2 Co3 -12.21(8)
Co1 Pd1 Co2 Co3 -72.13(9)
Pd15 Pd1 Co2 Co3 16.44(15)
Pd8 Pd1 Co2 Co3 64.75(9)
C15 Co1 Co2 C12 126(2)
C17 Co1 Co2 C12 -11(3)
C8 Co1 Co2 C12 -141(2)
C1 Co1 Co2 C12 -43(2)
Co5 Co1 Co2 C12 -106(2)
Pd2 Co1 Co2 C12 7(2)
Co4 Co1 Co2 C12 -52(2)
Pd1 Co1 Co2 C12 73(2)
C15 Co1 Co2 C11 1.2(8)
C17 Co1 Co2 C11 -135.4(16)
C8 Co1 Co2 C11 94.4(7)
C1 Co1 Co2 C11 -166.9(7)
Co5 Co1 Co2 C11 129.6(5)
Pd2 Co1 Co2 C11 -117.7(5)
Co4 Co1 Co2 C11 -176.1(5)
Pd1 Co1 Co2 C11 -51.8(5)
C15 Co1 Co2 C1 168.0(8)
C17 Co1 Co2 C1 31.4(16)
C8 Co1 Co2 C1 -98.7(7)
Co5 Co1 Co2 C1 -63.6(5)
Pd2 Co1 Co2 C1 49.1(5)
Co4 Co1 Co2 C1 -9.2(5)
Pd1 Co1 Co2 C1 115.1(5)
C15 Co1 Co2 C10 -91.4(8)
C17 Co1 Co2 C10 132.0(16)
C8 Co1 Co2 C10 1.8(7)
C1 Co1 Co2 C10 100.5(7)
Co5 Co1 Co2 C10 37.0(5)
Pd2 Co1 Co2 C10 149.7(5)
Co4 Co1 Co2 C10 91.3(5)
Pd1 Co1 Co2 C10 -144.4(5)
C15 Co1 Co2 Co5 -128.4(7)
C17 Co1 Co2 Co5 95.0(15)
C8 Co1 Co2 Co5 -35.2(5)
C1 Co1 Co2 Co5 63.6(5)
Pd2 Co1 Co2 Co5 112.70(8)
Co4 Co1 Co2 Co5 54.37(7)
Pd1 Co1 Co2 Co5 178.64(9)
C15 Co1 Co2 Pd4 124.4(7)
C17 Co1 Co2 Pd4 -12.2(15)
C8 Co1 Co2 Pd4 -142.4(5)
C1 Co1 Co2 Pd4 -43.7(5)
Co5 Co1 Co2 Pd4 -107.22(9)
Pd2 Co1 Co2 Pd4 5.48(7)
Co4 Co1 Co2 Pd4 -52.86(8)
Pd1 Co1 Co2 Pd4 71.42(6)
C15 Co1 Co2 Pd1 53.0(7)
C17 Co1 Co2 Pd1 -83.7(15)
C8 Co1 Co2 Pd1 146.2(5)
C1 Co1 Co2 Pd1 -115.1(5)
Co5 Co1 Co2 Pd1 -178.64(9)
Pd2 Co1 Co2 Pd1 -65.94(5)
Co4 Co1 Co2 Pd1 -124.27(7)
C15 Co1 Co2 Co3 179.2(7)
C17 Co1 Co2 Co3 42.6(15)
C8 Co1 Co2 Co3 -87.6(5)
C1 Co1 Co2 Co3 11.1(5)
Co5 Co1 Co2 Co3 -52.42(8)
Pd2 Co1 Co2 Co3 60.28(6)
Co4 Co1 Co2 Co3 1.95(7)
Pd1 Co1 Co2 Co3 126.22(7)
C4 Pd4 Co3 C13 -49.7(13)
C16 Pd4 Co3 C13 -59.0(11)
C12 Pd4 Co3 C13 36.6(10)
Pd17 Pd4 Co3 C13 -118.1(9)
Co2 Pd4 Co3 C13 78.3(9)
Pd8 Pd4 Co3 C13 126.7(9)
Pd2 Pd4 Co3 C13 155.0(9)
Pd7 Pd4 Co3 C13 -134.0(9)
Pd3 Pd4 Co3 C13 -145.5(9)
C4 Pd4 Co3 C16 9.3(11)
C12 Pd4 Co3 C16 95.6(7)
Pd17 Pd4 Co3 C16 -59.1(6)
Co2 Pd4 Co3 C16 137.3(6)
Pd8 Pd4 Co3 C16 -174.3(6)
Pd2 Pd4 Co3 C16 -146.0(6)
Pd7 Pd4 Co3 C16 -75.0(6)
Pd3 Pd4 Co3 C16 -86.5(6)
C4 Pd4 Co3 C1 -172.9(10)
C16 Pd4 Co3 C1 177.9(7)
C12 Pd4 Co3 C1 -86.5(5)
Pd17 Pd4 Co3 C1 118.8(4)
Co2 Pd4 Co3 C1 -44.9(4)
Pd8 Pd4 Co3 C1 3.6(4)
Pd2 Pd4 Co3 C1 31.8(4)
Pd7 Pd4 Co3 C1 102.9(4)
Pd3 Pd4 Co3 C1 91.3(4)
C4 Pd4 Co3 C7 95.9(10)
C16 Pd4 Co3 C7 86.6(8)
C12 Pd4 Co3 C7 -177.8(6)
Pd17 Pd4 Co3 C7 27.5(5)
Co2 Pd4 Co3 C7 -136.1(5)
Pd8 Pd4 Co3 C7 -87.7(5)
Pd2 Pd4 Co3 C7 -59.4(5)
Pd7 Pd4 Co3 C7 11.6(5)
Pd3 Pd4 Co3 C7 0.1(5)
C4 Pd4 Co3 Co4 151.8(9)
C16 Pd4 Co3 Co4 142.5(6)
C12 Pd4 Co3 Co4 -121.9(4)
Pd17 Pd4 Co3 Co4 83.46(12)
Co2 Pd4 Co3 Co4 -80.17(8)
Pd8 Pd4 Co3 Co4 -31.8(2)
Pd2 Pd4 Co3 Co4 -3.47(7)
Pd7 Pd4 Co3 Co4 67.55(12)
Pd3 Pd4 Co3 Co4 56.01(7)
C4 Pd4 Co3 Co5 -142.8(9)
C16 Pd4 Co3 Co5 -152.1(6)
C12 Pd4 Co3 Co5 -56.5(4)
Pd17 Pd4 Co3 Co5 148.83(11)
Co2 Pd4 Co3 Co5 -14.79(8)
Pd8 Pd4 Co3 Co5 33.6(2)
Pd2 Pd4 Co3 Co5 61.91(8)
Pd7 Pd4 Co3 Co5 132.93(11)
Pd3 Pd4 Co3 Co5 121.38(9)
C4 Pd4 Co3 Pd3 95.8(9)
C16 Pd4 Co3 Pd3 86.5(6)
C12 Pd4 Co3 Pd3 -177.9(4)
Pd17 Pd4 Co3 Pd3 27.45(11)
Co2 Pd4 Co3 Pd3 -136.18(7)
Pd8 Pd4 Co3 Pd3 -87.77(18)
Pd2 Pd4 Co3 Pd3 -59.47(4)
Pd7 Pd4 Co3 Pd3 11.55(11)
C4 Pd4 Co3 Co2 -128.0(9)
C16 Pd4 Co3 Co2 -137.3(6)
C12 Pd4 Co3 Co2 -41.7(4)
Pd17 Pd4 Co3 Co2 163.63(11)
Pd8 Pd4 Co3 Co2 48.41(18)
Pd2 Pd4 Co3 Co2 76.70(6)
Pd7 Pd4 Co3 Co2 147.72(11)
Pd3 Pd4 Co3 Co2 136.18(7)
C7 Pd3 Co3 C13 -35.7(10)
C35 Pd3 Co3 C13 50.8(11)
C135 Pd3 Co3 C13 47.7(10)
Pd16 Pd3 Co3 C13 177.1(8)
Co34 Pd3 Co3 C13 80.3(8)
Co32 Pd3 Co3 C13 -22.2(11)
Co14 Pd3 Co3 C13 95.4(8)
Pd2 Pd3 Co3 C13 -154.5(8)
Co4 Pd3 Co3 C13 -95.3(8)
Pd4 Pd3 Co3 C13 144.4(8)
Co12 Pd3 Co3 C13 -103.5(9)
C7 Pd3 Co3 C16 -118.9(7)
C35 Pd3 Co3 C16 -32.4(8)
C135 Pd3 Co3 C16 -35.5(7)
Pd16 Pd3 Co3 C16 93.9(5)
Co34 Pd3 Co3 C16 -2.8(5)
Co32 Pd3 Co3 C16 -105.4(8)
Co14 Pd3 Co3 C16 12.2(5)
Pd2 Pd3 Co3 C16 122.3(5)
Co4 Pd3 Co3 C16 -178.5(5)
Pd4 Pd3 Co3 C16 61.2(5)
Co12 Pd3 Co3 C16 173.3(6)
C7 Pd3 Co3 C1 104.2(6)
C35 Pd3 Co3 C1 -169.3(8)
C135 Pd3 Co3 C1 -172.4(7)
Pd16 Pd3 Co3 C1 -43.0(4)
Co34 Pd3 Co3 C1 -139.7(4)
Co32 Pd3 Co3 C1 117.7(8)
Co14 Pd3 Co3 C1 -124.6(4)
Pd2 Pd3 Co3 C1 -14.5(3)
Co4 Pd3 Co3 C1 44.6(3)
Pd4 Pd3 Co3 C1 -75.7(3)
Co12 Pd3 Co3 C1 36.4(5)
C35 Pd3 Co3 C7 86.5(9)
C135 Pd3 Co3 C7 83.4(7)
Pd16 Pd3 Co3 C7 -147.3(5)
Co34 Pd3 Co3 C7 116.0(5)
Co32 Pd3 Co3 C7 13.5(9)
Co14 Pd3 Co3 C7 131.1(5)
Pd2 Pd3 Co3 C7 -118.8(5)
Co4 Pd3 Co3 C7 -59.6(5)
Pd4 Pd3 Co3 C7 -179.9(5)
Co12 Pd3 Co3 C7 -67.9(6)
C7 Pd3 Co3 Pd4 179.9(5)
C35 Pd3 Co3 Pd4 -93.6(7)
C135 Pd3 Co3 Pd4 -96.7(6)
Pd16 Pd3 Co3 Pd4 32.69(11)
Co34 Pd3 Co3 Pd4 -64.02(11)
Co32 Pd3 Co3 Pd4 -166.6(7)
Co14 Pd3 Co3 Pd4 -48.95(15)
Pd2 Pd3 Co3 Pd4 61.16(4)
Co4 Pd3 Co3 Pd4 120.34(7)
Co12 Pd3 Co3 Pd4 112.1(4)
C7 Pd3 Co3 Co4 59.6(5)
C35 Pd3 Co3 Co4 146.1(7)
C135 Pd3 Co3 Co4 143.0(6)
Pd16 Pd3 Co3 Co4 -87.65(11)
Co34 Pd3 Co3 Co4 175.64(11)
Co32 Pd3 Co3 Co4 73.1(7)
Co14 Pd3 Co3 Co4 -169.28(14)
Pd2 Pd3 Co3 Co4 -59.18(5)
Pd4 Pd3 Co3 Co4 -120.34(7)
Co12 Pd3 Co3 Co4 -8.3(4)
C7 Pd3 Co3 Co5 74.5(5)
C35 Pd3 Co3 Co5 161.0(7)
C135 Pd3 Co3 Co5 157.9(6)
Pd16 Pd3 Co3 Co5 -72.71(14)
Co34 Pd3 Co3 Co5 -169.42(12)
Co32 Pd3 Co3 Co5 88.0(7)
Co14 Pd3 Co3 Co5 -154.34(14)
Pd2 Pd3 Co3 Co5 -44.24(9)
Co4 Pd3 Co3 Co5 14.94(9)
Pd4 Pd3 Co3 Co5 -105.40(10)
Co12 Pd3 Co3 Co5 6.7(4)
C7 Pd3 Co3 Co2 139.1(5)
C35 Pd3 Co3 Co2 -134.4(7)
C135 Pd3 Co3 Co2 -137.6(6)
Pd16 Pd3 Co3 Co2 -8.19(14)
Co34 Pd3 Co3 Co2 -104.90(12)
Co32 Pd3 Co3 Co2 152.6(7)
Co14 Pd3 Co3 Co2 -89.82(16)
Pd2 Pd3 Co3 Co2 20.28(7)
Co4 Pd3 Co3 Co2 79.46(8)
Pd4 Pd3 Co3 Co2 -40.88(6)
Co12 Pd3 Co3 Co2 71.2(4)
C12 Co2 Co3 C13 -80.8(7)
C11 Co2 Co3 C13 -95(7)
C1 Co2 Co3 C13 121.3(7)
C10 Co2 Co3 C13 17.0(7)
Co5 Co2 Co3 C13 58.2(5)
Pd4 Co2 Co3 C13 -138.1(5)
Pd1 Co2 Co3 C13 169.3(5)
Co1 Co2 Co3 C13 110.0(5)
C12 Co2 Co3 C16 20.2(7)
C11 Co2 Co3 C16 6(7)
C1 Co2 Co3 C16 -137.7(7)
C10 Co2 Co3 C16 117.9(7)
Co5 Co2 Co3 C16 159.2(5)
Pd4 Co2 Co3 C16 -37.1(5)
Pd1 Co2 Co3 C16 -89.8(5)
Co1 Co2 Co3 C16 -149.0(5)
C12 Co2 Co3 C1 157.9(7)
C11 Co2 Co3 C1 144(7)
C10 Co2 Co3 C1 -104.4(7)
Co5 Co2 Co3 C1 -63.1(5)
Pd4 Co2 Co3 C1 100.6(5)
Pd1 Co2 Co3 C1 47.9(5)
Co1 Co2 Co3 C1 -11.3(5)
C12 Co2 Co3 C7 160.7(9)
C11 Co2 Co3 C7 146(7)
C1 Co2 Co3 C7 2.8(9)
C10 Co2 Co3 C7 -101.5(9)
Co5 Co2 Co3 C7 -60.3(7)
Pd4 Co2 Co3 C7 103.4(7)
Pd1 Co2 Co3 C7 50.8(7)
Co1 Co2 Co3 C7 -8.5(7)
C12 Co2 Co3 Pd4 57.3(5)
C11 Co2 Co3 Pd4 43(7)
C1 Co2 Co3 Pd4 -100.6(5)
C10 Co2 Co3 Pd4 155.1(5)
Co5 Co2 Co3 Pd4 -163.67(9)
Pd1 Co2 Co3 Pd4 -52.62(8)
Co1 Co2 Co3 Pd4 -111.86(7)
C12 Co2 Co3 Co4 167.1(5)
C11 Co2 Co3 Co4 153(7)
C1 Co2 Co3 Co4 9.2(5)
C10 Co2 Co3 Co4 -95.2(5)
Co5 Co2 Co3 Co4 -53.88(8)
Pd4 Co2 Co3 Co4 109.78(7)
Pd1 Co2 Co3 Co4 57.16(10)
Co1 Co2 Co3 Co4 -2.08(8)
C12 Co2 Co3 Co5 -139.0(5)
C11 Co2 Co3 Co5 -153(7)
C1 Co2 Co3 Co5 63.1(5)
C10 Co2 Co3 Co5 -41.3(5)
Pd4 Co2 Co3 Co5 163.67(9)
Pd1 Co2 Co3 Co5 111.05(11)
Co1 Co2 Co3 Co5 51.81(8)
C12 Co2 Co3 Pd3 102.7(5)
C11 Co2 Co3 Pd3 88(7)
C1 Co2 Co3 Pd3 -55.2(5)
C10 Co2 Co3 Pd3 -159.6(5)
Co5 Co2 Co3 Pd3 -118.30(10)
Pd4 Co2 Co3 Pd3 45.37(7)
Pd1 Co2 Co3 Pd3 -7.25(12)
Co1 Co2 Co3 Pd3 -66.49(9)
C13 Co3 Co4 C14 1.4(8)
C16 Co3 Co4 C14 -133.1(9)
C1 Co3 Co4 C14 116.9(7)
C7 Co3 Co4 C14 -76.7(8)
Pd4 Co3 Co4 C14 166.4(5)
Co5 Co3 Co4 C14 58.2(5)
Pd3 Co3 Co4 C14 -135.6(5)
Co2 Co3 Co4 C14 108.2(5)
C13 Co3 Co4 C6 127.4(9)
C16 Co3 Co4 C6 -7.1(10)
C1 Co3 Co4 C6 -117.1(9)
C7 Co3 Co4 C6 49.3(9)
Pd4 Co3 Co4 C6 -67.6(7)
Co5 Co3 Co4 C6 -175.8(7)
Pd3 Co3 Co4 C6 -9.6(7)
Co2 Co3 Co4 C6 -125.8(7)
C13 Co3 Co4 C1 -115.5(8)
C16 Co3 Co4 C1 110.0(9)
C7 Co3 Co4 C1 166.4(7)
Pd4 Co3 Co4 C1 49.5(5)
Co5 Co3 Co4 C1 -58.7(5)
Pd3 Co3 Co4 C1 107.5(5)
Co2 Co3 Co4 C1 -8.7(5)
C13 Co3 Co4 C7 78.1(8)
C16 Co3 Co4 C7 -56.4(9)
C1 Co3 Co4 C7 -166.4(7)
Pd4 Co3 Co4 C7 -116.9(5)
Co5 Co3 Co4 C7 134.9(5)
Pd3 Co3 Co4 C7 -58.9(5)
Co2 Co3 Co4 C7 -175.1(5)
C13 Co3 Co4 Co5 -56.8(6)
C16 Co3 Co4 Co5 168.7(8)
C1 Co3 Co4 Co5 58.7(5)
C7 Co3 Co4 Co5 -134.9(5)
Pd4 Co3 Co4 Co5 108.23(9)
Pd3 Co3 Co4 Co5 166.20(8)
Co2 Co3 Co4 Co5 50.02(7)
C13 Co3 Co4 Pd2 -161.4(6)
C16 Co3 Co4 Pd2 64.1(8)
C1 Co3 Co4 Pd2 -45.9(5)
C7 Co3 Co4 Pd2 120.5(5)
Pd4 Co3 Co4 Pd2 3.61(7)
Co5 Co3 Co4 Pd2 -104.61(7)
Pd3 Co3 Co4 Pd2 61.59(5)
Co2 Co3 Co4 Pd2 -54.60(6)
C13 Co3 Co4 Co1 -104.8(6)
C16 Co3 Co4 Co1 120.7(8)
C1 Co3 Co4 Co1 10.7(5)
C7 Co3 Co4 Co1 177.1(5)
Pd4 Co3 Co4 Co1 60.23(9)
Co5 Co3 Co4 Co1 -48.00(7)
Pd3 Co3 Co4 Co1 118.20(7)
Co2 Co3 Co4 Co1 2.02(8)
C13 Co3 Co4 Pd3 137.0(6)
C16 Co3 Co4 Pd3 2.5(8)
C1 Co3 Co4 Pd3 -107.5(5)
C7 Co3 Co4 Pd3 58.9(5)
Pd4 Co3 Co4 Pd3 -57.97(7)
Co5 Co3 Co4 Pd3 -166.20(8)
Co2 Co3 Co4 Pd3 -116.18(7)
C1 Pd2 Co4 C14 -68.7(18)
C5 Pd2 Co4 C14 90.6(18)
Pd6 Pd2 Co4 C14 142.1(17)
Co1 Pd2 Co4 C14 -14.0(17)
Pd15 Pd2 Co4 C14 98.2(17)
Pd5 Pd2 Co4 C14 51.0(18)
Pd16 Pd2 Co4 C14 155.5(17)
Pd3 Pd2 Co4 C14 -174.5(17)
Pd4 Pd2 Co4 C14 -116.8(17)
Pd1 Pd2 Co4 C14 -36.5(17)
C1 Pd2 Co4 C6 -174.0(6)
C5 Pd2 Co4 C6 -14.8(7)
Pd6 Pd2 Co4 C6 36.7(5)
Co1 Pd2 Co4 C6 -119.4(5)
Pd15 Pd2 Co4 C6 -7.2(6)
Pd5 Pd2 Co4 C6 -54.4(6)
Pd16 Pd2 Co4 C6 50.1(5)
Pd3 Pd2 Co4 C6 80.1(5)
Pd4 Pd2 Co4 C6 137.8(5)
Pd1 Pd2 Co4 C6 -141.9(5)
C5 Pd2 Co4 C1 159.3(7)
Pd6 Pd2 Co4 C1 -149.3(5)
Co1 Pd2 Co4 C1 54.6(5)
Pd15 Pd2 Co4 C1 166.9(6)
Pd5 Pd2 Co4 C1 119.6(6)
Pd16 Pd2 Co4 C1 -135.8(5)
Pd3 Pd2 Co4 C1 -105.9(5)
Pd4 Pd2 Co4 C1 -48.2(5)
Pd1 Pd2 Co4 C1 32.2(5)
C1 Pd2 Co4 C7 86.1(6)
C5 Pd2 Co4 C7 -114.7(7)
Pd6 Pd2 Co4 C7 -63.2(4)
Co1 Pd2 Co4 C7 140.7(4)
Pd15 Pd2 Co4 C7 -107.0(5)
Pd5 Pd2 Co4 C7 -154.3(5)
Pd16 Pd2 Co4 C7 -49.7(4)
Pd3 Pd2 Co4 C7 -19.8(4)
Pd4 Pd2 Co4 C7 37.9(4)
Pd1 Pd2 Co4 C7 118.3(4)
C1 Pd2 Co4 Co3 45.0(5)
C5 Pd2 Co4 Co3 -155.8(6)
Pd6 Pd2 Co4 Co3 -104.30(10)
Co1 Pd2 Co4 Co3 99.59(8)
Pd15 Pd2 Co4 Co3 -148.2(3)
Pd5 Pd2 Co4 Co3 164.6(3)
Pd16 Pd2 Co4 Co3 -90.88(9)
Pd3 Pd2 Co4 Co3 -60.90(6)
Pd4 Pd2 Co4 Co3 -3.22(6)
Pd1 Pd2 Co4 Co3 77.13(8)
C1 Pd2 Co4 Co5 -12.0(5)
C5 Pd2 Co4 Co5 147.2(6)
Pd6 Pd2 Co4 Co5 -161.30(10)
Co1 Pd2 Co4 Co5 42.59(8)
Pd15 Pd2 Co4 Co5 154.8(3)
Pd5 Pd2 Co4 Co5 107.6(3)
Pd16 Pd2 Co4 Co5 -147.88(9)
Pd3 Pd2 Co4 Co5 -117.90(8)
Pd4 Pd2 Co4 Co5 -60.22(7)
Pd1 Pd2 Co4 Co5 20.13(9)
C1 Pd2 Co4 Co1 -54.6(5)
C5 Pd2 Co4 Co1 104.6(6)
Pd6 Pd2 Co4 Co1 156.11(10)
Pd15 Pd2 Co4 Co1 112.2(3)
Pd5 Pd2 Co4 Co1 65.0(3)
Pd16 Pd2 Co4 Co1 169.53(9)
Pd3 Pd2 Co4 Co1 -160.49(7)
Pd4 Pd2 Co4 Co1 -102.81(6)
Pd1 Pd2 Co4 Co1 -22.46(7)
C1 Pd2 Co4 Pd3 105.9(5)
C5 Pd2 Co4 Pd3 -94.9(6)
Pd6 Pd2 Co4 Pd3 -43.40(9)
Co1 Pd2 Co4 Pd3 160.49(7)
Pd15 Pd2 Co4 Pd3 -87.3(3)
Pd5 Pd2 Co4 Pd3 -134.5(3)
Pd16 Pd2 Co4 Pd3 -29.98(8)
Pd4 Pd2 Co4 Pd3 57.68(5)
Pd1 Pd2 Co4 Pd3 138.03(6)
C15 Co1 Co4 C14 97(7)
C17 Co1 Co4 C14 81.8(8)
C8 Co1 Co4 C14 -18.0(7)
C1 Co1 Co4 C14 -121.3(8)
Co5 Co1 Co4 C14 -59.0(5)
Pd2 Co1 Co4 C14 175.6(5)
Co2 Co1 Co4 C14 -111.9(5)
Pd1 Co1 Co4 C14 -163.6(5)
C15 Co1 Co4 C6 -8(7)
C17 Co1 Co4 C6 -23.1(8)
C8 Co1 Co4 C6 -122.9(7)
C1 Co1 Co4 C6 133.8(7)
Co5 Co1 Co4 C6 -163.8(5)
Pd2 Co1 Co4 C6 70.7(5)
Co2 Co1 Co4 C6 143.3(5)
Pd1 Co1 Co4 C6 91.5(5)
C15 Co1 Co4 C1 -142(7)
C17 Co1 Co4 C1 -156.9(8)
C8 Co1 Co4 C1 103.3(7)
Co5 Co1 Co4 C1 62.4(5)
Pd2 Co1 Co4 C1 -63.1(5)
Co2 Co1 Co4 C1 9.5(5)
Pd1 Co1 Co4 C1 -42.2(5)
C15 Co1 Co4 C7 -150(7)
C17 Co1 Co4 C7 -165.1(8)
C8 Co1 Co4 C7 95.1(8)
C1 Co1 Co4 C7 -8.3(8)
Co5 Co1 Co4 C7 54.1(6)
Pd2 Co1 Co4 C7 -71.3(6)
Co2 Co1 Co4 C7 1.2(6)
Pd1 Co1 Co4 C7 -50.5(6)
C15 Co1 Co4 Co3 -154(7)
C17 Co1 Co4 Co3 -168.4(6)
C8 Co1 Co4 Co3 91.8(5)
C1 Co1 Co4 Co3 -11.5(5)
Co5 Co1 Co4 Co3 50.83(8)
Pd2 Co1 Co4 Co3 -74.61(7)
Co2 Co1 Co4 Co3 -2.07(8)
Pd1 Co1 Co4 Co3 -53.79(10)
C15 Co1 Co4 Co5 156(7)
C17 Co1 Co4 Co5 140.8(6)
C8 Co1 Co4 Co5 41.0(5)
C1 Co1 Co4 Co5 -62.4(5)
Pd2 Co1 Co4 Co5 -125.44(8)
Co2 Co1 Co4 Co5 -52.90(7)
Pd1 Co1 Co4 Co5 -104.62(10)
C15 Co1 Co4 Pd2 -79(7)
C17 Co1 Co4 Pd2 -93.8(6)
C8 Co1 Co4 Pd2 166.4(5)
C1 Co1 Co4 Pd2 63.1(5)
Co5 Co1 Co4 Pd2 125.44(8)
Co2 Co1 Co4 Pd2 72.54(6)
Pd1 Co1 Co4 Pd2 20.83(7)
C15 Co1 Co4 Pd3 -97(7)
C17 Co1 Co4 Pd3 -112.3(6)
C8 Co1 Co4 Pd3 147.9(5)
C1 Co1 Co4 Pd3 44.6(5)
Co5 Co1 Co4 Pd3 106.97(9)
Pd2 Co1 Co4 Pd3 -18.47(7)
Co2 Co1 Co4 Pd3 54.07(9)
Pd1 Co1 Co4 Pd3 2.36(12)
C7 Pd3 Co4 C14 23.9(9)
C35 Pd3 Co4 C14 -1.7(16)
C135 Pd3 Co4 C14 23.1(12)
Pd16 Pd3 Co4 C14 -152.5(8)
Co34 Pd3 Co4 C14 22.3(16)
Co32 Pd3 Co4 C14 -85.9(8)
Co14 Pd3 Co4 C14 -125.8(8)
Co3 Pd3 Co4 C14 83.5(8)
Pd2 Pd3 Co4 C14 177.5(8)
Pd4 Pd3 Co4 C14 127.0(8)
Co12 Pd3 Co4 C14 -98.6(8)
C7 Pd3 Co4 C6 114.0(7)
C35 Pd3 Co4 C6 88.3(14)
C135 Pd3 Co4 C6 113.1(11)
Pd16 Pd3 Co4 C6 -62.5(5)
Co34 Pd3 Co4 C6 112.3(15)
Co32 Pd3 Co4 C6 4.1(5)
Co14 Pd3 Co4 C6 -35.7(6)
Co3 Pd3 Co4 C6 173.5(5)
Pd2 Pd3 Co4 C6 -92.5(5)
Pd4 Pd3 Co4 C6 -142.9(5)
Co12 Pd3 Co4 C6 -8.6(5)
C7 Pd3 Co4 C1 -105.8(6)
C35 Pd3 Co4 C1 -131.4(14)
C135 Pd3 Co4 C1 -106.6(10)
Pd16 Pd3 Co4 C1 77.8(4)
Co34 Pd3 Co4 C1 -107.5(14)
Co32 Pd3 Co4 C1 144.3(4)
Co14 Pd3 Co4 C1 104.5(5)
Co3 Pd3 Co4 C1 -46.2(4)
Pd2 Pd3 Co4 C1 47.7(4)
Pd4 Pd3 Co4 C1 -2.7(4)
Co12 Pd3 Co4 C1 131.7(4)
C35 Pd3 Co4 C7 -25.6(14)
C135 Pd3 Co4 C7 -0.8(11)
Pd16 Pd3 Co4 C7 -176.4(5)
Co34 Pd3 Co4 C7 -1.7(15)
Co32 Pd3 Co4 C7 -109.9(5)
Co14 Pd3 Co4 C7 -149.7(6)
Co3 Pd3 Co4 C7 59.6(5)
Pd2 Pd3 Co4 C7 153.5(5)
Pd4 Pd3 Co4 C7 103.1(5)
Co12 Pd3 Co4 C7 -122.5(5)
C7 Pd3 Co4 Co3 -59.6(5)
C35 Pd3 Co4 Co3 -85.2(14)
C135 Pd3 Co4 Co3 -60.4(10)
Pd16 Pd3 Co4 Co3 124.00(9)
Co34 Pd3 Co4 Co3 -61.2(14)
Co32 Pd3 Co4 Co3 -169.43(12)
Co14 Pd3 Co4 Co3 150.7(3)
Pd2 Pd3 Co4 Co3 93.98(6)
Pd4 Pd3 Co4 Co3 43.55(6)
Co12 Pd3 Co4 Co3 177.90(10)
C7 Pd3 Co4 Co5 -72.9(5)
C35 Pd3 Co4 Co5 -98.6(14)
C135 Pd3 Co4 Co5 -73.7(10)
Pd16 Pd3 Co4 Co5 110.66(10)
Co34 Pd3 Co4 Co5 -74.6(14)
Co32 Pd3 Co4 Co5 177.22(12)
Co14 Pd3 Co4 Co5 137.4(3)
Co3 Pd3 Co4 Co5 -13.34(8)
Pd2 Pd3 Co4 Co5 80.63(8)
Pd4 Pd3 Co4 Co5 30.20(9)
Co12 Pd3 Co4 Co5 164.56(11)
C7 Pd3 Co4 Pd2 -153.5(5)
C35 Pd3 Co4 Pd2 -179.2(14)
C135 Pd3 Co4 Pd2 -154.4(10)
Pd16 Pd3 Co4 Pd2 30.02(8)
Co34 Pd3 Co4 Pd2 -155.2(14)
Co32 Pd3 Co4 Pd2 96.59(12)
Co14 Pd3 Co4 Pd2 56.7(3)
Co3 Pd3 Co4 Pd2 -93.98(6)
Pd4 Pd3 Co4 Pd2 -50.43(4)
Co12 Pd3 Co4 Pd2 83.92(9)
C7 Pd3 Co4 Co1 -135.4(5)
C35 Pd3 Co4 Co1 -161.1(14)
C135 Pd3 Co4 Co1 -136.2(10)
Pd16 Pd3 Co4 Co1 48.15(11)
Co34 Pd3 Co4 Co1 -137.1(14)
Co32 Pd3 Co4 Co1 114.72(13)
Co14 Pd3 Co4 Co1 74.9(4)
Co3 Pd3 Co4 Co1 -75.85(9)
Pd2 Pd3 Co4 Co1 18.13(7)
Pd4 Pd3 Co4 Co1 -32.30(8)
Co12 Pd3 Co4 Co1 102.06(11)
C12 Co2 Co5 C9 -49.6(12)
C11 Co2 Co5 C9 75.4(13)
C1 Co2 Co5 C9 -157.2(11)
C10 Co2 Co5 C9 18.1(13)
Pd4 Co2 Co5 C9 -116.9(10)
Pd1 Co2 Co5 C9 147.5(10)
Co1 Co2 Co5 C9 146.1(11)
Co3 Co2 Co5 C9 -102.0(10)
C12 Co2 Co5 C8 -160.4(8)
C11 Co2 Co5 C8 -35.3(8)
C1 Co2 Co5 C8 92.0(7)
C10 Co2 Co5 C8 -92.7(9)
Pd4 Co2 Co5 C8 132.3(5)
Pd1 Co2 Co5 C8 36.8(5)
Co1 Co2 Co5 C8 35.3(5)
Co3 Co2 Co5 C8 147.2(5)
C12 Co2 Co5 C10 -67.7(10)
C11 Co2 Co5 C10 57.3(10)
C1 Co2 Co5 C10 -175.3(9)
Pd4 Co2 Co5 C10 -135.0(7)
Pd1 Co2 Co5 C10 129.5(7)
Co1 Co2 Co5 C10 128.0(7)
Co3 Co2 Co5 C10 -120.1(7)
C12 Co2 Co5 C1 107.6(8)
C11 Co2 Co5 C1 -127.4(8)
C10 Co2 Co5 C1 175.3(9)
Pd4 Co2 Co5 C1 40.3(5)
Pd1 Co2 Co5 C1 -55.2(5)
Co1 Co2 Co5 C1 -56.7(5)
Co3 Co2 Co5 C1 55.2(5)
C12 Co2 Co5 Co1 164.3(7)
C11 Co2 Co5 Co1 -70.7(7)
C1 Co2 Co5 Co1 56.7(5)
C10 Co2 Co5 Co1 -128.0(7)
Pd4 Co2 Co5 Co1 96.99(9)
Pd1 Co2 Co5 Co1 1.46(10)
Co3 Co2 Co5 Co1 111.90(8)
C12 Co2 Co5 Co3 52.4(6)
C11 Co2 Co5 Co3 177.4(7)
C1 Co2 Co5 Co3 -55.2(5)
C10 Co2 Co5 Co3 120.1(7)
Pd4 Co2 Co5 Co3 -14.91(8)
Pd1 Co2 Co5 Co3 -110.44(10)
Co1 Co2 Co5 Co3 -111.90(8)
C12 Co2 Co5 Co4 105.3(6)
C11 Co2 Co5 Co4 -129.7(7)
C1 Co2 Co5 Co4 -2.3(5)
C10 Co2 Co5 Co4 173.0(7)
Pd4 Co2 Co5 Co4 38.00(11)
Pd1 Co2 Co5 Co4 -57.53(12)
Co1 Co2 Co5 Co4 -58.98(8)
Co3 Co2 Co5 Co4 52.91(7)
C15 Co1 Co5 C9 -74.4(12)
C17 Co1 Co5 C9 56.4(12)
C8 Co1 Co5 C9 -17.3(11)
C1 Co1 Co5 C9 155.8(10)
Pd2 Co1 Co5 C9 147.9(9)
Co2 Co1 Co5 C9 -147.9(9)
Co4 Co1 Co5 C9 102.7(9)
Pd1 Co1 Co5 C9 -149.2(9)
C15 Co1 Co5 C8 -57.1(10)
C17 Co1 Co5 C8 73.7(9)
C1 Co1 Co5 C8 173.1(8)
Pd2 Co1 Co5 C8 165.2(6)
Co2 Co1 Co5 C8 -130.6(6)
Co4 Co1 Co5 C8 120.0(6)
Pd1 Co1 Co5 C8 -131.9(6)
C15 Co1 Co5 C10 36.6(10)
C17 Co1 Co5 C10 167.4(9)
C8 Co1 Co5 C10 93.7(8)
C1 Co1 Co5 C10 -93.3(7)
Pd2 Co1 Co5 C10 -101.2(5)
Co2 Co1 Co5 C10 -37.0(5)
Co4 Co1 Co5 C10 -146.4(5)
Pd1 Co1 Co5 C10 -38.2(5)
C15 Co1 Co5 C1 129.8(9)
C17 Co1 Co5 C1 -99.3(8)
C8 Co1 Co5 C1 -173.1(8)
Pd2 Co1 Co5 C1 -7.9(5)
Co2 Co1 Co5 C1 56.3(5)
Co4 Co1 Co5 C1 -53.1(5)
Pd1 Co1 Co5 C1 55.0(5)
C15 Co1 Co5 Co2 73.5(8)
C17 Co1 Co5 Co2 -155.6(7)
C8 Co1 Co5 Co2 130.6(6)
C1 Co1 Co5 Co2 -56.3(5)
Pd2 Co1 Co5 Co2 -64.21(7)
Co4 Co1 Co5 Co2 -109.40(8)
Pd1 Co1 Co5 Co2 -1.27(8)
C15 Co1 Co5 Co3 131.6(8)
C17 Co1 Co5 Co3 -97.5(7)
C8 Co1 Co5 Co3 -171.3(6)
C1 Co1 Co5 Co3 1.8(5)
Pd2 Co1 Co5 Co3 -6.09(9)
Co2 Co1 Co5 Co3 58.12(8)
Co4 Co1 Co5 Co3 -51.28(7)
Pd1 Co1 Co5 Co3 56.85(10)
C15 Co1 Co5 Co4 -177.1(8)
C17 Co1 Co5 Co4 -46.2(7)
C8 Co1 Co5 Co4 -120.0(6)
C1 Co1 Co5 Co4 53.1(5)
Pd2 Co1 Co5 Co4 45.19(7)
Co2 Co1 Co5 Co4 109.40(8)
Pd1 Co1 Co5 Co4 108.13(9)
C13 Co3 Co5 C9 18.5(9)
C16 Co3 Co5 C9 88.4(13)
C1 Co3 Co5 C9 -164.2(8)
C7 Co3 Co5 C9 -72.4(8)
Pd4 Co3 Co5 C9 155.5(7)
Co4 Co3 Co5 C9 -107.3(7)
Pd3 Co3 Co5 C9 -123.0(7)
Co2 Co3 Co5 C9 140.1(7)
C13 Co3 Co5 C8 169.4(10)
C16 Co3 Co5 C8 -120.8(13)
C1 Co3 Co5 C8 -13.3(9)
C7 Co3 Co5 C8 78.5(9)
Pd4 Co3 Co5 C8 -53.6(8)
Co4 Co3 Co5 C8 43.6(8)
Pd3 Co3 Co5 C8 27.9(8)
Co2 Co3 Co5 C8 -69.0(8)
C13 Co3 Co5 C10 -80.6(7)
C16 Co3 Co5 C10 -10.8(12)
C1 Co3 Co5 C10 96.6(7)
C7 Co3 Co5 C10 -171.5(6)
Pd4 Co3 Co5 C10 56.4(5)
Co4 Co3 Co5 C10 153.6(5)
Pd3 Co3 Co5 C10 137.9(5)
Co2 Co3 Co5 C10 41.0(5)
C13 Co3 Co5 C1 -177.3(7)
C16 Co3 Co5 C1 -107.4(12)
C7 Co3 Co5 C1 91.8(6)
Pd4 Co3 Co5 C1 -40.3(5)
Co4 Co3 Co5 C1 56.9(5)
Pd3 Co3 Co5 C1 41.3(5)
Co2 Co3 Co5 C1 -55.7(5)
C13 Co3 Co5 Co2 -121.6(5)
C16 Co3 Co5 Co2 -51.7(11)
C1 Co3 Co5 Co2 55.7(5)
C7 Co3 Co5 Co2 147.5(4)
Pd4 Co3 Co5 Co2 15.39(9)
Co4 Co3 Co5 Co2 112.62(8)
Pd3 Co3 Co5 Co2 96.94(10)
C13 Co3 Co5 Co1 -179.1(5)
C16 Co3 Co5 Co1 -109.2(11)
C1 Co3 Co5 Co1 -1.8(5)
C7 Co3 Co5 Co1 90.0(4)
Pd4 Co3 Co5 Co1 -42.12(10)
Co4 Co3 Co5 Co1 55.11(8)
Pd3 Co3 Co5 Co1 39.43(12)
Co2 Co3 Co5 Co1 -57.50(8)
C13 Co3 Co5 Co4 125.8(5)
C16 Co3 Co5 Co4 -164.4(11)
C1 Co3 Co5 Co4 -56.9(5)
C7 Co3 Co5 Co4 34.9(4)
Pd4 Co3 Co5 Co4 -97.23(9)
Pd3 Co3 Co5 Co4 -15.68(9)
Co2 Co3 Co5 Co4 -112.62(8)
C14 Co4 Co5 C9 -16.9(9)
C6 Co4 Co5 C9 -82.4(17)
C1 Co4 Co5 C9 166.2(9)
C7 Co4 Co5 C9 74.5(8)
Co3 Co4 Co5 C9 106.5(7)
Pd2 Co4 Co5 C9 178.5(7)
Co1 Co4 Co5 C9 -137.6(7)
Pd3 Co4 Co5 C9 119.8(7)
C14 Co4 Co5 C8 79.9(7)
C6 Co4 Co5 C8 14.4(16)
C1 Co4 Co5 C8 -97.0(7)
C7 Co4 Co5 C8 171.3(6)
Co3 Co4 Co5 C8 -156.7(5)
Pd2 Co4 Co5 C8 -84.7(5)
Co1 Co4 Co5 C8 -40.8(5)
Pd3 Co4 Co5 C8 -143.5(5)
C14 Co4 Co5 C10 -171.7(11)
C6 Co4 Co5 C10 122.7(17)
C1 Co4 Co5 C10 11.3(10)
C7 Co4 Co5 C10 -80.4(10)
Co3 Co4 Co5 C10 -48.4(9)
Pd2 Co4 Co5 C10 23.7(9)
Co1 Co4 Co5 C10 67.6(9)
Pd3 Co4 Co5 C10 -35.1(9)
C14 Co4 Co5 C1 177.0(7)
C6 Co4 Co5 C1 111.4(15)
C7 Co4 Co5 C1 -91.7(6)
Co3 Co4 Co5 C1 -59.7(5)
Pd2 Co4 Co5 C1 12.4(5)
Co1 Co4 Co5 C1 56.3(5)
Pd3 Co4 Co5 C1 -46.4(5)
C14 Co4 Co5 Co2 179.3(5)
C6 Co4 Co5 Co2 113.8(15)
C1 Co4 Co5 Co2 2.4(5)
C7 Co4 Co5 Co2 -89.3(4)
Co3 Co4 Co5 Co2 -57.29(8)
Pd2 Co4 Co5 Co2 14.74(9)
Co1 Co4 Co5 Co2 58.65(8)
Pd3 Co4 Co5 Co2 -44.04(11)
C14 Co4 Co5 Co1 120.7(5)
C6 Co4 Co5 Co1 55.1(15)
C1 Co4 Co5 Co1 -56.3(5)
C7 Co4 Co5 Co1 -148.0(4)
Co3 Co4 Co5 Co1 -115.94(8)
Pd2 Co4 Co5 Co1 -43.91(7)
Pd3 Co4 Co5 Co1 -102.69(9)
C14 Co4 Co5 Co3 -123.4(5)
C6 Co4 Co5 Co3 171.1(15)
C1 Co4 Co5 Co3 59.7(5)
C7 Co4 Co5 Co3 -32.0(4)
Pd2 Co4 Co5 Co3 72.03(7)
Co1 Co4 Co5 Co3 115.94(8)
Pd3 Co4 Co5 Co3 13.25(8)
C18 Co6 Co7 C28 -49(2)
C2 Co6 Co7 C28 155.4(18)
C21 Co6 Co7 C28 145(2)
C20 Co6 Co7 C28 -19.5(18)
C19 Co6 Co7 C28 61.7(16)
Co8 Co6 Co7 C28 98.8(15)
Co9 Co6 Co7 C28 158.7(15)
Co10 Co6 Co7 C28 -147.3(15)
C18 Co6 Co7 C20 -29.7(18)
C2 Co6 Co7 C20 174.8(15)
C21 Co6 Co7 C20 164.7(18)
C19 Co6 Co7 C20 81.1(13)
Co8 Co6 Co7 C20 118.3(11)
Co9 Co6 Co7 C20 178.1(11)
Co10 Co6 Co7 C20 -127.8(11)
C18 Co6 Co7 C29 66.1(16)
C2 Co6 Co7 C29 -89.3(12)
C21 Co6 Co7 C29 -99.5(16)
C20 Co6 Co7 C29 95.8(13)
C19 Co6 Co7 C29 177.0(9)
Co8 Co6 Co7 C29 -145.9(7)
Co9 Co6 Co7 C29 -86.0(7)
Co10 Co6 Co7 C29 -32.0(7)
C18 Co6 Co7 C2 155.5(18)
C21 Co6 Co7 C2 -10.2(18)
C20 Co6 Co7 C2 -174.8(15)
C19 Co6 Co7 C2 -93.7(12)
Co8 Co6 Co7 C2 -56.6(11)
Co9 Co6 Co7 C2 3.3(11)
Co10 Co6 Co7 C2 57.3(10)
C18 Co6 Co7 Co10 98.2(14)
C2 Co6 Co7 Co10 -57.3(10)
C21 Co6 Co7 Co10 -67.5(14)
C20 Co6 Co7 Co10 127.8(11)
C19 Co6 Co7 Co10 -151.0(7)
Co8 Co6 Co7 Co10 -113.9(2)
Co9 Co6 Co7 Co10 -54.0(3)
C18 Co6 Co7 Pd5 148.3(14)
C2 Co6 Co7 Pd5 -7.1(10)
C21 Co6 Co7 Pd5 -17.3(14)
C20 Co6 Co7 Pd5 178.0(11)
C19 Co6 Co7 Pd5 -100.8(7)
Co8 Co6 Co7 Pd5 -63.7(2)
Co9 Co6 Co7 Pd5 -3.9(3)
Co10 Co6 Co7 Pd5 50.17(14)
C18 Co6 Co7 Co8 -148.0(14)
C2 Co6 Co7 Co8 56.6(11)
C21 Co6 Co7 Co8 46.4(14)
C20 Co6 Co7 Co8 -118.3(11)
C19 Co6 Co7 Co8 -37.1(7)
Co9 Co6 Co7 Co8 59.9(3)
Co10 Co6 Co7 Co8 113.9(2)
C18 Co6 Co7 Pd9 -151.3(14)
C2 Co6 Co7 Pd9 53.2(10)
C21 Co6 Co7 Pd9 43.0(14)
C20 Co6 Co7 Pd9 -121.7(11)
C19 Co6 Co7 Pd9 -40.5(7)
Co8 Co6 Co7 Pd9 -3.4(2)
Co9 Co6 Co7 Pd9 56.5(3)
Co10 Co6 Co7 Pd9 110.50(16)
C2 Pd5 Co7 C28 -161.4(14)
C5 Pd5 Co7 C28 27.3(11)
Co10 Pd5 Co7 C28 139.0(9)
Pd1 Pd5 Co7 C28 171.4(9)
Pd6 Pd5 Co7 C28 -19.9(10)
Pd2 Pd5 Co7 C28 13.7(13)
Pd9 Pd5 Co7 C28 -56.8(9)
Pd8 Pd5 Co7 C28 -117.2(9)
C2 Pd5 Co7 C20 10(2)
C5 Pd5 Co7 C20 -160.8(18)
Co10 Pd5 Co7 C20 -49.2(18)
Pd1 Pd5 Co7 C20 -16.7(18)
Pd6 Pd5 Co7 C20 151.9(17)
Pd2 Pd5 Co7 C20 -174.4(18)
Pd9 Pd5 Co7 C20 115.0(18)
Pd8 Pd5 Co7 C20 54.6(18)
C2 Pd5 Co7 C29 109.1(13)
C5 Pd5 Co7 C29 -62.2(9)
Co10 Pd5 Co7 C29 49.5(7)
Pd1 Pd5 Co7 C29 81.9(7)
Pd6 Pd5 Co7 C29 -109.4(7)
Pd2 Pd5 Co7 C29 -75.8(10)
Pd9 Pd5 Co7 C29 -146.3(7)
Pd8 Pd5 Co7 C29 153.3(7)
C5 Pd5 Co7 C2 -171.2(12)
Co10 Pd5 Co7 C2 -59.6(11)
Pd1 Pd5 Co7 C2 -27.2(11)
Pd6 Pd5 Co7 C2 141.5(11)
Pd2 Pd5 Co7 C2 175.1(13)
Pd9 Pd5 Co7 C2 104.6(11)
Pd8 Pd5 Co7 C2 44.2(11)
C2 Pd5 Co7 Co6 7.3(11)
C5 Pd5 Co7 Co6 -164.0(6)
Co10 Pd5 Co7 Co6 -52.30(17)
Pd1 Pd5 Co7 Co6 -19.9(3)
Pd6 Pd5 Co7 Co6 148.80(18)
Pd2 Pd5 Co7 Co6 -177.6(7)
Pd9 Pd5 Co7 Co6 111.90(17)
Pd8 Pd5 Co7 Co6 51.51(17)
C2 Pd5 Co7 Co10 59.6(11)
C5 Pd5 Co7 Co10 -111.6(6)
Pd1 Pd5 Co7 Co10 32.43(18)
Pd6 Pd5 Co7 Co10 -158.9(2)
Pd2 Pd5 Co7 Co10 -125.3(8)
Pd9 Pd5 Co7 Co10 164.20(17)
Pd8 Pd5 Co7 Co10 103.81(15)
C2 Pd5 Co7 Co8 -44.0(11)
C5 Pd5 Co7 Co8 144.8(6)
Co10 Pd5 Co7 Co8 -103.57(18)
Pd1 Pd5 Co7 Co8 -71.1(2)
Pd6 Pd5 Co7 Co8 97.54(19)
Pd2 Pd5 Co7 Co8 131.2(7)
Pd9 Pd5 Co7 Co8 60.63(14)
Pd8 Pd5 Co7 Co8 0.24(15)
C2 Pd5 Co7 Pd9 -104.6(11)
C5 Pd5 Co7 Pd9 84.1(6)
Co10 Pd5 Co7 Pd9 -164.20(17)
Pd1 Pd5 Co7 Pd9 -131.8(2)
Pd6 Pd5 Co7 Pd9 36.90(13)
Pd2 Pd5 Co7 Pd9 70.5(7)
Pd8 Pd5 Co7 Pd9 -60.39(9)
C27 Pd9 Co7 C28 -97.1(10)
C36 Pd9 Co7 C28 3.7(10)
C39 Pd9 Co7 C28 -105.8(17)
Co8 Pd9 Co7 C28 -141.1(9)
Co13 Pd9 Co7 C28 22.4(9)
Pd5 Pd9 Co7 C28 130.0(9)
Pd6 Pd9 Co7 C28 96.9(8)
Pd7 Pd9 Co7 C28 157.3(8)
C27 Pd9 Co7 C20 -11.7(12)
C36 Pd9 Co7 C20 89.1(12)
C39 Pd9 Co7 C20 -20.4(18)
Co8 Pd9 Co7 C20 -55.7(11)
Co13 Pd9 Co7 C20 107.8(11)
Pd5 Pd9 Co7 C20 -144.6(11)
Pd6 Pd9 Co7 C20 -177.7(10)
Pd7 Pd9 Co7 C20 -117.3(11)
C27 Pd9 Co7 C29 177.6(11)
C36 Pd9 Co7 C29 -81.6(10)
C39 Pd9 Co7 C29 168.9(17)
Co8 Pd9 Co7 C29 133.6(9)
Co13 Pd9 Co7 C29 -62.9(10)
Pd5 Pd9 Co7 C29 44.7(9)
Pd6 Pd9 Co7 C29 11.6(9)
Pd7 Pd9 Co7 C29 72.0(9)
C27 Pd9 Co7 C2 85.6(10)
C36 Pd9 Co7 C2 -173.5(9)
C39 Pd9 Co7 C2 77.0(16)
Co8 Pd9 Co7 C2 41.6(7)
Co13 Pd9 Co7 C2 -154.9(8)
Pd5 Pd9 Co7 C2 -47.2(7)
Pd6 Pd9 Co7 C2 -80.4(7)
Pd7 Pd9 Co7 C2 -20.0(8)
C27 Pd9 Co7 Co6 47.4(7)
C36 Pd9 Co7 Co6 148.2(6)
C39 Pd9 Co7 Co6 38.7(15)
Co8 Pd9 Co7 Co6 3.4(2)
Co13 Pd9 Co7 Co6 166.9(4)
Pd5 Pd9 Co7 Co6 -85.50(19)
Pd6 Pd9 Co7 Co6 -118.62(17)
Pd7 Pd9 Co7 Co6 -58.2(2)
C27 Pd9 Co7 Co10 117.5(7)
C36 Pd9 Co7 Co10 -141.7(6)
C39 Pd9 Co7 Co10 108.8(15)
Co8 Pd9 Co7 Co10 73.5(2)
Co13 Pd9 Co7 Co10 -123.0(4)
Pd5 Pd9 Co7 Co10 -15.38(17)
Pd6 Pd9 Co7 Co10 -48.51(19)
Pd7 Pd9 Co7 Co10 11.9(3)
C27 Pd9 Co7 Pd5 132.9(6)
C36 Pd9 Co7 Pd5 -126.3(6)
C39 Pd9 Co7 Pd5 124.2(15)
Co8 Pd9 Co7 Pd5 88.87(19)
Co13 Pd9 Co7 Pd5 -107.6(4)
Pd6 Pd9 Co7 Pd5 -33.13(14)
Pd7 Pd9 Co7 Pd5 27.3(2)
C27 Pd9 Co7 Co8 44.0(7)
C36 Pd9 Co7 Co8 144.8(6)
C39 Pd9 Co7 Co8 35.3(15)
Co13 Pd9 Co7 Co8 163.5(4)
Pd5 Pd9 Co7 Co8 -88.87(19)
Pd6 Pd9 Co7 Co8 -122.00(18)
Pd7 Pd9 Co7 Co8 -61.6(2)
C18 Co6 Co8 C19 14(2)
C2 Co6 Co8 C19 -174.0(15)
C21 Co6 Co8 C19 91.8(14)
C20 Co6 Co8 C19 -78.5(13)
Co7 Co6 Co8 C19 -118.5(11)
Co9 Co6 Co8 C19 132.5(11)
Co10 Co6 Co8 C19 -170.4(11)
C18 Co6 Co8 C2 -172(2)
C21 Co6 Co8 C2 -94.2(13)
C20 Co6 Co8 C2 95.5(12)
C19 Co6 Co8 C2 174.0(15)
Co7 Co6 Co8 C2 55.5(10)
Co9 Co6 Co8 C2 -53.5(10)
Co10 Co6 Co8 C2 3.6(10)
C18 Co6 Co8 C26 -46(2)
C2 Co6 Co8 C26 125.9(15)
C21 Co6 Co8 C26 31.7(15)
C20 Co6 Co8 C26 -138.5(14)
C19 Co6 Co8 C26 -60.0(15)
Co7 Co6 Co8 C26 -178.5(12)
Co9 Co6 Co8 C26 72.5(12)
Co10 Co6 Co8 C26 129.5(12)
C18 Co6 Co8 C27 72(2)
C2 Co6 Co8 C27 -116.3(14)
C21 Co6 Co8 C27 149.5(13)
C20 Co6 Co8 C27 -20.8(12)
C19 Co6 Co8 C27 57.7(14)
Co7 Co6 Co8 C27 -60.8(10)
Co9 Co6 Co8 C27 -169.8(10)
Co10 Co6 Co8 C27 -112.7(10)
C18 Co6 Co8 Pd9 137(2)
C2 Co6 Co8 Pd9 -51.6(10)
C21 Co6 Co8 Pd9 -145.8(9)
C20 Co6 Co8 Pd9 44.0(8)
C19 Co6 Co8 Pd9 122.5(11)
Co7 Co6 Co8 Pd9 4.0(2)
Co9 Co6 Co8 Pd9 -105.0(4)
Co10 Co6 Co8 Pd9 -48.0(3)
C18 Co6 Co8 Pd8 -130(2)
C2 Co6 Co8 Pd8 41.7(10)
C21 Co6 Co8 Pd8 -52.5(9)
C20 Co6 Co8 Pd8 137.3(7)
C19 Co6 Co8 Pd8 -144.2(11)
Co7 Co6 Co8 Pd8 97.3(3)
Co9 Co6 Co8 Pd8 -11.7(4)
Co10 Co6 Co8 Pd8 45.3(3)
C18 Co6 Co8 Co7 133(2)
C2 Co6 Co8 Co7 -55.5(10)
C21 Co6 Co8 Co7 -149.7(9)
C20 Co6 Co8 Co7 40.0(7)
C19 Co6 Co8 Co7 118.5(11)
Co9 Co6 Co8 Co7 -109.0(4)
Co10 Co6 Co8 Co7 -51.96(16)
C18 Co6 Co8 Co9 -118(2)
C2 Co6 Co8 Co9 53.5(10)
C21 Co6 Co8 Co9 -40.7(9)
C20 Co6 Co8 Co9 149.0(8)
C19 Co6 Co8 Co9 -132.5(11)
Co7 Co6 Co8 Co9 109.0(4)
Co10 Co6 Co8 Co9 57.1(3)
C27 Pd9 Co8 C19 -40.2(15)
C36 Pd9 Co8 C19 -11.7(17)
C39 Pd9 Co8 C19 -83.4(14)
Co13 Pd9 Co8 C19 -90.9(13)
Pd5 Pd9 Co8 C19 142.6(12)
Pd6 Pd9 Co8 C19 168.4(12)
Co7 Pd9 Co8 C19 81.0(12)
Pd7 Pd9 Co8 C19 -136.1(12)
C27 Pd9 Co8 C2 -162.3(11)
C36 Pd9 Co8 C2 -133.8(13)
C39 Pd9 Co8 C2 154.5(10)
Co13 Pd9 Co8 C2 147.0(7)
Pd5 Pd9 Co8 C2 20.6(7)
Pd6 Pd9 Co8 C2 46.3(8)
Co7 Pd9 Co8 C2 -41.1(7)
Pd7 Pd9 Co8 C2 101.9(7)
C27 Pd9 Co8 C26 56.9(12)
C36 Pd9 Co8 C26 85.4(14)
C39 Pd9 Co8 C26 13.7(11)
Co13 Pd9 Co8 C26 6.2(9)
Pd5 Pd9 Co8 C26 -120.2(8)
Pd6 Pd9 Co8 C26 -94.5(8)
Co7 Pd9 Co8 C26 178.1(9)
Pd7 Pd9 Co8 C26 -39.0(8)
C36 Pd9 Co8 C27 28.5(14)
C39 Pd9 Co8 C27 -43.2(11)
Co13 Pd9 Co8 C27 -50.7(9)
Pd5 Pd9 Co8 C27 -177.1(9)
Pd6 Pd9 Co8 C27 -151.4(9)
Co7 Pd9 Co8 C27 121.2(9)
Pd7 Pd9 Co8 C27 -95.8(9)
C27 Pd9 Co8 Co6 -125.0(9)
C36 Pd9 Co8 Co6 -96.5(12)
C39 Pd9 Co8 Co6 -168.2(7)
Co13 Pd9 Co8 Co6 -175.7(2)
Pd5 Pd9 Co8 Co6 57.9(3)
Pd6 Pd9 Co8 Co6 83.6(3)
Co7 Pd9 Co8 Co6 -3.7(2)
Pd7 Pd9 Co8 Co6 139.2(3)
C27 Pd9 Co8 Pd8 118.6(9)
C36 Pd9 Co8 Pd8 147.1(11)
C39 Pd9 Co8 Pd8 75.4(7)
Co13 Pd9 Co8 Pd8 67.9(2)
Pd5 Pd9 Co8 Pd8 -58.55(12)
Pd6 Pd9 Co8 Pd8 -32.83(19)
Co7 Pd9 Co8 Pd8 -120.20(15)
Pd7 Pd9 Co8 Pd8 22.73(12)
C27 Pd9 Co8 Co7 -121.2(9)
C36 Pd9 Co8 Co7 -92.7(11)
C39 Pd9 Co8 Co7 -164.4(7)
Co13 Pd9 Co8 Co7 -171.9(2)
Pd5 Pd9 Co8 Co7 61.66(13)
Pd6 Pd9 Co8 Co7 87.4(2)
Pd7 Pd9 Co8 Co7 142.93(14)
C27 Pd9 Co8 Co9 165.9(9)
C36 Pd9 Co8 Co9 -165.5(12)
C39 Pd9 Co8 Co9 122.8(7)
Co13 Pd9 Co8 Co9 115.3(4)
Pd5 Pd9 Co8 Co9 -11.2(4)
Pd6 Pd9 Co8 Co9 14.6(4)
Co7 Pd9 Co8 Co9 -72.8(4)
Pd7 Pd9 Co8 Co9 70.1(4)
C25 Pd8 Co8 C19 -46(3)
C4 Pd8 Co8 C19 66(2)
C125 Pd8 Co8 C19 -46(2)
Co29 Pd8 Co8 C19 -84(2)
Pd7 Pd8 Co8 C19 122.6(19)
C126 Pd8 Co8 C19 37(3)
Co28 Pd8 Co8 C19 81(2)
C26 Pd8 Co8 C19 37(2)
Pd4 Pd8 Co8 C19 161.3(19)
Pd15 Pd8 Co8 C19 -166.4(19)
Co9 Pd8 Co8 C19 -80(2)
C25 Pd8 Co8 C2 77(2)
C4 Pd8 Co8 C2 -171.0(10)
C125 Pd8 Co8 C2 76.9(12)
Co29 Pd8 Co8 C2 39.0(9)
Pd7 Pd8 Co8 C2 -114.4(8)
C126 Pd8 Co8 C2 159.8(18)
Co28 Pd8 Co8 C2 -156.2(18)
C26 Pd8 Co8 C2 160.4(12)
Pd4 Pd8 Co8 C2 -75.7(9)
Pd15 Pd8 Co8 C2 -43.4(8)
Co9 Pd8 Co8 C2 43.1(8)
C25 Pd8 Co8 C26 -84(2)
C4 Pd8 Co8 C26 28.6(11)
C125 Pd8 Co8 C26 -83.5(12)
Co29 Pd8 Co8 C26 -121.4(10)
Pd7 Pd8 Co8 C26 85.2(9)
C126 Pd8 Co8 C26 -1(2)
Co28 Pd8 Co8 C26 43.4(16)
Pd4 Pd8 Co8 C26 123.9(10)
Pd15 Pd8 Co8 C26 156.2(9)
Co9 Pd8 Co8 C26 -117.3(10)
C25 Pd8 Co8 C27 -151(2)
C4 Pd8 Co8 C27 -38.2(9)
C125 Pd8 Co8 C27 -150.3(11)
Co29 Pd8 Co8 C27 171.8(8)
Pd7 Pd8 Co8 C27 18.4(7)
C126 Pd8 Co8 C27 -67.4(18)
Co28 Pd8 Co8 C27 -23.4(14)
C26 Pd8 Co8 C27 -66.8(11)
Pd4 Pd8 Co8 C27 57.1(8)
Pd15 Pd8 Co8 C27 89.4(7)
Co9 Pd8 Co8 C27 175.9(8)
C25 Pd8 Co8 Co6 45(2)
C4 Pd8 Co8 Co6 157.4(6)
C125 Pd8 Co8 Co6 45.3(9)
Co29 Pd8 Co8 Co6 7.4(4)
Pd7 Pd8 Co8 Co6 -146.0(3)
C126 Pd8 Co8 Co6 128.2(17)
Co28 Pd8 Co8 Co6 172.2(17)
C26 Pd8 Co8 Co6 128.8(10)
Pd4 Pd8 Co8 Co6 -107.3(4)
Pd15 Pd8 Co8 Co6 -75.0(3)
Co9 Pd8 Co8 Co6 11.5(4)
C25 Pd8 Co8 Pd9 165(2)
C4 Pd8 Co8 Pd9 -82.5(6)
C125 Pd8 Co8 Pd9 165.4(8)
Co29 Pd8 Co8 Pd9 127.5(4)
Pd7 Pd8 Co8 Pd9 -25.86(14)
C126 Pd8 Co8 Pd9 -111.6(16)
Co28 Pd8 Co8 Pd9 -67.6(14)
C26 Pd8 Co8 Pd9 -111.0(9)
Pd4 Pd8 Co8 Pd9 12.9(4)
Pd15 Pd8 Co8 Pd9 45.15(11)
Co9 Pd8 Co8 Pd9 131.7(3)
C25 Pd8 Co8 Co7 109(2)
C4 Pd8 Co8 Co7 -138.9(6)
C125 Pd8 Co8 Co7 109.0(8)
Co29 Pd8 Co8 Co7 71.1(4)
Pd7 Pd8 Co8 Co7 -82.26(19)
C126 Pd8 Co8 Co7 -168.0(16)
Co28 Pd8 Co8 Co7 -124.0(16)
C26 Pd8 Co8 Co7 -167.4(9)
Pd4 Pd8 Co8 Co7 -43.5(4)
Pd15 Pd8 Co8 Co7 -11.26(17)
Co9 Pd8 Co8 Co7 75.3(3)
C25 Pd8 Co8 Co9 33(2)
C4 Pd8 Co8 Co9 145.9(6)
C125 Pd8 Co8 Co9 33.8(9)
Co29 Pd8 Co8 Co9 -4.1(7)
Pd7 Pd8 Co8 Co9 -157.5(3)
C126 Pd8 Co8 Co9 116.7(17)
Co28 Pd8 Co8 Co9 160.7(15)
C26 Pd8 Co8 Co9 117.3(10)
Pd4 Pd8 Co8 Co9 -118.8(4)
Pd15 Pd8 Co8 Co9 -86.5(3)
C28 Co7 Co8 C19 -82.5(14)
C20 Co7 Co8 C19 10.6(13)
C29 Co7 Co8 C19 119.1(15)
C2 Co7 Co8 C19 119.2(15)
Co6 Co7 Co8 C19 54.9(11)
Co10 Co7 Co8 C19 109.4(11)
Pd5 Co7 Co8 C19 166.5(11)
Pd9 Co7 Co8 C19 -128.9(11)
C28 Co7 Co8 C2 158.2(14)
C20 Co7 Co8 C2 -108.6(13)
C29 Co7 Co8 C2 -0.1(15)
Co6 Co7 Co8 C2 -64.3(10)
Co10 Co7 Co8 C2 -9.8(10)
Pd5 Co7 Co8 C2 47.3(10)
Pd9 Co7 Co8 C2 111.9(10)
C28 Co7 Co8 C26 37(4)
C20 Co7 Co8 C26 131(4)
C29 Co7 Co8 C26 -121(4)
C2 Co7 Co8 C26 -121(4)
Co6 Co7 Co8 C26 175(4)
Co10 Co7 Co8 C26 -131(4)
Pd5 Co7 Co8 C26 -73(4)
Pd9 Co7 Co8 C26 -9(4)
C28 Co7 Co8 C27 4.7(12)
C20 Co7 Co8 C27 97.9(11)
C29 Co7 Co8 C27 -153.7(13)
C2 Co7 Co8 C27 -153.5(12)
Co6 Co7 Co8 C27 142.1(7)
Co10 Co7 Co8 C27 -163.4(6)
Pd5 Co7 Co8 C27 -106.2(6)
Pd9 Co7 Co8 C27 -41.6(6)
C28 Co7 Co8 Co6 -137.4(10)
C20 Co7 Co8 Co6 -44.2(9)
C29 Co7 Co8 Co6 64.2(11)
C2 Co7 Co8 Co6 64.3(10)
Co10 Co7 Co8 Co6 54.51(18)
Pd5 Co7 Co8 Co6 111.67(19)
Pd9 Co7 Co8 Co6 176.3(2)
C28 Co7 Co8 Pd9 46.3(10)
C20 Co7 Co8 Pd9 139.5(9)
C29 Co7 Co8 Pd9 -112.1(11)
C2 Co7 Co8 Pd9 -111.9(10)
Co6 Co7 Co8 Pd9 -176.3(2)
Co10 Co7 Co8 Pd9 -121.75(15)
Pd5 Co7 Co8 Pd9 -64.59(12)
C28 Co7 Co8 Pd8 110.6(10)
C20 Co7 Co8 Pd8 -156.2(9)
C29 Co7 Co8 Pd8 -47.7(12)
C2 Co7 Co8 Pd8 -47.6(10)
Co6 Co7 Co8 Pd8 -111.9(2)
Co10 Co7 Co8 Pd8 -57.4(2)
Pd5 Co7 Co8 Pd8 -0.27(17)
Pd9 Co7 Co8 Pd8 64.33(17)
C28 Co7 Co8 Co9 168.4(10)
C20 Co7 Co8 Co9 -98.4(9)
C29 Co7 Co8 Co9 10.0(12)
C2 Co7 Co8 Co9 10.1(11)
Co6 Co7 Co8 Co9 -54.2(3)
Co10 Co7 Co8 Co9 0.3(3)
Pd5 Co7 Co8 Co9 57.5(3)
Pd9 Co7 Co8 Co9 122.1(3)
C18 Co6 Co9 C24 -69.0(18)
C2 Co6 Co9 C24 89.5(16)
C21 Co6 Co9 C24 -107.7(18)
C20 Co6 Co9 C24 88.3(18)
C19 Co6 Co9 C24 176.8(14)
Co8 Co6 Co9 C24 146.2(12)
Co7 Co6 Co9 C24 86.1(12)
Co10 Co6 Co9 C24 35.2(12)
C18 Co6 Co9 C21 38.7(19)
C2 Co6 Co9 C21 -162.8(18)
C20 Co6 Co9 C21 -164.0(19)
C19 Co6 Co9 C21 -75.4(15)
Co8 Co6 Co9 C21 -106.1(14)
Co7 Co6 Co9 C21 -166.2(14)
Co10 Co6 Co9 C21 142.9(14)
C18 Co6 Co9 C25 102(4)
C2 Co6 Co9 C25 -100(4)
C21 Co6 Co9 C25 63(4)
C20 Co6 Co9 C25 -101(4)
C19 Co6 Co9 C25 -12(3)
Co8 Co6 Co9 C25 -43(3)
Co7 Co6 Co9 C25 -103(3)
Co10 Co6 Co9 C25 -154(3)
C18 Co6 Co9 C2 -158.5(16)
C21 Co6 Co9 C2 162.8(18)
C20 Co6 Co9 C2 -1.1(18)
C19 Co6 Co9 C2 87.4(13)
Co8 Co6 Co9 C2 56.7(11)
Co7 Co6 Co9 C2 -3.4(11)
Co10 Co6 Co9 C2 -54.2(11)
C18 Co6 Co9 Pd1 -122.4(13)
C2 Co6 Co9 Pd1 36.1(11)
C21 Co6 Co9 Pd1 -161.1(16)
C20 Co6 Co9 Pd1 34.9(16)
C19 Co6 Co9 Pd1 123.4(8)
Co8 Co6 Co9 Pd1 92.8(5)
Co7 Co6 Co9 Pd1 32.7(5)
Co10 Co6 Co9 Pd1 -18.2(4)
C18 Co6 Co9 Pd8 155.6(12)
C2 Co6 Co9 Pd8 -45.9(11)
C21 Co6 Co9 Pd8 116.9(15)
C20 Co6 Co9 Pd8 -47.0(15)
C19 Co6 Co9 Pd8 41.5(8)
Co8 Co6 Co9 Pd8 10.8(4)
Co7 Co6 Co9 Pd8 -49.3(5)
Co10 Co6 Co9 Pd8 -100.2(5)
C18 Co6 Co9 Co8 144.8(12)
C2 Co6 Co9 Co8 -56.7(11)
C21 Co6 Co9 Co8 106.1(14)
C20 Co6 Co9 Co8 -57.9(14)
C19 Co6 Co9 Co8 30.7(7)
Co7 Co6 Co9 Co8 -60.1(3)
Co10 Co6 Co9 Co8 -111.0(3)
C18 Co6 Co9 Co10 -104.2(13)
C2 Co6 Co9 Co10 54.2(11)
C21 Co6 Co9 Co10 -142.9(14)
C20 Co6 Co9 Co10 53.1(14)
C19 Co6 Co9 Co10 141.6(7)
Co8 Co6 Co9 Co10 111.0(3)
Co7 Co6 Co9 Co10 50.86(19)
C124 Pd1 Co9 C24 23.6(16)
C11 Pd1 Co9 C24 85.9(15)
C15 Pd1 Co9 C24 0.5(17)
Co2 Pd1 Co9 C24 124.2(15)
Pd5 Pd1 Co9 C24 -112.1(15)
Co29 Pd1 Co9 C24 -129(4)
Pd2 Pd1 Co9 C24 -138.1(15)
Co1 Pd1 Co9 C24 -38.8(18)
Pd15 Pd1 Co9 C24 -120.8(15)
Pd8 Pd1 Co9 C24 -176.7(15)
C24 Pd1 Co9 C21 -25(5)
C124 Pd1 Co9 C21 -1(5)
C11 Pd1 Co9 C21 61(5)
C15 Pd1 Co9 C21 -25(5)
Co2 Pd1 Co9 C21 99(5)
Pd5 Pd1 Co9 C21 -137(5)
Co29 Pd1 Co9 C21 -154(7)
Pd2 Pd1 Co9 C21 -163(5)
Co1 Pd1 Co9 C21 -64(5)
Pd15 Pd1 Co9 C21 -146(5)
Pd8 Pd1 Co9 C21 158(5)
C24 Pd1 Co9 C25 -134(3)
C124 Pd1 Co9 C25 -111(2)
C11 Pd1 Co9 C25 -48(2)
C15 Pd1 Co9 C25 -134(2)
Co2 Pd1 Co9 C25 -10(2)
Pd5 Pd1 Co9 C25 114(2)
Co29 Pd1 Co9 C25 96(4)
Pd2 Pd1 Co9 C25 87(2)
Co1 Pd1 Co9 C25 -173(2)
Pd15 Pd1 Co9 C25 105(2)
Pd8 Pd1 Co9 C25 49(2)
C24 Pd1 Co9 C2 101.1(17)
C124 Pd1 Co9 C2 124.8(15)
C11 Pd1 Co9 C2 -172.9(9)
C15 Pd1 Co9 C2 101.6(10)
Co2 Pd1 Co9 C2 -134.7(8)
Pd5 Pd1 Co9 C2 -10.9(8)
Co29 Pd1 Co9 C2 -28(3)
Pd2 Pd1 Co9 C2 -37.0(10)
Co1 Pd1 Co9 C2 62.3(13)
Pd15 Pd1 Co9 C2 -19.7(8)
Pd8 Pd1 Co9 C2 -75.6(8)
C24 Pd1 Co9 Co6 74.9(16)
C124 Pd1 Co9 Co6 98.6(13)
C11 Pd1 Co9 Co6 160.9(6)
C15 Pd1 Co9 Co6 75.4(8)
Co2 Pd1 Co9 Co6 -160.9(4)
Pd5 Pd1 Co9 Co6 -37.1(4)
Co29 Pd1 Co9 Co6 -54(3)
Pd2 Pd1 Co9 Co6 -63.2(7)
Co1 Pd1 Co9 Co6 36.1(13)
Pd15 Pd1 Co9 Co6 -45.9(4)
Pd8 Pd1 Co9 Co6 -101.8(5)
C24 Pd1 Co9 Pd8 176.7(15)
C124 Pd1 Co9 Pd8 -159.7(12)
C11 Pd1 Co9 Pd8 -97.4(4)
C15 Pd1 Co9 Pd8 177.2(6)
Co2 Pd1 Co9 Pd8 -59.1(2)
Pd5 Pd1 Co9 Pd8 64.61(12)
Co29 Pd1 Co9 Pd8 47(3)
Pd2 Pd1 Co9 Pd8 38.5(4)
Co1 Pd1 Co9 Pd8 137.9(9)
Pd15 Pd1 Co9 Pd8 55.88(12)
C24 Pd1 Co9 Co8 139.9(16)
C124 Pd1 Co9 Co8 163.5(13)
C11 Pd1 Co9 Co8 -134.2(6)
C15 Pd1 Co9 Co8 140.4(7)
Co2 Pd1 Co9 Co8 -95.9(4)
Pd5 Pd1 Co9 Co8 27.8(4)
Co29 Pd1 Co9 Co8 11(3)
Pd2 Pd1 Co9 Co8 1.8(7)
Co1 Pd1 Co9 Co8 101.1(10)
Pd15 Pd1 Co9 Co8 19.1(4)
Pd8 Pd1 Co9 Co8 -36.8(3)
C24 Pd1 Co9 Co10 58.8(15)
C124 Pd1 Co9 Co10 82.5(11)
C11 Pd1 Co9 Co10 144.8(4)
C15 Pd1 Co9 Co10 59.4(7)
Co2 Pd1 Co9 Co10 -176.94(14)
Pd5 Pd1 Co9 Co10 -53.23(15)
Co29 Pd1 Co9 Co10 -71(3)
Pd2 Pd1 Co9 Co10 -79.3(3)
Co1 Pd1 Co9 Co10 20.0(10)
Pd15 Pd1 Co9 Co10 -61.95(15)
Pd8 Pd1 Co9 Co10 -117.8(2)
C25 Pd8 Co9 C24 101(4)
C4 Pd8 Co9 C24 97.6(18)
C125 Pd8 Co9 C24 101(2)
Co29 Pd8 Co9 C24 -115(4)
Pd7 Pd8 Co9 C24 -80.7(16)
C126 Pd8 Co9 C24 -171.0(17)
Co28 Pd8 Co9 C24 -141.0(15)
C26 Pd8 Co9 C24 -177.2(16)
Pd4 Pd8 Co9 C24 23.7(16)
Co8 Pd8 Co9 C24 -137.0(16)
Pd15 Pd8 Co9 C24 -62.2(15)
C25 Pd8 Co9 C21 -75(4)
C4 Pd8 Co9 C21 -79.0(16)
C125 Pd8 Co9 C21 -76(2)
Co29 Pd8 Co9 C21 68(4)
Pd7 Pd8 Co9 C21 102.7(15)
C126 Pd8 Co9 C21 12.4(16)
Co28 Pd8 Co9 C21 42.4(14)
C26 Pd8 Co9 C21 6.2(15)
Pd4 Pd8 Co9 C21 -152.9(13)
Co8 Pd8 Co9 C21 46.4(14)
Pd15 Pd8 Co9 C21 121.2(14)
C4 Pd8 Co9 C25 -4(4)
C125 Pd8 Co9 C25 -1(5)
Co29 Pd8 Co9 C25 143(5)
Pd7 Pd8 Co9 C25 178(4)
C126 Pd8 Co9 C25 88(4)
Co28 Pd8 Co9 C25 118(4)
C26 Pd8 Co9 C25 82(4)
Pd4 Pd8 Co9 C25 -78(4)
Co8 Pd8 Co9 C25 122(4)
Pd15 Pd8 Co9 C25 -164(4)
C25 Pd8 Co9 C2 -166(4)
C4 Pd8 Co9 C2 -169.5(11)
C125 Pd8 Co9 C2 -166.5(17)
Co29 Pd8 Co9 C2 -22(3)
Pd7 Pd8 Co9 C2 12.2(12)
C126 Pd8 Co9 C2 -78.0(12)
Co28 Pd8 Co9 C2 -48.0(8)
C26 Pd8 Co9 C2 -84.2(10)
Pd4 Pd8 Co9 C2 116.7(8)
Co8 Pd8 Co9 C2 -44.1(8)
Pd15 Pd8 Co9 C2 30.7(8)
C25 Pd8 Co9 Co6 -132(4)
C4 Pd8 Co9 Co6 -135.9(8)
C125 Pd8 Co9 Co6 -132.9(16)
Co29 Pd8 Co9 Co6 11(3)
Pd7 Pd8 Co9 Co6 45.8(9)
C126 Pd8 Co9 Co6 -44.4(10)
Co28 Pd8 Co9 Co6 -14.5(4)
C26 Pd8 Co9 Co6 -50.7(7)
Pd4 Pd8 Co9 Co6 150.3(3)
Co8 Pd8 Co9 Co6 -10.5(3)
Pd15 Pd8 Co9 Co6 64.3(4)
C25 Pd8 Co9 Pd1 98(4)
C4 Pd8 Co9 Pd1 94.4(9)
C125 Pd8 Co9 Pd1 97.4(14)
Co29 Pd8 Co9 Pd1 -119(4)
Pd7 Pd8 Co9 Pd1 -83.9(5)
C126 Pd8 Co9 Pd1 -174.1(9)
Co28 Pd8 Co9 Pd1 -144.1(3)
C26 Pd8 Co9 Pd1 179.7(6)
Pd4 Pd8 Co9 Pd1 20.6(3)
Co8 Pd8 Co9 Pd1 -140.2(3)
Pd15 Pd8 Co9 Pd1 -65.41(19)
C25 Pd8 Co9 Co8 -122(4)
C4 Pd8 Co9 Co8 -125.4(9)
C125 Pd8 Co9 Co8 -122.4(15)
Co29 Pd8 Co9 Co8 22(4)
Pd7 Pd8 Co9 Co8 56.3(7)
C126 Pd8 Co9 Co8 -33.9(9)
Co28 Pd8 Co9 Co8 -4.0(3)
C26 Pd8 Co9 Co8 -40.2(6)
Pd4 Pd8 Co9 Co8 160.74(18)
Pd15 Pd8 Co9 Co8 74.8(2)
C25 Pd8 Co9 Co10 164(4)
C4 Pd8 Co9 Co10 160.1(8)
C125 Pd8 Co9 Co10 163.0(15)
Co29 Pd8 Co9 Co10 -53(3)
Pd7 Pd8 Co9 Co10 -18.3(9)
C126 Pd8 Co9 Co10 -108.5(9)
Co28 Pd8 Co9 Co10 -78.5(3)
C26 Pd8 Co9 Co10 -114.7(7)
Pd4 Pd8 Co9 Co10 86.2(3)
Co8 Pd8 Co9 Co10 -74.6(3)
Pd15 Pd8 Co9 Co10 0.2(3)
C19 Co8 Co9 C24 -112(2)
C2 Co8 Co9 C24 -2(2)
C26 Co8 Co9 C24 158(2)
C27 Co8 Co9 C24 88(3)
Co6 Co8 Co9 C24 -66(2)
Pd9 Co8 Co9 C24 47(2)
Pd8 Co8 Co9 C24 102(2)
Co7 Co8 Co9 C24 -12(2)
C19 Co8 Co9 C21 3.3(15)
C2 Co8 Co9 C21 112.7(16)
C26 Co8 Co9 C21 -86.8(14)
C27 Co8 Co9 C21 -157(3)
Co6 Co8 Co9 C21 49.1(11)
Pd9 Co8 Co9 C21 162.0(11)
Pd8 Co8 Co9 C21 -142.7(12)
Co7 Co8 Co9 C21 102.4(11)
C19 Co8 Co9 C25 106(3)
C2 Co8 Co9 C25 -145(3)
C26 Co8 Co9 C25 16(3)
C27 Co8 Co9 C25 -54(4)
Co6 Co8 Co9 C25 152(3)
Pd9 Co8 Co9 C25 -95(3)
Pd8 Co8 Co9 C25 -40(3)
Co7 Co8 Co9 C25 -155(3)
C19 Co8 Co9 C2 -109.4(14)
C26 Co8 Co9 C2 160.5(14)
C27 Co8 Co9 C2 91(3)
Co6 Co8 Co9 C2 -63.6(11)
Pd9 Co8 Co9 C2 49.3(11)
Pd8 Co8 Co9 C2 104.7(11)
Co7 Co8 Co9 C2 -10.3(11)
C19 Co8 Co9 Co6 -45.8(10)
C2 Co8 Co9 Co6 63.6(11)
C26 Co8 Co9 Co6 -136.0(9)
C27 Co8 Co9 Co6 154(3)
Pd9 Co8 Co9 Co6 112.9(3)
Pd8 Co8 Co9 Co6 168.2(4)
Co7 Co8 Co9 Co6 53.2(2)
C19 Co8 Co9 Pd1 -172.8(10)
C2 Co8 Co9 Pd1 -63.5(11)
C26 Co8 Co9 Pd1 97.0(9)
C27 Co8 Co9 Pd1 27(3)
Co6 Co8 Co9 Pd1 -127.0(6)
Pd9 Co8 Co9 Pd1 -14.2(6)
Pd8 Co8 Co9 Pd1 41.2(4)
Co7 Co8 Co9 Pd1 -73.8(5)
C19 Co8 Co9 Pd8 146.0(10)
C2 Co8 Co9 Pd8 -104.7(11)
C26 Co8 Co9 Pd8 55.8(8)
C27 Co8 Co9 Pd8 -14(3)
Co6 Co8 Co9 Pd8 -168.2(4)
Pd9 Co8 Co9 Pd8 -55.4(3)
Co7 Co8 Co9 Pd8 -115.0(3)
C19 Co8 Co9 Co10 -99.3(10)
C2 Co8 Co9 Co10 10.1(10)
C26 Co8 Co9 Co10 170.5(9)
C27 Co8 Co9 Co10 101(3)
Co6 Co8 Co9 Co10 -53.5(3)
Pd9 Co8 Co9 Co10 59.4(4)
Pd8 Co8 Co9 Co10 114.7(4)
Co7 Co8 Co9 Co10 -0.3(3)
C28 Co7 Co10 C23 -35.0(17)
C20 Co7 Co10 C23 -143.5(13)
C29 Co7 Co10 C23 -44.7(13)
C2 Co7 Co10 C23 118.4(14)
Co6 Co7 Co10 C23 177.3(10)
Pd5 Co7 Co10 C23 59.2(10)
Co8 Co7 Co10 C23 127.7(10)
Pd9 Co7 Co10 C23 74.5(10)
C28 Co7 Co10 C22 90.6(17)
C20 Co7 Co10 C22 -17.9(13)
C29 Co7 Co10 C22 80.8(13)
C2 Co7 Co10 C22 -116.0(14)
Co6 Co7 Co10 C22 -57.2(10)
Pd5 Co7 Co10 C22 -175.3(10)
Co8 Co7 Co10 C22 -106.8(10)
Pd9 Co7 Co10 C22 -159.9(10)
C28 Co7 Co10 C2 -153.4(17)
C20 Co7 Co10 C2 98.1(13)
C29 Co7 Co10 C2 -163.2(13)
Co6 Co7 Co10 C2 58.9(10)
Pd5 Co7 Co10 C2 -59.3(10)
Co8 Co7 Co10 C2 9.2(10)
Pd9 Co7 Co10 C2 -43.9(10)
C28 Co7 Co10 C29 9.8(16)
C20 Co7 Co10 C29 -98.7(12)
C2 Co7 Co10 C29 163.2(13)
Co6 Co7 Co10 C29 -138.0(9)
Pd5 Co7 Co10 C29 103.9(9)
Co8 Co7 Co10 C29 172.4(9)
Pd9 Co7 Co10 C29 119.3(9)
C28 Co7 Co10 C24 -157.5(16)
C20 Co7 Co10 C24 94.0(12)
C29 Co7 Co10 C24 -167.2(12)
C2 Co7 Co10 C24 -4.1(12)
Co6 Co7 Co10 C24 54.8(8)
Pd5 Co7 Co10 C24 -63.4(8)
Co8 Co7 Co10 C24 5.1(8)
Pd9 Co7 Co10 C24 -48.0(8)
C28 Co7 Co10 Pd5 -94.1(14)
C20 Co7 Co10 Pd5 157.4(9)
C29 Co7 Co10 Pd5 -103.9(9)
C2 Co7 Co10 Pd5 59.3(10)
Co6 Co7 Co10 Pd5 118.14(18)
Co8 Co7 Co10 Pd5 68.53(18)
Pd9 Co7 Co10 Pd5 15.39(17)
C28 Co7 Co10 Co6 147.8(14)
C20 Co7 Co10 Co6 39.2(9)
C29 Co7 Co10 Co6 138.0(9)
C2 Co7 Co10 Co6 -58.9(10)
Pd5 Co7 Co10 Co6 -118.14(18)
Co8 Co7 Co10 Co6 -49.61(17)
Pd9 Co7 Co10 Co6 -102.75(18)
C28 Co7 Co10 Co9 -162.9(14)
C20 Co7 Co10 Co9 88.5(9)
C29 Co7 Co10 Co9 -172.7(9)
C2 Co7 Co10 Co9 -9.6(10)
Co6 Co7 Co10 Co9 49.3(3)
Pd5 Co7 Co10 Co9 -68.8(3)
Co8 Co7 Co10 Co9 -0.3(3)
Pd9 Co7 Co10 Co9 -53.4(3)
C2 Pd5 Co10 C23 166.3(13)
C5 Pd5 Co10 C23 -31.1(11)
Pd1 Pd5 Co10 C23 69.0(9)
Pd6 Pd5 Co10 C23 -68.7(10)
Pd2 Pd5 Co10 C23 30.9(9)
Co7 Pd5 Co10 C23 -136.7(9)
Pd9 Pd5 Co10 C23 -152.6(9)
Pd8 Pd5 Co10 C23 127.8(9)
C2 Pd5 Co10 C22 11(12)
C5 Pd5 Co10 C22 173(12)
Pd1 Pd5 Co10 C22 -86(12)
Pd6 Pd5 Co10 C22 136(12)
Pd2 Pd5 Co10 C22 -125(12)
Co7 Pd5 Co10 C22 68(12)
Pd9 Pd5 Co10 C22 52(12)
Pd8 Pd5 Co10 C22 -28(12)
C5 Pd5 Co10 C2 162.6(12)
Pd1 Pd5 Co10 C2 -97.3(10)
Pd6 Pd5 Co10 C2 124.9(11)
Pd2 Pd5 Co10 C2 -135.5(10)
Co7 Pd5 Co10 C2 57.0(10)
Pd9 Pd5 Co10 C2 41.0(10)
Pd8 Pd5 Co10 C2 -38.6(10)
C2 Pd5 Co10 C29 -103.5(12)
C5 Pd5 Co10 C29 59.1(9)
Pd1 Pd5 Co10 C29 159.2(6)
Pd6 Pd5 Co10 C29 21.4(8)
Pd2 Pd5 Co10 C29 121.0(6)
Co7 Pd5 Co10 C29 -46.5(6)
Pd9 Pd5 Co10 C29 -62.5(6)
Pd8 Pd5 Co10 C29 -142.1(6)
C2 Pd5 Co10 C24 75.2(12)
C5 Pd5 Co10 C24 -122.3(9)
Pd1 Pd5 Co10 C24 -22.2(7)
Pd6 Pd5 Co10 C24 -159.9(8)
Pd2 Pd5 Co10 C24 -60.3(7)
Co7 Pd5 Co10 C24 132.1(7)
Pd9 Pd5 Co10 C24 116.2(7)
Pd8 Pd5 Co10 C24 36.6(7)
C2 Pd5 Co10 Co7 -57.0(10)
C5 Pd5 Co10 Co7 105.6(7)
Pd1 Pd5 Co10 Co7 -154.30(16)
Pd6 Pd5 Co10 Co7 68.0(5)
Pd2 Pd5 Co10 Co7 167.6(3)
Pd9 Pd5 Co10 Co7 -15.94(18)
Pd8 Pd5 Co10 Co7 -95.55(16)
C2 Pd5 Co10 Co6 -7.9(10)
C5 Pd5 Co10 Co6 154.7(6)
Pd1 Pd5 Co10 Co6 -105.24(16)
Pd6 Pd5 Co10 Co6 117.0(5)
Pd2 Pd5 Co10 Co6 -143.4(2)
Co7 Pd5 Co10 Co6 49.07(16)
Pd9 Pd5 Co10 Co6 33.1(2)
Pd8 Pd5 Co10 Co6 -46.48(19)
C2 Pd5 Co10 Co9 44.3(10)
C5 Pd5 Co10 Co9 -153.1(7)
Pd1 Pd5 Co10 Co9 -53.1(2)
Pd6 Pd5 Co10 Co9 169.2(6)
Pd2 Pd5 Co10 Co9 -91.2(3)
Co7 Pd5 Co10 Co9 101.3(3)
Pd9 Pd5 Co10 Co9 85.3(3)
Pd8 Pd5 Co10 Co9 5.7(3)
C18 Co6 Co10 C23 75(8)
C2 Co6 Co10 C23 -98(8)
C21 Co6 Co10 C23 -19(8)
C20 Co6 Co10 C23 166(8)
C19 Co6 Co10 C23 -112(8)
Co8 Co6 Co10 C23 -102(8)
Co7 Co6 Co10 C23 -159(8)
Co9 Co6 Co10 C23 -43(8)
C18 Co6 Co10 C22 3.1(15)
C2 Co6 Co10 C22 -170.2(15)
C21 Co6 Co10 C22 -91.1(13)
C20 Co6 Co10 C22 93.8(13)
C19 Co6 Co10 C22 176.1(15)
Co8 Co6 Co10 C22 -174.0(10)
Co7 Co6 Co10 C22 129.0(10)
Co9 Co6 Co10 C22 -115.3(10)
C18 Co6 Co10 C2 173.3(16)
C21 Co6 Co10 C2 79.2(13)
C20 Co6 Co10 C2 -95.9(13)
C19 Co6 Co10 C2 -13.7(15)
Co8 Co6 Co10 C2 -3.8(11)
Co7 Co6 Co10 C2 -60.8(11)
Co9 Co6 Co10 C2 54.9(11)
C18 Co6 Co10 C29 -96.0(13)
C2 Co6 Co10 C29 90.7(12)
C21 Co6 Co10 C29 169.8(10)
C20 Co6 Co10 C29 -5.3(10)
C19 Co6 Co10 C29 77.0(13)
Co8 Co6 Co10 C29 86.9(7)
Co7 Co6 Co10 C29 29.9(6)
Co9 Co6 Co10 C29 145.6(7)
C18 Co6 Co10 C24 96.9(13)
C2 Co6 Co10 C24 -76.4(12)
C21 Co6 Co10 C24 2.8(10)
C20 Co6 Co10 C24 -172.3(10)
C19 Co6 Co10 C24 -90.1(12)
Co8 Co6 Co10 C24 -80.2(6)
Co7 Co6 Co10 C24 -137.2(6)
Co9 Co6 Co10 C24 -21.5(6)
C18 Co6 Co10 Co7 -125.9(12)
C2 Co6 Co10 Co7 60.8(11)
C21 Co6 Co10 Co7 139.9(8)
C20 Co6 Co10 Co7 -35.2(8)
C19 Co6 Co10 Co7 47.1(11)
Co8 Co6 Co10 Co7 57.0(2)
Co9 Co6 Co10 Co7 115.7(3)
C18 Co6 Co10 Pd5 -178.4(12)
C2 Co6 Co10 Pd5 8.3(11)
C21 Co6 Co10 Pd5 87.4(8)
C20 Co6 Co10 Pd5 -87.7(8)
C19 Co6 Co10 Pd5 -5.4(11)
Co8 Co6 Co10 Pd5 4.5(2)
Co7 Co6 Co10 Pd5 -52.52(16)
Co9 Co6 Co10 Pd5 63.2(3)
C18 Co6 Co10 Co9 118.4(12)
C2 Co6 Co10 Co9 -54.9(11)
C21 Co6 Co10 Co9 24.2(8)
C20 Co6 Co10 Co9 -150.9(8)
C19 Co6 Co10 Co9 -68.6(11)
Co8 Co6 Co10 Co9 -58.7(3)
Co7 Co6 Co10 Co9 -115.7(3)
C24 Co9 Co10 C23 37.1(16)
C21 Co9 Co10 C23 146.9(15)
C25 Co9 Co10 C23 -50(6)
C2 Co9 Co10 C23 -124.3(14)
Co6 Co9 Co10 C23 175.4(10)
Pd1 Co9 Co10 C23 -18.1(10)
Pd8 Co9 Co10 C23 -79.4(10)
Co8 Co9 Co10 C23 -134.3(10)
C24 Co9 Co10 C22 -72.1(16)
C21 Co9 Co10 C22 37.7(15)
C25 Co9 Co10 C22 -159(6)
C2 Co9 Co10 C22 126.5(14)
Co6 Co9 Co10 C22 66.1(10)
Pd1 Co9 Co10 C22 -127.4(10)
Pd8 Co9 Co10 C22 171.4(10)
Co8 Co9 Co10 C22 116.5(10)
C24 Co9 Co10 C2 161.4(17)
C21 Co9 Co10 C2 -88.9(16)
C25 Co9 Co10 C2 74(6)
Co6 Co9 Co10 C2 -60.4(10)
Pd1 Co9 Co10 C2 106.1(11)
Pd8 Co9 Co10 C2 44.9(10)
Co8 Co9 Co10 C2 -10.1(10)
C24 Co9 Co10 C29 163.5(15)
C21 Co9 Co10 C29 -86.7(15)
C25 Co9 Co10 C29 76(6)
C2 Co9 Co10 C29 2.2(15)
Co6 Co9 Co10 C29 -58.2(11)
Pd1 Co9 Co10 C29 108.3(10)
Pd8 Co9 Co10 C29 47.1(12)
Co8 Co9 Co10 C29 -7.9(11)
C21 Co9 Co10 C24 109.8(17)
C25 Co9 Co10 C24 -87(6)
C2 Co9 Co10 C24 -161.4(17)
Co6 Co9 Co10 C24 138.2(13)
Pd1 Co9 Co10 C24 -55.3(12)
Pd8 Co9 Co10 C24 -116.5(13)
Co8 Co9 Co10 C24 -171.4(13)
C24 Co9 Co10 Co7 171.7(12)
C21 Co9 Co10 Co7 -78.5(12)
C25 Co9 Co10 Co7 85(6)
C2 Co9 Co10 Co7 10.4(10)
Co6 Co9 Co10 Co7 -50.03(19)
Pd1 Co9 Co10 Co7 116.47(18)
Pd8 Co9 Co10 Co7 55.2(4)
Co8 Co9 Co10 Co7 0.3(3)
C24 Co9 Co10 Pd5 110.5(13)
C21 Co9 Co10 Pd5 -139.7(12)
C25 Co9 Co10 Pd5 23(6)
C2 Co9 Co10 Pd5 -50.9(10)
Co6 Co9 Co10 Pd5 -111.2(2)
Pd1 Co9 Co10 Pd5 55.25(17)
Pd8 Co9 Co10 Pd5 -6.0(3)
Co8 Co9 Co10 Pd5 -60.9(3)
C24 Co9 Co10 Co6 -138.2(13)
C21 Co9 Co10 Co6 -28.5(11)
C25 Co9 Co10 Co6 135(6)
C2 Co9 Co10 Co6 60.4(10)
Pd1 Co9 Co10 Co6 166.5(3)
Pd8 Co9 Co10 Co6 105.3(3)
Co8 Co9 Co10 Co6 50.3(3)
C119 Co26 Co27 C128 60.8(18)
C118 Co26 Co27 C128 -55(2)
C120 Co26 Co27 C128 -26.5(18)
C2' Co26 Co27 C128 151.5(18)
Co28 Co26 Co27 C128 95.6(15)
Co30 Co26 Co27 C128 -150.1(15)
Co29 Co26 Co27 C128 155.0(15)
C119 Co26 Co27 C129 176.3(14)
C118 Co26 Co27 C129 60.3(17)
C120 Co26 Co27 C129 89.0(14)
C2' Co26 Co27 C129 -93.0(13)
Co28 Co26 Co27 C129 -148.9(9)
Co30 Co26 Co27 C129 -34.6(9)
Co29 Co26 Co27 C129 -89.5(9)
C119 Co26 Co27 C120 87.3(15)
C118 Co26 Co27 C120 -28.7(18)
C2' Co26 Co27 C120 178.1(15)
Co28 Co26 Co27 C120 122.1(11)
Co30 Co26 Co27 C120 -123.6(11)
Co29 Co26 Co27 C120 -178.5(11)
C119 Co26 Co27 C2' -90.8(15)
C118 Co26 Co27 C2' 153.2(18)
C120 Co26 Co27 C2' -178.1(15)
Co28 Co26 Co27 C2' -55.9(10)
Co30 Co26 Co27 C2' 58.4(10)
Co29 Co26 Co27 C2' 3.4(11)
C119 Co26 Co27 C127 -2.2(12)
C118 Co26 Co27 C127 -118.2(15)
C120 Co26 Co27 C127 -89.5(12)
C2' Co26 Co27 C127 88.6(12)
Co28 Co26 Co27 C127 32.6(6)
Co30 Co26 Co27 C127 147.0(6)
Co29 Co26 Co27 C127 92.0(7)
C119 Co26 Co27 Co30 -149.2(11)
C118 Co26 Co27 Co30 94.8(14)
C120 Co26 Co27 Co30 123.6(11)
C2' Co26 Co27 Co30 -58.4(10)
Co28 Co26 Co27 Co30 -114.3(2)
Co29 Co26 Co27 Co30 -55.0(3)
C119 Co26 Co27 Pd15 -99.9(11)
C118 Co26 Co27 Pd15 144.1(14)
C120 Co26 Co27 Pd15 172.8(11)
C2' Co26 Co27 Pd15 -9.2(10)
Co28 Co26 Co27 Pd15 -65.1(2)
Co30 Co26 Co27 Pd15 49.23(15)
Co29 Co26 Co27 Pd15 -5.7(3)
C119 Co26 Co27 Co28 -34.8(11)
C118 Co26 Co27 Co28 -150.8(15)
C120 Co26 Co27 Co28 -122.1(11)
C2' Co26 Co27 Co28 55.9(10)
Co30 Co26 Co27 Co28 114.3(2)
Co29 Co26 Co27 Co28 59.4(3)
C119 Co26 Co27 Pd19 -39.6(11)
C118 Co26 Co27 Pd19 -155.7(14)
C120 Co26 Co27 Pd19 -126.9(11)
C2' Co26 Co27 Pd19 51.1(10)
Co28 Co26 Co27 Pd19 -4.8(2)
Co30 Co26 Co27 Pd19 109.51(18)
Co29 Co26 Co27 Pd19 54.6(3)
C5 Pd15 Co27 C128 50.4(12)
C2' Pd15 Co27 C128 -156.9(15)
Co30 Pd15 Co27 C128 142.8(10)
Pd16 Pd15 Co27 C128 -16.2(11)
Pd2 Pd15 Co27 C128 42.1(14)
Pd8 Pd15 Co27 C128 -116.2(10)
Pd19 Pd15 Co27 C128 -54.6(10)
Pd1 Pd15 Co27 C128 176.9(10)
Co29 Pd15 Co27 C128 -161.4(11)
C5 Pd15 Co27 C129 -46.7(11)
C2' Pd15 Co27 C129 106.0(14)
Co30 Pd15 Co27 C129 45.7(9)
Pd16 Pd15 Co27 C129 -113.2(9)
Pd2 Pd15 Co27 C129 -54.9(12)
Pd8 Pd15 Co27 C129 146.7(9)
Pd19 Pd15 Co27 C129 -151.6(9)
Pd1 Pd15 Co27 C129 79.8(9)
Co29 Pd15 Co27 C129 101.6(9)
C5 Pd15 Co27 C120 -132.9(16)
C2' Pd15 Co27 C120 19.8(18)
Co30 Pd15 Co27 C120 -40.5(15)
Pd16 Pd15 Co27 C120 160.5(15)
Pd2 Pd15 Co27 C120 -141.2(16)
Pd8 Pd15 Co27 C120 60.4(16)
Pd19 Pd15 Co27 C120 122.1(15)
Pd1 Pd15 Co27 C120 -6.4(16)
Co29 Pd15 Co27 C120 15.3(16)
C5 Pd15 Co27 C2' -152.7(12)
Co30 Pd15 Co27 C2' -60.3(11)
Pd16 Pd15 Co27 C2' 140.7(11)
Pd2 Pd15 Co27 C2' -161.0(13)
Pd8 Pd15 Co27 C2' 40.7(11)
Pd19 Pd15 Co27 C2' 102.3(11)
Pd1 Pd15 Co27 C2' -26.2(11)
Co29 Pd15 Co27 C2' -4.4(11)
C5 Pd15 Co27 C127 138.9(9)
C2' Pd15 Co27 C127 -68.4(12)
Co30 Pd15 Co27 C127 -128.6(7)
Pd16 Pd15 Co27 C127 72.4(7)
Pd2 Pd15 Co27 C127 130.7(10)
Pd8 Pd15 Co27 C127 -27.7(7)
Pd19 Pd15 Co27 C127 34.0(7)
Pd1 Pd15 Co27 C127 -94.6(7)
Co29 Pd15 Co27 C127 -72.8(7)
C5 Pd15 Co27 Co26 -143.3(6)
C2' Pd15 Co27 Co26 9.4(11)
Co30 Pd15 Co27 Co26 -50.92(18)
Pd16 Pd15 Co27 Co26 150.1(2)
Pd2 Pd15 Co27 Co26 -151.6(8)
Pd8 Pd15 Co27 Co26 50.06(18)
Pd19 Pd15 Co27 Co26 111.71(17)
Pd1 Pd15 Co27 Co26 -16.8(3)
Co29 Pd15 Co27 Co26 4.9(3)
C5 Pd15 Co27 Co30 -92.4(6)
C2' Pd15 Co27 Co30 60.3(11)
Pd16 Pd15 Co27 Co30 -159.0(2)
Pd2 Pd15 Co27 Co30 -100.7(8)
Pd8 Pd15 Co27 Co30 100.98(16)
Pd19 Pd15 Co27 Co30 162.63(18)
Pd1 Pd15 Co27 Co30 34.1(2)
Co29 Pd15 Co27 Co30 55.9(3)
C5 Pd15 Co27 Co28 165.0(6)
C2' Pd15 Co27 Co28 -42.3(11)
Co30 Pd15 Co27 Co28 -102.61(19)
Pd16 Pd15 Co27 Co28 98.4(2)
Pd2 Pd15 Co27 Co28 156.7(8)
Pd8 Pd15 Co27 Co28 -1.63(16)
Pd19 Pd15 Co27 Co28 60.02(15)
Pd1 Pd15 Co27 Co28 -68.5(2)
Co29 Pd15 Co27 Co28 -46.7(3)
C5 Pd15 Co27 Pd19 105.0(6)
C2' Pd15 Co27 Pd19 -102.3(11)
Co30 Pd15 Co27 Pd19 -162.63(18)
Pd16 Pd15 Co27 Pd19 38.40(14)
Pd2 Pd15 Co27 Pd19 96.7(8)
Pd8 Pd15 Co27 Pd19 -61.65(10)
Pd1 Pd15 Co27 Pd19 -128.5(2)
Co29 Pd15 Co27 Pd19 -106.8(3)
C127 Pd19 Co27 C128 -91.7(12)
C139 Pd19 Co27 C128 -103.0(18)
C136 Pd19 Co27 C128 8.3(11)
Co28 Pd19 Co27 C128 -136.0(9)
Co33 Pd19 Co27 C128 28.2(10)
Pd15 Pd19 Co27 C128 133.1(9)
Pd16 Pd19 Co27 C128 99.0(9)
Pd17 Pd19 Co27 C128 157.6(9)
Pd8 Pd19 Co27 C128 178.7(9)
C127 Pd19 Co27 C129 175.8(14)
C139 Pd19 Co27 C129 164(2)
C136 Pd19 Co27 C129 -84.2(13)
Co28 Pd19 Co27 C129 131.5(12)
Co33 Pd19 Co27 C129 -64.3(13)
Pd15 Pd19 Co27 C129 40.5(12)
Pd16 Pd19 Co27 C129 6.5(12)
Pd17 Pd19 Co27 C129 65.0(12)
Pd8 Pd19 Co27 C129 86.2(12)
C127 Pd19 Co27 C120 -7.0(13)
C139 Pd19 Co27 C120 -18.3(19)
C136 Pd19 Co27 C120 93.1(12)
Co28 Pd19 Co27 C120 -51.2(11)
Co33 Pd19 Co27 C120 112.9(11)
Pd15 Pd19 Co27 C120 -142.2(11)
Pd16 Pd19 Co27 C120 -176.2(11)
Pd17 Pd19 Co27 C120 -117.7(11)
Pd8 Pd19 Co27 C120 -96.5(11)
C127 Pd19 Co27 C2' 86.7(11)
C139 Pd19 Co27 C2' 75.3(18)
C136 Pd19 Co27 C2' -173.3(9)
Co28 Pd19 Co27 C2' 42.4(8)
Co33 Pd19 Co27 C2' -153.4(8)
Pd15 Pd19 Co27 C2' -48.6(8)
Pd16 Pd19 Co27 C2' -82.6(8)
Pd17 Pd19 Co27 C2' -24.0(8)
Pd8 Pd19 Co27 C2' -2.9(7)
C139 Pd19 Co27 C127 -11.3(18)
C136 Pd19 Co27 C127 100.0(9)
Co28 Pd19 Co27 C127 -44.3(8)
Co33 Pd19 Co27 C127 119.9(8)
Pd15 Pd19 Co27 C127 -135.2(8)
Pd16 Pd19 Co27 C127 -169.3(8)
Pd17 Pd19 Co27 C127 -110.7(8)
Pd8 Pd19 Co27 C127 -89.5(8)
C127 Pd19 Co27 Co26 49.1(8)
C139 Pd19 Co27 Co26 37.8(16)
C136 Pd19 Co27 Co26 149.1(6)
Co28 Pd19 Co27 Co26 4.8(2)
Co33 Pd19 Co27 Co26 169.0(3)
Pd15 Pd19 Co27 Co26 -86.1(2)
Pd16 Pd19 Co27 Co26 -120.19(18)
Pd17 Pd19 Co27 Co26 -61.6(3)
Pd8 Pd19 Co27 Co26 -40.45(17)
C127 Pd19 Co27 Co30 118.4(8)
C139 Pd19 Co27 Co30 107.1(16)
C136 Pd19 Co27 Co30 -141.6(6)
Co28 Pd19 Co27 Co30 74.1(2)
Co33 Pd19 Co27 Co30 -121.7(4)
Pd15 Pd19 Co27 Co30 -16.80(18)
Pd16 Pd19 Co27 Co30 -50.86(19)
Pd17 Pd19 Co27 Co30 7.7(3)
Pd8 Pd19 Co27 Co30 28.88(17)
C127 Pd19 Co27 Pd15 135.2(8)
C139 Pd19 Co27 Pd15 123.9(16)
C136 Pd19 Co27 Pd15 -124.8(6)
Co28 Pd19 Co27 Pd15 90.9(2)
Co33 Pd19 Co27 Pd15 -104.9(4)
Pd16 Pd19 Co27 Pd15 -34.06(15)
Pd17 Pd19 Co27 Pd15 24.5(2)
Pd8 Pd19 Co27 Pd15 45.68(12)
C127 Pd19 Co27 Co28 44.3(8)
C139 Pd19 Co27 Co28 32.9(16)
C136 Pd19 Co27 Co28 144.3(6)
Co33 Pd19 Co27 Co28 164.2(4)
Pd15 Pd19 Co27 Co28 -90.9(2)
Pd16 Pd19 Co27 Co28 -125.01(18)
Pd17 Pd19 Co27 Co28 -66.4(2)
Pd8 Pd19 Co27 Co28 -45.27(16)
C119 Co26 Co28 C126 -34(3)
C118 Co26 Co28 C126 -36(3)
C120 Co26 Co28 C126 -139(2)
C2' Co26 Co28 C126 128(3)
Co27 Co26 Co28 C126 -177(2)
Co30 Co26 Co28 C126 130(2)
Co29 Co26 Co28 C126 75(2)
C119 Co26 Co28 C127 98.1(15)
C118 Co26 Co28 C127 96(2)
C120 Co26 Co28 C127 -6.1(11)
C2' Co26 Co28 C127 -99.3(13)
Co27 Co26 Co28 C127 -45.0(9)
Co30 Co26 Co28 C127 -97.3(9)
Co29 Co26 Co28 C127 -152.6(9)
C119 Co26 Co28 C2' -162.6(16)
C118 Co26 Co28 C2' -165(2)
C120 Co26 Co28 C2' 93.1(12)
Co27 Co26 Co28 C2' 54.2(10)
Co30 Co26 Co28 C2' 2.0(10)
Co29 Co26 Co28 C2' -53.3(11)
C118 Co26 Co28 C119 -2(2)
C120 Co26 Co28 C119 -104.3(14)
C2' Co26 Co28 C119 162.6(16)
Co27 Co26 Co28 C119 -143.2(12)
Co30 Co26 Co28 C119 164.6(13)
Co29 Co26 Co28 C119 109.3(13)
C119 Co26 Co28 Pd8 -123.2(13)
C118 Co26 Co28 Pd8 -125.1(19)
C120 Co26 Co28 Pd8 132.5(8)
C2' Co26 Co28 Pd8 39.4(10)
Co27 Co26 Co28 Pd8 93.6(3)
Co30 Co26 Co28 Pd8 41.3(3)
Co29 Co26 Co28 Pd8 -14.0(4)
C119 Co26 Co28 Pd19 148.9(13)
C118 Co26 Co28 Pd19 147.0(19)
C120 Co26 Co28 Pd19 44.6(8)
C2' Co26 Co28 Pd19 -48.5(10)
Co27 Co26 Co28 Pd19 5.7(2)
Co30 Co26 Co28 Pd19 -46.6(3)
Co29 Co26 Co28 Pd19 -101.9(4)
C119 Co26 Co28 Co27 143.2(12)
C118 Co26 Co28 Co27 141.3(19)
C120 Co26 Co28 Co27 38.9(7)
C2' Co26 Co28 Co27 -54.2(10)
Co30 Co26 Co28 Co27 -52.27(18)
Co29 Co26 Co28 Co27 -107.6(3)
C119 Co26 Co28 Co29 -109.3(13)
C118 Co26 Co28 Co29 -111(2)
C120 Co26 Co28 Co29 146.5(8)
C2' Co26 Co28 Co29 53.3(11)
Co27 Co26 Co28 Co29 107.6(3)
Co30 Co26 Co28 Co29 55.3(3)
C25 Pd8 Co28 C126 -70(3)
C4 Pd8 Co28 C126 44(2)
C125 Pd8 Co28 C126 -70(2)
Co29 Pd8 Co28 C126 -109.7(19)
Pd7 Pd8 Co28 C126 97.6(19)
C26 Pd8 Co28 C126 4(3)
Pd4 Pd8 Co28 C126 108.4(19)
Co8 Pd8 Co28 C126 -123(2)
Pd15 Pd8 Co28 C126 172.8(19)
Co9 Pd8 Co28 C126 -105.4(19)
C25 Pd8 Co28 C127 167(2)
C4 Pd8 Co28 C127 -78.2(14)
C125 Pd8 Co28 C127 167.7(15)
Co29 Pd8 Co28 C127 128.0(14)
Pd7 Pd8 Co28 C127 -24.7(13)
C126 Pd8 Co28 C127 -122(2)
C26 Pd8 Co28 C127 -118.1(17)
Pd4 Pd8 Co28 C127 -13.9(14)
Co8 Pd8 Co28 C127 115(2)
Pd15 Pd8 Co28 C127 50.5(13)
Co9 Pd8 Co28 C127 132.3(13)
C25 Pd8 Co28 C2' 85(2)
C4 Pd8 Co28 C2' -160.7(9)
C125 Pd8 Co28 C2' 85.2(11)
Co29 Pd8 Co28 C2' 45.5(9)
Pd7 Pd8 Co28 C2' -107.2(8)
C126 Pd8 Co28 C2' 155(2)
C26 Pd8 Co28 C2' 159.4(14)
Pd4 Pd8 Co28 C2' -96.4(9)
Co8 Pd8 Co28 C2' 32.1(15)
Pd15 Pd8 Co28 C2' -32.0(8)
Co9 Pd8 Co28 C2' 49.8(9)
C25 Pd8 Co28 C119 11(2)
C4 Pd8 Co28 C119 125.7(10)
C125 Pd8 Co28 C119 11.6(12)
Co29 Pd8 Co28 C119 -28.1(10)
Pd7 Pd8 Co28 C119 179.2(9)
C126 Pd8 Co28 C119 82(2)
C26 Pd8 Co28 C119 85.7(14)
Pd4 Pd8 Co28 C119 -170.0(9)
Co8 Pd8 Co28 C119 -41.5(15)
Pd15 Pd8 Co28 C119 -105.6(9)
Co9 Pd8 Co28 C119 -23.8(10)
C25 Pd8 Co28 Co26 54(2)
C4 Pd8 Co28 Co26 168.6(5)
C125 Pd8 Co28 Co26 54.5(8)
Co29 Pd8 Co28 Co26 14.8(4)
Pd7 Pd8 Co28 Co26 -137.9(3)
C126 Pd8 Co28 Co26 124.5(19)
C26 Pd8 Co28 Co26 128.7(11)
Pd4 Pd8 Co28 Co26 -127.1(2)
Co8 Pd8 Co28 Co26 1.4(12)
Pd15 Pd8 Co28 Co26 -62.7(3)
Co9 Pd8 Co28 Co26 19.1(4)
C25 Pd8 Co28 Pd19 173(2)
C4 Pd8 Co28 Pd19 -72.2(5)
C125 Pd8 Co28 Pd19 173.7(8)
Co29 Pd8 Co28 Pd19 134.0(4)
Pd7 Pd8 Co28 Pd19 -18.72(13)
C126 Pd8 Co28 Pd19 -116.3(19)
C26 Pd8 Co28 Pd19 -112.1(11)
Pd4 Pd8 Co28 Pd19 -7.9(4)
Co8 Pd8 Co28 Pd19 120.6(15)
Pd15 Pd8 Co28 Pd19 56.49(12)
Co9 Pd8 Co28 Pd19 138.3(3)
C25 Pd8 Co28 Co27 115(2)
C4 Pd8 Co28 Co27 -130.4(5)
C125 Pd8 Co28 Co27 115.5(8)
Co29 Pd8 Co28 Co27 75.8(3)
Pd7 Pd8 Co28 Co27 -76.90(19)
C126 Pd8 Co28 Co27 -174.5(19)
C26 Pd8 Co28 Co27 -170.3(11)
Pd4 Pd8 Co28 Co27 -66.1(4)
Co8 Pd8 Co28 Co27 62.4(14)
Pd15 Pd8 Co28 Co27 -1.69(16)
Co9 Pd8 Co28 Co27 80.1(3)
C25 Pd8 Co28 Co29 39(2)
C4 Pd8 Co28 Co29 153.8(6)
C125 Pd8 Co28 Co29 39.7(8)
Pd7 Pd8 Co28 Co29 -152.7(3)
C126 Pd8 Co28 Co29 109.7(19)
C26 Pd8 Co28 Co29 113.9(11)
Pd4 Pd8 Co28 Co29 -141.9(4)
Co8 Pd8 Co28 Co29 -13.4(14)
Pd15 Pd8 Co28 Co29 -77.5(3)
Co9 Pd8 Co28 Co29 4.3(6)
C127 Pd19 Co28 C126 118(2)
C139 Pd19 Co28 C126 11(2)
C136 Pd19 Co28 C126 86(2)
Co33 Pd19 Co28 C126 6(2)
Pd15 Pd19 Co28 C126 -122(2)
Pd16 Pd19 Co28 C126 -99(2)
Co27 Pd19 Co28 C126 177(2)
Pd17 Pd19 Co28 C126 -40(2)
Pd8 Pd19 Co28 C126 -67(2)
C139 Pd19 Co28 C127 -107.5(12)
C136 Pd19 Co28 C127 -31.8(15)
Co33 Pd19 Co28 C127 -111.6(11)
Pd15 Pd19 Co28 C127 120.1(11)
Pd16 Pd19 Co28 C127 143.3(11)
Co27 Pd19 Co28 C127 59.3(11)
Pd17 Pd19 Co28 C127 -158.3(11)
Pd8 Pd19 Co28 C127 175.0(11)
C127 Pd19 Co28 C2' -100.2(13)
C139 Pd19 Co28 C2' 152.2(10)
C136 Pd19 Co28 C2' -132.0(13)
Co33 Pd19 Co28 C2' 148.2(8)
Pd15 Pd19 Co28 C2' 19.9(7)
Pd16 Pd19 Co28 C2' 43.0(8)
Co27 Pd19 Co28 C2' -40.9(7)
Pd17 Pd19 Co28 C2' 101.5(8)
Pd8 Pd19 Co28 C2' 74.8(7)
C127 Pd19 Co28 C119 -23.6(18)
C139 Pd19 Co28 C119 -131.2(16)
C136 Pd19 Co28 C119 -55.4(19)
Co33 Pd19 Co28 C119 -135.2(14)
Pd15 Pd19 Co28 C119 96.5(15)
Pd16 Pd19 Co28 C119 119.7(14)
Co27 Pd19 Co28 C119 35.7(14)
Pd17 Pd19 Co28 C119 178.1(14)
Pd8 Pd19 Co28 C119 151.4(15)
C127 Pd19 Co28 Co26 -64.7(11)
C139 Pd19 Co28 Co26 -172.2(7)
C136 Pd19 Co28 Co26 -96.4(11)
Co33 Pd19 Co28 Co26 -176.2(2)
Pd15 Pd19 Co28 Co26 55.5(3)
Pd16 Pd19 Co28 Co26 78.6(4)
Co27 Pd19 Co28 Co26 -5.3(2)
Pd17 Pd19 Co28 Co26 137.1(3)
Pd8 Pd19 Co28 Co26 110.4(3)
C127 Pd19 Co28 Pd8 -175.0(11)
C139 Pd19 Co28 Pd8 77.5(6)
C136 Pd19 Co28 Pd8 153.2(11)
Co33 Pd19 Co28 Pd8 73.4(3)
Pd15 Pd19 Co28 Pd8 -54.89(13)
Pd16 Pd19 Co28 Pd8 -31.7(2)
Co27 Pd19 Co28 Pd8 -115.66(16)
Pd17 Pd19 Co28 Pd8 26.70(13)
C127 Pd19 Co28 Co27 -59.3(11)
C139 Pd19 Co28 Co27 -166.9(7)
C136 Pd19 Co28 Co27 -91.1(11)
Co33 Pd19 Co28 Co27 -170.9(2)
Pd15 Pd19 Co28 Co27 60.77(15)
Pd16 Pd19 Co28 Co27 83.9(2)
Pd17 Pd19 Co28 Co27 142.36(15)
Pd8 Pd19 Co28 Co27 115.66(16)
C127 Pd19 Co28 Co29 -134.4(11)
C139 Pd19 Co28 Co29 118.1(7)
C136 Pd19 Co28 Co29 -166.1(11)
Co33 Pd19 Co28 Co29 114.1(4)
Pd15 Pd19 Co28 Co29 -14.2(4)
Pd16 Pd19 Co28 Co29 8.9(5)
Co27 Pd19 Co28 Co29 -75.0(4)
Pd17 Pd19 Co28 Co29 67.3(4)
Pd8 Pd19 Co28 Co29 40.6(3)
C128 Co27 Co28 C126 24(21)
C129 Co27 Co28 C126 -147(21)
C120 Co27 Co28 C126 117(21)
C2' Co27 Co28 C126 -137(21)
C127 Co27 Co28 C126 42(21)
Co26 Co27 Co28 C126 158(21)
Co30 Co27 Co28 C126 -148(21)
Pd15 Co27 Co28 C126 -91(21)
Pd19 Co27 Co28 C126 -27(21)
C128 Co27 Co28 C127 -18.0(15)
C129 Co27 Co28 C127 171.3(18)
C120 Co27 Co28 C127 75.9(14)
C2' Co27 Co28 C127 -178.5(16)
Co26 Co27 Co28 C127 116.4(12)
Co30 Co27 Co28 C127 170.2(11)
Pd15 Co27 Co28 C127 -132.3(11)
Pd19 Co27 Co28 C127 -68.9(11)
C128 Co27 Co28 C2' 160.6(15)
C129 Co27 Co28 C2' -10.1(17)
C120 Co27 Co28 C2' -105.6(13)
C127 Co27 Co28 C2' 178.5(16)
Co26 Co27 Co28 C2' -65.1(10)
Co30 Co27 Co28 C2' -11.3(10)
Pd15 Co27 Co28 C2' 46.2(10)
Pd19 Co27 Co28 C2' 109.6(11)
C128 Co27 Co28 C119 -112.3(12)
C129 Co27 Co28 C119 77.0(16)
C120 Co27 Co28 C119 -18.4(11)
C2' Co27 Co28 C119 87.2(13)
C127 Co27 Co28 C119 -94.3(13)
Co26 Co27 Co28 C119 22.1(7)
Co30 Co27 Co28 C119 75.9(8)
Pd15 Co27 Co28 C119 133.4(8)
Pd19 Co27 Co28 C119 -163.3(8)
C128 Co27 Co28 Co26 -134.4(10)
C129 Co27 Co28 Co26 54.9(14)
C120 Co27 Co28 Co26 -40.5(8)
C2' Co27 Co28 Co26 65.1(10)
C127 Co27 Co28 Co26 -116.4(12)
Co30 Co27 Co28 Co26 53.81(18)
Pd15 Co27 Co28 Co26 111.30(19)
Pd19 Co27 Co28 Co26 174.7(2)
C128 Co27 Co28 Pd8 116.0(10)
C129 Co27 Co28 Pd8 -54.7(14)
C120 Co27 Co28 Pd8 -150.1(8)
C2' Co27 Co28 Pd8 -44.5(10)
C127 Co27 Co28 Pd8 134.0(12)
Co26 Co27 Co28 Pd8 -109.6(2)
Co30 Co27 Co28 Pd8 -55.8(2)
Pd15 Co27 Co28 Pd8 1.70(16)
Pd19 Co27 Co28 Pd8 65.08(17)
C128 Co27 Co28 Pd19 51.0(10)
C129 Co27 Co28 Pd19 -119.7(14)
C120 Co27 Co28 Pd19 144.8(8)
C2' Co27 Co28 Pd19 -109.6(11)
C127 Co27 Co28 Pd19 68.9(11)
Co26 Co27 Co28 Pd19 -174.7(2)
Co30 Co27 Co28 Pd19 -120.87(16)
Pd15 Co27 Co28 Pd19 -63.38(13)
C128 Co27 Co28 Co29 169.2(10)
C129 Co27 Co28 Co29 -1.5(14)
C120 Co27 Co28 Co29 -96.9(9)
C2' Co27 Co28 Co29 8.7(11)
C127 Co27 Co28 Co29 -172.8(12)
Co26 Co27 Co28 Co29 -56.4(3)
Co30 Co27 Co28 Co29 -2.6(3)
Pd15 Co27 Co28 Co29 54.9(3)
Pd19 Co27 Co28 Co29 118.2(3)
C25 Pd8 Co29 C2' -166(3)
C4 Pd8 Co29 C2' -153.3(13)
C125 Pd8 Co29 C2' -166.3(15)
Pd7 Pd8 Co29 C2' 9.6(10)
C126 Pd8 Co29 C2' -74.2(12)
Co28 Pd8 Co29 C2' -44.5(8)
C26 Pd8 Co29 C2' -79.7(10)
Pd4 Pd8 Co29 C2' 116.8(8)
Co8 Pd8 Co29 C2' -41.2(8)
Pd15 Pd8 Co29 C2' 37.8(8)
Co9 Pd8 Co29 C2' 163(4)
C25 Pd8 Co29 C121 -37(4)
C4 Pd8 Co29 C121 -25(2)
C125 Pd8 Co29 C121 -38(2)
Pd7 Pd8 Co29 C121 138.3(16)
C126 Pd8 Co29 C121 54.5(19)
Co28 Pd8 Co29 C121 84.2(17)
C26 Pd8 Co29 C121 49.0(18)
Pd4 Pd8 Co29 C121 -114.6(17)
Co8 Pd8 Co29 C121 87.5(17)
Pd15 Pd8 Co29 C121 166.4(17)
Co9 Pd8 Co29 C121 -69(4)
C25 Pd8 Co29 C125 0(4)
C4 Pd8 Co29 C125 13.0(18)
Pd7 Pd8 Co29 C125 175.9(12)
C126 Pd8 Co29 C125 92.1(16)
Co28 Pd8 Co29 C125 121.8(13)
C26 Pd8 Co29 C125 86.6(14)
Pd4 Pd8 Co29 C125 -76.9(13)
Co8 Pd8 Co29 C125 125.1(13)
Pd15 Pd8 Co29 C125 -156.0(13)
Co9 Pd8 Co29 C125 -31(4)
C25 Pd8 Co29 C124 63(3)
C4 Pd8 Co29 C124 75.1(16)
C125 Pd8 Co29 C124 62.1(15)
Pd7 Pd8 Co29 C124 -122.0(9)
C126 Pd8 Co29 C124 154.2(13)
Co28 Pd8 Co29 C124 -176.1(10)
C26 Pd8 Co29 C124 148.7(11)
Pd4 Pd8 Co29 C124 -14.8(11)
Co8 Pd8 Co29 C124 -172.8(11)
Pd15 Pd8 Co29 C124 -93.8(10)
Co9 Pd8 Co29 C124 31(3)
C25 Pd8 Co29 Co26 -135(3)
C4 Pd8 Co29 Co26 -122.6(11)
C125 Pd8 Co29 Co26 -135.6(14)
Pd7 Pd8 Co29 Co26 40.3(8)
C126 Pd8 Co29 Co26 -43.5(10)
Co28 Pd8 Co29 Co26 -13.8(4)
C26 Pd8 Co29 Co26 -49.0(7)
Pd4 Pd8 Co29 Co26 147.5(3)
Co8 Pd8 Co29 Co26 -10.4(3)
Pd15 Pd8 Co29 Co26 68.5(4)
Co9 Pd8 Co29 Co26 -166(4)
C25 Pd8 Co29 Co28 -121(3)
C4 Pd8 Co29 Co28 -108.8(12)
C125 Pd8 Co29 Co28 -121.8(13)
Pd7 Pd8 Co29 Co28 54.1(6)
C126 Pd8 Co29 Co28 -29.7(9)
C26 Pd8 Co29 Co28 -35.2(6)
Pd4 Pd8 Co29 Co28 161.3(2)
Co8 Pd8 Co29 Co28 3.3(3)
Pd15 Pd8 Co29 Co28 82.2(2)
Co9 Pd8 Co29 Co28 -153(4)
C25 Pd8 Co29 Pd1 88(3)
C4 Pd8 Co29 Pd1 100.2(12)
C125 Pd8 Co29 Pd1 87.2(12)
Pd7 Pd8 Co29 Pd1 -96.9(4)
C126 Pd8 Co29 Pd1 179.3(9)
Co28 Pd8 Co29 Pd1 -151.0(3)
C26 Pd8 Co29 Pd1 173.8(6)
Pd4 Pd8 Co29 Pd1 10.2(4)
Co8 Pd8 Co29 Pd1 -147.7(4)
Pd15 Pd8 Co29 Pd1 -68.76(19)
Co9 Pd8 Co29 Pd1 56(4)
C25 Pd8 Co29 Co30 162(3)
C4 Pd8 Co29 Co30 174.7(11)
C125 Pd8 Co29 Co30 161.8(13)
Pd7 Pd8 Co29 Co30 -22.3(7)
C126 Pd8 Co29 Co30 -106.2(10)
Co28 Pd8 Co29 Co30 -76.4(3)
C26 Pd8 Co29 Co30 -111.6(7)
Pd4 Pd8 Co29 Co30 84.8(3)
Co8 Pd8 Co29 Co30 -73.1(3)
Pd15 Pd8 Co29 Co30 5.8(3)
Co9 Pd8 Co29 Co30 131(4)
C25 Pd8 Co29 Pd15 156(3)
C4 Pd8 Co29 Pd15 168.9(12)
C125 Pd8 Co29 Pd15 156.0(13)
Pd7 Pd8 Co29 Pd15 -28.2(5)
C126 Pd8 Co29 Pd15 -112.0(9)
Co28 Pd8 Co29 Pd15 -82.2(2)
C26 Pd8 Co29 Pd15 -117.5(6)
Pd4 Pd8 Co29 Pd15 79.0(3)
Co8 Pd8 Co29 Pd15 -78.9(3)
Co9 Pd8 Co29 Pd15 125(4)
C119 Co26 Co29 C2' 111.9(16)
C118 Co26 Co29 C2' -159.2(16)
C120 Co26 Co29 C2' -5.3(17)
Co28 Co26 Co29 C2' 57.4(11)
Co27 Co26 Co29 C2' -3.5(11)
Co30 Co26 Co29 C2' -56.0(11)
C119 Co26 Co29 C121 -68.6(15)
C118 Co26 Co29 C121 20.3(16)
C120 Co26 Co29 C121 174.2(16)
C2' Co26 Co29 C121 179.5(15)
Co28 Co26 Co29 C121 -123.1(11)
Co27 Co26 Co29 C121 176.0(10)
Co30 Co26 Co29 C121 123.5(11)
C119 Co26 Co29 C125 4(2)
C118 Co26 Co29 C125 93(2)
C120 Co26 Co29 C125 -113(2)
C2' Co26 Co29 C125 -108(2)
Co28 Co26 Co29 C125 -50.8(17)
Co27 Co26 Co29 C125 -111.7(17)
Co30 Co26 Co29 C125 -164.2(18)
C119 Co26 Co29 C124 -131.1(16)
C118 Co26 Co29 C124 -42.2(16)
C120 Co26 Co29 C124 111.7(16)
C2' Co26 Co29 C124 117.0(16)
Co28 Co26 Co29 C124 174.4(12)
Co27 Co26 Co29 C124 113.5(11)
Co30 Co26 Co29 C124 61.0(11)
C119 Co26 Co29 Pd8 69.2(12)
C118 Co26 Co29 Pd8 158.1(11)
C120 Co26 Co29 Pd8 -48.0(15)
C2' Co26 Co29 Pd8 -42.7(11)
Co28 Co26 Co29 Pd8 14.6(4)
Co27 Co26 Co29 Pd8 -46.2(5)
Co30 Co26 Co29 Pd8 -98.8(5)
C119 Co26 Co29 Co28 54.5(12)
C118 Co26 Co29 Co28 143.5(12)
C120 Co26 Co29 Co28 -62.7(14)
C2' Co26 Co29 Co28 -57.4(11)
Co27 Co26 Co29 Co28 -60.9(3)
Co30 Co26 Co29 Co28 -113.4(3)
C119 Co26 Co29 Pd1 157.2(13)
C118 Co26 Co29 Pd1 -113.8(12)
C120 Co26 Co29 Pd1 40.0(16)
C2' Co26 Co29 Pd1 45.3(11)
Co28 Co26 Co29 Pd1 102.7(6)
Co27 Co26 Co29 Pd1 41.8(6)
Co30 Co26 Co29 Pd1 -10.7(5)
C119 Co26 Co29 Co30 167.9(12)
C118 Co26 Co29 Co30 -103.1(12)
C120 Co26 Co29 Co30 50.7(14)
C2' Co26 Co29 Co30 56.0(11)
Co28 Co26 Co29 Co30 113.4(3)
Co27 Co26 Co29 Co30 52.5(2)
C119 Co26 Co29 Pd15 120.4(12)
C118 Co26 Co29 Pd15 -150.7(11)
C120 Co26 Co29 Pd15 3.2(14)
C2' Co26 Co29 Pd15 8.5(10)
Co28 Co26 Co29 Pd15 65.9(3)
Co27 Co26 Co29 Pd15 5.0(3)
Co30 Co26 Co29 Pd15 -47.5(2)
C126 Co28 Co29 C2' 168(2)
C127 Co28 Co29 C2' -17.2(18)
C119 Co28 Co29 C2' -99.2(13)
Co26 Co28 Co29 C2' -62.1(10)
Pd8 Co28 Co29 C2' 102.5(11)
Pd19 Co28 Co29 C2' 52.7(11)
Co27 Co28 Co29 C2' -8.5(10)
C126 Co28 Co29 C121 -70(2)
C127 Co28 Co29 C121 104.1(18)
C2' Co28 Co29 C121 121.3(15)
C119 Co28 Co29 C121 22.1(13)
Co26 Co28 Co29 C121 59.2(11)
Pd8 Co28 Co29 C121 -136.2(12)
Pd19 Co28 Co29 C121 174.0(10)
Co27 Co28 Co29 C121 112.8(11)
C126 Co28 Co29 C125 21(2)
C127 Co28 Co29 C125 -165.1(18)
C2' Co28 Co29 C125 -147.9(16)
C119 Co28 Co29 C125 112.9(13)
Co26 Co28 Co29 C125 150.0(11)
Pd8 Co28 Co29 C125 -45.4(11)
Pd19 Co28 Co29 C125 -95.2(11)
Co27 Co28 Co29 C125 -156.4(11)
C126 Co28 Co29 C124 108(11)
C127 Co28 Co29 C124 -78(11)
C2' Co28 Co29 C124 -60(11)
C119 Co28 Co29 C124 -160(11)
Co26 Co28 Co29 C124 -123(11)
Pd8 Co28 Co29 C124 42(10)
Pd19 Co28 Co29 C124 -8(11)
Co27 Co28 Co29 C124 -69(11)
C126 Co28 Co29 Pd8 66.0(19)
C127 Co28 Co29 Pd8 -119.7(15)
C2' Co28 Co29 Pd8 -102.5(11)
C119 Co28 Co29 Pd8 158.3(8)
Co26 Co28 Co29 Pd8 -164.6(4)
Pd19 Co28 Co29 Pd8 -49.8(3)
Co27 Co28 Co29 Pd8 -111.0(3)
C126 Co28 Co29 Co26 -129.5(19)
C127 Co28 Co29 Co26 44.8(15)
C2' Co28 Co29 Co26 62.1(10)
C119 Co28 Co29 Co26 -37.1(7)
Pd8 Co28 Co29 Co26 164.6(4)
Pd19 Co28 Co29 Co26 114.8(3)
Co27 Co28 Co29 Co26 53.5(2)
C126 Co28 Co29 Pd1 99.3(19)
C127 Co28 Co29 Pd1 -86.3(16)
C2' Co28 Co29 Pd1 -69.1(11)
C119 Co28 Co29 Pd1 -168.3(9)
Co26 Co28 Co29 Pd1 -131.2(6)
Pd8 Co28 Co29 Pd1 33.4(4)
Pd19 Co28 Co29 Pd1 -16.4(7)
Co27 Co28 Co29 Pd1 -77.7(5)
C126 Co28 Co29 Co30 179.4(19)
C127 Co28 Co29 Co30 -6.3(15)
C2' Co28 Co29 Co30 11.0(10)
C119 Co28 Co29 Co30 -88.2(8)
Co26 Co28 Co29 Co30 -51.1(3)
Pd8 Co28 Co29 Co30 113.5(4)
Pd19 Co28 Co29 Co30 63.7(4)
Co27 Co28 Co29 Co30 2.4(3)
C126 Co28 Co29 Pd15 129.0(19)
C127 Co28 Co29 Pd15 -56.7(15)
C2' Co28 Co29 Pd15 -39.5(10)
C119 Co28 Co29 Pd15 -138.7(8)
Co26 Co28 Co29 Pd15 -101.5(3)
Pd8 Co28 Co29 Pd15 63.1(2)
Pd19 Co28 Co29 Pd15 13.2(3)
Co27 Co28 Co29 Pd15 -48.0(2)
C24 Pd1 Co29 C2' 118.8(16)
C124 Pd1 Co29 C2' 137.2(14)
C11 Pd1 Co29 C2' -162.2(9)
Co9 Pd1 Co29 C2' 160(4)
C15 Pd1 Co29 C2' 101.2(11)
Co2 Pd1 Co29 C2' -117.1(9)
Pd5 Pd1 Co29 C2' -1.1(8)
Pd2 Pd1 Co29 C2' -27.4(9)
Co1 Pd1 Co29 C2' 25.7(15)
Pd15 Pd1 Co29 C2' -10.4(8)
Pd8 Pd1 Co29 C2' -72.3(8)
C24 Pd1 Co29 C121 -31.9(18)
C124 Pd1 Co29 C121 -13.5(16)
C11 Pd1 Co29 C121 47.1(15)
Co9 Pd1 Co29 C121 10(3)
C15 Pd1 Co29 C121 -49.5(16)
Co2 Pd1 Co29 C121 92.2(14)
Pd5 Pd1 Co29 C121 -151.8(14)
Pd2 Pd1 Co29 C121 -178.1(13)
Co1 Pd1 Co29 C121 -125.0(13)
Pd15 Pd1 Co29 C121 -161.1(14)
Pd8 Pd1 Co29 C121 137.0(14)
C24 Pd1 Co29 C125 -110.4(17)
C124 Pd1 Co29 C125 -92.0(14)
C11 Pd1 Co29 C125 -31.4(12)
Co9 Pd1 Co29 C125 -69(3)
C15 Pd1 Co29 C125 -128.0(13)
Co2 Pd1 Co29 C125 13.7(11)
Pd5 Pd1 Co29 C125 129.7(11)
Pd2 Pd1 Co29 C125 103.3(11)
Co1 Pd1 Co29 C125 156.5(13)
Pd15 Pd1 Co29 C125 120.4(11)
Pd8 Pd1 Co29 C125 58.5(11)
C24 Pd1 Co29 C124 -18.4(14)
C11 Pd1 Co29 C124 60.6(11)
Co9 Pd1 Co29 C124 23(3)
C15 Pd1 Co29 C124 -36.0(13)
Co2 Pd1 Co29 C124 105.7(10)
Pd5 Pd1 Co29 C124 -138.3(10)
Pd2 Pd1 Co29 C124 -164.6(9)
Co1 Pd1 Co29 C124 -111.5(12)
Pd15 Pd1 Co29 C124 -147.6(10)
Pd8 Pd1 Co29 C124 150.5(10)
C24 Pd1 Co29 Pd8 -168.9(13)
C124 Pd1 Co29 Pd8 -150.5(10)
C11 Pd1 Co29 Pd8 -89.9(4)
Co9 Pd1 Co29 Pd8 -127(3)
C15 Pd1 Co29 Pd8 173.5(7)
Co2 Pd1 Co29 Pd8 -44.8(3)
Pd5 Pd1 Co29 Pd8 71.21(15)
Pd2 Pd1 Co29 Pd8 44.8(3)
Co1 Pd1 Co29 Pd8 98.0(10)
Pd15 Pd1 Co29 Pd8 61.87(14)
C24 Pd1 Co29 Co26 86.6(15)
C124 Pd1 Co29 Co26 105.0(12)
C11 Pd1 Co29 Co26 165.7(7)
Co9 Pd1 Co29 Co26 128(4)
C15 Pd1 Co29 Co26 69.0(9)
Co2 Pd1 Co29 Co26 -149.3(5)
Pd5 Pd1 Co29 Co26 -33.2(5)
Pd2 Pd1 Co29 Co26 -59.6(7)
Co1 Pd1 Co29 Co26 -6.4(15)
Pd15 Pd1 Co29 Co26 -42.6(5)
Pd8 Pd1 Co29 Co26 -104.4(6)
C24 Pd1 Co29 Co28 160.6(15)
C124 Pd1 Co29 Co28 179.0(12)
C11 Pd1 Co29 Co28 -120.4(6)
Co9 Pd1 Co29 Co28 -158(4)
C15 Pd1 Co29 Co28 143.0(8)
Co2 Pd1 Co29 Co28 -75.3(6)
Pd5 Pd1 Co29 Co28 40.7(4)
Pd2 Pd1 Co29 Co28 14.3(7)
Co1 Pd1 Co29 Co28 67.5(14)
Pd15 Pd1 Co29 Co28 31.4(4)
Pd8 Pd1 Co29 Co28 -30.5(4)
C24 Pd1 Co29 Co30 77.5(13)
C124 Pd1 Co29 Co30 95.9(10)
C11 Pd1 Co29 Co30 156.5(4)
Co9 Pd1 Co29 Co30 119(3)
C15 Pd1 Co29 Co30 59.9(8)
Co2 Pd1 Co29 Co30 -158.39(17)
Pd5 Pd1 Co29 Co30 -42.36(15)
Pd2 Pd1 Co29 Co30 -68.7(3)
Co1 Pd1 Co29 Co30 -15.6(11)
Pd15 Pd1 Co29 Co30 -51.70(16)
Pd8 Pd1 Co29 Co30 -113.6(2)
C24 Pd1 Co29 Pd15 129.2(13)
C124 Pd1 Co29 Pd15 147.6(10)
C11 Pd1 Co29 Pd15 -151.8(4)
Co9 Pd1 Co29 Pd15 171(3)
C15 Pd1 Co29 Pd15 111.6(7)
Co2 Pd1 Co29 Pd15 -106.7(2)
Pd5 Pd1 Co29 Pd15 9.35(13)
Pd2 Pd1 Co29 Pd15 -17.0(3)
Co1 Pd1 Co29 Pd15 36.1(11)
Pd8 Pd1 Co29 Pd15 -61.87(14)
C5 Pd15 Co29 C2' 133.5(15)
Co30 Pd15 Co29 C2' 61.3(12)
Pd16 Pd15 Co29 C2' -111.6(13)
Pd2 Pd15 Co29 C2' -179.3(12)
Pd8 Pd15 Co29 C2' -111.8(12)
Co27 Pd15 Co29 C2' 5.1(12)
Pd19 Pd15 Co29 C2' -55.4(12)
Pd1 Pd15 Co29 C2' 164.0(13)
C5 Pd15 Co29 C121 95(4)
C2' Pd15 Co29 C121 -39(4)
Co30 Pd15 Co29 C121 23(4)
Pd16 Pd15 Co29 C121 -150(3)
Pd2 Pd15 Co29 C121 142(4)
Pd8 Pd15 Co29 C121 -151(4)
Co27 Pd15 Co29 C121 -34(4)
Pd19 Pd15 Co29 C121 -94(4)
Pd1 Pd15 Co29 C121 125(4)
C5 Pd15 Co29 C125 -93.7(15)
C2' Pd15 Co29 C125 132.9(17)
Co30 Pd15 Co29 C125 -165.8(12)
Pd16 Pd15 Co29 C125 21.3(13)
Pd2 Pd15 Co29 C125 -46.5(12)
Pd8 Pd15 Co29 C125 21.1(11)
Co27 Pd15 Co29 C125 138.0(12)
Pd19 Pd15 Co29 C125 77.4(12)
Pd1 Pd15 Co29 C125 -63.1(11)
C5 Pd15 Co29 C124 -4.8(14)
C2' Pd15 Co29 C124 -138.2(15)
Co30 Pd15 Co29 C124 -76.9(9)
Pd16 Pd15 Co29 C124 110.2(9)
Pd2 Pd15 Co29 C124 42.4(9)
Pd8 Pd15 Co29 C124 110.0(9)
Co27 Pd15 Co29 C124 -133.1(9)
Pd19 Pd15 Co29 C124 166.3(8)
Pd1 Pd15 Co29 C124 25.8(8)
C5 Pd15 Co29 Pd8 -114.7(10)
C2' Pd15 Co29 Pd8 111.8(12)
Co30 Pd15 Co29 Pd8 173.1(3)
Pd16 Pd15 Co29 Pd8 0.2(5)
Pd2 Pd15 Co29 Pd8 -67.5(2)
Co27 Pd15 Co29 Pd8 116.9(2)
Pd19 Pd15 Co29 Pd8 56.4(2)
Pd1 Pd15 Co29 Pd8 -84.2(2)
C5 Pd15 Co29 Co26 123.7(9)
C2' Pd15 Co29 Co26 -9.7(12)
Co30 Pd15 Co29 Co26 51.6(3)
Pd16 Pd15 Co29 Co26 -121.3(4)
Pd2 Pd15 Co29 Co26 170.9(2)
Pd8 Pd15 Co29 Co26 -121.5(4)
Co27 Pd15 Co29 Co26 -4.6(3)
Pd19 Pd15 Co29 Co26 -65.2(3)
Pd1 Pd15 Co29 Co26 154.2(4)
C5 Pd15 Co29 Co28 177.2(9)
C2' Pd15 Co29 Co28 43.7(12)
Co30 Pd15 Co29 Co28 105.1(3)
Pd16 Pd15 Co29 Co28 -67.8(5)
Pd2 Pd15 Co29 Co28 -135.6(2)
Pd8 Pd15 Co29 Co28 -68.1(3)
Co27 Pd15 Co29 Co28 48.8(2)
Pd19 Pd15 Co29 Co28 -11.7(3)
Pd1 Pd15 Co29 Co28 -152.3(4)
C5 Pd15 Co29 Pd1 -30.5(10)
C2' Pd15 Co29 Pd1 -164.0(13)
Co30 Pd15 Co29 Pd1 -102.7(3)
Pd16 Pd15 Co29 Pd1 84.4(4)
Pd2 Pd15 Co29 Pd1 16.7(3)
Pd8 Pd15 Co29 Pd1 84.2(2)
Co27 Pd15 Co29 Pd1 -158.9(3)
Pd19 Pd15 Co29 Pd1 140.6(2)
C5 Pd15 Co29 Co30 72.1(10)
C2' Pd15 Co29 Co30 -61.3(12)
Pd16 Pd15 Co29 Co30 -172.9(4)
Pd2 Pd15 Co29 Co30 119.3(2)
Pd8 Pd15 Co29 Co30 -173.1(3)
Co27 Pd15 Co29 Co30 -56.24(19)
Pd19 Pd15 Co29 Co30 -116.8(2)
Pd1 Pd15 Co29 Co30 102.7(3)
C128 Co27 Co30 C122 88.5(19)
C129 Co27 Co30 C122 76.0(15)
C120 Co27 Co30 C122 -15.6(13)
C2' Co27 Co30 C122 -115.4(14)
C127 Co27 Co30 C122 -97.7(13)
Co26 Co27 Co30 C122 -55.5(10)
Pd15 Co27 Co30 C122 -175.2(10)
Co28 Co27 Co30 C122 -105.0(10)
Pd19 Co27 Co30 C122 -158.4(10)
C128 Co27 Co30 C123 -39(2)
C129 Co27 Co30 C123 -51.5(15)
C120 Co27 Co30 C123 -143.1(13)
C2' Co27 Co30 C123 117.1(14)
C127 Co27 Co30 C123 134.8(13)
Co26 Co27 Co30 C123 177.0(11)
Pd15 Co27 Co30 C123 57.3(10)
Co28 Co27 Co30 C123 127.6(10)
Pd19 Co27 Co30 C123 74.1(11)
C128 Co27 Co30 C129 13(2)
C120 Co27 Co30 C129 -91.6(14)
C2' Co27 Co30 C129 168.6(15)
C127 Co27 Co30 C129 -173.7(14)
Co26 Co27 Co30 C129 -131.5(12)
Pd15 Co27 Co30 C129 108.8(12)
Co28 Co27 Co30 C129 179.1(12)
Pd19 Co27 Co30 C129 125.6(12)
C128 Co27 Co30 C2' -156.1(19)
C129 Co27 Co30 C2' -168.6(15)
C120 Co27 Co30 C2' 99.8(12)
C127 Co27 Co30 C2' 17.7(12)
Co26 Co27 Co30 C2' 59.9(10)
Pd15 Co27 Co30 C2' -59.8(10)
Co28 Co27 Co30 C2' 10.5(10)
Pd19 Co27 Co30 C2' -43.0(10)
C128 Co27 Co30 Co26 144.0(17)
C129 Co27 Co30 Co26 131.5(12)
C120 Co27 Co30 Co26 39.9(8)
C2' Co27 Co30 Co26 -59.9(10)
C127 Co27 Co30 Co26 -42.2(8)
Pd15 Co27 Co30 Co26 -119.75(19)
Co28 Co27 Co30 Co26 -49.48(18)
Pd19 Co27 Co30 Co26 -102.98(19)
C128 Co27 Co30 Pd15 -96.3(17)
C129 Co27 Co30 Pd15 -108.8(12)
C120 Co27 Co30 Pd15 159.6(8)
C2' Co27 Co30 Pd15 59.8(10)
C127 Co27 Co30 Pd15 77.5(8)
Co26 Co27 Co30 Pd15 119.75(19)
Co28 Co27 Co30 Pd15 70.3(2)
Pd19 Co27 Co30 Pd15 16.77(18)
C128 Co27 Co30 Co29 -163.9(17)
C129 Co27 Co30 Co29 -176.4(12)
C120 Co27 Co30 Co29 91.9(8)
C2' Co27 Co30 Co29 -7.8(10)
C127 Co27 Co30 Co29 9.9(9)
Co26 Co27 Co30 Co29 52.1(3)
Pd15 Co27 Co30 Co29 -67.7(3)
Co28 Co27 Co30 Co29 2.6(3)
Pd19 Co27 Co30 Co29 -50.9(3)
C119 Co26 Co30 C122 -142(3)
C118 Co26 Co30 C122 0.9(14)
C120 Co26 Co30 C122 93.8(12)
C2' Co26 Co30 C122 -169.1(14)
Co28 Co26 Co30 C122 -171.2(10)
Co27 Co26 Co30 C122 131.8(9)
Co29 Co26 Co30 C122 -114.8(10)
C119 Co26 Co30 C123 -61(11)
C118 Co26 Co30 C123 81(11)
C120 Co26 Co30 C123 174(11)
C2' Co26 Co30 C123 -89(11)
Co28 Co26 Co30 C123 -91(11)
Co27 Co26 Co30 C123 -148(11)
Co29 Co26 Co30 C123 -35(11)
C119 Co26 Co30 C129 119(3)
C118 Co26 Co30 C129 -98.9(14)
C120 Co26 Co30 C129 -6.0(11)
C2' Co26 Co30 C129 91.0(13)
Co28 Co26 Co30 C129 89.0(8)
Co27 Co26 Co30 C129 32.0(8)
Co29 Co26 Co30 C129 145.3(8)
C119 Co26 Co30 C2' 28(3)
C118 Co26 Co30 C2' 170.0(15)
C120 Co26 Co30 C2' -97.0(13)
Co28 Co26 Co30 C2' -2.0(11)
Co27 Co26 Co30 C2' -59.0(11)
Co29 Co26 Co30 C2' 54.3(11)
C119 Co26 Co30 Co27 87(3)
C118 Co26 Co30 Co27 -130.9(11)
C120 Co26 Co30 Co27 -38.0(8)
C2' Co26 Co30 Co27 59.0(11)
Co28 Co26 Co30 Co27 57.0(2)
Co29 Co26 Co30 Co27 113.3(3)
C119 Co26 Co30 Pd15 35(3)
C118 Co26 Co30 Pd15 177.3(11)
C120 Co26 Co30 Pd15 -89.7(8)
C2' Co26 Co30 Pd15 7.3(11)
Co28 Co26 Co30 Pd15 5.3(3)
Co27 Co26 Co30 Pd15 -51.74(18)
Co29 Co26 Co30 Pd15 61.6(3)
C119 Co26 Co30 Co29 -27(3)
C118 Co26 Co30 Co29 115.7(11)
C120 Co26 Co30 Co29 -151.3(8)
C2' Co26 Co30 Co29 -54.3(11)
Co28 Co26 Co30 Co29 -56.3(3)
Co27 Co26 Co30 Co29 -113.3(3)
C5 Pd15 Co30 C122 -144(12)
C2' Pd15 Co30 C122 46(12)
Pd16 Pd15 Co30 C122 169(12)
Pd2 Pd15 Co30 C122 -91(12)
Pd8 Pd15 Co30 C122 6(12)
Co27 Pd15 Co30 C122 102(12)
Pd19 Pd15 Co30 C122 84(12)
Pd1 Pd15 Co30 C122 -52(12)
Co29 Pd15 Co30 C122 0(12)
C5 Pd15 Co30 C123 -22.1(11)
C2' Pd15 Co30 C123 168.4(14)
Pd16 Pd15 Co30 C123 -69.5(11)
Pd2 Pd15 Co30 C123 31.1(9)
Pd8 Pd15 Co30 C123 127.7(9)
Co27 Pd15 Co30 C123 -136.3(9)
Pd19 Pd15 Co30 C123 -153.9(9)
Pd1 Pd15 Co30 C123 69.9(9)
Co29 Pd15 Co30 C123 122.2(9)
C5 Pd15 Co30 C129 71.9(10)
C2' Pd15 Co30 C129 -97.6(13)
Pd16 Pd15 Co30 C129 24.5(10)
Pd2 Pd15 Co30 C129 125.1(8)
Pd8 Pd15 Co30 C129 -138.3(8)
Co27 Pd15 Co30 C129 -42.3(8)
Pd19 Pd15 Co30 C129 -59.9(8)
Pd1 Pd15 Co30 C129 163.9(8)
Co29 Pd15 Co30 C129 -143.8(8)
C5 Pd15 Co30 C2' 169.4(12)
Pd16 Pd15 Co30 C2' 122.1(11)
Pd2 Pd15 Co30 C2' -137.4(10)
Pd8 Pd15 Co30 C2' -40.7(10)
Co27 Pd15 Co30 C2' 55.2(10)
Pd19 Pd15 Co30 C2' 37.7(10)
Pd1 Pd15 Co30 C2' -98.6(10)
Co29 Pd15 Co30 C2' -46.2(10)
C5 Pd15 Co30 Co27 114.2(6)
C2' Pd15 Co30 Co27 -55.2(10)
Pd16 Pd15 Co30 Co27 66.9(5)
Pd2 Pd15 Co30 Co27 167.4(3)
Pd8 Pd15 Co30 Co27 -95.94(17)
Pd19 Pd15 Co30 Co27 -17.60(19)
Pd1 Pd15 Co30 Co27 -153.81(16)
Co29 Pd15 Co30 Co27 -101.5(3)
C5 Pd15 Co30 Co26 162.4(6)
C2' Pd15 Co30 Co26 -7.0(10)
Pd16 Pd15 Co30 Co26 115.1(5)
Pd2 Pd15 Co30 Co26 -144.4(2)
Pd8 Pd15 Co30 Co26 -47.7(2)
Co27 Pd15 Co30 Co26 48.24(17)
Pd19 Pd15 Co30 Co26 30.6(3)
Pd1 Pd15 Co30 Co26 -105.57(17)
Co29 Pd15 Co30 Co26 -53.2(3)
C5 Pd15 Co30 Co29 -144.3(6)
C2' Pd15 Co30 Co29 46.2(10)
Pd16 Pd15 Co30 Co29 168.3(6)
Pd2 Pd15 Co30 Co29 -91.1(3)
Pd8 Pd15 Co30 Co29 5.5(3)
Co27 Pd15 Co30 Co29 101.5(3)
Pd19 Pd15 Co30 Co29 83.9(3)
Pd1 Pd15 Co30 Co29 -52.3(2)
C2' Co29 Co30 C122 126.9(14)
C121 Co29 Co30 C122 7.4(15)
C125 Co29 Co30 C122 -141(3)
C124 Co29 Co30 C122 -68.9(12)
Pd8 Co29 Co30 C122 173.9(10)
Co26 Co29 Co30 C122 67.3(9)
Co28 Co29 Co30 C122 116.1(10)
Pd1 Co29 Co30 C122 -119.5(9)
Pd15 Co29 Co30 C122 -180.0(9)
C2' Co29 Co30 C123 -123.3(14)
C121 Co29 Co30 C123 117.2(15)
C125 Co29 Co30 C123 -31(3)
C124 Co29 Co30 C123 40.8(13)
Pd8 Co29 Co30 C123 -76.3(10)
Co26 Co29 Co30 C123 177.1(10)
Co28 Co29 Co30 C123 -134.2(10)
Pd1 Co29 Co30 C123 -9.8(10)
Pd15 Co29 Co30 C123 -70.2(10)
C2' Co29 Co30 C129 4.6(16)
C121 Co29 Co30 C129 -114.9(16)
C125 Co29 Co30 C129 97(3)
C124 Co29 Co30 C129 168.8(14)
Pd8 Co29 Co30 C129 51.6(13)
Co26 Co29 Co30 C129 -55.0(12)
Co28 Co29 Co30 C129 -6.2(13)
Pd1 Co29 Co30 C129 118.2(12)
Pd15 Co29 Co30 C129 57.7(12)
C121 Co29 Co30 C2' -119.5(16)
C125 Co29 Co30 C2' 92(3)
C124 Co29 Co30 C2' 164.1(13)
Pd8 Co29 Co30 C2' 47.0(10)
Co26 Co29 Co30 C2' -59.6(10)
Co28 Co29 Co30 C2' -10.9(10)
Pd1 Co29 Co30 C2' 113.5(11)
Pd15 Co29 Co30 C2' 53.1(10)
C2' Co29 Co30 Co27 8.3(10)
C121 Co29 Co30 Co27 -111.3(11)
C125 Co29 Co30 Co27 100(3)
C124 Co29 Co30 Co27 172.4(7)
Pd8 Co29 Co30 Co27 55.2(4)
Co26 Co29 Co30 Co27 -51.3(2)
Co28 Co29 Co30 Co27 -2.6(3)
Pd1 Co29 Co30 Co27 121.8(2)
Pd15 Co29 Co30 Co27 61.33(17)
C2' Co29 Co30 Co26 59.6(10)
C121 Co29 Co30 Co26 -59.9(12)
C125 Co29 Co30 Co26 152(3)
C124 Co29 Co30 Co26 -136.3(8)
Pd8 Co29 Co30 Co26 106.6(4)
Co28 Co29 Co30 Co26 48.7(3)
Pd1 Co29 Co30 Co26 173.1(3)
Pd15 Co29 Co30 Co26 112.7(2)
C2' Co29 Co30 Pd15 -53.1(10)
C121 Co29 Co30 Pd15 -172.6(12)
C125 Co29 Co30 Pd15 39(3)
C124 Co29 Co30 Pd15 111.1(8)
Pd8 Co29 Co30 Pd15 -6.1(3)
Co26 Co29 Co30 Pd15 -112.7(2)
Co28 Co29 Co30 Pd15 -63.9(3)
Pd1 Co29 Co30 Pd15 60.4(2)
C38 Co11 Co12 C32 59.8(17)
C40 Co11 Co12 C32 168.0(14)
C33 Co11 Co12 C32 75.9(17)
C3 Co11 Co12 C32 -100.4(16)
Co14 Co11 Co12 C32 -156.0(12)
Co13 Co11 Co12 C32 -96.2(12)
Co15 Co11 Co12 C32 -45.6(12)
C38 Co11 Co12 C30 -69.9(17)
C40 Co11 Co12 C30 38.3(14)
C33 Co11 Co12 C30 -53.9(17)
C3 Co11 Co12 C30 129.9(16)
Co14 Co11 Co12 C30 74.3(11)
Co13 Co11 Co12 C30 134.1(11)
Co15 Co11 Co12 C30 -175.3(12)
C38 Co11 Co12 C3 160.1(17)
C40 Co11 Co12 C3 -91.6(14)
C33 Co11 Co12 C3 176.2(16)
Co14 Co11 Co12 C3 -55.6(11)
Co13 Co11 Co12 C3 4.2(11)
Co15 Co11 Co12 C3 54.8(11)
C38 Co11 Co12 C33 -16.1(17)
C40 Co11 Co12 C33 92.2(15)
C3 Co11 Co12 C33 -176.2(16)
Co14 Co11 Co12 C33 128.2(12)
Co13 Co11 Co12 C33 -172.1(12)
Co15 Co11 Co12 C33 -121.4(12)
C38 Co11 Co12 Co14 -144.3(13)
C40 Co11 Co12 Co14 -36.0(9)
C33 Co11 Co12 Co14 -128.2(12)
C3 Co11 Co12 Co14 55.6(11)
Co13 Co11 Co12 Co14 59.76(15)
Co15 Co11 Co12 Co14 110.41(16)
C38 Co11 Co12 Pd6 151.2(13)
C40 Co11 Co12 Pd6 -100.6(9)
C33 Co11 Co12 Pd6 167.3(12)
C3 Co11 Co12 Pd6 -9.0(11)
Co14 Co11 Co12 Pd6 -64.56(15)
Co13 Co11 Co12 Pd6 -4.80(18)
Co15 Co11 Co12 Pd6 45.85(15)
C38 Co11 Co12 Co15 105.3(13)
C40 Co11 Co12 Co15 -146.4(9)
C33 Co11 Co12 Co15 121.4(12)
C3 Co11 Co12 Co15 -54.8(11)
Co14 Co11 Co12 Co15 -110.41(16)
Co13 Co11 Co12 Co15 -50.65(15)
C38 Co11 Co12 Pd3 -144.1(13)
C40 Co11 Co12 Pd3 -35.8(9)
C33 Co11 Co12 Pd3 -128.0(12)
C3 Co11 Co12 Pd3 55.8(11)
Co14 Co11 Co12 Pd3 0.21(15)
Co13 Co11 Co12 Pd3 59.97(19)
Co15 Co11 Co12 Pd3 110.62(17)
C5 Pd6 Co12 C32 -31.1(12)
C3 Pd6 Co12 C32 132.3(14)
Pd2 Pd6 Co12 C32 -90.1(10)
Co15 Pd6 Co12 C32 76.2(10)
Pd5 Pd6 Co12 C32 -32.6(12)
Pd7 Pd6 Co12 C32 174.6(10)
Pd9 Pd6 Co12 C32 108.9(10)
Pd3 Pd6 Co12 C32 -124.0(10)
C5 Pd6 Co12 C30 63.6(13)
C3 Pd6 Co12 C30 -132.9(15)
Pd2 Pd6 Co12 C30 4.7(11)
Co15 Pd6 Co12 C30 171.0(11)
Pd5 Pd6 Co12 C30 62.1(14)
Pd7 Pd6 Co12 C30 -90.7(11)
Pd9 Pd6 Co12 C30 -156.3(11)
Pd3 Pd6 Co12 C30 -29.2(11)
C5 Pd6 Co12 C3 -163.5(13)
Pd2 Pd6 Co12 C3 137.6(11)
Co15 Pd6 Co12 C3 -56.1(11)
Pd5 Pd6 Co12 C3 -165.0(13)
Pd7 Pd6 Co12 C3 42.3(11)
Pd9 Pd6 Co12 C3 -23.4(11)
Pd3 Pd6 Co12 C3 103.7(11)
C5 Pd6 Co12 C33 -137.0(18)
C3 Pd6 Co12 C33 26(2)
Pd2 Pd6 Co12 C33 164.0(17)
Co15 Pd6 Co12 C33 -29.6(17)
Pd5 Pd6 Co12 C33 -138.5(17)
Pd7 Pd6 Co12 C33 68.7(17)
Pd9 Pd6 Co12 C33 3.1(17)
Pd3 Pd6 Co12 C33 130.2(17)
C5 Pd6 Co12 Co11 -154.3(7)
C3 Pd6 Co12 Co11 9.2(11)
Pd2 Pd6 Co12 Co11 146.72(15)
Co15 Pd6 Co12 Co11 -46.94(16)
Pd5 Pd6 Co12 Co11 -155.8(7)
Pd7 Pd6 Co12 Co11 51.42(19)
Pd9 Pd6 Co12 Co11 -14.2(3)
Pd3 Pd6 Co12 Co11 112.86(17)
C5 Pd6 Co12 Co14 152.7(7)
C3 Pd6 Co12 Co14 -43.9(11)
Pd2 Pd6 Co12 Co14 93.69(14)
Co15 Pd6 Co12 Co14 -99.96(16)
Pd5 Pd6 Co12 Co14 151.2(7)
Pd7 Pd6 Co12 Co14 -1.61(14)
Pd9 Pd6 Co12 Co14 -67.26(19)
Pd3 Pd6 Co12 Co14 59.84(11)
C5 Pd6 Co12 Co15 -107.4(7)
C3 Pd6 Co12 Co15 56.1(11)
Pd2 Pd6 Co12 Co15 -166.34(16)
Pd5 Pd6 Co12 Co15 -108.9(7)
Pd7 Pd6 Co12 Co15 98.36(16)
Pd9 Pd6 Co12 Co15 32.7(2)
Pd3 Pd6 Co12 Co15 159.80(15)
C5 Pd6 Co12 Pd3 92.8(7)
C3 Pd6 Co12 Pd3 -103.7(11)
Pd2 Pd6 Co12 Pd3 33.86(10)
Co15 Pd6 Co12 Pd3 -159.80(15)
Pd5 Pd6 Co12 Pd3 91.3(7)
Pd7 Pd6 Co12 Pd3 -61.44(10)
Pd9 Pd6 Co12 Pd3 -127.09(16)
C7 Pd3 Co12 C32 -64.5(12)
C35 Pd3 Co12 C32 -164.0(12)
C135 Pd3 Co12 C32 -158.9(12)
Pd16 Pd3 Co12 C32 83.2(11)
Co34 Pd3 Co12 C32 169.2(11)
Co32 Pd3 Co12 C32 -150.0(12)
Co14 Pd3 Co12 C32 157.2(11)
Co3 Pd3 Co12 C32 -7.4(12)
Pd2 Pd3 Co12 C32 41.3(11)
Co4 Pd3 Co12 C32 -14.6(11)
Pd4 Pd3 Co12 C32 94.0(11)
C7 Pd3 Co12 C30 17.4(11)
C35 Pd3 Co12 C30 -82.2(12)
C135 Pd3 Co12 C30 -77.0(12)
Pd16 Pd3 Co12 C30 165.1(10)
Co34 Pd3 Co12 C30 -109.0(10)
Co32 Pd3 Co12 C30 -68.1(11)
Co14 Pd3 Co12 C30 -120.9(10)
Co3 Pd3 Co12 C30 74.5(11)
Pd2 Pd3 Co12 C30 123.2(10)
Co4 Pd3 Co12 C30 67.2(10)
Pd4 Pd3 Co12 C30 175.9(10)
C7 Pd3 Co12 C3 177.8(9)
C35 Pd3 Co12 C3 78.3(10)
C135 Pd3 Co12 C3 83.5(10)
Pd16 Pd3 Co12 C3 -34.5(8)
Co34 Pd3 Co12 C3 51.5(8)
Co32 Pd3 Co12 C3 92.4(9)
Co14 Pd3 Co12 C3 39.6(8)
Co3 Pd3 Co12 C3 -125.0(9)
Pd2 Pd3 Co12 C3 -76.3(8)
Co4 Pd3 Co12 C3 -132.3(8)
Pd4 Pd3 Co12 C3 -23.6(8)
C7 Pd3 Co12 C33 81.8(12)
C35 Pd3 Co12 C33 -17.7(13)
C135 Pd3 Co12 C33 -12.5(13)
Pd16 Pd3 Co12 C33 -130.5(12)
Co34 Pd3 Co12 C33 -44.5(12)
Co32 Pd3 Co12 C33 -3.7(12)
Co14 Pd3 Co12 C33 -56.5(12)
Co3 Pd3 Co12 C33 138.9(12)
Pd2 Pd3 Co12 C33 -172.3(11)
Co4 Pd3 Co12 C33 131.7(11)
Pd4 Pd3 Co12 C33 -119.7(11)
C7 Pd3 Co12 Co11 138.1(5)
C35 Pd3 Co12 Co11 38.5(6)
C135 Pd3 Co12 Co11 43.7(6)
Pd16 Pd3 Co12 Co11 -74.24(17)
Co34 Pd3 Co12 Co11 11.73(16)
Co32 Pd3 Co12 Co11 52.6(4)
Co14 Pd3 Co12 Co11 -0.21(15)
Co3 Pd3 Co12 Co11 -164.8(3)
Pd2 Pd3 Co12 Co11 -116.08(16)
Co4 Pd3 Co12 Co11 -172.05(14)
Pd4 Pd3 Co12 Co11 -63.4(2)
C7 Pd3 Co12 Co14 138.3(5)
C35 Pd3 Co12 Co14 38.8(6)
C135 Pd3 Co12 Co14 43.9(6)
Pd16 Pd3 Co12 Co14 -74.03(13)
Co34 Pd3 Co12 Co14 11.94(11)
Co32 Pd3 Co12 Co14 52.8(4)
Co3 Pd3 Co12 Co14 -164.6(4)
Pd2 Pd3 Co12 Co14 -115.87(11)
Co4 Pd3 Co12 Co14 -171.84(11)
Pd4 Pd3 Co12 Co14 -63.20(15)
C7 Pd3 Co12 Pd6 -134.8(5)
C35 Pd3 Co12 Pd6 125.7(6)
C135 Pd3 Co12 Pd6 130.8(6)
Pd16 Pd3 Co12 Pd6 12.88(9)
Co34 Pd3 Co12 Pd6 98.85(12)
Co32 Pd3 Co12 Pd6 139.7(4)
Co14 Pd3 Co12 Pd6 86.91(13)
Co3 Pd3 Co12 Pd6 -77.7(4)
Pd2 Pd3 Co12 Pd6 -28.96(9)
Co4 Pd3 Co12 Pd6 -84.93(10)
Pd4 Pd3 Co12 Pd6 23.71(14)
C7 Pd3 Co12 Co15 -154.4(5)
C35 Pd3 Co12 Co15 106.1(7)
C135 Pd3 Co12 Co15 111.3(6)
Pd16 Pd3 Co12 Co15 -6.68(16)
Co34 Pd3 Co12 Co15 79.29(19)
Co32 Pd3 Co12 Co15 120.1(5)
Co14 Pd3 Co12 Co15 67.34(18)
Co3 Pd3 Co12 Co15 -97.3(4)
Pd2 Pd3 Co12 Co15 -48.53(18)
Co4 Pd3 Co12 Co15 -104.50(17)
Pd4 Pd3 Co12 Co15 4.1(2)
C38 Co11 Co13 C37 17.3(16)
C40 Co11 Co13 C37 -82.6(15)
C33 Co11 Co13 C37 169(2)
C3 Co11 Co13 C37 -176.8(17)
Co14 Co11 Co13 C37 -122.7(13)
Co12 Co11 Co13 C37 179.0(13)
Co15 Co11 Co13 C37 124.5(13)
C38 Co11 Co13 C39 81(2)
C40 Co11 Co13 C39 -19(2)
C33 Co11 Co13 C39 -128(3)
C3 Co11 Co13 C39 -113(2)
Co14 Co11 Co13 C39 -59(2)
Co12 Co11 Co13 C39 -117(2)
Co15 Co11 Co13 C39 -172(2)
C38 Co11 Co13 C3 -165.9(14)
C40 Co11 Co13 C3 94.3(14)
C33 Co11 Co13 C3 -14.5(19)
Co14 Co11 Co13 C3 54.2(11)
Co12 Co11 Co13 C3 -4.1(11)
Co15 Co11 Co13 C3 -58.7(11)
C38 Co11 Co13 C36 -71.5(12)
C40 Co11 Co13 C36 -171.3(11)
C33 Co11 Co13 C36 79.9(17)
C3 Co11 Co13 C36 94.4(13)
Co14 Co11 Co13 C36 148.6(7)
Co12 Co11 Co13 C36 90.3(7)
Co15 Co11 Co13 C36 35.7(7)
C38 Co11 Co13 Co15 -107.2(10)
C40 Co11 Co13 Co15 153.0(9)
C33 Co11 Co13 Co15 44.2(16)
C3 Co11 Co13 Co15 58.7(11)
Co14 Co11 Co13 Co15 112.89(16)
Co12 Co11 Co13 Co15 54.58(16)
C38 Co11 Co13 Pd9 -130.5(10)
C40 Co11 Co13 Pd9 129.7(9)
C33 Co11 Co13 Pd9 21.0(16)
C3 Co11 Co13 Pd9 35.4(11)
Co14 Co11 Co13 Pd9 89.6(2)
Co12 Co11 Co13 Pd9 31.3(3)
Co15 Co11 Co13 Pd9 -23.3(2)
C38 Co11 Co13 Pd7 151.2(10)
C40 Co11 Co13 Pd7 51.4(9)
C33 Co11 Co13 Pd7 -57.4(16)
C3 Co11 Co13 Pd7 -42.9(11)
Co14 Co11 Co13 Pd7 11.25(15)
Co12 Co11 Co13 Pd7 -47.1(2)
Co15 Co11 Co13 Pd7 -101.64(17)
C38 Co11 Co13 Co14 139.9(10)
C40 Co11 Co13 Co14 40.1(9)
C33 Co11 Co13 Co14 -68.6(16)
C3 Co11 Co13 Co14 -54.2(11)
Co12 Co11 Co13 Co14 -58.31(16)
Co15 Co11 Co13 Co14 -112.89(16)
C27 Pd9 Co13 C37 40(2)
C36 Pd9 Co13 C37 -55(2)
C39 Pd9 Co13 C37 68(2)
Co8 Pd9 Co13 C37 79(2)
Pd5 Pd9 Co13 C37 -173.7(19)
Pd6 Pd9 Co13 C37 -159.4(19)
Co7 Pd9 Co13 C37 -79(2)
Pd7 Pd9 Co13 C37 136(2)
C27 Pd9 Co13 C39 -27.9(12)
C36 Pd9 Co13 C39 -123.2(12)
Co8 Pd9 Co13 C39 11.2(10)
Pd5 Pd9 Co13 C39 118.3(10)
Pd6 Pd9 Co13 C39 132.6(10)
Co7 Pd9 Co13 C39 -147.0(11)
Pd7 Pd9 Co13 C39 67.8(10)
C27 Pd9 Co13 C3 -167.7(10)
C36 Pd9 Co13 C3 97.0(11)
C39 Pd9 Co13 C3 -139.8(13)
Co8 Pd9 Co13 C3 -128.6(8)
Pd5 Pd9 Co13 C3 -21.5(8)
Pd6 Pd9 Co13 C3 -7.1(8)
Co7 Pd9 Co13 C3 73.2(9)
Pd7 Pd9 Co13 C3 -71.9(8)
C27 Pd9 Co13 C36 95.3(10)
C39 Pd9 Co13 C36 123.2(12)
Co8 Pd9 Co13 C36 134.4(8)
Pd5 Pd9 Co13 C36 -118.5(8)
Pd6 Pd9 Co13 C36 -104.2(8)
Co7 Pd9 Co13 C36 -23.8(9)
Pd7 Pd9 Co13 C36 -168.9(8)
C27 Pd9 Co13 Co15 145.8(7)
C36 Pd9 Co13 Co15 50.5(8)
C39 Pd9 Co13 Co15 173.7(10)
Co8 Pd9 Co13 Co15 -175.1(2)
Pd5 Pd9 Co13 Co15 -68.0(2)
Pd6 Pd9 Co13 Co15 -53.65(11)
Co7 Pd9 Co13 Co15 26.7(4)
Pd7 Pd9 Co13 Co15 -118.43(14)
C27 Pd9 Co13 Co11 166.5(7)
C36 Pd9 Co13 Co11 71.2(8)
C39 Pd9 Co13 Co11 -165.6(10)
Co8 Pd9 Co13 Co11 -154.4(3)
Pd5 Pd9 Co13 Co11 -47.3(3)
Pd6 Pd9 Co13 Co11 -32.9(2)
Co7 Pd9 Co13 Co11 47.4(5)
Pd7 Pd9 Co13 Co11 -97.7(2)
C27 Pd9 Co13 Pd7 -95.7(7)
C36 Pd9 Co13 Pd7 168.9(8)
C39 Pd9 Co13 Pd7 -67.8(10)
Co8 Pd9 Co13 Pd7 -56.6(3)
Pd5 Pd9 Co13 Pd7 50.43(18)
Pd6 Pd9 Co13 Pd7 64.78(10)
Co7 Pd9 Co13 Pd7 145.1(4)
C27 Pd9 Co13 Co14 -128.2(7)
C36 Pd9 Co13 Co14 136.4(8)
C39 Pd9 Co13 Co14 -100.3(10)
Co8 Pd9 Co13 Co14 -89.1(3)
Pd5 Pd9 Co13 Co14 17.9(3)
Pd6 Pd9 Co13 Co14 32.29(15)
Co7 Pd9 Co13 Co14 112.6(4)
Pd7 Pd9 Co13 Co14 -32.49(14)
C34 Pd7 Co13 C37 33.0(19)
C4 Pd7 Co13 C37 -49(2)
C39 Pd7 Co13 C37 -66(2)
Pd8 Pd7 Co13 C37 -127.7(18)
Co14 Pd7 Co13 C37 75.1(18)
Pd4 Pd7 Co13 C37 127.0(18)
Pd6 Pd7 Co13 C37 154.4(18)
Pd9 Pd7 Co13 C37 -140.2(18)
C34 Pd7 Co13 C39 98.9(12)
C4 Pd7 Co13 C39 16.8(13)
Pd8 Pd7 Co13 C39 -61.8(10)
Co14 Pd7 Co13 C39 141.0(10)
Pd4 Pd7 Co13 C39 -167.1(11)
Pd6 Pd7 Co13 C39 -139.7(10)
Pd9 Pd7 Co13 C39 -74.3(10)
C34 Pd7 Co13 C3 -84.8(10)
C4 Pd7 Co13 C3 -166.9(12)
C39 Pd7 Co13 C3 176.3(13)
Pd8 Pd7 Co13 C3 114.5(8)
Co14 Pd7 Co13 C3 -42.7(8)
Pd4 Pd7 Co13 C3 9.2(9)
Pd6 Pd7 Co13 C3 36.6(8)
Pd9 Pd7 Co13 C3 102.0(8)
C34 Pd7 Co13 C36 -174.1(11)
C4 Pd7 Co13 C36 103.8(12)
C39 Pd7 Co13 C36 87.0(14)
Pd8 Pd7 Co13 C36 25.1(9)
Co14 Pd7 Co13 C36 -132.0(9)
Pd4 Pd7 Co13 C36 -80.1(10)
Pd6 Pd7 Co13 C36 -52.7(9)
Pd9 Pd7 Co13 C36 12.7(9)
C34 Pd7 Co13 Co15 -119.7(7)
C4 Pd7 Co13 Co15 158.2(8)
C39 Pd7 Co13 Co15 141.4(10)
Pd8 Pd7 Co13 Co15 79.6(2)
Co14 Pd7 Co13 Co15 -77.63(17)
Pd4 Pd7 Co13 Co15 -25.7(4)
Pd6 Pd7 Co13 Co15 1.70(15)
Pd9 Pd7 Co13 Co15 67.09(15)
C34 Pd7 Co13 Co11 -53.0(7)
C4 Pd7 Co13 Co11 -135.2(8)
C39 Pd7 Co13 Co11 -152.0(10)
Pd8 Pd7 Co13 Co11 146.21(16)
Co14 Pd7 Co13 Co11 -10.98(15)
Pd4 Pd7 Co13 Co11 41.0(4)
Pd6 Pd7 Co13 Co11 68.34(15)
Pd9 Pd7 Co13 Co11 133.74(18)
C34 Pd7 Co13 Pd9 173.2(7)
C4 Pd7 Co13 Pd9 91.1(9)
C39 Pd7 Co13 Pd9 74.3(10)
Pd8 Pd7 Co13 Pd9 12.47(16)
Co14 Pd7 Co13 Pd9 -144.72(14)
Pd4 Pd7 Co13 Pd9 -92.8(4)
Pd6 Pd7 Co13 Pd9 -65.39(10)
C34 Pd7 Co13 Co14 -42.1(7)
C4 Pd7 Co13 Co14 -124.2(9)
C39 Pd7 Co13 Co14 -141.0(10)
Pd8 Pd7 Co13 Co14 157.19(19)
Pd4 Pd7 Co13 Co14 51.9(4)
Pd6 Pd7 Co13 Co14 79.33(12)
Pd9 Pd7 Co13 Co14 144.72(14)
C38 Co11 Co14 C35 69.3(17)
C40 Co11 Co14 C35 59.0(15)
C33 Co11 Co14 C35 -33.1(13)
C3 Co11 Co14 C35 -125.3(14)
Co12 Co11 Co14 C35 -70.1(10)
Co13 Co11 Co14 C35 -179.8(10)
Co15 Co11 Co14 C35 -127.8(10)
C38 Co11 Co14 C34 -59.5(18)
C40 Co11 Co14 C34 -69.8(16)
C33 Co11 Co14 C34 -161.9(14)
C3 Co11 Co14 C34 105.9(14)
Co12 Co11 Co14 C34 161.1(11)
Co13 Co11 Co14 C34 51.5(10)
Co15 Co11 Co14 C34 103.5(10)
C38 Co11 Co14 C3 -165.4(17)
C40 Co11 Co14 C3 -175.7(15)
C33 Co11 Co14 C3 92.2(13)
Co12 Co11 Co14 C3 55.2(10)
Co13 Co11 Co14 C3 -54.5(10)
Co15 Co11 Co14 C3 -2.5(10)
C38 Co11 Co14 C40 10.3(18)
C33 Co11 Co14 C40 -92.1(15)
C3 Co11 Co14 C40 175.7(15)
Co12 Co11 Co14 C40 -129.1(12)
Co13 Co11 Co14 C40 121.2(12)
Co15 Co11 Co14 C40 173.2(12)
C38 Co11 Co14 Pd7 -122.7(14)
C40 Co11 Co14 Pd7 -133.0(12)
C33 Co11 Co14 Pd7 135.0(9)
C3 Co11 Co14 Pd7 42.7(10)
Co12 Co11 Co14 Pd7 97.94(19)
Co13 Co11 Co14 Pd7 -11.72(16)
Co15 Co11 Co14 Pd7 40.28(19)
C38 Co11 Co14 Co12 139.4(14)
C40 Co11 Co14 Co12 129.1(12)
C33 Co11 Co14 Co12 37.0(9)
C3 Co11 Co14 Co12 -55.2(10)
Co13 Co11 Co14 Co12 -109.66(16)
Co15 Co11 Co14 Co12 -57.66(15)
C38 Co11 Co14 Pd3 139.1(14)
C40 Co11 Co14 Pd3 128.8(12)
C33 Co11 Co14 Pd3 36.7(9)
C3 Co11 Co14 Pd3 -55.5(10)
Co12 Co11 Co14 Pd3 -0.26(19)
Co13 Co11 Co14 Pd3 -109.9(2)
Co15 Co11 Co14 Pd3 -57.9(2)
C38 Co11 Co14 Co13 -111.0(14)
C40 Co11 Co14 Co13 -121.2(12)
C33 Co11 Co14 Co13 146.7(9)
C3 Co11 Co14 Co13 54.5(10)
Co12 Co11 Co14 Co13 109.66(16)
Co15 Co11 Co14 Co13 52.00(13)
C34 Pd7 Co14 C35 -79.0(15)
C4 Pd7 Co14 C35 -27.5(11)
C39 Pd7 Co14 C35 -154.7(12)
Pd8 Pd7 Co14 C35 49.9(11)
Co13 Pd7 Co14 C35 -179.8(10)
Pd4 Pd7 Co14 C35 17.9(10)
Pd6 Pd7 Co14 C35 103.6(10)
Pd9 Pd7 Co14 C35 149.0(10)
C4 Pd7 Co14 C34 51.5(12)
C39 Pd7 Co14 C34 -75.7(13)
Pd8 Pd7 Co14 C34 128.9(12)
Co13 Pd7 Co14 C34 -100.8(11)
Pd4 Pd7 Co14 C34 97.0(11)
Pd6 Pd7 Co14 C34 -177.4(11)
Pd9 Pd7 Co14 C34 -131.9(11)
C34 Pd7 Co14 C3 144.7(14)
C4 Pd7 Co14 C3 -163.8(9)
C39 Pd7 Co14 C3 69.0(10)
Pd8 Pd7 Co14 C3 -86.4(9)
Co13 Pd7 Co14 C3 43.8(8)
Pd4 Pd7 Co14 C3 -118.4(8)
Pd6 Pd7 Co14 C3 -32.7(8)
Pd9 Pd7 Co14 C3 12.7(8)
C34 Pd7 Co14 C40 59.7(17)
C4 Pd7 Co14 C40 111.2(14)
C39 Pd7 Co14 C40 -16.0(15)
Pd8 Pd7 Co14 C40 -171.4(13)
Co13 Pd7 Co14 C40 -41.1(13)
Pd4 Pd7 Co14 C40 156.7(13)
Pd6 Pd7 Co14 C40 -117.7(13)
Pd9 Pd7 Co14 C40 -72.2(13)
C34 Pd7 Co14 Co11 112.4(11)
C4 Pd7 Co14 Co11 164.0(5)
C39 Pd7 Co14 Co11 36.8(7)
Pd8 Pd7 Co14 Co11 -118.7(4)
Co13 Pd7 Co14 Co11 11.62(16)
Pd4 Pd7 Co14 Co11 -150.59(15)
Pd6 Pd7 Co14 Co11 -64.96(17)
Pd9 Pd7 Co14 Co11 -19.5(2)
C34 Pd7 Co14 Co12 175.7(11)
C4 Pd7 Co14 Co12 -132.8(5)
C39 Pd7 Co14 Co12 100.0(6)
Pd8 Pd7 Co14 Co12 -55.4(5)
Co13 Pd7 Co14 Co12 74.88(18)
Pd4 Pd7 Co14 Co12 -87.33(17)
Pd6 Pd7 Co14 Co12 -1.70(15)
Pd9 Pd7 Co14 Co12 43.8(2)
C34 Pd7 Co14 Pd3 -121.0(11)
C4 Pd7 Co14 Pd3 -69.5(5)
C39 Pd7 Co14 Pd3 163.3(6)
Pd8 Pd7 Co14 Pd3 7.9(4)
Co13 Pd7 Co14 Pd3 138.15(15)
Pd4 Pd7 Co14 Pd3 -24.06(12)
Pd6 Pd7 Co14 Pd3 61.57(10)
Pd9 Pd7 Co14 Pd3 107.04(13)
C34 Pd7 Co14 Co13 100.8(11)
C4 Pd7 Co14 Co13 152.3(5)
C39 Pd7 Co14 Co13 25.2(6)
Pd8 Pd7 Co14 Co13 -130.3(4)
Pd4 Pd7 Co14 Co13 -162.21(14)
Pd6 Pd7 Co14 Co13 -76.57(12)
Pd9 Pd7 Co14 Co13 -31.11(13)
C32 Co12 Co14 C35 -132(3)
C30 Co12 Co14 C35 -0.8(12)
C3 Co12 Co14 C35 -168.4(14)
C33 Co12 Co14 C35 91.2(12)
Co11 Co12 Co14 C35 128.1(9)
Pd6 Co12 Co14 C35 -120.9(9)
Co15 Co12 Co14 C35 -177.8(9)
Pd3 Co12 Co14 C35 -51.7(9)
C32 Co12 Co14 C34 4(5)
C30 Co12 Co14 C34 135(4)
C3 Co12 Co14 C34 -33(4)
C33 Co12 Co14 C34 -133(4)
Co11 Co12 Co14 C34 -96(3)
Pd6 Co12 Co14 C34 15(3)
Co15 Co12 Co14 C34 -42(3)
Pd3 Co12 Co14 C34 84(3)
C32 Co12 Co14 C3 36(3)
C30 Co12 Co14 C3 167.5(14)
C33 Co12 Co14 C3 -100.4(14)
Co11 Co12 Co14 C3 -63.6(11)
Pd6 Co12 Co14 C3 47.4(11)
Co15 Co12 Co14 C3 -9.4(11)
Pd3 Co12 Co14 C3 116.7(11)
C32 Co12 Co14 C40 134(3)
C30 Co12 Co14 C40 -94.8(12)
C3 Co12 Co14 C40 97.7(13)
C33 Co12 Co14 C40 -2.7(12)
Co11 Co12 Co14 C40 34.1(8)
Pd6 Co12 Co14 C40 145.1(8)
Co15 Co12 Co14 C40 88.3(8)
Pd3 Co12 Co14 C40 -145.7(8)
C32 Co12 Co14 Co11 100(3)
C30 Co12 Co14 Co11 -128.9(9)
C3 Co12 Co14 Co11 63.6(11)
C33 Co12 Co14 Co11 -36.9(9)
Pd6 Co12 Co14 Co11 110.99(16)
Co15 Co12 Co14 Co11 54.18(14)
Pd3 Co12 Co14 Co11 -179.77(16)
C32 Co12 Co14 Pd7 -9(3)
C30 Co12 Co14 Pd7 121.9(9)
C3 Co12 Co14 Pd7 -45.7(11)
C33 Co12 Co14 Pd7 -146.1(9)
Co11 Co12 Co14 Pd7 -109.24(19)
Pd6 Co12 Co14 Pd7 1.75(15)
Co15 Co12 Co14 Pd7 -55.06(18)
Pd3 Co12 Co14 Pd7 70.99(14)
C32 Co12 Co14 Pd3 -80(3)
C30 Co12 Co14 Pd3 50.9(9)
C3 Co12 Co14 Pd3 -116.7(11)
C33 Co12 Co14 Pd3 142.9(9)
Co11 Co12 Co14 Pd3 179.77(16)
Pd6 Co12 Co14 Pd3 -69.24(9)
Co15 Co12 Co14 Pd3 -126.05(14)
C32 Co12 Co14 Co13 47(3)
C30 Co12 Co14 Co13 177.9(9)
C3 Co12 Co14 Co13 10.3(11)
C33 Co12 Co14 Co13 -90.1(9)
Co11 Co12 Co14 Co13 -53.25(14)
Pd6 Co12 Co14 Co13 57.74(12)
Co15 Co12 Co14 Co13 0.93(14)
Pd3 Co12 Co14 Co13 126.98(13)
C7 Pd3 Co14 C35 0.9(13)
C135 Pd3 Co14 C35 -14.7(13)
Pd16 Pd3 Co14 C35 170.3(11)
Co34 Pd3 Co14 C35 -32.9(11)
Co32 Pd3 Co14 C35 92.3(11)
Co3 Pd3 Co14 C35 -76.4(11)
Pd2 Pd3 Co14 C35 -170.0(11)
Co4 Pd3 Co14 C35 140.1(11)
Pd4 Pd3 Co14 C35 -113.6(11)
Co12 Pd3 Co14 C35 109.0(11)
C7 Pd3 Co14 C34 88.6(11)
C35 Pd3 Co14 C34 87.8(14)
C135 Pd3 Co14 C34 73.1(12)
Pd16 Pd3 Co14 C34 -101.9(9)
Co34 Pd3 Co14 C34 54.8(10)
Co32 Pd3 Co14 C34 -179.9(10)
Co3 Pd3 Co14 C34 11.4(10)
Pd2 Pd3 Co14 C34 -82.2(9)
Co4 Pd3 Co14 C34 -132.1(10)
Pd4 Pd3 Co14 C34 -25.8(9)
Co12 Pd3 Co14 C34 -163.2(10)
C7 Pd3 Co14 C3 -147.1(10)
C35 Pd3 Co14 C3 -148.0(13)
C135 Pd3 Co14 C3 -162.7(11)
Pd16 Pd3 Co14 C3 22.3(7)
Co34 Pd3 Co14 C3 179.1(8)
Co32 Pd3 Co14 C3 -55.6(8)
Co3 Pd3 Co14 C3 135.7(7)
Pd2 Pd3 Co14 C3 42.0(8)
Co4 Pd3 Co14 C3 -7.9(8)
Pd4 Pd3 Co14 C3 98.5(7)
Co12 Pd3 Co14 C3 -39.0(7)
C7 Pd3 Co14 C40 -44.6(16)
C35 Pd3 Co14 C40 -45.5(17)
C135 Pd3 Co14 C40 -60.2(16)
Pd16 Pd3 Co14 C40 124.8(14)
Co34 Pd3 Co14 C40 -78.4(14)
Co32 Pd3 Co14 C40 46.9(14)
Co3 Pd3 Co14 C40 -121.8(14)
Pd2 Pd3 Co14 C40 144.6(14)
Co4 Pd3 Co14 C40 94.7(14)
Pd4 Pd3 Co14 C40 -159.0(14)
Co12 Pd3 Co14 C40 63.6(14)
C7 Pd3 Co14 Co11 -107.9(7)
C35 Pd3 Co14 Co11 -108.8(11)
C135 Pd3 Co14 Co11 -123.5(8)
Pd16 Pd3 Co14 Co11 61.51(19)
Co34 Pd3 Co14 Co11 -141.7(4)
Co32 Pd3 Co14 Co11 -16.45(18)
Co3 Pd3 Co14 Co11 174.87(14)
Pd2 Pd3 Co14 Co11 81.24(19)
Co4 Pd3 Co14 Co11 31.3(5)
Pd4 Pd3 Co14 Co11 137.67(18)
Co12 Pd3 Co14 Co11 0.24(17)
C7 Pd3 Co14 Pd7 136.2(7)
C35 Pd3 Co14 Pd7 135.3(11)
C135 Pd3 Co14 Pd7 120.6(8)
Pd16 Pd3 Co14 Pd7 -54.41(11)
Co34 Pd3 Co14 Pd7 102.4(4)
Co32 Pd3 Co14 Pd7 -132.4(2)
Co3 Pd3 Co14 Pd7 58.95(18)
Pd2 Pd3 Co14 Pd7 -34.68(14)
Co4 Pd3 Co14 Pd7 -84.6(4)
Pd4 Pd3 Co14 Pd7 21.75(11)
Co12 Pd3 Co14 Pd7 -115.68(16)
C7 Pd3 Co14 Co12 -108.2(7)
C35 Pd3 Co14 Co12 -109.0(11)
C135 Pd3 Co14 Co12 -123.7(8)
Pd16 Pd3 Co14 Co12 61.27(13)
Co34 Pd3 Co14 Co12 -141.9(4)
Co32 Pd3 Co14 Co12 -16.69(12)
Co3 Pd3 Co14 Co12 174.63(13)
Pd2 Pd3 Co14 Co12 81.00(12)
Co4 Pd3 Co14 Co12 31.1(4)
Pd4 Pd3 Co14 Co12 137.43(11)
C7 Pd3 Co14 Co13 179.3(7)
C35 Pd3 Co14 Co13 178.5(11)
C135 Pd3 Co14 Co13 163.8(8)
Pd16 Pd3 Co14 Co13 -11.24(15)
Co34 Pd3 Co14 Co13 145.5(4)
Co32 Pd3 Co14 Co13 -89.2(2)
Co3 Pd3 Co14 Co13 102.1(2)
Pd2 Pd3 Co14 Co13 8.5(2)
Co4 Pd3 Co14 Co13 -41.4(4)
Pd4 Pd3 Co14 Co13 64.92(18)
Co12 Pd3 Co14 Co13 -72.5(2)
C37 Co13 Co14 C35 -132(33)
C39 Co13 Co14 C35 -30(33)
C3 Co13 Co14 C35 109(33)
C36 Co13 Co14 C35 118(33)
Co15 Co13 Co14 C35 119(33)
Co11 Co13 Co14 C35 173(100)
Pd9 Co13 Co14 C35 40(33)
Pd7 Co13 Co14 C35 5(33)
C37 Co13 Co14 C34 -82.9(15)
C39 Co13 Co14 C34 18.7(13)
C3 Co13 Co14 C34 158.6(14)
C36 Co13 Co14 C34 167.3(15)
Co15 Co13 Co14 C34 168.0(9)
Co11 Co13 Co14 C34 -138.0(9)
Pd9 Co13 Co14 C34 89.6(9)
Pd7 Co13 Co14 C34 54.3(9)
C37 Co13 Co14 C3 118.5(16)
C39 Co13 Co14 C3 -139.8(14)
C36 Co13 Co14 C3 8.7(16)
Co15 Co13 Co14 C3 9.4(11)
Co11 Co13 Co14 C3 63.5(11)
Pd9 Co13 Co14 C3 -69.0(11)
Pd7 Co13 Co14 C3 -104.3(11)
C37 Co13 Co14 C40 16.9(15)
C39 Co13 Co14 C40 118.5(13)
C3 Co13 Co14 C40 -101.7(14)
C36 Co13 Co14 C40 -93.0(15)
Co15 Co13 Co14 C40 -92.2(9)
Co11 Co13 Co14 C40 -38.2(9)
Pd9 Co13 Co14 C40 -170.6(9)
Pd7 Co13 Co14 C40 154.1(9)
C37 Co13 Co14 Co11 55.0(12)
C39 Co13 Co14 Co11 156.7(9)
C3 Co13 Co14 Co11 -63.5(11)
C36 Co13 Co14 Co11 -54.8(12)
Co15 Co13 Co14 Co11 -54.05(15)
Pd9 Co13 Co14 Co11 -132.45(18)
Pd7 Co13 Co14 Co11 -167.74(17)
C37 Co13 Co14 Pd7 -137.2(12)
C39 Co13 Co14 Pd7 -35.6(9)
C3 Co13 Co14 Pd7 104.3(11)
C36 Co13 Co14 Pd7 112.9(12)
Co15 Co13 Co14 Pd7 113.69(15)
Co11 Co13 Co14 Pd7 167.74(17)
Pd9 Co13 Co14 Pd7 35.29(14)
C37 Co13 Co14 Co12 108.1(12)
C39 Co13 Co14 Co12 -150.3(9)
C3 Co13 Co14 Co12 -10.4(11)
C36 Co13 Co14 Co12 -1.7(12)
Co15 Co13 Co14 Co12 -1.00(15)
Co11 Co13 Co14 Co12 53.05(14)
Pd9 Co13 Co14 Co12 -79.40(17)
Pd7 Co13 Co14 Co12 -114.69(15)
C37 Co13 Co14 Pd3 170.9(12)
C39 Co13 Co14 Pd3 -87.4(9)
C3 Co13 Co14 Pd3 52.4(11)
C36 Co13 Co14 Pd3 61.1(12)
Co15 Co13 Co14 Pd3 61.8(2)
Co11 Co13 Co14 Pd3 115.9(2)
Pd9 Co13 Co14 Pd3 -16.6(3)
Pd7 Co13 Co14 Pd3 -51.86(17)
C37 Co13 Co15 C41 2.4(17)
C39 Co13 Co15 C41 -128.4(19)
C3 Co13 Co15 C41 115.7(15)
C36 Co13 Co15 C41 -73.4(15)
Co11 Co13 Co15 C41 57.5(11)
Pd9 Co13 Co15 C41 -138.2(11)
Pd7 Co13 Co15 C41 163.1(11)
Co14 Co13 Co15 C41 107.2(11)
C37 Co13 Co15 C31 117(2)
C39 Co13 Co15 C31 -14(2)
C3 Co13 Co15 C31 -130(2)
C36 Co13 Co15 C31 41(2)
Co11 Co13 Co15 C31 171.9(17)
Pd9 Co13 Co15 C31 -23.8(17)
Pd7 Co13 Co15 C31 -82.6(17)
Co14 Co13 Co15 C31 -138.5(17)
C37 Co13 Co15 C3 -113.3(16)
C39 Co13 Co15 C3 115.9(18)
C36 Co13 Co15 C3 170.9(14)
Co11 Co13 Co15 C3 -58.1(10)
Pd9 Co13 Co15 C3 106.2(10)
Pd7 Co13 Co15 C3 47.4(10)
Co14 Co13 Co15 C3 -8.5(10)
C37 Co13 Co15 C36 75.8(16)
C39 Co13 Co15 C36 -55.0(18)
C3 Co13 Co15 C36 -170.9(14)
Co11 Co13 Co15 C36 130.9(10)
Pd9 Co13 Co15 C36 -64.8(10)
Pd7 Co13 Co15 C36 -123.5(10)
Co14 Co13 Co15 C36 -179.4(10)
C37 Co13 Co15 Co11 -55.2(13)
C39 Co13 Co15 Co11 174.1(15)
C3 Co13 Co15 Co11 58.1(10)
C36 Co13 Co15 Co11 -130.9(10)
Pd9 Co13 Co15 Co11 164.30(15)
Pd7 Co13 Co15 Co11 105.55(17)
Co14 Co13 Co15 Co11 49.67(13)
C37 Co13 Co15 Pd6 -162.5(13)
C39 Co13 Co15 Pd6 66.8(15)
C3 Co13 Co15 Pd6 -49.2(10)
C36 Co13 Co15 Pd6 121.7(10)
Co11 Co13 Co15 Pd6 -107.31(15)
Pd9 Co13 Co15 Pd6 56.99(11)
Pd7 Co13 Co15 Pd6 -1.76(15)
Co14 Co13 Co15 Pd6 -57.65(13)
C37 Co13 Co15 Co12 -103.9(13)
C39 Co13 Co15 Co12 125.4(15)
C3 Co13 Co15 Co12 9.5(10)
C36 Co13 Co15 Co12 -179.6(10)
Co11 Co13 Co15 Co12 -48.69(14)
Pd9 Co13 Co15 Co12 115.61(14)
Pd7 Co13 Co15 Co12 56.86(18)
Co14 Co13 Co15 Co12 0.98(15)
C38 Co11 Co15 C41 -17.1(14)
C40 Co11 Co15 C41 -177.2(18)
C33 Co11 Co15 C41 76.1(13)
C3 Co11 Co15 C41 171.8(14)
Co14 Co11 Co15 C41 174.3(10)
Co12 Co11 Co15 C41 116.5(10)
Co13 Co11 Co15 C41 -128.1(10)
C38 Co11 Co15 C31 -54(3)
C40 Co11 Co15 C31 145(3)
C33 Co11 Co15 C31 39(3)
C3 Co11 Co15 C31 134(3)
Co14 Co11 Co15 C31 137(3)
Co12 Co11 Co15 C31 79(3)
Co13 Co11 Co15 C31 -165(3)
C38 Co11 Co15 C3 171.1(14)
C40 Co11 Co15 C3 11.0(18)
C33 Co11 Co15 C3 -95.8(13)
Co14 Co11 Co15 C3 2.5(10)
Co12 Co11 Co15 C3 -55.3(10)
Co13 Co11 Co15 C3 60.1(10)
C38 Co11 Co15 C36 75.6(12)
C40 Co11 Co15 C36 -84.5(17)
C33 Co11 Co15 C36 168.8(11)
C3 Co11 Co15 C36 -95.4(12)
Co14 Co11 Co15 C36 -93.0(7)
Co12 Co11 Co15 C36 -150.8(7)
Co13 Co11 Co15 C36 -35.4(7)
C38 Co11 Co15 Co13 111.0(10)
C40 Co11 Co15 Co13 -49.1(15)
C33 Co11 Co15 Co13 -155.9(9)
C3 Co11 Co15 Co13 -60.1(10)
Co14 Co11 Co15 Co13 -57.62(14)
Co12 Co11 Co15 Co13 -115.41(17)
C38 Co11 Co15 Pd6 179.3(10)
C40 Co11 Co15 Pd6 19.2(15)
C33 Co11 Co15 Pd6 -87.5(9)
C3 Co11 Co15 Pd6 8.2(10)
Co14 Co11 Co15 Pd6 10.72(16)
Co12 Co11 Co15 Pd6 -47.08(14)
Co13 Co11 Co15 Pd6 68.33(14)
C38 Co11 Co15 Co12 -133.6(10)
C40 Co11 Co15 Co12 66.3(15)
C33 Co11 Co15 Co12 -40.5(9)
C3 Co11 Co15 Co12 55.3(10)
Co14 Co11 Co15 Co12 57.79(15)
Co13 Co11 Co15 Co12 115.41(17)
C5 Pd6 Co15 C41 82(4)
C3 Pd6 Co15 C41 -78(4)
Pd2 Pd6 Co15 C41 40(4)
Pd5 Pd6 Co15 C41 140(3)
Co12 Pd6 Co15 C41 -25(3)
Pd7 Pd6 Co15 C41 -124(3)
Pd9 Pd6 Co15 C41 -180(4)
Pd3 Pd6 Co15 C41 -46(4)
C5 Pd6 Co15 C31 -11.8(13)
C3 Pd6 Co15 C31 -171.0(15)
Pd2 Pd6 Co15 C31 -53.8(13)
Pd5 Pd6 Co15 C31 46.9(11)
Co12 Pd6 Co15 C31 -118.6(11)
Pd7 Pd6 Co15 C31 142.1(11)
Pd9 Pd6 Co15 C31 86.9(11)
Pd3 Pd6 Co15 C31 -139.9(11)
C5 Pd6 Co15 C3 159.2(12)
Pd2 Pd6 Co15 C3 117.2(11)
Pd5 Pd6 Co15 C3 -142.1(10)
Co12 Pd6 Co15 C3 52.4(9)
Pd7 Pd6 Co15 C3 -46.9(9)
Pd9 Pd6 Co15 C3 -102.1(9)
Pd3 Pd6 Co15 C3 31.1(10)
C5 Pd6 Co15 C36 -110.7(10)
C3 Pd6 Co15 C36 90.1(12)
Pd2 Pd6 Co15 C36 -152.7(9)
Pd5 Pd6 Co15 C36 -52.0(8)
Co12 Pd6 Co15 C36 142.5(8)
Pd7 Pd6 Co15 C36 43.2(7)
Pd9 Pd6 Co15 C36 -12.0(7)
Pd3 Pd6 Co15 C36 121.2(7)
C5 Pd6 Co15 Co13 -152.3(7)
C3 Pd6 Co15 Co13 48.5(9)
Pd2 Pd6 Co15 Co13 165.7(6)
Pd5 Pd6 Co15 Co13 -93.57(18)
Co12 Pd6 Co15 Co13 100.93(16)
Pd7 Pd6 Co15 Co13 1.63(14)
Pd9 Pd6 Co15 Co13 -53.57(11)
Pd3 Pd6 Co15 Co13 79.61(15)
C5 Pd6 Co15 Co11 151.2(7)
C3 Pd6 Co15 Co11 -8.0(9)
Pd2 Pd6 Co15 Co11 109.2(6)
Pd5 Pd6 Co15 Co11 -150.05(16)
Co12 Pd6 Co15 Co11 44.45(14)
Pd7 Pd6 Co15 Co11 -54.85(16)
Pd9 Pd6 Co15 Co11 -110.05(14)
Pd3 Pd6 Co15 Co11 23.13(19)
C5 Pd6 Co15 Co12 106.8(7)
C3 Pd6 Co15 Co12 -52.4(9)
Pd2 Pd6 Co15 Co12 64.8(6)
Pd5 Pd6 Co15 Co12 165.50(19)
Pd7 Pd6 Co15 Co12 -99.30(15)
Pd9 Pd6 Co15 Co12 -154.50(15)
Pd3 Pd6 Co15 Co12 -21.31(16)
C32 Co12 Co15 C41 78.0(15)
C30 Co12 Co15 C41 86(7)
C3 Co12 Co15 C41 -126.1(15)
C33 Co12 Co15 C41 -23.6(14)
Co11 Co12 Co15 C41 -64.2(10)
Co14 Co12 Co15 C41 -116.7(10)
Pd6 Co12 Co15 C41 172.6(11)
Pd3 Co12 Co15 C41 -166.7(10)
C32 Co12 Co15 C31 -14.3(16)
C30 Co12 Co15 C31 -6(7)
C3 Co12 Co15 C31 141.6(17)
C33 Co12 Co15 C31 -115.9(16)
Co11 Co12 Co15 C31 -156.5(13)
Co14 Co12 Co15 C31 150.9(13)
Pd6 Co12 Co15 C31 80.3(13)
Pd3 Co12 Co15 C31 101.0(13)
C32 Co12 Co15 C3 -155.9(15)
C30 Co12 Co15 C3 -147(7)
C33 Co12 Co15 C3 102.5(14)
Co11 Co12 Co15 C3 61.9(11)
Co14 Co12 Co15 C3 9.3(11)
Pd6 Co12 Co15 C3 -61.3(11)
Pd3 Co12 Co15 C3 -40.6(11)
C32 Co12 Co15 C36 -166.7(16)
C30 Co12 Co15 C36 -158(7)
C3 Co12 Co15 C36 -10.8(16)
C33 Co12 Co15 C36 91.7(15)
Co11 Co12 Co15 C36 51.1(12)
Co14 Co12 Co15 C36 -1.5(12)
Pd6 Co12 Co15 C36 -72.1(12)
Pd3 Co12 Co15 C36 -51.4(12)
C32 Co12 Co15 Co13 -166.3(10)
C30 Co12 Co15 Co13 -158(7)
C3 Co12 Co15 Co13 -10.4(11)
C33 Co12 Co15 Co13 92.1(9)
Co11 Co12 Co15 Co13 51.57(15)
Co14 Co12 Co15 Co13 -1.02(16)
Pd6 Co12 Co15 Co13 -71.67(14)
Pd3 Co12 Co15 Co13 -51.0(2)
C32 Co12 Co15 Co11 142.2(10)
C30 Co12 Co15 Co11 151(7)
C3 Co12 Co15 Co11 -61.9(11)
C33 Co12 Co15 Co11 40.6(9)
Co14 Co12 Co15 Co11 -52.59(14)
Pd6 Co12 Co15 Co11 -123.24(17)
Pd3 Co12 Co15 Co11 -102.5(2)
C32 Co12 Co15 Pd6 -94.6(10)
C30 Co12 Co15 Pd6 -86(7)
C3 Co12 Co15 Pd6 61.3(11)
C33 Co12 Co15 Pd6 163.8(9)
Co11 Co12 Co15 Pd6 123.24(17)
Co14 Co12 Co15 Pd6 70.65(13)
Pd3 Co12 Co15 Pd6 20.70(16)
C138 Co31 Co32 C132 54(2)
C140 Co31 Co32 C132 168.3(16)
C133 Co31 Co32 C132 72.0(17)
C3' Co31 Co32 C132 -100.3(18)
Co34 Co31 Co32 C132 -155.8(13)
Co35 Co31 Co32 C132 -45.6(13)
Co33 Co31 Co32 C132 -97.1(13)
C138 Co31 Co32 C130 -72(2)
C140 Co31 Co32 C130 42.8(14)
C133 Co31 Co32 C130 -53.5(16)
C3' Co31 Co32 C130 134.2(17)
Co34 Co31 Co32 C130 78.8(11)
Co35 Co31 Co32 C130 -171.1(11)
Co33 Co31 Co32 C130 137.5(11)
C138 Co31 Co32 C3' 154(2)
C140 Co31 Co32 C3' -91.4(15)
C133 Co31 Co32 C3' 172.3(17)
Co34 Co31 Co32 C3' -55.5(13)
Co35 Co31 Co32 C3' 54.7(13)
Co33 Co31 Co32 C3' 3.2(13)
C138 Co31 Co32 C133 -18(2)
C140 Co31 Co32 C133 96.3(14)
C3' Co31 Co32 C133 -172.3(17)
Co34 Co31 Co32 C133 132.2(11)
Co35 Co31 Co32 C133 -117.6(11)
Co33 Co31 Co32 C133 -169.1(11)
C138 Co31 Co32 Co34 -150.4(18)
C140 Co31 Co32 Co34 -35.9(8)
C133 Co31 Co32 Co34 -132.2(11)
C3' Co31 Co32 Co34 55.5(13)
Co35 Co31 Co32 Co34 110.17(16)
Co33 Co31 Co32 Co34 58.70(15)
C138 Co31 Co32 Pd16 143.6(18)
C140 Co31 Co32 Pd16 -101.9(8)
C133 Co31 Co32 Pd16 161.8(11)
C3' Co31 Co32 Pd16 -10.5(13)
Co34 Co31 Co32 Pd16 -65.99(15)
Co35 Co31 Co32 Pd16 44.18(14)
Co33 Co31 Co32 Pd16 -7.30(19)
C138 Co31 Co32 Pd3 -157.2(18)
C140 Co31 Co32 Pd3 -42.8(9)
C133 Co31 Co32 Pd3 -139.0(11)
C3' Co31 Co32 Pd3 48.6(13)
Co34 Co31 Co32 Pd3 -6.81(18)
Co35 Co31 Co32 Pd3 103.36(19)
Co33 Co31 Co32 Pd3 51.9(2)
C138 Co31 Co32 Co35 99.5(18)
C140 Co31 Co32 Co35 -146.1(9)
C133 Co31 Co32 Co35 117.6(11)
C3' Co31 Co32 Co35 -54.7(13)
Co34 Co31 Co32 Co35 -110.17(16)
Co33 Co31 Co32 Co35 -51.48(14)
C3' Pd16 Co32 C132 131.3(17)
C5 Pd16 Co32 C132 -36.2(13)
Co35 Pd16 Co32 C132 75.6(12)
Pd3 Pd16 Co32 C132 -122.0(12)
Pd15 Pd16 Co32 C132 -34.4(14)
Pd2 Pd16 Co32 C132 -88.7(12)
Pd17 Pd16 Co32 C132 173.3(12)
Pd19 Pd16 Co32 C132 108.4(12)
C3' Pd16 Co32 C130 -134.2(17)
C5 Pd16 Co32 C130 58.3(12)
Co35 Pd16 Co32 C130 170.0(11)
Pd3 Pd16 Co32 C130 -27.5(11)
Pd15 Pd16 Co32 C130 60.1(13)
Pd2 Pd16 Co32 C130 5.8(11)
Pd17 Pd16 Co32 C130 -92.2(11)
Pd19 Pd16 Co32 C130 -157.1(11)
C5 Pd16 Co32 C3' -167.5(14)
Co35 Pd16 Co32 C3' -55.8(13)
Pd3 Pd16 Co32 C3' 106.7(13)
Pd15 Pd16 Co32 C3' -165.7(14)
Pd2 Pd16 Co32 C3' 140.0(13)
Pd17 Pd16 Co32 C3' 42.0(13)
Pd19 Pd16 Co32 C3' -22.9(13)
C3' Pd16 Co32 C133 33.4(19)
C5 Pd16 Co32 C133 -134.1(15)
Co35 Pd16 Co32 C133 -22.3(14)
Pd3 Pd16 Co32 C133 140.1(14)
Pd15 Pd16 Co32 C133 -132.3(15)
Pd2 Pd16 Co32 C133 173.4(14)
Pd17 Pd16 Co32 C133 75.4(14)
Pd19 Pd16 Co32 C133 10.5(14)
C3' Pd16 Co32 Co31 10.9(13)
C5 Pd16 Co32 Co31 -156.6(5)
Co35 Pd16 Co32 Co31 -44.84(16)
Pd3 Pd16 Co32 Co31 117.59(19)
Pd15 Pd16 Co32 Co31 -154.8(7)
Pd2 Pd16 Co32 Co31 150.90(16)
Pd17 Pd16 Co32 Co31 52.91(19)
Pd19 Pd16 Co32 Co31 -12.0(3)
C3' Pd16 Co32 Co34 -42.4(13)
C5 Pd16 Co32 Co34 150.1(5)
Co35 Pd16 Co32 Co34 -98.19(16)
Pd3 Pd16 Co32 Co34 64.23(11)
Pd15 Pd16 Co32 Co34 151.8(7)
Pd2 Pd16 Co32 Co34 97.54(14)
Pd17 Pd16 Co32 Co34 -0.44(14)
Pd19 Pd16 Co32 Co34 -65.4(2)
C3' Pd16 Co32 Pd3 -106.7(13)
C5 Pd16 Co32 Pd3 85.8(5)
Co35 Pd16 Co32 Pd3 -162.43(16)
Pd15 Pd16 Co32 Pd3 87.6(7)
Pd2 Pd16 Co32 Pd3 33.31(11)
Pd17 Pd16 Co32 Pd3 -64.68(11)
Pd19 Pd16 Co32 Pd3 -129.62(17)
C3' Pd16 Co32 Co35 55.8(13)
C5 Pd16 Co32 Co35 -111.7(5)
Pd3 Pd16 Co32 Co35 162.43(16)
Pd15 Pd16 Co32 Co35 -110.0(7)
Pd2 Pd16 Co32 Co35 -164.26(16)
Pd17 Pd16 Co32 Co35 97.75(15)
Pd19 Pd16 Co32 Co35 32.81(19)
C7 Pd3 Co32 C132 -82.6(13)
C35 Pd3 Co32 C132 -172.4(14)
C135 Pd3 Co32 C132 -165.7(14)
Pd16 Pd3 Co32 C132 68.4(13)
Co34 Pd3 Co32 C132 157.5(13)
Co14 Pd3 Co32 C132 140.0(13)
Co3 Pd3 Co32 C132 -94.3(14)
Pd2 Pd3 Co32 C132 35.5(13)
Co4 Pd3 Co32 C132 -27.1(13)
Pd4 Pd3 Co32 C132 101.2(13)
Co12 Pd3 Co32 C132 23.3(13)
C7 Pd3 Co32 C130 5.4(11)
C35 Pd3 Co32 C130 -84.4(12)
C135 Pd3 Co32 C130 -77.7(11)
Pd16 Pd3 Co32 C130 156.4(10)
Co34 Pd3 Co32 C130 -114.5(10)
Co14 Pd3 Co32 C130 -132.0(10)
Co3 Pd3 Co32 C130 -6.3(12)
Pd2 Pd3 Co32 C130 123.5(9)
Co4 Pd3 Co32 C130 60.9(10)
Pd4 Pd3 Co32 C130 -170.8(9)
Co12 Pd3 Co32 C130 111.3(10)
C7 Pd3 Co32 C3' 162.6(10)
C35 Pd3 Co32 C3' 72.8(12)
C135 Pd3 Co32 C3' 79.4(11)
Pd16 Pd3 Co32 C3' -46.4(10)
Co34 Pd3 Co32 C3' 42.6(10)
Co14 Pd3 Co32 C3' 25.1(9)
Co3 Pd3 Co32 C3' 150.8(11)
Pd2 Pd3 Co32 C3' -79.4(10)
Co4 Pd3 Co32 C3' -142.0(10)
Pd4 Pd3 Co32 C3' -13.7(10)
Co12 Pd3 Co32 C3' -91.5(10)
C7 Pd3 Co32 C133 70.6(13)
C35 Pd3 Co32 C133 -19.3(14)
C135 Pd3 Co32 C133 -12.6(14)
Pd16 Pd3 Co32 C133 -138.5(13)
Co34 Pd3 Co32 C133 -49.4(13)
Co14 Pd3 Co32 C133 -66.9(13)
Co3 Pd3 Co32 C133 58.8(15)
Pd2 Pd3 Co32 C133 -171.4(12)
Co4 Pd3 Co32 C133 126.0(13)
Pd4 Pd3 Co32 C133 -105.7(13)
Co12 Pd3 Co32 C133 176.4(14)
C7 Pd3 Co32 Co31 126.6(5)
C35 Pd3 Co32 Co31 36.8(7)
C135 Pd3 Co32 Co31 43.4(6)
Pd16 Pd3 Co32 Co31 -82.42(19)
Co34 Pd3 Co32 Co31 6.64(17)
Co14 Pd3 Co32 Co31 -10.86(17)
Co3 Pd3 Co32 Co31 114.9(7)
Pd2 Pd3 Co32 Co31 -115.35(18)
Co4 Pd3 Co32 Co31 -177.96(14)
Pd4 Pd3 Co32 Co31 -49.7(3)
Co12 Pd3 Co32 Co31 -127.5(5)
C7 Pd3 Co32 Co34 120.0(4)
C35 Pd3 Co32 Co34 30.1(7)
C135 Pd3 Co32 Co34 36.8(6)
Pd16 Pd3 Co32 Co34 -89.06(13)
Co14 Pd3 Co32 Co34 -17.50(12)
Co3 Pd3 Co32 Co34 108.2(7)
Pd2 Pd3 Co32 Co34 -121.99(11)
Co4 Pd3 Co32 Co34 175.40(12)
Pd4 Pd3 Co32 Co34 -56.29(17)
Co12 Pd3 Co32 Co34 -134.2(4)
C7 Pd3 Co32 Pd16 -151.0(4)
C35 Pd3 Co32 Pd16 119.2(7)
C135 Pd3 Co32 Pd16 125.9(6)
Co34 Pd3 Co32 Pd16 89.06(13)
Co14 Pd3 Co32 Pd16 71.56(15)
Co3 Pd3 Co32 Pd16 -162.7(7)
Pd2 Pd3 Co32 Pd16 -32.93(11)
Co4 Pd3 Co32 Pd16 -95.54(12)
Pd4 Pd3 Co32 Pd16 32.77(17)
Co12 Pd3 Co32 Pd16 -45.1(4)
C7 Pd3 Co32 Co35 -167.2(4)
C35 Pd3 Co32 Co35 102.9(7)
C135 Pd3 Co32 Co35 109.6(6)
Pd16 Pd3 Co32 Co35 -16.29(15)
Co34 Pd3 Co32 Co35 72.77(19)
Co14 Pd3 Co32 Co35 55.28(18)
Co3 Pd3 Co32 Co35 -179(45)
Pd2 Pd3 Co32 Co35 -49.22(19)
Co4 Pd3 Co32 Co35 -111.82(16)
Pd4 Pd3 Co32 Co35 16.5(3)
Co12 Pd3 Co32 Co35 -61.4(4)
C138 Co31 Co33 C137 19.0(16)
C140 Co31 Co33 C137 -79.1(15)
C133 Co31 Co33 C137 168.5(19)
C3' Co31 Co33 C137 -173.6(18)
Co34 Co31 Co33 C137 -119.1(13)
Co32 Co31 Co33 C137 -176.9(13)
Co35 Co31 Co33 C137 126.7(13)
C138 Co31 Co33 C139 89(3)
C140 Co31 Co33 C139 -9(3)
C133 Co31 Co33 C139 -121(3)
C3' Co31 Co33 C139 -103(3)
Co34 Co31 Co33 C139 -49(2)
Co32 Co31 Co33 C139 -107(2)
Co35 Co31 Co33 C139 -163(2)
C138 Co31 Co33 C3' -167.4(16)
C140 Co31 Co33 C3' 94.6(16)
C133 Co31 Co33 C3' -17.9(19)
Co34 Co31 Co33 C3' 54.5(13)
Co32 Co31 Co33 C3' -3.3(13)
Co35 Co31 Co33 C3' -59.6(13)
C138 Co31 Co33 C136 -71.5(12)
C140 Co31 Co33 C136 -169.6(11)
C133 Co31 Co33 C136 77.9(16)
C3' Co31 Co33 C136 95.8(14)
Co34 Co31 Co33 C136 150.4(7)
Co32 Co31 Co33 C136 92.5(7)
Co35 Co31 Co33 C136 36.2(7)
C138 Co31 Co33 Co35 -107.7(10)
C140 Co31 Co33 Co35 154.2(9)
C133 Co31 Co33 Co35 41.8(15)
C3' Co31 Co33 Co35 59.6(13)
Co34 Co31 Co33 Co35 114.19(17)
Co32 Co31 Co33 Co35 56.38(17)
C138 Co31 Co33 Pd17 151.2(10)
C140 Co31 Co33 Pd17 53.1(9)
C133 Co31 Co33 Pd17 -59.4(15)
C3' Co31 Co33 Pd17 -41.5(13)
Co34 Co31 Co33 Pd17 13.05(18)
Co32 Co31 Co33 Pd17 -44.8(2)
Co35 Co31 Co33 Pd17 -101.13(18)
C138 Co31 Co33 Pd19 -129.7(10)
C140 Co31 Co33 Pd19 132.2(9)
C133 Co31 Co33 Pd19 19.8(15)
C3' Co31 Co33 Pd19 37.7(13)
Co34 Co31 Co33 Pd19 92.2(2)
Co32 Co31 Co33 Pd19 34.4(3)
Co35 Co31 Co33 Pd19 -22.0(2)
C138 Co31 Co33 Co34 138.1(10)
C140 Co31 Co33 Co34 40.0(9)
C133 Co31 Co33 Co34 -72.4(15)
C3' Co31 Co33 Co34 -54.5(13)
Co32 Co31 Co33 Co34 -57.81(16)
Co35 Co31 Co33 Co34 -114.19(17)
C4 Pd17 Co33 C137 -57.3(16)
C139 Pd17 Co33 C137 -63.1(16)
C134 Pd17 Co33 C137 40.7(14)
Pd4 Pd17 Co33 C137 140.2(13)
Co34 Pd17 Co33 C137 82.6(13)
Pd8 Pd17 Co33 C137 -124.7(13)
Pd16 Pd17 Co33 C137 162.1(13)
Pd19 Pd17 Co33 C137 -132.9(13)
C4 Pd17 Co33 C139 5.8(13)
C134 Pd17 Co33 C139 103.8(12)
Pd4 Pd17 Co33 C139 -156.7(11)
Co34 Pd17 Co33 C139 145.7(10)
Pd8 Pd17 Co33 C139 -61.6(10)
Pd16 Pd17 Co33 C139 -134.8(10)
Pd19 Pd17 Co33 C139 -69.8(10)
C4 Pd17 Co33 C3' 176.8(13)
C139 Pd17 Co33 C3' 171.0(14)
C134 Pd17 Co33 C3' -85.2(11)
Pd4 Pd17 Co33 C3' 14.3(10)
Co34 Pd17 Co33 C3' -43.3(10)
Pd8 Pd17 Co33 C3' 109.3(10)
Pd16 Pd17 Co33 C3' 36.2(10)
Pd19 Pd17 Co33 C3' 101.2(10)
C4 Pd17 Co33 C136 89.0(12)
C139 Pd17 Co33 C136 83.2(13)
C134 Pd17 Co33 C136 -173.0(11)
Pd4 Pd17 Co33 C136 -73.5(10)
Co34 Pd17 Co33 C136 -131.1(9)
Pd8 Pd17 Co33 C136 21.6(9)
Pd16 Pd17 Co33 C136 -51.6(9)
Pd19 Pd17 Co33 C136 13.4(9)
C4 Pd17 Co33 Co35 142.0(9)
C139 Pd17 Co33 Co35 136.2(10)
C134 Pd17 Co33 Co35 -120.0(6)
Pd4 Pd17 Co33 Co35 -20.5(4)
Co34 Pd17 Co33 Co35 -78.10(17)
Pd8 Pd17 Co33 Co35 74.6(2)
Pd16 Pd17 Co33 Co35 1.37(14)
Pd19 Pd17 Co33 Co35 66.43(15)
C4 Pd17 Co33 Co31 -152.4(8)
C139 Pd17 Co33 Co31 -158.2(10)
C134 Pd17 Co33 Co31 -54.4(6)
Pd4 Pd17 Co33 Co31 45.1(4)
Co34 Pd17 Co33 Co31 -12.50(17)
Pd8 Pd17 Co33 Co31 140.15(17)
Pd16 Pd17 Co33 Co31 66.96(17)
Pd19 Pd17 Co33 Co31 132.0(2)
C4 Pd17 Co33 Pd19 75.5(9)
C139 Pd17 Co33 Pd19 69.8(10)
C134 Pd17 Co33 Pd19 173.6(6)
Pd4 Pd17 Co33 Pd19 -86.9(3)
Co34 Pd17 Co33 Pd19 -144.52(15)
Pd8 Pd17 Co33 Pd19 8.12(16)
Pd16 Pd17 Co33 Pd19 -65.06(10)
C4 Pd17 Co33 Co34 -139.9(9)
C139 Pd17 Co33 Co34 -145.7(10)
C134 Pd17 Co33 Co34 -41.9(6)
Pd4 Pd17 Co33 Co34 57.6(4)
Pd8 Pd17 Co33 Co34 152.65(19)
Pd16 Pd17 Co33 Co34 79.46(13)
Pd19 Pd17 Co33 Co34 144.52(15)
C127 Pd19 Co33 C137 10(2)
C139 Pd19 Co33 C137 63(2)
C136 Pd19 Co33 C137 -63(2)
Co28 Pd19 Co33 C137 69(2)
Pd15 Pd19 Co33 C137 -179.4(19)
Pd16 Pd19 Co33 C137 -166.1(19)
Co27 Pd19 Co33 C137 -89(2)
Pd17 Pd19 Co33 C137 128.6(19)
Pd8 Pd19 Co33 C137 122.6(19)
C127 Pd19 Co33 C139 -53.3(14)
C136 Pd19 Co33 C139 -125.8(12)
Co28 Pd19 Co33 C139 6.0(10)
Pd15 Pd19 Co33 C139 117.6(10)
Pd16 Pd19 Co33 C139 130.9(10)
Co27 Pd19 Co33 C139 -152.0(10)
Pd17 Pd19 Co33 C139 65.6(10)
Pd8 Pd19 Co33 C139 59.5(10)
C127 Pd19 Co33 C3' 168.9(13)
C139 Pd19 Co33 C3' -137.8(13)
C136 Pd19 Co33 C3' 96.4(12)
Co28 Pd19 Co33 C3' -131.8(9)
Pd15 Pd19 Co33 C3' -20.2(9)
Pd16 Pd19 Co33 C3' -6.9(9)
Co27 Pd19 Co33 C3' 70.2(10)
Pd17 Pd19 Co33 C3' -72.2(9)
Pd8 Pd19 Co33 C3' -78.2(9)
C127 Pd19 Co33 C136 72.5(12)
C139 Pd19 Co33 C136 125.8(12)
Co28 Pd19 Co33 C136 131.9(8)
Pd15 Pd19 Co33 C136 -116.6(8)
Pd16 Pd19 Co33 C136 -103.3(7)
Co27 Pd19 Co33 C136 -26.2(8)
Pd17 Pd19 Co33 C136 -168.6(7)
Pd8 Pd19 Co33 C136 -174.6(7)
C127 Pd19 Co33 Co35 122.2(10)
C139 Pd19 Co33 Co35 175.5(10)
C136 Pd19 Co33 Co35 49.7(7)
Co28 Pd19 Co33 Co35 -178.4(3)
Pd15 Pd19 Co33 Co35 -66.9(2)
Pd16 Pd19 Co33 Co35 -53.58(11)
Co27 Pd19 Co33 Co35 23.5(4)
Pd17 Pd19 Co33 Co35 -118.93(14)
Pd8 Pd19 Co33 Co35 -124.93(12)
C127 Pd19 Co33 Co31 141.6(10)
C139 Pd19 Co33 Co31 -165.1(10)
C136 Pd19 Co33 Co31 69.1(8)
Co28 Pd19 Co33 Co31 -159.0(3)
Pd15 Pd19 Co33 Co31 -47.5(3)
Pd16 Pd19 Co33 Co31 -34.2(2)
Co27 Pd19 Co33 Co31 42.9(5)
Pd17 Pd19 Co33 Co31 -99.5(2)
Pd8 Pd19 Co33 Co31 -105.5(2)
C127 Pd19 Co33 Pd17 -118.9(10)
C139 Pd19 Co33 Pd17 -65.6(10)
C136 Pd19 Co33 Pd17 168.6(7)
Co28 Pd19 Co33 Pd17 -59.5(3)
Pd15 Pd19 Co33 Pd17 52.04(19)
Pd16 Pd19 Co33 Pd17 65.35(11)
Co27 Pd19 Co33 Pd17 142.5(4)
Pd8 Pd19 Co33 Pd17 -6.00(12)
C127 Pd19 Co33 Co34 -152.5(10)
C139 Pd19 Co33 Co34 -99.1(10)
C136 Pd19 Co33 Co34 135.0(8)
Co28 Pd19 Co33 Co34 -93.1(3)
Pd15 Pd19 Co33 Co34 18.4(3)
Pd16 Pd19 Co33 Co34 31.75(16)
Co27 Pd19 Co33 Co34 108.9(4)
Pd17 Pd19 Co33 Co34 -33.60(15)
Pd8 Pd19 Co33 Co34 -39.60(19)
C138 Co31 Co34 C135 87.5(19)
C140 Co31 Co34 C135 61.0(16)
C133 Co31 Co34 C135 -32.4(14)
C3' Co31 Co34 C135 -123.9(16)
Co32 Co31 Co34 C135 -67.9(12)
Co35 Co31 Co34 C135 -126.8(12)
Co33 Co31 Co34 C135 -178.2(12)
C138 Co31 Co34 C134 -40.6(19)
C140 Co31 Co34 C134 -67.1(16)
C133 Co31 Co34 C134 -160.5(14)
C3' Co31 Co34 C134 108.1(15)
Co32 Co31 Co34 C134 164.0(11)
Co35 Co31 Co34 C134 105.1(11)
Co33 Co31 Co34 C134 53.7(11)
C138 Co31 Co34 C3' -148.7(19)
C140 Co31 Co34 C3' -175.2(16)
C133 Co31 Co34 C3' 91.5(13)
Co32 Co31 Co34 C3' 56.0(11)
Co35 Co31 Co34 C3' -2.9(11)
Co33 Co31 Co34 C3' -54.4(11)
C138 Co31 Co34 C140 26.5(19)
C133 Co31 Co34 C140 -93.3(14)
C3' Co31 Co34 C140 175.2(16)
Co32 Co31 Co34 C140 -128.8(12)
Co35 Co31 Co34 C140 172.3(12)
Co33 Co31 Co34 C140 120.8(12)
C138 Co31 Co34 Co32 155.4(16)
C140 Co31 Co34 Co32 128.8(12)
C133 Co31 Co34 Co32 35.5(8)
C3' Co31 Co34 Co32 -56.0(11)
Co35 Co31 Co34 Co32 -58.91(16)
Co33 Co31 Co34 Co32 -110.35(17)
C138 Co31 Co34 Pd17 -107.5(16)
C140 Co31 Co34 Pd17 -134.0(12)
C133 Co31 Co34 Pd17 132.7(8)
C3' Co31 Co34 Pd17 41.2(11)
Co32 Co31 Co34 Pd17 97.2(2)
Co35 Co31 Co34 Pd17 38.2(2)
Co33 Co31 Co34 Pd17 -13.20(18)
C138 Co31 Co34 Pd3 162.3(16)
C140 Co31 Co34 Pd3 135.7(12)
C133 Co31 Co34 Pd3 42.4(9)
C3' Co31 Co34 Pd3 -49.1(11)
Co32 Co31 Co34 Pd3 6.90(17)
Co35 Co31 Co34 Pd3 -52.0(2)
Co33 Co31 Co34 Pd3 -103.46(19)
C138 Co31 Co34 Co33 -94.3(16)
C140 Co31 Co34 Co33 -120.8(12)
C133 Co31 Co34 Co33 145.9(8)
C3' Co31 Co34 Co33 54.4(11)
Co32 Co31 Co34 Co33 110.35(17)
Co35 Co31 Co34 Co33 51.44(14)
C132 Co32 Co34 C135 -136(3)
C130 Co32 Co34 C135 5.5(13)
C3' Co32 Co34 C135 -163.9(15)
C133 Co32 Co34 C135 98.0(12)
Co31 Co32 Co34 C135 131.6(9)
Pd16 Co32 Co34 C135 -118.3(9)
Pd3 Co32 Co34 C135 -55.4(9)
Co35 Co32 Co34 C135 -175.1(9)
C132 Co32 Co34 C134 5(5)
C130 Co32 Co34 C134 146(4)
C3' Co32 Co34 C134 -23(4)
C133 Co32 Co34 C134 -121(4)
Co31 Co32 Co34 C134 -88(4)
Pd16 Co32 Co34 C134 22(4)
Pd3 Co32 Co34 C134 85(4)
Co35 Co32 Co34 C134 -34(4)
C132 Co32 Co34 C3' 28(3)
C130 Co32 Co34 C3' 169.4(15)
C133 Co32 Co34 C3' -98.1(14)
Co31 Co32 Co34 C3' -64.5(12)
Pd16 Co32 Co34 C3' 45.6(12)
Pd3 Co32 Co34 C3' 108.5(12)
Co35 Co32 Co34 C3' -11.2(12)
C132 Co32 Co34 C140 128(3)
C130 Co32 Co34 C140 -90.3(12)
C3' Co32 Co34 C140 100.3(14)
C133 Co32 Co34 C140 2.2(11)
Co31 Co32 Co34 C140 35.7(8)
Pd16 Co32 Co34 C140 145.9(8)
Pd3 Co32 Co34 C140 -151.2(8)
Co35 Co32 Co34 C140 89.1(8)
C132 Co32 Co34 Co31 92(3)
C130 Co32 Co34 Co31 -126.1(9)
C3' Co32 Co34 Co31 64.5(12)
C133 Co32 Co34 Co31 -33.6(8)
Pd16 Co32 Co34 Co31 110.14(16)
Pd3 Co32 Co34 Co31 173.05(18)
Co35 Co32 Co34 Co31 53.37(14)
C132 Co32 Co34 Pd17 -17(3)
C130 Co32 Co34 Pd17 124.3(9)
C3' Co32 Co34 Pd17 -45.1(12)
C133 Co32 Co34 Pd17 -143.2(8)
Co31 Co32 Co34 Pd17 -109.66(19)
Pd16 Co32 Co34 Pd17 0.48(15)
Pd3 Co32 Co34 Pd17 63.39(14)
Co35 Co32 Co34 Pd17 -56.29(17)
C132 Co32 Co34 Pd3 -81(3)
C130 Co32 Co34 Pd3 60.9(9)
C3' Co32 Co34 Pd3 -108.5(12)
C133 Co32 Co34 Pd3 153.4(8)
Co31 Co32 Co34 Pd3 -173.05(18)
Pd16 Co32 Co34 Pd3 -62.91(10)
Co35 Co32 Co34 Pd3 -119.68(14)
C132 Co32 Co34 Co33 38(3)
C130 Co32 Co34 Co33 -179.9(9)
C3' Co32 Co34 Co33 10.7(12)
C133 Co32 Co34 Co33 -87.4(8)
Co31 Co32 Co34 Co33 -53.80(14)
Pd16 Co32 Co34 Co33 56.34(13)
Pd3 Co32 Co34 Co33 119.26(14)
Co35 Co32 Co34 Co33 -0.42(14)
C4 Pd17 Co34 C135 -29.3(12)
C139 Pd17 Co34 C135 -157.5(12)
C134 Pd17 Co34 C135 -82.7(15)
Pd4 Pd17 Co34 C135 20.6(10)
Co33 Pd17 Co34 C135 180.0(10)
Pd8 Pd17 Co34 C135 61.8(11)
Pd16 Pd17 Co34 C135 102.9(10)
Pd19 Pd17 Co34 C135 148.2(10)
C4 Pd17 Co34 C134 53.4(13)
C139 Pd17 Co34 C134 -74.9(13)
Pd4 Pd17 Co34 C134 103.3(11)
Co33 Pd17 Co34 C134 -97.4(11)
Pd8 Pd17 Co34 C134 144.5(12)
Pd16 Pd17 Co34 C134 -174.5(11)
Pd19 Pd17 Co34 C134 -129.2(11)
C4 Pd17 Co34 C3' -164.0(11)
C139 Pd17 Co34 C3' 67.7(11)
C134 Pd17 Co34 C3' 142.6(14)
Pd4 Pd17 Co34 C3' -114.1(9)
Co33 Pd17 Co34 C3' 45.2(9)
Pd8 Pd17 Co34 C3' -73.0(9)
Pd16 Pd17 Co34 C3' -31.9(9)
Pd19 Pd17 Co34 C3' 13.4(9)
C4 Pd17 Co34 C140 108.1(15)
C139 Pd17 Co34 C140 -20.1(15)
C134 Pd17 Co34 C140 54.7(17)
Pd4 Pd17 Co34 C140 158.0(13)
Co33 Pd17 Co34 C140 -42.6(13)
Pd8 Pd17 Co34 C140 -160.8(13)
Pd16 Pd17 Co34 C140 -119.7(13)
Pd19 Pd17 Co34 C140 -74.4(13)
C4 Pd17 Co34 Co31 164.1(7)
C139 Pd17 Co34 Co31 35.9(7)
C134 Pd17 Co34 Co31 110.7(11)
Pd4 Pd17 Co34 Co31 -145.99(18)
Co33 Pd17 Co34 Co31 13.35(18)
Pd8 Pd17 Co34 Co31 -104.8(3)
Pd16 Pd17 Co34 Co31 -63.74(19)
Pd19 Pd17 Co34 Co31 -18.5(2)
C4 Pd17 Co34 Co32 -132.6(7)
C139 Pd17 Co34 Co32 99.2(7)
C134 Pd17 Co34 Co32 174.0(11)
Pd4 Pd17 Co34 Co32 -82.71(17)
Co33 Pd17 Co34 Co32 76.63(18)
Pd8 Pd17 Co34 Co32 -41.5(4)
Pd16 Pd17 Co34 Co32 -0.46(15)
Pd19 Pd17 Co34 Co32 44.82(19)
C4 Pd17 Co34 Pd3 -79.8(7)
C139 Pd17 Co34 Pd3 152.0(6)
C134 Pd17 Co34 Pd3 -133.2(11)
Pd4 Pd17 Co34 Pd3 -29.89(12)
Co33 Pd17 Co34 Pd3 129.45(16)
Pd8 Pd17 Co34 Pd3 11.3(4)
Pd16 Pd17 Co34 Pd3 52.36(10)
Pd19 Pd17 Co34 Pd3 97.65(13)
C4 Pd17 Co34 Co33 150.8(7)
C139 Pd17 Co34 Co33 22.5(6)
C134 Pd17 Co34 Co33 97.4(11)
Pd4 Pd17 Co34 Co33 -159.34(16)
Pd8 Pd17 Co34 Co33 -118.2(4)
Pd16 Pd17 Co34 Co33 -77.09(13)
Pd19 Pd17 Co34 Co33 -31.80(14)
C7 Pd3 Co34 C135 -0.7(11)
C35 Pd3 Co34 C135 28.3(18)
Pd16 Pd3 Co34 C135 175.8(10)
Co32 Pd3 Co34 C135 111.5(10)
Co14 Pd3 Co34 C135 155.6(11)
Co3 Pd3 Co34 C135 -57.9(10)
Pd2 Pd3 Co34 C135 -153.0(10)
Co4 Pd3 Co34 C135 0.9(18)
Pd4 Pd3 Co34 C135 -103.7(10)
Co12 Pd3 Co34 C135 123.1(10)
C7 Pd3 Co34 C134 83.3(12)
C35 Pd3 Co34 C134 112.3(19)
C135 Pd3 Co34 C134 84.0(15)
Pd16 Pd3 Co34 C134 -100.2(11)
Co32 Pd3 Co34 C134 -164.5(11)
Co14 Pd3 Co34 C134 -120.4(11)
Co3 Pd3 Co34 C134 26.1(11)
Pd2 Pd3 Co34 C134 -69.0(11)
Co4 Pd3 Co34 C134 84.9(17)
Pd4 Pd3 Co34 C134 -19.8(11)
Co12 Pd3 Co34 C134 -152.9(11)
C7 Pd3 Co34 C3' -155.3(9)
C35 Pd3 Co34 C3' -126.3(17)
C135 Pd3 Co34 C3' -154.6(13)
Pd16 Pd3 Co34 C3' 21.2(8)
Co32 Pd3 Co34 C3' -43.1(8)
Co14 Pd3 Co34 C3' 1.0(9)
Co3 Pd3 Co34 C3' 147.5(8)
Pd2 Pd3 Co34 C3' 52.4(8)
Co4 Pd3 Co34 C3' -153.7(15)
Pd4 Pd3 Co34 C3' 101.6(8)
Co12 Pd3 Co34 C3' -31.5(8)
C7 Pd3 Co34 C140 -60.8(15)
C35 Pd3 Co34 C140 -32(2)
C135 Pd3 Co34 C140 -60.2(17)
Pd16 Pd3 Co34 C140 115.6(14)
Co32 Pd3 Co34 C140 51.4(14)
Co14 Pd3 Co34 C140 95.5(14)
Co3 Pd3 Co34 C140 -118.0(14)
Pd2 Pd3 Co34 C140 146.8(14)
Co4 Pd3 Co34 C140 -59(2)
Pd4 Pd3 Co34 C140 -163.9(14)
Co12 Pd3 Co34 C140 63.0(14)
C7 Pd3 Co34 Co31 -118.9(5)
C35 Pd3 Co34 Co31 -89.9(15)
C135 Pd3 Co34 Co31 -118.2(11)
Pd16 Pd3 Co34 Co31 57.55(17)
Co32 Pd3 Co34 Co31 -6.73(17)
Co14 Pd3 Co34 Co31 37.4(3)
Co3 Pd3 Co34 Co31 -176.10(14)
Pd2 Pd3 Co34 Co31 88.76(18)
Co4 Pd3 Co34 Co31 -117.3(14)
Pd4 Pd3 Co34 Co31 138.01(17)
Co12 Pd3 Co34 Co31 4.87(17)
C7 Pd3 Co34 Co32 -112.2(5)
C35 Pd3 Co34 Co32 -83.2(15)
C135 Pd3 Co34 Co32 -111.5(10)
Pd16 Pd3 Co34 Co32 64.28(12)
Co14 Pd3 Co34 Co32 44.1(3)
Co3 Pd3 Co34 Co32 -169.38(12)
Pd2 Pd3 Co34 Co32 95.48(14)
Co4 Pd3 Co34 Co32 -110.6(14)
Pd4 Pd3 Co34 Co32 144.73(11)
Co12 Pd3 Co34 Co32 11.60(11)
C7 Pd3 Co34 Pd17 127.5(5)
C35 Pd3 Co34 Pd17 156.5(15)
C135 Pd3 Co34 Pd17 128.2(10)
Pd16 Pd3 Co34 Pd17 -56.01(11)
Co32 Pd3 Co34 Pd17 -120.28(16)
Co14 Pd3 Co34 Pd17 -76.2(3)
Co3 Pd3 Co34 Pd17 70.34(13)
Pd2 Pd3 Co34 Pd17 -24.80(16)
Co4 Pd3 Co34 Pd17 129.1(14)
Pd4 Pd3 Co34 Pd17 24.45(10)
Co12 Pd3 Co34 Pd17 -108.68(13)
C7 Pd3 Co34 Co33 173.9(5)
C35 Pd3 Co34 Co33 -157.1(16)
C135 Pd3 Co34 Co33 174.5(11)
Pd16 Pd3 Co34 Co33 -9.66(15)
Co32 Pd3 Co34 Co33 -73.93(18)
Co14 Pd3 Co34 Co33 -29.8(3)
Co3 Pd3 Co34 Co33 116.69(16)
Pd2 Pd3 Co34 Co33 21.5(2)
Co4 Pd3 Co34 Co33 175.5(13)
Pd4 Pd3 Co34 Co33 70.80(15)
Co12 Pd3 Co34 Co33 -62.33(16)
C137 Co33 Co34 C135 -132(9)
C139 Co33 Co34 C135 -31(9)
C3' Co33 Co34 C135 102(9)
C136 Co33 Co34 C135 116(9)
Co35 Co33 Co34 C135 113(9)
Co31 Co33 Co34 C135 166(9)
Pd17 Co33 Co34 C135 0(9)
Pd19 Co33 Co34 C135 36(9)
C137 Co33 Co34 C134 -72.5(16)
C139 Co33 Co34 C134 28.5(13)
C3' Co33 Co34 C134 161.4(15)
C136 Co33 Co34 C134 175.7(15)
Co35 Co33 Co34 C134 172.7(10)
Co31 Co33 Co34 C134 -134.9(10)
Pd17 Co33 Co34 C134 59.0(9)
Pd19 Co33 Co34 C134 95.0(10)
C137 Co33 Co34 C3' 126.1(18)
C139 Co33 Co34 C3' -132.8(15)
C136 Co33 Co34 C3' 14.4(16)
Co35 Co33 Co34 C3' 11.3(12)
Co31 Co33 Co34 C3' 63.8(12)
Pd17 Co33 Co34 C3' -102.3(12)
Pd19 Co33 Co34 C3' -66.4(12)
C137 Co33 Co34 C140 22.3(16)
C139 Co33 Co34 C140 123.4(12)
C3' Co33 Co34 C140 -103.8(15)
C136 Co33 Co34 C140 -89.4(14)
Co35 Co33 Co34 C140 -92.5(9)
Co31 Co33 Co34 C140 -40.0(9)
Pd17 Co33 Co34 C140 153.9(9)
Pd19 Co33 Co34 C140 -170.2(9)
C137 Co33 Co34 Co31 62.4(13)
C139 Co33 Co34 Co31 163.4(9)
C3' Co33 Co34 Co31 -63.8(12)
C136 Co33 Co34 Co31 -49.4(11)
Co35 Co33 Co34 Co31 -52.43(16)
Pd17 Co33 Co34 Co31 -166.08(19)
Pd19 Co33 Co34 Co31 -130.1(2)
C137 Co33 Co34 Co32 115.3(13)
C139 Co33 Co34 Co32 -143.7(9)
C3' Co33 Co34 Co32 -10.9(12)
C136 Co33 Co34 Co32 3.5(11)
Co35 Co33 Co34 Co32 0.46(15)
Co31 Co33 Co34 Co32 52.88(16)
Pd17 Co33 Co34 Co32 -113.20(16)
Pd19 Co33 Co34 Co32 -77.25(18)
C137 Co33 Co34 Pd17 -131.6(13)
C139 Co33 Co34 Pd17 -30.5(9)
C3' Co33 Co34 Pd17 102.3(12)
C136 Co33 Co34 Pd17 116.7(11)
Co35 Co33 Co34 Pd17 113.65(16)
Co31 Co33 Co34 Pd17 166.08(19)
Pd19 Co33 Co34 Pd17 35.95(15)
C137 Co33 Co34 Pd3 172.1(13)
C139 Co33 Co34 Pd3 -86.8(9)
C3' Co33 Co34 Pd3 46.0(12)
C136 Co33 Co34 Pd3 60.4(11)
Co35 Co33 Co34 Pd3 57.35(18)
Co31 Co33 Co34 Pd3 109.8(2)
Pd17 Co33 Co34 Pd3 -56.30(15)
Pd19 Co33 Co34 Pd3 -20.4(2)
C137 Co33 Co35 C141 -6.0(14)
C139 Co33 Co35 C141 -136.6(16)
C3' Co33 Co35 C141 111.7(15)
C136 Co33 Co35 C141 -75.9(14)
Co31 Co33 Co35 C141 52.7(10)
Pd17 Co33 Co35 C141 158.8(10)
Pd19 Co33 Co35 C141 -142.6(10)
Co34 Co33 Co35 C141 101.5(10)
C137 Co33 Co35 C131 131.1(18)
C139 Co33 Co35 C131 0(2)
C3' Co33 Co35 C131 -111.3(18)
C136 Co33 Co35 C131 61.1(18)
Co31 Co33 Co35 C131 -170.3(15)
Pd17 Co33 Co35 C131 -64.1(15)
Pd19 Co33 Co35 C131 -5.6(15)
Co34 Co33 Co35 C131 -121.5(15)
C137 Co33 Co35 C136 69.9(14)
C139 Co33 Co35 C136 -60.7(16)
C3' Co33 Co35 C136 -172.4(14)
Co31 Co33 Co35 C136 128.6(10)
Pd17 Co33 Co35 C136 -125.3(10)
Pd19 Co33 Co35 C136 -66.7(10)
Co34 Co33 Co35 C136 177.4(10)
C137 Co33 Co35 C3' -117.7(15)
C139 Co33 Co35 C3' 111.7(17)
C136 Co33 Co35 C3' 172.4(14)
Co31 Co33 Co35 C3' -59.0(11)
Pd17 Co33 Co35 C3' 47.1(11)
Pd19 Co33 Co35 C3' 105.7(11)
Co34 Co33 Co35 C3' -10.2(11)
C137 Co33 Co35 Co31 -58.7(10)
C139 Co33 Co35 Co31 170.7(13)
C3' Co33 Co35 Co31 59.0(11)
C136 Co33 Co35 Co31 -128.6(10)
Pd17 Co33 Co35 Co31 106.12(17)
Pd19 Co33 Co35 Co31 164.70(15)
Co34 Co33 Co35 Co31 48.78(13)
C137 Co33 Co35 Pd16 -166.2(10)
C139 Co33 Co35 Pd16 63.2(13)
C3' Co33 Co35 Pd16 -48.6(11)
C136 Co33 Co35 Pd16 123.8(10)
Co31 Co33 Co35 Pd16 -107.55(14)
Pd17 Co33 Co35 Pd16 -1.43(14)
Pd19 Co33 Co35 Pd16 57.15(10)
Co34 Co33 Co35 Pd16 -58.77(12)
C137 Co33 Co35 Co32 -107.9(10)
C139 Co33 Co35 Co32 121.5(13)
C3' Co33 Co35 Co32 9.8(11)
C136 Co33 Co35 Co32 -177.8(10)
Co31 Co33 Co35 Co32 -49.22(14)
Pd17 Co33 Co35 Co32 56.90(17)
Pd19 Co33 Co35 Co32 115.48(14)
Co34 Co33 Co35 Co32 -0.44(15)
C138 Co31 Co35 C141 -31.2(14)
C140 Co31 Co35 C141 -178.6(18)
C133 Co31 Co35 C141 70.6(12)
C3' Co31 Co35 C141 168.8(14)
Co34 Co31 Co35 C141 171.7(9)
Co32 Co31 Co35 C141 113.8(9)
Co33 Co31 Co35 C141 -132.1(9)
C138 Co31 Co35 C131 -104(4)
C140 Co31 Co35 C131 108(4)
C133 Co31 Co35 C131 -2(4)
C3' Co31 Co35 C131 96(4)
Co34 Co31 Co35 C131 99(4)
Co32 Co31 Co35 C131 41(4)
Co33 Co31 Co35 C131 155(4)
C138 Co31 Co35 C136 64.4(13)
C140 Co31 Co35 C136 -83.0(17)
C133 Co31 Co35 C136 166.3(11)
C3' Co31 Co35 C136 -95.6(13)
Co34 Co31 Co35 C136 -92.7(8)
Co32 Co31 Co35 C136 -150.6(8)
Co33 Co31 Co35 C136 -36.5(7)
C138 Co31 Co35 C3' 160.1(15)
C140 Co31 Co35 C3' 12.6(18)
C133 Co31 Co35 C3' -98.1(13)
Co34 Co31 Co35 C3' 2.9(11)
Co32 Co31 Co35 C3' -55.0(11)
Co33 Co31 Co35 C3' 59.2(11)
C138 Co31 Co35 Co33 100.9(11)
C140 Co31 Co35 Co33 -46.5(15)
C133 Co31 Co35 Co33 -157.3(8)
C3' Co31 Co35 Co33 -59.2(11)
Co34 Co31 Co35 Co33 -56.23(15)
Co32 Co31 Co35 Co33 -114.13(17)
C138 Co31 Co35 Pd16 169.5(11)
C140 Co31 Co35 Pd16 22.1(15)
C133 Co31 Co35 Pd16 -88.7(8)
C3' Co31 Co35 Pd16 9.4(11)
Co34 Co31 Co35 Pd16 12.38(18)
Co32 Co31 Co35 Pd16 -45.52(15)
Co33 Co31 Co35 Pd16 68.60(14)
C138 Co31 Co35 Co32 -145.0(11)
C140 Co31 Co35 Co32 67.6(15)
C133 Co31 Co35 Co32 -43.2(8)
C3' Co31 Co35 Co32 55.0(11)
Co34 Co31 Co35 Co32 57.90(15)
Co33 Co31 Co35 Co32 114.13(17)
C3' Pd16 Co35 C141 -77(3)
C5 Pd16 Co35 C141 85(2)
Pd3 Pd16 Co35 C141 -42(2)
Pd15 Pd16 Co35 C141 140(2)
Co32 Pd16 Co35 C141 -24(2)
Pd2 Pd16 Co35 C141 52(2)
Pd17 Pd16 Co35 C141 -123(2)
Pd19 Pd16 Co35 C141 -179(2)
C3' Pd16 Co35 C131 -172.5(15)
C5 Pd16 Co35 C131 -11.1(12)
Pd3 Pd16 Co35 C131 -137.8(11)
Pd15 Pd16 Co35 C131 44.4(11)
Co32 Pd16 Co35 C131 -120.0(11)
Pd2 Pd16 Co35 C131 -44.0(12)
Pd17 Pd16 Co35 C131 140.7(11)
Pd19 Pd16 Co35 C131 85.1(11)
C3' Pd16 Co35 C136 88.4(13)
C5 Pd16 Co35 C136 -110.1(9)
Pd3 Pd16 Co35 C136 123.1(7)
Pd15 Pd16 Co35 C136 -54.6(8)
Co32 Pd16 Co35 C136 140.9(7)
Pd2 Pd16 Co35 C136 -143.0(9)
Pd17 Pd16 Co35 C136 41.7(7)
Pd19 Pd16 Co35 C136 -14.0(7)
C5 Pd16 Co35 C3' 161.4(12)
Pd3 Pd16 Co35 C3' 34.7(10)
Pd15 Pd16 Co35 C3' -143.1(10)
Co32 Pd16 Co35 C3' 52.5(10)
Pd2 Pd16 Co35 C3' 128.5(12)
Pd17 Pd16 Co35 C3' -46.8(10)
Pd19 Pd16 Co35 C3' -102.4(10)
C3' Pd16 Co35 Co33 48.1(10)
C5 Pd16 Co35 Co33 -150.5(5)
Pd3 Pd16 Co35 Co33 82.76(16)
Pd15 Pd16 Co35 Co33 -95.03(19)
Co32 Pd16 Co35 Co33 100.56(15)
Pd2 Pd16 Co35 Co33 176.6(5)
Pd17 Pd16 Co35 Co33 1.29(13)
Pd19 Pd16 Co35 Co33 -54.34(11)
C3' Pd16 Co35 Co31 -9.4(10)
C5 Pd16 Co35 Co31 152.1(5)
Pd3 Pd16 Co35 Co31 25.3(2)
Pd15 Pd16 Co35 Co31 -152.44(18)
Co32 Pd16 Co35 Co31 43.15(16)
Pd2 Pd16 Co35 Co31 119.2(5)
Pd17 Pd16 Co35 Co31 -56.12(16)
Pd19 Pd16 Co35 Co31 -111.75(15)
C3' Pd16 Co35 Co32 -52.5(10)
C5 Pd16 Co35 Co32 108.9(5)
Pd3 Pd16 Co35 Co32 -17.80(16)
Pd15 Pd16 Co35 Co32 164.4(2)
Pd2 Pd16 Co35 Co32 76.0(5)
Pd17 Pd16 Co35 Co32 -99.27(15)
Pd19 Pd16 Co35 Co32 -154.90(15)
C132 Co32 Co35 C141 77.0(15)
C130 Co32 Co35 C141 60(6)
C3' Co32 Co35 C141 -127.4(15)
C133 Co32 Co35 C141 -22.2(12)
Co31 Co32 Co35 C141 -63.6(9)
Co34 Co32 Co35 C141 -116.2(9)
Pd16 Co32 Co35 C141 171.2(9)
Pd3 Co32 Co35 C141 -172.2(9)
C132 Co32 Co35 C131 -27.8(16)
C130 Co32 Co35 C131 -45(6)
C3' Co32 Co35 C131 127.7(17)
C133 Co32 Co35 C131 -127.0(14)
Co31 Co32 Co35 C131 -168.4(12)
Co34 Co32 Co35 C131 138.9(12)
Pd16 Co32 Co35 C131 66.4(12)
Pd3 Co32 Co35 C131 82.9(12)
C132 Co32 Co35 C136 -168.9(17)
C130 Co32 Co35 C136 174(6)
C3' Co32 Co35 C136 -13.3(17)
C133 Co32 Co35 C136 91.9(14)
Co31 Co32 Co35 C136 50.5(12)
Co34 Co32 Co35 C136 -2.1(12)
Pd16 Co32 Co35 C136 -74.7(12)
Pd3 Co32 Co35 C136 -58.2(12)
C132 Co32 Co35 C3' -155.6(17)
C130 Co32 Co35 C3' -172(6)
C133 Co32 Co35 C3' 105.2(14)
Co31 Co32 Co35 C3' 63.8(12)
Co34 Co32 Co35 C3' 11.2(12)
Pd16 Co32 Co35 C3' -61.4(12)
Pd3 Co32 Co35 C3' -44.8(12)
C132 Co32 Co35 Co33 -166.3(12)
C130 Co32 Co35 Co33 177(6)
C3' Co32 Co35 Co33 -10.7(12)
C133 Co32 Co35 Co33 94.5(8)
Co31 Co32 Co35 Co33 53.09(15)
Co34 Co32 Co35 Co33 0.46(15)
Pd16 Co32 Co35 Co33 -72.12(14)
Pd3 Co32 Co35 Co33 -55.6(2)
C132 Co32 Co35 Co31 140.6(12)
C130 Co32 Co35 Co31 124(6)
C3' Co32 Co35 Co31 -63.8(12)
C133 Co32 Co35 Co31 41.4(8)
Co34 Co32 Co35 Co31 -52.63(15)
Pd16 Co32 Co35 Co31 -125.21(18)
Pd3 Co32 Co35 Co31 -108.7(2)
C132 Co32 Co35 Pd16 -94.2(12)
C130 Co32 Co35 Pd16 -111(6)
C3' Co32 Co35 Pd16 61.4(12)
C133 Co32 Co35 Pd16 166.6(8)
Co31 Co32 Co35 Pd16 125.21(18)
Co34 Co32 Co35 Pd16 72.58(14)
Pd3 Co32 Co35 Pd16 16.55(15)
C14 Co4 C1 Co2 -17(3)
C6 Co4 C1 Co2 -169(3)
C7 Co4 C1 Co2 80(3)
Co3 Co4 C1 Co2 70(3)
Co5 Co4 C1 Co2 -14(3)
Pd2 Co4 C1 Co2 -177(3)
Co1 Co4 C1 Co2 -94(3)
Pd3 Co4 C1 Co2 126(3)
C14 Co4 C1 Co1 77.5(8)
C6 Co4 C1 Co1 -74.2(9)
C7 Co4 C1 Co1 174.6(5)
Co3 Co4 C1 Co1 164.5(7)
Co5 Co4 C1 Co1 80.9(5)
Pd2 Co4 C1 Co1 -82.8(5)
Pd3 Co4 C1 Co1 -139.8(4)
C14 Co4 C1 Co3 -87.0(7)
C6 Co4 C1 Co3 121.3(7)
C7 Co4 C1 Co3 10.1(5)
Co5 Co4 C1 Co3 -83.6(4)
Pd2 Co4 C1 Co3 112.7(5)
Co1 Co4 C1 Co3 -164.5(7)
Pd3 Co4 C1 Co3 55.7(3)
C14 Co4 C1 Co5 -3.4(8)
C6 Co4 C1 Co5 -155.1(7)
C7 Co4 C1 Co5 93.7(5)
Co3 Co4 C1 Co5 83.6(4)
Pd2 Co4 C1 Co5 -163.7(6)
Co1 Co4 C1 Co5 -80.9(5)
Pd3 Co4 C1 Co5 139.3(4)
C14 Co4 C1 Pd2 160.3(6)
C6 Co4 C1 Pd2 8.6(9)
C7 Co4 C1 Pd2 -102.6(5)
Co3 Co4 C1 Pd2 -112.7(5)
Co5 Co4 C1 Pd2 163.7(6)
Co1 Co4 C1 Pd2 82.8(5)
Pd3 Co4 C1 Pd2 -57.0(3)
C12 Co2 C1 Co4 -96(3)
C11 Co2 C1 Co4 115(3)
C10 Co2 C1 Co4 10(3)
Co5 Co2 C1 Co4 14(3)
Pd4 Co2 C1 Co4 -128(3)
Pd1 Co2 C1 Co4 150(3)
Co1 Co2 C1 Co4 95(3)
Co3 Co2 C1 Co4 -69(3)
C12 Co2 C1 Co1 169.2(6)
C11 Co2 C1 Co1 20.1(10)
C10 Co2 C1 Co1 -84.8(7)
Co5 Co2 C1 Co1 -81.2(4)
Pd4 Co2 C1 Co1 136.9(4)
Pd1 Co2 C1 Co1 54.9(4)
Co3 Co2 C1 Co1 -164.1(7)
C12 Co2 C1 Co3 -26.7(8)
C11 Co2 C1 Co3 -175.8(7)
C10 Co2 C1 Co3 79.3(7)
Co5 Co2 C1 Co3 83.0(4)
Pd4 Co2 C1 Co3 -59.0(3)
Pd1 Co2 C1 Co3 -141.0(4)
Co1 Co2 C1 Co3 164.1(7)
C12 Co2 C1 Co5 -109.6(7)
C11 Co2 C1 Co5 101.3(9)
C10 Co2 C1 Co5 -3.6(7)
Pd4 Co2 C1 Co5 -142.0(4)
Pd1 Co2 C1 Co5 136.1(3)
Co1 Co2 C1 Co5 81.2(4)
Co3 Co2 C1 Co5 -83.0(4)
C12 Co2 C1 Pd2 86.9(8)
C11 Co2 C1 Pd2 -62.2(10)
C10 Co2 C1 Pd2 -167.1(7)
Co5 Co2 C1 Pd2 -163.5(7)
Pd4 Co2 C1 Pd2 54.6(4)
Pd1 Co2 C1 Pd2 -27.4(5)
Co1 Co2 C1 Pd2 -82.3(5)
Co3 Co2 C1 Pd2 113.6(7)
C15 Co1 C1 Co4 174.4(11)
C17 Co1 C1 Co4 25.2(8)
C8 Co1 C1 Co4 -80.0(6)
Co5 Co1 C1 Co4 -85.3(4)
Pd2 Co1 C1 Co4 84.5(5)
Co2 Co1 C1 Co4 -166.6(7)
Pd1 Co1 C1 Co4 143.0(4)
C15 Co1 C1 Co2 -19.0(13)
C17 Co1 C1 Co2 -168.2(6)
C8 Co1 C1 Co2 86.6(6)
Co5 Co1 C1 Co2 81.3(5)
Pd2 Co1 C1 Co2 -108.8(5)
Co4 Co1 C1 Co2 166.6(7)
Pd1 Co1 C1 Co2 -50.4(3)
C15 Co1 C1 Co3 -109(3)
C17 Co1 C1 Co3 102(3)
C8 Co1 C1 Co3 -4(3)
Co5 Co1 C1 Co3 -9(2)
Pd2 Co1 C1 Co3 161(3)
Co2 Co1 C1 Co3 -90(3)
Co4 Co1 C1 Co3 77(2)
Pd1 Co1 C1 Co3 -140(3)
C15 Co1 C1 Co5 -100.3(12)
C17 Co1 C1 Co5 110.5(7)
C8 Co1 C1 Co5 5.3(6)
Pd2 Co1 C1 Co5 169.8(6)
Co2 Co1 C1 Co5 -81.3(5)
Co4 Co1 C1 Co5 85.3(4)
Pd1 Co1 C1 Co5 -131.7(3)
C15 Co1 C1 Pd2 89.9(12)
C17 Co1 C1 Pd2 -59.3(7)
C8 Co1 C1 Pd2 -164.6(5)
Co5 Co1 C1 Pd2 -169.8(6)
Co2 Co1 C1 Pd2 108.8(5)
Co4 Co1 C1 Pd2 -84.5(5)
Pd1 Co1 C1 Pd2 58.5(3)
C13 Co3 C1 Co4 89.5(8)
C16 Co3 C1 Co4 -128.8(8)
C7 Co3 C1 Co4 -10.8(6)
Pd4 Co3 C1 Co4 -131.3(4)
Co5 Co3 C1 Co4 86.4(4)
Pd3 Co3 C1 Co4 -61.3(3)
Co2 Co3 C1 Co4 167.4(7)
C13 Co3 C1 Co2 -77.9(8)
C16 Co3 C1 Co2 63.8(10)
C7 Co3 C1 Co2 -178.3(5)
Pd4 Co3 C1 Co2 61.3(3)
Co4 Co3 C1 Co2 -167.4(7)
Co5 Co3 C1 Co2 -81.1(5)
Pd3 Co3 C1 Co2 131.3(4)
C13 Co3 C1 Co1 12(3)
C16 Co3 C1 Co1 154(2)
C7 Co3 C1 Co1 -88(3)
Pd4 Co3 C1 Co1 151(3)
Co4 Co3 C1 Co1 -78(3)
Co5 Co3 C1 Co1 9(2)
Pd3 Co3 C1 Co1 -139(3)
Co2 Co3 C1 Co1 90(3)
C13 Co3 C1 Co5 3.1(8)
C16 Co3 C1 Co5 144.9(8)
C7 Co3 C1 Co5 -97.2(5)
Pd4 Co3 C1 Co5 142.3(4)
Co4 Co3 C1 Co5 -86.4(4)
Pd3 Co3 C1 Co5 -147.6(3)
Co2 Co3 C1 Co5 81.1(5)
C13 Co3 C1 Pd2 171.5(7)
C16 Co3 C1 Pd2 -46.7(11)
C7 Co3 C1 Pd2 71.2(7)
Pd4 Co3 C1 Pd2 -49.3(4)
Co4 Co3 C1 Pd2 82.1(6)
Co5 Co3 C1 Pd2 168.4(8)
Pd3 Co3 C1 Pd2 20.8(5)
Co2 Co3 C1 Pd2 -110.5(7)
C9 Co5 C1 Co4 -39(2)
C8 Co5 C1 Co4 87.7(6)
C10 Co5 C1 Co4 -173.3(6)
Co2 Co5 C1 Co4 -176.8(6)
Co1 Co5 C1 Co4 92.9(5)
Co3 Co5 C1 Co4 -84.7(4)
C9 Co5 C1 Co2 138(2)
C8 Co5 C1 Co2 -95.5(6)
C10 Co5 C1 Co2 3.6(7)
Co1 Co5 C1 Co2 -90.3(4)
Co3 Co5 C1 Co2 92.2(4)
Co4 Co5 C1 Co2 176.8(6)
C9 Co5 C1 Co1 -132(2)
C8 Co5 C1 Co1 -5.2(6)
C10 Co5 C1 Co1 93.8(6)
Co2 Co5 C1 Co1 90.3(4)
Co3 Co5 C1 Co1 -177.6(6)
Co4 Co5 C1 Co1 -92.9(5)
C9 Co5 C1 Co3 46(2)
C8 Co5 C1 Co3 172.3(5)
C10 Co5 C1 Co3 -88.6(6)
Co2 Co5 C1 Co3 -92.2(4)
Co1 Co5 C1 Co3 177.6(6)
Co4 Co5 C1 Co3 84.7(4)
C9 Co5 C1 Pd2 -99(3)
C8 Co5 C1 Pd2 28(2)
C10 Co5 C1 Pd2 127(2)
Co2 Co5 C1 Pd2 123(2)
Co1 Co5 C1 Pd2 32.9(18)
Co3 Co5 C1 Pd2 -145(2)
Co4 Co5 C1 Pd2 -60.0(19)
C5 Pd2 C1 Co4 -53.2(17)
Pd6 Pd2 C1 Co4 70.2(8)
Co1 Pd2 C1 Co4 -92.9(5)
Pd15 Pd2 C1 Co4 -174.7(2)
Pd5 Pd2 C1 Co4 -158.1(2)
Pd16 Pd2 C1 Co4 75.8(6)
Pd3 Pd2 C1 Co4 61.2(3)
Pd4 Pd2 C1 Co4 128.0(4)
Pd1 Pd2 C1 Co4 -153.1(4)
C5 Pd2 C1 Co2 126.2(15)
Pd6 Pd2 C1 Co2 -110.5(7)
Co1 Pd2 C1 Co2 86.5(6)
Co4 Pd2 C1 Co2 179.3(8)
Pd15 Pd2 C1 Co2 4.7(10)
Pd5 Pd2 C1 Co2 21.2(9)
Pd16 Pd2 C1 Co2 -104.9(5)
Pd3 Pd2 C1 Co2 -119.4(5)
Pd4 Pd2 C1 Co2 -52.7(4)
Pd1 Pd2 C1 Co2 26.2(4)
C5 Pd2 C1 Co1 39.7(17)
Pd6 Pd2 C1 Co1 163.0(4)
Co4 Pd2 C1 Co1 92.9(5)
Pd15 Pd2 C1 Co1 -81.8(6)
Pd5 Pd2 C1 Co1 -65.3(6)
Pd16 Pd2 C1 Co1 168.63(15)
Pd3 Pd2 C1 Co1 154.1(4)
Pd4 Pd2 C1 Co1 -139.2(4)
Pd1 Pd2 C1 Co1 -60.3(3)
C5 Pd2 C1 Co3 -134.8(14)
Pd6 Pd2 C1 Co3 -11.5(11)
Co1 Pd2 C1 Co3 -174.5(8)
Co4 Pd2 C1 Co3 -81.7(6)
Pd15 Pd2 C1 Co3 103.7(6)
Pd5 Pd2 C1 Co3 120.2(5)
Pd16 Pd2 C1 Co3 -5.9(9)
Pd3 Pd2 C1 Co3 -20.4(5)
Pd4 Pd2 C1 Co3 46.3(4)
Pd1 Pd2 C1 Co3 125.2(5)
C5 Pd2 C1 Co5 7(3)
Pd6 Pd2 C1 Co5 130.3(17)
Co1 Pd2 C1 Co5 -32.8(18)
Co4 Pd2 C1 Co5 60.1(19)
Pd15 Pd2 C1 Co5 -114.6(19)
Pd5 Pd2 C1 Co5 -98(2)
Pd16 Pd2 C1 Co5 135.9(18)
Pd3 Pd2 C1 Co5 121(2)
Pd4 Pd2 C1 Co5 -172(2)
Pd1 Pd2 C1 Co5 -93(2)
C24 Co9 C2 Co8 178.7(13)
C21 Co9 C2 Co8 -66.3(14)
C25 Co9 C2 Co8 45(4)
Co6 Co9 C2 Co8 -79.6(9)
Pd1 Co9 C2 Co8 125.7(8)
Pd8 Co9 C2 Co8 57.5(7)
Co10 Co9 C2 Co8 -165.6(14)
C24 Co9 C2 Co7 -84(6)
C21 Co9 C2 Co7 31(6)
C25 Co9 C2 Co7 142(7)
Co6 Co9 C2 Co7 18(6)
Pd1 Co9 C2 Co7 -137(6)
Pd8 Co9 C2 Co7 155(6)
Co8 Co9 C2 Co7 97(6)
Co10 Co9 C2 Co7 -68(6)
C24 Co9 C2 Co10 -15.7(14)
C21 Co9 C2 Co10 99.3(14)
C25 Co9 C2 Co10 -150(3)
Co6 Co9 C2 Co10 86.0(10)
Pd1 Co9 C2 Co10 -68.8(8)
Pd8 Co9 C2 Co10 -137.0(9)
Co8 Co9 C2 Co10 165.6(14)
C24 Co9 C2 Co6 -101.7(13)
C21 Co9 C2 Co6 13.3(14)
C25 Co9 C2 Co6 124(3)
Pd1 Co9 C2 Co6 -154.7(8)
Pd8 Co9 C2 Co6 137.1(9)
Co8 Co9 C2 Co6 79.6(9)
Co10 Co9 C2 Co6 -86.0(10)
C24 Co9 C2 Pd5 67.5(16)
C21 Co9 C2 Pd5 -177.5(14)
C25 Co9 C2 Pd5 -67(4)
Co6 Co9 C2 Pd5 169.2(17)
Pd1 Co9 C2 Pd5 14.4(11)
Pd8 Co9 C2 Pd5 -53.7(10)
Co8 Co9 C2 Pd5 -111.2(15)
Co10 Co9 C2 Pd5 83.2(12)
C19 Co8 C2 Co9 90.1(14)
C26 Co8 C2 Co9 -31(2)
C27 Co8 C2 Co9 -156.7(11)
Co6 Co8 C2 Co9 83.9(10)
Pd9 Co8 C2 Co9 -137.6(9)
Pd8 Co8 C2 Co9 -59.6(8)
Co7 Co8 C2 Co9 165.3(15)
C19 Co8 C2 Co7 -75.2(15)
C26 Co8 C2 Co7 163.8(14)
C27 Co8 C2 Co7 38.0(16)
Co6 Co8 C2 Co7 -81.4(9)
Pd9 Co8 C2 Co7 57.1(7)
Pd8 Co8 C2 Co7 135.1(9)
Co9 Co8 C2 Co7 -165.3(15)
C19 Co8 C2 Co10 -13(7)
C26 Co8 C2 Co10 -134(6)
C27 Co8 C2 Co10 100(6)
Co6 Co8 C2 Co10 -20(5)
Pd9 Co8 C2 Co10 119(6)
Pd8 Co8 C2 Co10 -163(6)
Co7 Co8 C2 Co10 62(6)
Co9 Co8 C2 Co10 -103(6)
C19 Co8 C2 Co6 6.2(15)
C26 Co8 C2 Co6 -114.9(16)
C27 Co8 C2 Co6 119.3(12)
Pd9 Co8 C2 Co6 138.4(7)
Pd8 Co8 C2 Co6 -143.5(8)
Co7 Co8 C2 Co6 81.4(9)
Co9 Co8 C2 Co6 -83.9(10)
C19 Co8 C2 Pd5 -161.6(13)
C26 Co8 C2 Pd5 77(2)
C27 Co8 C2 Pd5 -48.4(18)
Co6 Co8 C2 Pd5 -167.8(16)
Pd9 Co8 C2 Pd5 -29.4(10)
Pd8 Co8 C2 Pd5 48.7(9)
Co7 Co8 C2 Pd5 -86.4(13)
Co9 Co8 C2 Pd5 108.3(14)
C28 Co7 C2 Co9 -156(5)
C20 Co7 C2 Co9 -22(6)
C29 Co7 C2 Co9 83(6)
Co6 Co7 C2 Co9 -18(6)
Co10 Co7 C2 Co9 69(6)
Pd5 Co7 C2 Co9 153(7)
Co8 Co7 C2 Co9 -97(6)
Pd9 Co7 C2 Co9 -149(6)
C28 Co7 C2 Co8 -59(3)
C20 Co7 C2 Co8 75.5(12)
C29 Co7 C2 Co8 179.9(9)
Co6 Co7 C2 Co8 79.7(9)
Co10 Co7 C2 Co8 166.9(14)
Pd5 Co7 C2 Co8 -109.8(12)
Pd9 Co7 C2 Co8 -51.7(7)
C28 Co7 C2 Co10 134(3)
C20 Co7 C2 Co10 -91.3(11)
C29 Co7 C2 Co10 13.1(10)
Co6 Co7 C2 Co10 -87.1(9)
Pd5 Co7 C2 Co10 83.4(9)
Co8 Co7 C2 Co10 -166.9(14)
Pd9 Co7 C2 Co10 141.4(7)
C28 Co7 C2 Co6 -139(3)
C20 Co7 C2 Co6 -4.2(12)
C29 Co7 C2 Co6 100.2(9)
Co10 Co7 C2 Co6 87.1(9)
Pd5 Co7 C2 Co6 170.5(14)
Co8 Co7 C2 Co6 -79.7(9)
Pd9 Co7 C2 Co6 -131.4(8)
C28 Co7 C2 Pd5 51(3)
C20 Co7 C2 Pd5 -174.7(10)
C29 Co7 C2 Pd5 -70.3(10)
Co6 Co7 C2 Pd5 -170.5(14)
Co10 Co7 C2 Pd5 -83.4(9)
Co8 Co7 C2 Pd5 109.8(12)
Pd9 Co7 C2 Pd5 58.1(7)
C23 Co10 C2 Co9 87.6(17)
C22 Co10 C2 Co9 -72.5(16)
C29 Co10 C2 Co9 -178.6(10)
C24 Co10 C2 Co9 10.4(10)
Co7 Co10 C2 Co9 -166.1(14)
Pd5 Co10 C2 Co9 106.5(11)
Co6 Co10 C2 Co9 -84.2(11)
C23 Co10 C2 Co8 -169(5)
C22 Co10 C2 Co8 31(7)
C29 Co10 C2 Co8 -75(6)
C24 Co10 C2 Co8 114(6)
Co7 Co10 C2 Co8 -63(6)
Pd5 Co10 C2 Co8 -150(7)
Co6 Co10 C2 Co8 19(5)
Co9 Co10 C2 Co8 103(6)
C23 Co10 C2 Co7 -106.2(15)
C22 Co10 C2 Co7 93.7(15)
C29 Co10 C2 Co7 -12.4(9)
C24 Co10 C2 Co7 176.5(11)
Pd5 Co10 C2 Co7 -87.4(9)
Co6 Co10 C2 Co7 81.9(9)
Co9 Co10 C2 Co7 166.1(14)
C23 Co10 C2 Co6 171.9(12)
C22 Co10 C2 Co6 11.7(17)
C29 Co10 C2 Co6 -94.3(10)
C24 Co10 C2 Co6 94.6(10)
Co7 Co10 C2 Co6 -81.9(9)
Pd5 Co10 C2 Co6 -169.3(13)
Co9 Co10 C2 Co6 84.2(11)
C23 Co10 C2 Pd5 -18.8(18)
C22 Co10 C2 Pd5 -178.9(12)
C29 Co10 C2 Pd5 75.0(9)
C24 Co10 C2 Pd5 -96.1(10)
Co7 Co10 C2 Pd5 87.4(9)
Co6 Co10 C2 Pd5 169.3(13)
Co9 Co10 C2 Pd5 -106.5(11)
C18 Co6 C2 Co9 73(4)
C21 Co6 C2 Co9 -11.5(12)
C20 Co6 C2 Co9 179.3(11)
C19 Co6 C2 Co9 -96.9(11)
Co8 Co6 C2 Co9 -92.8(10)
Co7 Co6 C2 Co9 175.5(15)
Co10 Co6 C2 Co9 92.2(12)
C18 Co6 C2 Co8 165(4)
C21 Co6 C2 Co8 81.3(12)
C20 Co6 C2 Co8 -87.9(10)
C19 Co6 C2 Co8 -4.1(10)
Co7 Co6 C2 Co8 -91.7(10)
Co9 Co6 C2 Co8 92.8(10)
Co10 Co6 C2 Co8 -175.1(14)
C18 Co6 C2 Co7 -103(4)
C21 Co6 C2 Co7 173.0(12)
C20 Co6 C2 Co7 3.8(11)
C19 Co6 C2 Co7 87.6(10)
Co8 Co6 C2 Co7 91.7(10)
Co9 Co6 C2 Co7 -175.5(15)
Co10 Co6 C2 Co7 -83.4(9)
C18 Co6 C2 Co10 -19(4)
C21 Co6 C2 Co10 -103.6(12)
C20 Co6 C2 Co10 87.2(11)
C19 Co6 C2 Co10 171.0(10)
Co8 Co6 C2 Co10 175.1(14)
Co7 Co6 C2 Co10 83.4(9)
Co9 Co6 C2 Co10 -92.2(12)
C18 Co6 C2 Pd5 -64(8)
C21 Co6 C2 Pd5 -148(6)
C20 Co6 C2 Pd5 43(6)
C19 Co6 C2 Pd5 126(6)
Co8 Co6 C2 Pd5 131(7)
Co7 Co6 C2 Pd5 39(6)
Co9 Co6 C2 Pd5 -137(7)
Co10 Co6 C2 Pd5 -45(6)
C5 Pd5 C2 Co9 -147(2)
Co10 Pd5 C2 Co9 -89.8(14)
Pd1 Pd5 C2 Co9 -14.1(11)
Pd6 Pd5 C2 Co9 118.7(12)
Pd2 Pd5 C2 Co9 9(2)
Co7 Pd5 C2 Co9 -173.0(19)
Pd9 Pd5 C2 Co9 126.2(12)
Pd8 Pd5 C2 Co9 52.1(10)
C5 Pd5 C2 Co8 115(3)
Co10 Pd5 C2 Co8 172.2(17)
Pd1 Pd5 C2 Co8 -112.2(11)
Pd6 Pd5 C2 Co8 20.6(19)
Pd2 Pd5 C2 Co8 -89.2(17)
Co7 Pd5 C2 Co8 89.0(14)
Pd9 Pd5 C2 Co8 28.1(10)
Pd8 Pd5 C2 Co8 -46.0(9)
C5 Pd5 C2 Co7 26(4)
Co10 Pd5 C2 Co7 83.2(9)
Pd1 Pd5 C2 Co7 158.9(8)
Pd6 Pd5 C2 Co7 -68.3(13)
Pd2 Pd5 C2 Co7 -178.2(5)
Pd9 Pd5 C2 Co7 -60.8(7)
Pd8 Pd5 C2 Co7 -134.9(10)
C5 Pd5 C2 Co10 -57(3)
Pd1 Pd5 C2 Co10 75.6(7)
Pd6 Pd5 C2 Co10 -151.6(6)
Pd2 Pd5 C2 Co10 98.6(12)
Co7 Pd5 C2 Co10 -83.2(9)
Pd9 Pd5 C2 Co10 -144.0(8)
Pd8 Pd5 C2 Co10 141.8(9)
C5 Pd5 C2 Co6 -12(9)
Co10 Pd5 C2 Co6 45(6)
Pd1 Pd5 C2 Co6 120(6)
Pd6 Pd5 C2 Co6 -107(6)
Pd2 Pd5 C2 Co6 143(5)
Co7 Pd5 C2 Co6 -38(5)
Pd9 Pd5 C2 Co6 -99(6)
Pd8 Pd5 C2 Co6 -173(6)
C128 Co27 C2' Co28 -49(3)
C129 Co27 C2' Co28 173.6(11)
C120 Co27 C2' Co28 78.2(12)
C127 Co27 C2' Co28 -0.9(9)
Co26 Co27 C2' Co28 79.7(9)
Co30 Co27 C2' Co28 165.0(14)
Pd15 Co27 C2' Co28 -112.4(12)
Pd19 Co27 C2' Co28 -53.3(7)
C128 Co27 C2' Co29 -151(6)
C129 Co27 C2' Co29 72(7)
C120 Co27 C2' Co29 -24(7)
C127 Co27 C2' Co29 -103(7)
Co26 Co27 C2' Co29 -22(6)
Co30 Co27 C2' Co29 63(7)
Pd15 Co27 C2' Co29 146(8)
Co28 Co27 C2' Co29 -102(7)
Pd19 Co27 C2' Co29 -155(7)
C128 Co27 C2' Co30 146(3)
C129 Co27 C2' Co30 8.6(11)
C120 Co27 C2' Co30 -86.9(11)
C127 Co27 C2' Co30 -165.9(10)
Co26 Co27 C2' Co30 -85.4(9)
Pd15 Co27 C2' Co30 82.5(9)
Co28 Co27 C2' Co30 -165.0(14)
Pd19 Co27 C2' Co30 141.7(7)
C128 Co27 C2' Co26 -129(3)
C129 Co27 C2' Co26 94.0(11)
C120 Co27 C2' Co26 -1.5(12)
C127 Co27 C2' Co26 -80.6(9)
Co30 Co27 C2' Co26 85.4(9)
Pd15 Co27 C2' Co26 167.9(13)
Co28 Co27 C2' Co26 -79.7(9)
Pd19 Co27 C2' Co26 -133.0(8)
C128 Co27 C2' Pd15 63(3)
C129 Co27 C2' Pd15 -73.9(11)
C120 Co27 C2' Pd15 -169.4(10)
C127 Co27 C2' Pd15 111.5(10)
Co26 Co27 C2' Pd15 -167.9(13)
Co30 Co27 C2' Pd15 -82.5(9)
Co28 Co27 C2' Pd15 112.4(12)
Pd19 Co27 C2' Pd15 59.1(6)
C126 Co28 C2' Co27 174(3)
C127 Co28 C2' Co27 1.2(12)
C119 Co28 C2' Co27 -92.2(11)
Co26 Co28 C2' Co27 -81.4(9)
Pd8 Co28 C2' Co27 135.4(9)
Pd19 Co28 C2' Co27 59.1(7)
Co29 Co28 C2' Co27 -167.6(15)
C126 Co28 C2' Co29 -18(3)
C127 Co28 C2' Co29 168.8(12)
C119 Co28 C2' Co29 75.4(11)
Co26 Co28 C2' Co29 86.2(10)
Pd8 Co28 C2' Co29 -56.9(7)
Pd19 Co28 C2' Co29 -133.3(8)
Co27 Co28 C2' Co29 167.6(15)
C126 Co28 C2' Co30 -114(6)
C127 Co28 C2' Co30 73(6)
C119 Co28 C2' Co30 -21(6)
Co26 Co28 C2' Co30 -10(5)
Pd8 Co28 C2' Co30 -153(6)
Pd19 Co28 C2' Co30 131(6)
Co27 Co28 C2' Co30 72(6)
Co29 Co28 C2' Co30 -96(6)
C126 Co28 C2' Co26 -104(3)
C127 Co28 C2' Co26 82.6(11)
C119 Co28 C2' Co26 -10.8(10)
Pd8 Co28 C2' Co26 -143.2(9)
Pd19 Co28 C2' Co26 140.5(7)
Co27 Co28 C2' Co26 81.4(9)
Co29 Co28 C2' Co26 -86.2(10)
C126 Co28 C2' Pd15 86(3)
C127 Co28 C2' Pd15 -86.7(14)
C119 Co28 C2' Pd15 179.9(14)
Co26 Co28 C2' Pd15 -169.3(17)
Pd8 Co28 C2' Pd15 47.5(10)
Pd19 Co28 C2' Pd15 -28.8(11)
Co27 Co28 C2' Pd15 -87.9(14)
Co29 Co28 C2' Pd15 104.5(15)
C121 Co29 C2' Co27 21(8)
C125 Co29 C2' Co27 147(7)
C124 Co29 C2' Co27 -84(7)
Pd8 Co29 C2' Co27 163(7)
Co26 Co29 C2' Co27 22(6)
Co28 Co29 C2' Co27 102(7)
Pd1 Co29 C2' Co27 -130(7)
Co30 Co29 C2' Co27 -62(7)
Pd15 Co29 C2' Co27 -145(8)
C121 Co29 C2' Co28 -80.6(17)
C125 Co29 C2' Co28 45(2)
C124 Co29 C2' Co28 173.7(12)
Pd8 Co29 C2' Co28 60.6(7)
Co26 Co29 C2' Co28 -79.9(9)
Pd1 Co29 C2' Co28 127.7(8)
Co30 Co29 C2' Co28 -164.4(14)
Pd15 Co29 C2' Co28 113.3(14)
C121 Co29 C2' Co30 83.8(16)
C125 Co29 C2' Co30 -150.4(16)
C124 Co29 C2' Co30 -21.9(18)
Pd8 Co29 C2' Co30 -135.0(8)
Co26 Co29 C2' Co30 84.5(10)
Co28 Co29 C2' Co30 164.4(14)
Pd1 Co29 C2' Co30 -67.9(8)
Pd15 Co29 C2' Co30 -82.3(11)
C121 Co29 C2' Co26 -0.6(18)
C125 Co29 C2' Co26 125.1(17)
C124 Co29 C2' Co26 -106.3(14)
Pd8 Co29 C2' Co26 140.5(9)
Co28 Co29 C2' Co26 79.9(9)
Pd1 Co29 C2' Co26 -152.3(7)
Co30 Co29 C2' Co26 -84.5(10)
Pd15 Co29 C2' Co26 -166.7(16)
C121 Co29 C2' Pd15 166.1(14)
C125 Co29 C2' Pd15 -68(2)
C124 Co29 C2' Pd15 60.4(18)
Pd8 Co29 C2' Pd15 -52.8(9)
Co26 Co29 C2' Pd15 166.7(16)
Co28 Co29 C2' Pd15 -113.3(14)
Pd1 Co29 C2' Pd15 14.4(11)
Co30 Co29 C2' Pd15 82.3(11)
C122 Co30 C2' Co27 95.6(14)
C123 Co30 C2' Co27 -103.7(15)
C129 Co30 C2' Co27 -8.0(10)
Co26 Co30 C2' Co27 82.4(9)
Pd15 Co30 C2' Co27 -88.3(9)
Co29 Co30 C2' Co27 168.7(14)
C122 Co30 C2' Co28 23(6)
C123 Co30 C2' Co28 -176(5)
C129 Co30 C2' Co28 -81(6)
Co27 Co30 C2' Co28 -73(6)
Co26 Co30 C2' Co28 10(5)
Pd15 Co30 C2' Co28 -161(6)
Co29 Co30 C2' Co28 96(6)
C122 Co30 C2' Co29 -73.1(16)
C123 Co30 C2' Co29 87.5(16)
C129 Co30 C2' Co29 -176.8(11)
Co27 Co30 C2' Co29 -168.7(14)
Co26 Co30 C2' Co29 -86.4(10)
Pd15 Co30 C2' Co29 103.0(11)
C122 Co30 C2' Co26 13.3(17)
C123 Co30 C2' Co26 173.9(13)
C129 Co30 C2' Co26 -90.4(11)
Co27 Co30 C2' Co26 -82.4(9)
Pd15 Co30 C2' Co26 -170.6(13)
Co29 Co30 C2' Co26 86.4(10)
C122 Co30 C2' Pd15 -176.1(12)
C123 Co30 C2' Pd15 -15.5(18)
C129 Co30 C2' Pd15 80.2(10)
Co27 Co30 C2' Pd15 88.3(9)
Co26 Co30 C2' Pd15 170.6(13)
Co29 Co30 C2' Pd15 -103.0(11)
C119 Co26 C2' Co27 108.8(13)
C118 Co26 C2' Co27 -112(4)
C120 Co26 C2' Co27 1.4(11)
Co28 Co26 C2' Co27 93.1(11)
Co30 Co26 C2' Co27 -84.2(9)
Co29 Co26 C2' Co27 -175.3(14)
C119 Co26 C2' Co28 15.6(15)
C118 Co26 C2' Co28 155(3)
C120 Co26 C2' Co28 -91.7(10)
Co27 Co26 C2' Co28 -93.1(11)
Co30 Co26 C2' Co28 -177.4(14)
Co29 Co26 C2' Co28 91.6(10)
C119 Co26 C2' Co29 -76.0(15)
C118 Co26 C2' Co29 63(4)
C120 Co26 C2' Co29 176.7(11)
Co28 Co26 C2' Co29 -91.6(10)
Co27 Co26 C2' Co29 175.3(14)
Co30 Co26 C2' Co29 91.0(11)
C119 Co26 C2' Co30 -167.0(13)
C118 Co26 C2' Co30 -28(4)
C120 Co26 C2' Co30 85.7(11)
Co28 Co26 C2' Co30 177.4(14)
Co27 Co26 C2' Co30 84.2(9)
Co29 Co26 C2' Co30 -91.0(11)
C119 Co26 C2' Pd15 158(6)
C118 Co26 C2' Pd15 -63(8)
C120 Co26 C2' Pd15 50(6)
Co28 Co26 C2' Pd15 142(6)
Co27 Co26 C2' Pd15 49(5)
Co30 Co26 C2' Pd15 -35(5)
Co29 Co26 C2' Pd15 -126(6)
C5 Pd15 C2' Co27 61(2)
Co30 Pd15 C2' Co27 83.8(9)
Pd16 Pd15 C2' Co27 -67.4(13)
Pd2 Pd15 C2' Co27 173.9(4)
Pd8 Pd15 C2' Co27 -137.8(10)
Pd19 Pd15 C2' Co27 -62.9(7)
Pd1 Pd15 C2' Co27 160.0(8)
Co29 Pd15 C2' Co27 172.7(17)
C5 Pd15 C2' Co28 152.0(14)
Co30 Pd15 C2' Co28 174.5(18)
Pd16 Pd15 C2' Co28 23(2)
Pd2 Pd15 C2' Co28 -95.4(16)
Pd8 Pd15 C2' Co28 -47.0(10)
Co27 Pd15 C2' Co28 90.7(15)
Pd19 Pd15 C2' Co28 27.9(10)
Pd1 Pd15 C2' Co28 -109.2(12)
Co29 Pd15 C2' Co28 -96.5(15)
C5 Pd15 C2' Co29 -111.5(19)
Co30 Pd15 C2' Co29 -88.9(13)
Pd16 Pd15 C2' Co29 119.9(11)
Pd2 Pd15 C2' Co29 1(2)
Pd8 Pd15 C2' Co29 49.5(9)
Co27 Pd15 C2' Co29 -172.7(17)
Pd19 Pd15 C2' Co29 124.4(11)
Pd1 Pd15 C2' Co29 -12.7(10)
C5 Pd15 C2' Co30 -23(2)
Pd16 Pd15 C2' Co30 -151.2(6)
Pd2 Pd15 C2' Co30 90.1(12)
Pd8 Pd15 C2' Co30 138.4(9)
Co27 Pd15 C2' Co30 -83.8(9)
Pd19 Pd15 C2' Co30 -146.7(8)
Pd1 Pd15 C2' Co30 76.2(7)
Co29 Pd15 C2' Co30 88.9(13)
C5 Pd15 C2' Co26 13(7)
Co30 Pd15 C2' Co26 36(5)
Pd16 Pd15 C2' Co26 -116(5)
Pd2 Pd15 C2' Co26 126(5)
Pd8 Pd15 C2' Co26 174(6)
Co27 Pd15 C2' Co26 -48(5)
Pd19 Pd15 C2' Co26 -111(6)
Pd1 Pd15 C2' Co26 112(6)
Co29 Pd15 C2' Co26 125(6)
C32 Co12 C3 Co14 -166.6(12)
C30 Co12 C3 Co14 -20(2)
C33 Co12 C3 Co14 84.8(12)
Co11 Co12 C3 Co14 81.9(10)
Pd6 Co12 C3 Co14 -110.0(12)
Co15 Co12 C3 Co14 166.7(15)
Pd3 Co12 C3 Co14 -48.4(7)
C32 Co12 C3 Co15 26.7(16)
C30 Co12 C3 Co15 173.4(15)
C33 Co12 C3 Co15 -81.9(12)
Co11 Co12 C3 Co15 -84.8(10)
Co14 Co12 C3 Co15 -166.7(15)
Pd6 Co12 C3 Co15 83.3(10)
Pd3 Co12 C3 Co15 144.9(8)
C32 Co12 C3 Co13 90(6)
C30 Co12 C3 Co13 -123(6)
C33 Co12 C3 Co13 -19(6)
Co11 Co12 C3 Co13 -21(5)
Co14 Co12 C3 Co13 -103(6)
Pd6 Co12 C3 Co13 147(7)
Co15 Co12 C3 Co13 63(6)
Pd3 Co12 C3 Co13 -152(6)
C32 Co12 C3 Co11 111.5(13)
C30 Co12 C3 Co11 -101.8(18)
C33 Co12 C3 Co11 2.9(13)
Co14 Co12 C3 Co11 -81.9(9)
Pd6 Co12 C3 Co11 168.1(14)
Co15 Co12 C3 Co11 84.8(10)
Pd3 Co12 C3 Co11 -130.3(8)
C32 Co12 C3 Pd6 -56.6(15)
C30 Co12 C3 Pd6 90.1(19)
C33 Co12 C3 Pd6 -165.2(11)
Co11 Co12 C3 Pd6 -168.1(14)
Co14 Co12 C3 Pd6 110.0(12)
Co15 Co12 C3 Pd6 -83.3(10)
Pd3 Co12 C3 Pd6 61.6(7)
C35 Co14 C3 Co12 17(2)
C34 Co14 C3 Co12 169.9(11)
C40 Co14 C3 Co12 -85.3(12)
Co11 Co14 C3 Co12 -82.2(9)
Pd7 Co14 C3 Co12 136.4(9)
Pd3 Co14 C3 Co12 56.5(8)
Co13 Co14 C3 Co12 -165.1(15)
C35 Co14 C3 Co15 114(6)
C34 Co14 C3 Co15 -93(6)
C40 Co14 C3 Co15 11(6)
Co11 Co14 C3 Co15 14(6)
Pd7 Co14 C3 Co15 -127(6)
Co12 Co14 C3 Co15 97(6)
Pd3 Co14 C3 Co15 153(6)
Co13 Co14 C3 Co15 -68(6)
C35 Co14 C3 Co13 -177.9(13)
C34 Co14 C3 Co13 -25.0(16)
C40 Co14 C3 Co13 79.8(12)
Co11 Co14 C3 Co13 82.9(9)
Pd7 Co14 C3 Co13 -58.5(7)
Co12 Co14 C3 Co13 165.1(15)
Pd3 Co14 C3 Co13 -138.4(8)
C35 Co14 C3 Co11 99.2(16)
C34 Co14 C3 Co11 -107.9(12)
C40 Co14 C3 Co11 -3.1(11)
Pd7 Co14 C3 Co11 -141.4(8)
Co12 Co14 C3 Co11 82.2(9)
Pd3 Co14 C3 Co11 138.7(6)
Co13 Co14 C3 Co11 -82.9(9)
C35 Co14 C3 Pd6 -70.2(19)
C34 Co14 C3 Pd6 82.7(16)
C40 Co14 C3 Pd6 -172.5(13)
Co11 Co14 C3 Pd6 -169.4(16)
Pd7 Co14 C3 Pd6 49.2(9)
Co12 Co14 C3 Pd6 -87.2(12)
Pd3 Co14 C3 Pd6 -30.7(10)
Co13 Co14 C3 Pd6 107.7(14)
C41 Co15 C3 Co12 72.5(16)
C31 Co15 C3 Co12 -72(2)
C36 Co15 C3 Co12 173.2(10)
Co13 Co15 C3 Co12 166.2(14)
Co11 Co15 C3 Co12 82.2(9)
Pd6 Co15 C3 Co12 -87.1(10)
C41 Co15 C3 Co14 -24(7)
C31 Co15 C3 Co14 -168(6)
C36 Co15 C3 Co14 77(6)
Co13 Co15 C3 Co14 70(6)
Co11 Co15 C3 Co14 -14(6)
Pd6 Co15 C3 Co14 176(7)
Co12 Co15 C3 Co14 -97(6)
C41 Co15 C3 Co13 -93.7(15)
C31 Co15 C3 Co13 122(2)
C36 Co15 C3 Co13 7.0(11)
Co11 Co15 C3 Co13 -84.0(9)
Pd6 Co15 C3 Co13 106.7(10)
Co12 Co15 C3 Co13 -166.2(14)
C41 Co15 C3 Co11 -9.7(17)
C31 Co15 C3 Co11 -154(2)
C36 Co15 C3 Co11 91.0(10)
Co13 Co15 C3 Co11 84.0(9)
Pd6 Co15 C3 Co11 -169.3(13)
Co12 Co15 C3 Co11 -82.2(9)
C41 Co15 C3 Pd6 159.6(13)
C31 Co15 C3 Pd6 16(3)
C36 Co15 C3 Pd6 -99.7(10)
Co13 Co15 C3 Pd6 -106.7(10)
Co11 Co15 C3 Pd6 169.3(13)
Co12 Co15 C3 Pd6 87.1(10)
C37 Co13 C3 Co12 25(7)
C39 Co13 C3 Co12 166(5)
C36 Co13 C3 Co12 -71(6)
Co15 Co13 C3 Co12 -64(6)
Co11 Co13 C3 Co12 21(5)
Pd9 Co13 C3 Co12 -136(6)
Pd7 Co13 C3 Co12 161(6)
Co14 Co13 C3 Co12 103(6)
C37 Co13 C3 Co14 -78.2(17)
C39 Co13 C3 Co14 62.7(19)
C36 Co13 C3 Co14 -174.5(10)
Co15 Co13 C3 Co14 -167.4(14)
Co11 Co13 C3 Co14 -81.6(10)
Pd9 Co13 C3 Co14 121.4(8)
Pd7 Co13 C3 Co14 58.0(7)
C37 Co13 C3 Co15 89.3(16)
C39 Co13 C3 Co15 -129.8(15)
C36 Co13 C3 Co15 -7.0(11)
Co11 Co13 C3 Co15 85.8(9)
Pd9 Co13 C3 Co15 -71.1(7)
Pd7 Co13 C3 Co15 -134.6(8)
Co14 Co13 C3 Co15 167.4(14)
C37 Co13 C3 Co11 3.4(18)
C39 Co13 C3 Co11 144.3(14)
C36 Co13 C3 Co11 -92.9(10)
Co15 Co13 C3 Co11 -85.8(9)
Pd9 Co13 C3 Co11 -157.0(7)
Pd7 Co13 C3 Co11 139.6(9)
Co14 Co13 C3 Co11 81.6(10)
C37 Co13 C3 Pd6 170.1(15)
C39 Co13 C3 Pd6 -49(2)
C36 Co13 C3 Pd6 73.8(13)
Co15 Co13 C3 Pd6 80.8(11)
Co11 Co13 C3 Pd6 166.7(17)
Pd9 Co13 C3 Pd6 9.7(11)
Pd7 Co13 C3 Pd6 -53.7(9)
Co14 Co13 C3 Pd6 -111.7(15)
C38 Co11 C3 Co12 -123(4)
C40 Co11 C3 Co12 94.7(11)
C33 Co11 C3 Co12 -2.9(12)
Co14 Co11 C3 Co12 91.5(10)
Co13 Co11 C3 Co12 -174.4(14)
Co15 Co11 C3 Co12 -91.8(10)
C38 Co11 C3 Co14 146(4)
C40 Co11 C3 Co14 3.3(11)
C33 Co11 C3 Co14 -94.4(11)
Co12 Co11 C3 Co14 -91.5(10)
Co13 Co11 C3 Co14 94.1(10)
Co15 Co11 C3 Co14 176.7(13)
C38 Co11 C3 Co15 -31(5)
C40 Co11 C3 Co15 -173.4(11)
C33 Co11 C3 Co15 89.0(12)
Co14 Co11 C3 Co15 -176.7(13)
Co12 Co11 C3 Co15 91.8(10)
Co13 Co11 C3 Co15 -82.6(9)
C38 Co11 C3 Co13 52(5)
C40 Co11 C3 Co13 -90.8(11)
C33 Co11 C3 Co13 171.5(11)
Co14 Co11 C3 Co13 -94.1(10)
Co12 Co11 C3 Co13 174.4(14)
Co15 Co11 C3 Co13 82.6(9)
C38 Co11 C3 Pd6 -74(7)
C40 Co11 C3 Pd6 144(5)
C33 Co11 C3 Pd6 46(5)
Co14 Co11 C3 Pd6 141(6)
Co12 Co11 C3 Pd6 49(5)
Co13 Co11 C3 Pd6 -125(6)
Co15 Co11 C3 Pd6 -43(5)
C5 Pd6 C3 Co12 39(3)
Pd2 Pd6 C3 Co12 -69.7(13)
Co15 Pd6 C3 Co12 91.5(10)
Pd5 Pd6 C3 Co12 173.7(6)
Pd7 Pd6 C3 Co12 -136.7(10)
Pd9 Pd6 C3 Co12 162.2(8)
Pd3 Pd6 C3 Co12 -62.0(7)
C5 Pd6 C3 Co14 129(2)
Pd2 Pd6 C3 Co14 19.7(18)
Co15 Pd6 C3 Co14 -179.1(17)
Pd5 Pd6 C3 Co14 -96.9(15)
Co12 Pd6 C3 Co14 89.4(13)
Pd7 Pd6 C3 Co14 -47.3(9)
Pd9 Pd6 C3 Co14 -108.4(10)
Pd3 Pd6 C3 Co14 27.4(9)
C5 Pd6 C3 Co15 -52(3)
Pd2 Pd6 C3 Co15 -161.2(4)
Pd5 Pd6 C3 Co15 82.2(15)
Co12 Pd6 C3 Co15 -91.5(10)
Pd7 Pd6 C3 Co15 131.8(8)
Pd9 Pd6 C3 Co15 70.7(6)
Pd3 Pd6 C3 Co15 -153.5(8)
C5 Pd6 C3 Co13 -132.0(19)
Pd2 Pd6 C3 Co13 119.0(9)
Co15 Pd6 C3 Co13 -79.9(11)
Pd5 Pd6 C3 Co13 2(2)
Co12 Pd6 C3 Co13 -171.3(18)
Pd7 Pd6 C3 Co13 51.9(9)
Pd9 Pd6 C3 Co13 -9.1(10)
Pd3 Pd6 C3 Co13 126.6(11)
C5 Pd6 C3 Co11 -9(7)
Pd2 Pd6 C3 Co11 -118(5)
Co15 Pd6 C3 Co11 43(5)
Pd5 Pd6 C3 Co11 125(5)
Co12 Pd6 C3 Co11 -49(5)
Pd7 Pd6 C3 Co11 175(5)
Pd9 Pd6 C3 Co11 114(5)
Pd3 Pd6 C3 Co11 -111(5)
C135 Co34 C3' Co32 24(2)
C134 Co34 C3' Co32 173.7(12)
C140 Co34 C3' Co32 -84.8(12)
Co31 Co34 C3' Co32 -81.2(10)
Pd17 Co34 C3' Co32 136.3(10)
Pd3 Co34 C3' Co32 56.7(8)
Co33 Co34 C3' Co32 -164.7(16)
C135 Co34 C3' Co35 119(6)
C134 Co34 C3' Co35 -91(6)
C140 Co34 C3' Co35 11(6)
Co31 Co34 C3' Co35 14(5)
Co32 Co34 C3' Co35 96(6)
Pd17 Co34 C3' Co35 -128(6)
Pd3 Co34 C3' Co35 152(6)
Co33 Co34 C3' Co35 -69(6)
C135 Co34 C3' Co33 -171.8(13)
C134 Co34 C3' Co33 -21.7(17)
C140 Co34 C3' Co33 79.8(12)
Co31 Co34 C3' Co33 83.5(10)
Co32 Co34 C3' Co33 164.7(16)
Pd17 Co34 C3' Co33 -59.0(7)
Pd3 Co34 C3' Co33 -138.7(9)
C135 Co34 C3' Co31 104.8(16)
C134 Co34 C3' Co31 -105.1(13)
C140 Co34 C3' Co31 -3.6(12)
Co32 Co34 C3' Co31 81.2(10)
Pd17 Co34 C3' Co31 -142.5(8)
Pd3 Co34 C3' Co31 137.9(8)
Co33 Co34 C3' Co31 -83.5(10)
C135 Co34 C3' Pd16 -63(2)
C134 Co34 C3' Pd16 87.1(17)
C140 Co34 C3' Pd16 -171.4(13)
Co31 Co34 C3' Pd16 -167.7(18)
Co32 Co34 C3' Pd16 -86.6(14)
Pd17 Co34 C3' Pd16 49.8(11)
Pd3 Co34 C3' Pd16 -29.9(11)
Co33 Co34 C3' Pd16 108.8(16)
C132 Co32 C3' Co34 -169.4(14)
C130 Co32 C3' Co34 -18(2)
C133 Co32 C3' Co34 87.0(12)
Co31 Co32 C3' Co34 81.2(11)
Pd16 Co32 C3' Co34 -112.8(13)
Pd3 Co32 C3' Co34 -56.5(8)
Co35 Co32 C3' Co34 164.0(16)
C132 Co32 C3' Co35 26.5(18)
C130 Co32 C3' Co35 178.0(16)
C133 Co32 C3' Co35 -77.0(12)
Co31 Co32 C3' Co35 -82.8(10)
Co34 Co32 C3' Co35 -164.0(16)
Pd16 Co32 C3' Co35 83.2(12)
Pd3 Co32 C3' Co35 139.5(10)
C132 Co32 C3' Co33 93(7)
C130 Co32 C3' Co33 -116(7)
C133 Co32 C3' Co33 -11(7)
Co31 Co32 C3' Co33 -16(6)
Co34 Co32 C3' Co33 -98(7)
Pd16 Co32 C3' Co33 149(8)
Pd3 Co32 C3' Co33 -154(7)
Co35 Co32 C3' Co33 66(7)
C132 Co32 C3' Co31 109.3(15)
C130 Co32 C3' Co31 -99(2)
C133 Co32 C3' Co31 5.8(13)
Co34 Co32 C3' Co31 -81.2(11)
Pd16 Co32 C3' Co31 166.0(16)
Pd3 Co32 C3' Co31 -137.7(9)
Co35 Co32 C3' Co31 82.8(10)
C132 Co32 C3' Pd16 -56.6(17)
C130 Co32 C3' Pd16 95(2)
C133 Co32 C3' Pd16 -160.2(11)
Co31 Co32 C3' Pd16 -166.0(16)
Co34 Co32 C3' Pd16 112.8(13)
Pd3 Co32 C3' Pd16 56.3(8)
Co35 Co32 C3' Pd16 -83.2(12)
C141 Co35 C3' Co34 -27(6)
C131 Co35 C3' Co34 -172(5)
C136 Co35 C3' Co34 76(6)
Co33 Co35 C3' Co34 71(6)
Co31 Co35 C3' Co34 -14(5)
Pd16 Co35 C3' Co34 178(6)
Co32 Co35 C3' Co34 -95(6)
C141 Co35 C3' Co32 68.1(16)
C131 Co35 C3' Co32 -76.9(19)
C136 Co35 C3' Co32 171.5(11)
Co33 Co35 C3' Co32 165.7(16)
Co31 Co35 C3' Co32 80.9(10)
Pd16 Co35 C3' Co32 -86.7(11)
C141 Co35 C3' Co33 -97.6(13)
C131 Co35 C3' Co33 117.4(16)
C136 Co35 C3' Co33 5.8(11)
Co31 Co35 C3' Co33 -84.8(10)
Pd16 Co35 C3' Co33 107.6(11)
Co32 Co35 C3' Co33 -165.7(16)
C141 Co35 C3' Co31 -12.9(16)
C131 Co35 C3' Co31 -157.9(15)
C136 Co35 C3' Co31 90.6(10)
Co33 Co35 C3' Co31 84.8(10)
Pd16 Co35 C3' Co31 -167.7(14)
Co32 Co35 C3' Co31 -80.9(10)
C141 Co35 C3' Pd16 154.8(11)
C131 Co35 C3' Pd16 10(2)
C136 Co35 C3' Pd16 -101.8(10)
Co33 Co35 C3' Pd16 -107.6(11)
Co31 Co35 C3' Pd16 167.7(14)
Co32 Co35 C3' Pd16 86.7(11)
C137 Co33 C3' Co34 -73(2)
C139 Co33 C3' Co34 70.7(19)
C136 Co33 C3' Co34 -170.7(11)
Co35 Co33 C3' Co34 -164.9(15)
Co31 Co33 C3' Co34 -81.0(11)
Pd17 Co33 C3' Co34 60.2(8)
Pd19 Co33 C3' Co34 124.0(8)
C137 Co33 C3' Co32 24(8)
C139 Co33 C3' Co32 168(6)
C136 Co33 C3' Co32 -73(7)
Co35 Co33 C3' Co32 -68(7)
Co31 Co33 C3' Co32 16(6)
Pd17 Co33 C3' Co32 158(7)
Pd19 Co33 C3' Co32 -139(7)
Co34 Co33 C3' Co32 97(7)
C137 Co33 C3' Co35 91.6(19)
C139 Co33 C3' Co35 -124.4(14)
C136 Co33 C3' Co35 -5.8(11)
Co31 Co33 C3' Co35 83.9(10)
Pd17 Co33 C3' Co35 -134.9(9)
Pd19 Co33 C3' Co35 -71.1(7)
Co34 Co33 C3' Co35 164.9(15)
C137 Co33 C3' Co31 8(2)
C139 Co33 C3' Co31 151.7(13)
C136 Co33 C3' Co31 -89.7(11)
Co35 Co33 C3' Co31 -83.9(10)
Pd17 Co33 C3' Co31 141.2(11)
Pd19 Co33 C3' Co31 -155.0(8)
Co34 Co33 C3' Co31 81.0(11)
C137 Co33 C3' Pd16 172.1(17)
C139 Co33 C3' Pd16 -44(2)
C136 Co33 C3' Pd16 74.8(14)
Co35 Co33 C3' Pd16 80.6(14)
Co31 Co33 C3' Pd16 164(2)
Pd17 Co33 C3' Pd16 -54.3(11)
Pd19 Co33 C3' Pd16 9.5(13)
Co34 Co33 C3' Pd16 -114.5(17)
C138 Co31 C3' Co34 125(3)
C140 Co31 C3' Co34 3.6(12)
C133 Co31 C3' Co34 -97.0(11)
Co32 Co31 C3' Co34 -91.0(11)
Co35 Co31 C3' Co34 176.1(14)
Co33 Co31 C3' Co34 93.4(12)
C138 Co31 C3' Co32 -144(3)
C140 Co31 C3' Co32 94.6(12)
C133 Co31 C3' Co32 -6.0(13)
Co34 Co31 C3' Co32 91.0(11)
Co35 Co31 C3' Co32 -93.0(12)
Co33 Co31 C3' Co32 -175.6(17)
C138 Co31 C3' Co35 -51(4)
C140 Co31 C3' Co35 -172.4(11)
C133 Co31 C3' Co35 87.0(11)
Co34 Co31 C3' Co35 -176.1(14)
Co32 Co31 C3' Co35 93.0(12)
Co33 Co31 C3' Co35 -82.7(10)
C138 Co31 C3' Co33 31(4)
C140 Co31 C3' Co33 -89.8(12)
C133 Co31 C3' Co33 169.7(11)
Co34 Co31 C3' Co33 -93.4(12)
Co32 Co31 C3' Co33 175.6(17)
Co35 Co31 C3' Co33 82.7(10)
C138 Co31 C3' Pd16 -94(6)
C140 Co31 C3' Pd16 145(5)
C133 Co31 C3' Pd16 44(5)
Co34 Co31 C3' Pd16 141(6)
Co32 Co31 C3' Pd16 50(5)
Co35 Co31 C3' Pd16 -43(5)
Co33 Co31 C3' Pd16 -125(6)
C5 Pd16 C3' Co34 124(3)
Co35 Pd16 C3' Co34 -179.4(19)
Pd3 Pd16 C3' Co34 30.4(11)
Pd15 Pd16 C3' Co34 -98.3(18)
Co32 Pd16 C3' Co34 88.3(15)
Pd2 Pd16 C3' Co34 19(2)
Pd17 Pd16 C3' Co34 -48.2(11)
Pd19 Pd16 C3' Co34 -108.8(12)
C5 Pd16 C3' Co32 35(4)
Co35 Pd16 C3' Co32 92.2(12)
Pd3 Pd16 C3' Co32 -57.9(8)
Pd15 Pd16 C3' Co32 173.3(7)
Pd2 Pd16 C3' Co32 -69.2(16)
Pd17 Pd16 C3' Co32 -136.5(12)
Pd19 Pd16 C3' Co32 162.9(9)
C5 Pd16 C3' Co35 -57(3)
Pd3 Pd16 C3' Co35 -150.2(8)
Pd15 Pd16 C3' Co35 81.1(18)
Co32 Pd16 C3' Co35 -92.2(12)
Pd2 Pd16 C3' Co35 -161.5(5)
Pd17 Pd16 C3' Co35 131.2(9)
Pd19 Pd16 C3' Co35 70.6(7)
C5 Pd16 C3' Co33 -136(2)
Co35 Pd16 C3' Co33 -79.6(13)
Pd3 Pd16 C3' Co33 130.2(13)
Pd15 Pd16 C3' Co33 1(3)
Co32 Pd16 C3' Co33 -172(2)
Pd2 Pd16 C3' Co33 118.9(11)
Pd17 Pd16 C3' Co33 51.6(11)
Pd19 Pd16 C3' Co33 -9.0(12)
C5 Pd16 C3' Co31 -14(8)
Co35 Pd16 C3' Co31 42(5)
Pd3 Pd16 C3' Co31 -108(5)
Pd15 Pd16 C3' Co31 124(4)
Co32 Pd16 C3' Co31 -50(5)
Pd2 Pd16 C3' Co31 -119(5)
Pd17 Pd16 C3' Co31 174(5)
Pd19 Pd16 C3' Co31 113(5)
C139 Pd17 C4 O4 59.7(17)
C134 Pd17 C4 O4 -32.8(17)
Pd4 Pd17 C4 O4 -133.1(17)
Co33 Pd17 C4 O4 55.6(19)
Co34 Pd17 C4 O4 -65.8(17)
Pd8 Pd17 C4 O4 148.5(18)
Pd16 Pd17 C4 O4 -176.8(12)
Pd19 Pd17 C4 O4 116.7(14)
C139 Pd17 C4 Pd8 -88.8(8)
C134 Pd17 C4 Pd8 178.8(7)
Pd4 Pd17 C4 Pd8 78.4(4)
Co33 Pd17 C4 Pd8 -92.8(8)
Co34 Pd17 C4 Pd8 145.7(3)
Pd16 Pd17 C4 Pd8 34.7(7)
Pd19 Pd17 C4 Pd8 -31.7(5)
C139 Pd17 C4 Pd4 -167.2(7)
C134 Pd17 C4 Pd4 100.4(8)
Co33 Pd17 C4 Pd4 -171.3(5)
Co34 Pd17 C4 Pd4 67.3(7)
Pd8 Pd17 C4 Pd4 -78.4(4)
Pd16 Pd17 C4 Pd4 -43.7(6)
Pd19 Pd17 C4 Pd4 -110.2(3)
C139 Pd17 C4 Pd7 -76.5(9)
C134 Pd17 C4 Pd7 -169.0(10)
Pd4 Pd17 C4 Pd7 90.7(6)
Co33 Pd17 C4 Pd7 -80.6(9)
Co34 Pd17 C4 Pd7 158.0(10)
Pd8 Pd17 C4 Pd7 12.3(8)
Pd16 Pd17 C4 Pd7 47.0(5)
Pd19 Pd17 C4 Pd7 -19.5(5)
C25 Pd8 C4 O4 37(3)
C125 Pd8 C4 O4 37(2)
Co29 Pd8 C4 O4 27(3)
Pd7 Pd8 C4 O4 -141.8(19)
C126 Pd8 C4 O4 -48(2)
Co28 Pd8 C4 O4 -69.2(19)
C26 Pd8 C4 O4 -45.5(19)
Pd4 Pd8 C4 O4 137(2)
Co8 Pd8 C4 O4 -65.8(19)
Pd15 Pd8 C4 O4 -167.1(14)
Co9 Pd8 C4 O4 39(2)
C25 Pd8 C4 Pd17 -178(2)
C125 Pd8 C4 Pd17 -177.9(10)
Co29 Pd8 C4 Pd17 171.9(8)
Pd7 Pd8 C4 Pd17 3.3(2)
C126 Pd8 C4 Pd17 97.0(11)
Co28 Pd8 C4 Pd17 75.8(5)
C26 Pd8 C4 Pd17 99.5(8)
Pd4 Pd8 C4 Pd17 -78.0(4)
Co8 Pd8 C4 Pd17 79.3(6)
Pd15 Pd8 C4 Pd17 -22.0(8)
Co9 Pd8 C4 Pd17 -175.8(6)
C25 Pd8 C4 Pd4 -100(2)
C125 Pd8 C4 Pd4 -99.9(10)
Co29 Pd8 C4 Pd4 -110.1(11)
Pd7 Pd8 C4 Pd4 81.3(4)
C126 Pd8 C4 Pd4 175.0(10)
Co28 Pd8 C4 Pd4 153.8(2)
C26 Pd8 C4 Pd4 177.6(7)
Co8 Pd8 C4 Pd4 157.3(2)
Pd15 Pd8 C4 Pd4 56.0(6)
Co9 Pd8 C4 Pd4 -97.8(8)
C25 Pd8 C4 Pd7 178(2)
C125 Pd8 C4 Pd7 178.8(10)
Co29 Pd8 C4 Pd7 168.6(9)
C126 Pd8 C4 Pd7 93.7(10)
Co28 Pd8 C4 Pd7 72.5(4)
C26 Pd8 C4 Pd7 96.2(7)
Pd4 Pd8 C4 Pd7 -81.3(4)
Co8 Pd8 C4 Pd7 76.0(5)
Pd15 Pd8 C4 Pd7 -25.3(6)
Co9 Pd8 C4 Pd7 -179.1(7)
C16 Pd4 C4 O4 45.5(16)
C12 Pd4 C4 O4 -42.3(15)
Co3 Pd4 C4 O4 39(2)
Pd17 Pd4 C4 O4 130.5(17)
Co2 Pd4 C4 O4 -72.3(16)
Pd8 Pd4 C4 O4 -139.5(17)
Pd2 Pd4 C4 O4 -172.9(12)
Pd7 Pd4 C4 O4 145.8(17)
Pd3 Pd4 C4 O4 116.5(14)
C16 Pd4 C4 Pd17 -85.0(6)
C12 Pd4 C4 Pd17 -172.8(5)
Co3 Pd4 C4 Pd17 -91.7(9)
Co2 Pd4 C4 Pd17 157.23(18)
Pd8 Pd4 C4 Pd17 90.0(5)
Pd2 Pd4 C4 Pd17 56.6(6)
Pd7 Pd4 C4 Pd17 15.30(14)
Pd3 Pd4 C4 Pd17 -14.0(6)
C16 Pd4 C4 Pd8 -175.0(5)
C12 Pd4 C4 Pd8 97.2(5)
Co3 Pd4 C4 Pd8 178.3(4)
Pd17 Pd4 C4 Pd8 -90.0(5)
Co2 Pd4 C4 Pd8 67.2(6)
Pd2 Pd4 C4 Pd8 -33.5(6)
Pd7 Pd4 C4 Pd8 -74.7(4)
Pd3 Pd4 C4 Pd8 -104.0(4)
C16 Pd4 C4 Pd7 -100.3(5)
C12 Pd4 C4 Pd7 171.9(4)
Co3 Pd4 C4 Pd7 -107.0(8)
Pd17 Pd4 C4 Pd7 -15.30(14)
Co2 Pd4 C4 Pd7 141.9(3)
Pd8 Pd4 C4 Pd7 74.7(4)
Pd2 Pd4 C4 Pd7 41.3(6)
Pd3 Pd4 C4 Pd7 -29.3(5)
C34 Pd7 C4 O4 -39.7(18)
C39 Pd7 C4 O4 49.5(19)
Pd8 Pd7 C4 O4 138.3(19)
Co14 Pd7 C4 O4 -71.4(18)
Co13 Pd7 C4 O4 37(2)
Pd4 Pd7 C4 O4 -140.6(19)
Pd6 Pd7 C4 O4 -173.4(14)
Pd9 Pd7 C4 O4 112.3(16)
C34 Pd7 C4 Pd17 14.7(9)
C39 Pd7 C4 Pd17 104.0(10)
Pd8 Pd7 C4 Pd17 -167.2(8)
Co14 Pd7 C4 Pd17 -16.9(7)
Co13 Pd7 C4 Pd17 91.9(10)
Pd4 Pd7 C4 Pd17 -86.1(7)
Pd6 Pd7 C4 Pd17 -118.9(7)
Pd9 Pd7 C4 Pd17 166.8(6)
C34 Pd7 C4 Pd8 -178.1(8)
C39 Pd7 C4 Pd8 -88.8(8)
Co14 Pd7 C4 Pd8 150.2(2)
Co13 Pd7 C4 Pd8 -100.9(8)
Pd4 Pd7 C4 Pd8 81.0(4)
Pd6 Pd7 C4 Pd8 48.2(6)
Pd9 Pd7 C4 Pd8 -26.1(5)
C34 Pd7 C4 Pd4 100.9(8)
C39 Pd7 C4 Pd4 -169.8(8)
Pd8 Pd7 C4 Pd4 -81.0(4)
Co14 Pd7 C4 Pd4 69.2(5)
Co13 Pd7 C4 Pd4 178.0(5)
Pd6 Pd7 C4 Pd4 -32.8(6)
Pd9 Pd7 C4 Pd4 -107.1(3)
C3 Pd6 C5 O5 10(4)
Pd2 Pd6 C5 O5 138(2)
Co15 Pd6 C5 O5 -30(2)
Pd5 Pd6 C5 O5 -141(2)
Co12 Pd6 C5 O5 39(2)
Pd7 Pd6 C5 O5 -175.2(15)
Pd9 Pd6 C5 O5 -110(2)
Pd3 Pd6 C5 O5 106(2)
C3 Pd6 C5 Pd15 148(2)
Pd2 Pd6 C5 Pd15 -83.4(5)
Co15 Pd6 C5 Pd15 108.3(4)
Pd5 Pd6 C5 Pd15 -2.7(3)
Co12 Pd6 C5 Pd15 177.8(2)
Pd7 Pd6 C5 Pd15 -36.7(9)
Pd9 Pd6 C5 Pd15 28.4(5)
Pd3 Pd6 C5 Pd15 -115.3(4)
C3 Pd6 C5 Pd2 -128(2)
Co15 Pd6 C5 Pd2 -168.4(2)
Pd5 Pd6 C5 Pd2 80.7(6)
Co12 Pd6 C5 Pd2 -98.9(5)
Pd7 Pd6 C5 Pd2 46.7(9)
Pd9 Pd6 C5 Pd2 111.7(4)
Pd3 Pd6 C5 Pd2 -31.9(5)
C3 Pd6 C5 Pd5 151(2)
Pd2 Pd6 C5 Pd5 -80.7(6)
Co15 Pd6 C5 Pd5 110.9(5)
Co12 Pd6 C5 Pd5 -179.6(3)
Pd7 Pd6 C5 Pd5 -34.0(10)
Pd9 Pd6 C5 Pd5 31.0(6)
Pd3 Pd6 C5 Pd5 -112.6(5)
C3 Pd6 C5 Pd16 -104(3)
Pd2 Pd6 C5 Pd16 24.2(17)
Co15 Pd6 C5 Pd16 -144.2(17)
Pd5 Pd6 C5 Pd16 104.9(15)
Co12 Pd6 C5 Pd16 -74.7(14)
Pd7 Pd6 C5 Pd16 70.8(14)
Pd9 Pd6 C5 Pd16 135.9(16)
Pd3 Pd6 C5 Pd16 -7.7(13)
C2' Pd15 C5 O5 -7(4)
Co30 Pd15 C5 O5 -24(2)
Pd16 Pd15 C5 O5 138(3)
Pd2 Pd15 C5 O5 -145(3)
Pd8 Pd15 C5 O5 -161.1(19)
Co27 Pd15 C5 O5 37(3)
Pd19 Pd15 C5 O5 110(2)
Pd1 Pd15 C5 O5 -104(2)
Co29 Pd15 C5 O5 -80(3)
C2' Pd15 C5 Pd6 -137.8(19)
Co30 Pd15 C5 Pd6 -154.9(4)
Pd16 Pd15 C5 Pd6 7.23(19)
Pd2 Pd15 C5 Pd6 84.4(6)
Pd8 Pd15 C5 Pd6 67.8(8)
Co27 Pd15 C5 Pd6 -93.7(5)
Pd19 Pd15 C5 Pd6 -21.4(7)
Pd1 Pd15 C5 Pd6 124.9(4)
Co29 Pd15 C5 Pd6 148.9(7)
C2' Pd15 C5 Pd2 137.9(19)
Co30 Pd15 C5 Pd2 120.8(4)
Pd16 Pd15 C5 Pd2 -77.1(5)
Pd8 Pd15 C5 Pd2 -16.5(10)
Co27 Pd15 C5 Pd2 -178.0(2)
Pd19 Pd15 C5 Pd2 -105.8(5)
Pd1 Pd15 C5 Pd2 40.6(5)
Co29 Pd15 C5 Pd2 64.6(11)
C2' Pd15 C5 Pd5 52(2)
Co30 Pd15 C5 Pd5 35.3(8)
Pd16 Pd15 C5 Pd5 -162.6(10)
Pd2 Pd15 C5 Pd5 -85.5(10)
Pd8 Pd15 C5 Pd5 -102.0(11)
Co27 Pd15 C5 Pd5 96.5(9)
Pd19 Pd15 C5 Pd5 168.7(10)
Pd1 Pd15 C5 Pd5 -44.9(8)
Co29 Pd15 C5 Pd5 -20.9(10)
C2' Pd15 C5 Pd16 -145.0(19)
Co30 Pd15 C5 Pd16 -162.1(3)
Pd2 Pd15 C5 Pd16 77.1(5)
Pd8 Pd15 C5 Pd16 60.6(8)
Co27 Pd15 C5 Pd16 -100.9(4)
Pd19 Pd15 C5 Pd16 -28.7(6)
Pd1 Pd15 C5 Pd16 117.7(3)
Co29 Pd15 C5 Pd16 141.7(7)
C1 Pd2 C5 O5 8(3)
Pd6 Pd2 C5 O5 -138(2)
Co1 Pd2 C5 O5 39(2)
Co4 Pd2 C5 O5 -33(2)
Pd15 Pd2 C5 O5 149(2)
Pd5 Pd2 C5 O5 134(2)
Pd16 Pd2 C5 O5 -135(2)
Pd3 Pd2 C5 O5 -102.2(19)
Pd4 Pd2 C5 O5 -173.7(15)
Pd1 Pd2 C5 O5 104.1(19)
C1 Pd2 C5 Pd6 146.0(12)
Co1 Pd2 C5 Pd6 176.7(3)
Co4 Pd2 C5 Pd6 105.4(5)
Pd15 Pd2 C5 Pd6 -72.4(6)
Pd5 Pd2 C5 Pd6 -87.8(6)
Pd16 Pd2 C5 Pd6 3.1(2)
Pd3 Pd2 C5 Pd6 35.9(6)
Pd4 Pd2 C5 Pd6 -35.5(10)
Pd1 Pd2 C5 Pd6 -117.8(5)
C1 Pd2 C5 Pd15 -141.6(12)
Pd6 Pd2 C5 Pd15 72.4(6)
Co1 Pd2 C5 Pd15 -110.9(4)
Co4 Pd2 C5 Pd15 177.7(2)
Pd5 Pd2 C5 Pd15 -15.46(15)
Pd16 Pd2 C5 Pd15 75.5(5)
Pd3 Pd2 C5 Pd15 108.3(4)
Pd4 Pd2 C5 Pd15 36.9(9)
Pd1 Pd2 C5 Pd15 -45.4(5)
C1 Pd2 C5 Pd5 -126.2(13)
Pd6 Pd2 C5 Pd5 87.8(6)
Co1 Pd2 C5 Pd5 -95.5(5)
Co4 Pd2 C5 Pd5 -166.80(19)
Pd15 Pd2 C5 Pd5 15.46(15)
Pd16 Pd2 C5 Pd5 90.9(5)
Pd3 Pd2 C5 Pd5 123.8(4)
Pd4 Pd2 C5 Pd5 52.4(8)
Pd1 Pd2 C5 Pd5 -29.9(5)
C1 Pd2 C5 Pd16 142.9(13)
Pd6 Pd2 C5 Pd16 -3.1(2)
Co1 Pd2 C5 Pd16 173.60(13)
Co4 Pd2 C5 Pd16 102.3(4)
Pd15 Pd2 C5 Pd16 -75.5(5)
Pd5 Pd2 C5 Pd16 -90.9(5)
Pd3 Pd2 C5 Pd16 32.8(4)
Pd4 Pd2 C5 Pd16 -38.6(8)
Pd1 Pd2 C5 Pd16 -120.8(3)
C2 Pd5 C5 O5 27(4)
Co10 Pd5 C5 O5 -19(2)
Pd1 Pd5 C5 O5 -103.1(19)
Pd6 Pd5 C5 O5 142(2)
Pd2 Pd5 C5 O5 -135(2)
Co7 Pd5 C5 O5 48(2)
Pd9 Pd5 C5 O5 111.6(19)
Pd8 Pd5 C5 O5 -174.6(16)
C2 Pd5 C5 Pd6 -115(3)
Co10 Pd5 C5 Pd6 -161.2(3)
Pd1 Pd5 C5 Pd6 114.6(5)
Pd2 Pd5 C5 Pd6 82.4(6)
Co7 Pd5 C5 Pd6 -94.0(6)
Pd9 Pd5 C5 Pd6 -30.6(6)
Pd8 Pd5 C5 Pd6 43.2(9)
C2 Pd5 C5 Pd15 -105(3)
Co10 Pd5 C5 Pd15 -151.6(11)
Pd1 Pd5 C5 Pd15 124.3(9)
Pd6 Pd5 C5 Pd15 9.6(10)
Pd2 Pd5 C5 Pd15 92.0(10)
Co7 Pd5 C5 Pd15 -84.4(9)
Pd9 Pd5 C5 Pd15 -21.0(8)
Pd8 Pd5 C5 Pd15 52.8(9)
C2 Pd5 C5 Pd2 163(3)
Co10 Pd5 C5 Pd2 116.4(4)
Pd1 Pd5 C5 Pd2 32.3(5)
Pd6 Pd5 C5 Pd2 -82.4(6)
Co7 Pd5 C5 Pd2 -176.4(2)
Pd9 Pd5 C5 Pd2 -113.0(4)
Pd8 Pd5 C5 Pd2 -39.2(8)
C2 Pd5 C5 Pd16 -122(3)
Co10 Pd5 C5 Pd16 -168.2(3)
Pd1 Pd5 C5 Pd16 107.6(4)
Pd6 Pd5 C5 Pd16 -7.04(18)
Pd2 Pd5 C5 Pd16 75.3(5)
Co7 Pd5 C5 Pd16 -101.1(5)
Pd9 Pd5 C5 Pd16 -37.7(5)
Pd8 Pd5 C5 Pd16 36.1(8)
C3' Pd16 C5 O5 9(4)
Co35 Pd16 C5 O5 -36(2)
Pd3 Pd16 C5 O5 99(2)
Pd15 Pd16 C5 O5 -142(2)
Co32 Pd16 C5 O5 37(2)
Pd2 Pd16 C5 O5 133(2)
Pd17 Pd16 C5 O5 179.5(17)
Pd19 Pd16 C5 O5 -116.3(19)
C3' Pd16 C5 Pd6 81(3)
Co35 Pd16 C5 Pd6 35.8(16)
Pd3 Pd16 C5 Pd6 171.2(15)
Pd15 Pd16 C5 Pd6 -70.3(15)
Co32 Pd16 C5 Pd6 109.1(15)
Pd2 Pd16 C5 Pd6 -155.2(18)
Pd17 Pd16 C5 Pd6 -108.3(15)
Pd19 Pd16 C5 Pd6 -44.2(15)
C3' Pd16 C5 Pd15 152(3)
Co35 Pd16 C5 Pd15 106.1(5)
Pd3 Pd16 C5 Pd15 -118.5(4)
Co32 Pd16 C5 Pd15 179.4(3)
Pd2 Pd16 C5 Pd15 -84.9(6)
Pd17 Pd16 C5 Pd15 -38.0(8)
Pd19 Pd16 C5 Pd15 26.1(5)
C3' Pd16 C5 Pd2 -123(3)
Co35 Pd16 C5 Pd2 -169.0(2)
Pd3 Pd16 C5 Pd2 -33.6(5)
Pd15 Pd16 C5 Pd2 84.9(6)
Co32 Pd16 C5 Pd2 -95.7(5)
Pd17 Pd16 C5 Pd2 46.9(7)
Pd19 Pd16 C5 Pd2 111.1(4)
C3' Pd16 C5 Pd5 156(3)
Co35 Pd16 C5 Pd5 110.6(5)
Pd3 Pd16 C5 Pd5 -113.9(5)
Pd15 Pd16 C5 Pd5 4.5(2)
Co32 Pd16 C5 Pd5 -176.1(3)
Pd2 Pd16 C5 Pd5 -80.4(6)
Pd17 Pd16 C5 Pd5 -33.5(8)
Pd19 Pd16 C5 Pd5 30.7(6)
C14 Co4 C6 O6 -28(14)
C1 Co4 C6 O6 128(13)
C7 Co4 C6 O6 -122(13)
Co3 Co4 C6 O6 -157(13)
Co5 Co4 C6 O6 34(15)
Pd2 Co4 C6 O6 135(13)
Co1 Co4 C6 O6 82(13)
Pd3 Co4 C6 O6 -166(14)
C13 Co3 C7 O7 29.2(18)
C16 Co3 C7 O7 -67.7(18)
C1 Co3 C7 O7 153.1(17)
Pd4 Co3 C7 O7 -128.9(16)
Co4 Co3 C7 O7 143(2)
Co5 Co3 C7 O7 103.8(17)
Pd3 Co3 C7 O7 -128.8(19)
Co2 Co3 C7 O7 151.1(13)
C13 Co3 C7 Co4 -113.8(6)
C16 Co3 C7 Co4 149.2(6)
C1 Co3 C7 Co4 10.1(5)
Pd4 Co3 C7 Co4 88.0(4)
Co5 Co3 C7 Co4 -39.2(4)
Pd3 Co3 C7 Co4 88.1(4)
Co2 Co3 C7 Co4 8.1(9)
C13 Co3 C7 Pd3 158.1(6)
C16 Co3 C7 Pd3 61.1(6)
C1 Co3 C7 Pd3 -78.1(5)
Pd4 Co3 C7 Pd3 -0.1(5)
Co4 Co3 C7 Pd3 -88.1(4)
Co5 Co3 C7 Pd3 -127.3(3)
Co2 Co3 C7 Pd3 -80.1(7)
C14 Co4 C7 O7 -35.3(16)
C6 Co4 C7 O7 62.8(16)
C1 Co4 C7 O7 -158.1(16)
Co3 Co4 C7 O7 -148.0(18)
Co5 Co4 C7 O7 -110.0(15)
Pd2 Co4 C7 O7 152.2(15)
Co1 Co4 C7 O7 -152.4(12)
Pd3 Co4 C7 O7 128.9(18)
C14 Co4 C7 Co3 112.6(6)
C6 Co4 C7 Co3 -149.2(5)
C1 Co4 C7 Co3 -10.2(5)
Co5 Co4 C7 Co3 37.9(4)
Pd2 Co4 C7 Co3 -59.9(4)
Co1 Co4 C7 Co3 -4.4(8)
Pd3 Co4 C7 Co3 -83.1(4)
C14 Co4 C7 Pd3 -164.3(6)
C6 Co4 C7 Pd3 -66.1(6)
C1 Co4 C7 Pd3 72.9(5)
Co3 Co4 C7 Pd3 83.1(4)
Co5 Co4 C7 Pd3 121.0(3)
Pd2 Co4 C7 Pd3 23.2(4)
Co1 Co4 C7 Pd3 78.7(7)
C35 Pd3 C7 O7 30.0(14)
C135 Pd3 C7 O7 42.4(13)
Pd16 Pd3 C7 O7 -129.1(10)
Co34 Pd3 C7 O7 42.8(14)
Co32 Pd3 C7 O7 -34.3(14)
Co14 Pd3 C7 O7 29.4(16)
Co3 Pd3 C7 O7 143.0(14)
Pd2 Pd3 C7 O7 -158.9(11)
Co4 Pd3 C7 O7 -137.1(14)
Pd4 Pd3 C7 O7 143.0(11)
Co12 Pd3 C7 O7 -53.2(13)
C35 Pd3 C7 Co3 -113.0(8)
C135 Pd3 C7 Co3 -100.6(7)
Pd16 Pd3 C7 Co3 87.9(9)
Co34 Pd3 C7 Co3 -100.2(4)
Co32 Pd3 C7 Co3 -177.34(17)
Co14 Pd3 C7 Co3 -113.5(5)
Pd2 Pd3 C7 Co3 58.1(4)
Co4 Pd3 C7 Co3 79.9(4)
Pd4 Pd3 C7 Co3 0.0(4)
Co12 Pd3 C7 Co3 163.84(17)
C35 Pd3 C7 Co4 167.1(7)
C135 Pd3 C7 Co4 179.4(7)
Pd16 Pd3 C7 Co4 7.9(11)
Co34 Pd3 C7 Co4 179.84(14)
Co32 Pd3 C7 Co4 102.7(4)
Co14 Pd3 C7 Co4 166.5(3)
Co3 Pd3 C7 Co4 -79.9(4)
Pd2 Pd3 C7 Co4 -21.8(4)
Pd4 Pd3 C7 Co4 -79.9(4)
Co12 Pd3 C7 Co4 83.9(5)
C15 Co1 C8 O8 -50(2)
C17 Co1 C8 O8 49(2)
C1 Co1 C8 O8 167.6(19)
Co5 Co1 C8 O8 173(2)
Pd2 Co1 C8 O8 146.0(14)
Co2 Co1 C8 O8 -147.0(19)
Co4 Co1 C8 O8 124.7(19)
Pd1 Co1 C8 O8 -103.2(19)
C15 Co1 C8 Co5 137.0(8)
C17 Co1 C8 Co5 -124.1(7)
C1 Co1 C8 Co5 -5.4(6)
Pd2 Co1 C8 Co5 -27.0(11)
Co2 Co1 C8 Co5 40.0(4)
Co4 Co1 C8 Co5 -48.2(4)
Pd1 Co1 C8 Co5 83.9(7)
C9 Co5 C8 O8 -3(2)
C10 Co5 C8 O8 94(2)
C1 Co5 C8 O8 -167(2)
Co2 Co5 C8 O8 144(2)
Co1 Co5 C8 O8 -173(2)
Co3 Co5 C8 O8 -157.3(15)
Co4 Co5 C8 O8 -121(2)
C9 Co5 C8 Co1 169.4(7)
C10 Co5 C8 Co1 -93.6(6)
C1 Co5 C8 Co1 5.2(6)
Co2 Co5 C8 Co1 -43.9(5)
Co3 Co5 C8 Co1 15.3(11)
Co4 Co5 C8 Co1 51.8(4)
C8 Co5 C9 O9 -142(100)
C10 Co5 C9 O9 119(100)
C1 Co5 C9 O9 -15(100)
Co2 Co5 C9 O9 106(100)
Co1 Co5 C9 O9 -129(100)
Co3 Co5 C9 O9 22(100)
Co4 Co5 C9 O9 -46(100)
C12 Co2 C10 O10 -48(2)
C11 Co2 C10 O10 46(2)
C1 Co2 C10 O10 -174(2)
Co5 Co2 C10 O10 -178(3)
Pd4 Co2 C10 O10 -97(2)
Pd1 Co2 C10 O10 87(2)
Co1 Co2 C10 O10 140(2)
Co3 Co2 C10 O10 -130(2)
C12 Co2 C10 Co5 130.0(7)
C11 Co2 C10 Co5 -136.7(7)
C1 Co2 C10 Co5 3.7(7)
Pd4 Co2 C10 Co5 80.2(8)
Pd1 Co2 C10 Co5 -95.4(7)
Co1 Co2 C10 Co5 -41.9(5)
Co3 Co2 C10 Co5 47.7(5)
C9 Co5 C10 O10 8(3)
C8 Co5 C10 O10 -87(3)
C1 Co5 C10 O10 174(2)
Co2 Co5 C10 O10 178(3)
Co1 Co5 C10 O10 -137(2)
Co3 Co5 C10 O10 126(2)
Co4 Co5 C10 O10 165.7(19)
C9 Co5 C10 Co2 -169.5(8)
C8 Co5 C10 Co2 95.1(7)
C1 Co5 C10 Co2 -3.6(6)
Co1 Co5 C10 Co2 45.8(5)
Co3 Co5 C10 Co2 -52.0(5)
Co4 Co5 C10 Co2 -11.8(12)
C12 Co2 C11 O11 64(4)
C1 Co2 C11 O11 -141(4)
C10 Co2 C11 O11 -33(4)
Co5 Co2 C11 O11 -73(4)
Pd4 Co2 C11 O11 120(4)
Pd1 Co2 C11 O11 177(5)
Co1 Co2 C11 O11 -127(4)
Co3 Co2 C11 O11 78(8)
C12 Co2 C11 Pd1 -112.7(6)
C1 Co2 C11 Pd1 42.0(9)
C10 Co2 C11 Pd1 149.6(6)
Co5 Co2 C11 Pd1 109.6(4)
Pd4 Co2 C11 Pd1 -57.4(5)
Co1 Co2 C11 Pd1 56.3(3)
Co3 Co2 C11 Pd1 -99(7)
C24 Pd1 C11 O11 -7.3(15)
C124 Pd1 C11 O11 -4.8(14)
Co9 Pd1 C11 O11 -43.0(14)
C15 Pd1 C11 O11 91.2(14)
Co2 Pd1 C11 O11 -178.9(17)
Pd5 Pd1 C11 O11 -127.2(13)
Co29 Pd1 C11 O11 -49.2(15)
Pd2 Pd1 C11 O11 174.1(12)
Co1 Pd1 C11 O11 128.9(14)
Pd15 Pd1 C11 O11 -130.0(11)
Pd8 Pd1 C11 O11 -102.8(13)
C24 Pd1 C11 Co2 171.6(8)
C124 Pd1 C11 Co2 174.1(8)
Co9 Pd1 C11 Co2 135.9(4)
C15 Pd1 C11 Co2 -89.9(6)
Pd5 Pd1 C11 Co2 51.8(14)
Co29 Pd1 C11 Co2 129.7(4)
Pd2 Pd1 C11 Co2 -7.0(6)
Co1 Pd1 C11 Co2 -52.2(4)
Pd15 Pd1 C11 Co2 48.9(11)
Pd8 Pd1 C11 Co2 76.2(4)
C11 Co2 C12 O12 -61(5)
C1 Co2 C12 O12 139(4)
C10 Co2 C12 O12 32(5)
Co5 Co2 C12 O12 77(5)
Pd4 Co2 C12 O12 176(5)
Pd1 Co2 C12 O12 -118(4)
Co1 Co2 C12 O12 175(3)
Co3 Co2 C12 O12 121(5)
C11 Co2 C12 Pd4 123.2(6)
C1 Co2 C12 Pd4 -36.9(7)
C10 Co2 C12 Pd4 -144.0(6)
Co5 Co2 C12 Pd4 -98.7(4)
Pd1 Co2 C12 Pd4 65.9(4)
Co1 Co2 C12 Pd4 -1(2)
Co3 Co2 C12 Pd4 -55.6(3)
C4 Pd4 C12 O12 35.8(13)
C16 Pd4 C12 O12 -72.1(13)
Co3 Pd4 C12 O12 -115.4(12)
Pd17 Pd4 C12 O12 26.0(17)
Co2 Pd4 C12 O12 -178.7(16)
Pd8 Pd4 C12 O12 86.8(12)
Pd2 Pd4 C12 O12 176.2(11)
Pd7 Pd4 C12 O12 49.4(17)
Pd3 Pd4 C12 O12 -118.0(11)
C4 Pd4 C12 Co2 -145.5(5)
C16 Pd4 C12 Co2 106.6(5)
Co3 Pd4 C12 Co2 63.3(4)
Pd17 Pd4 C12 Co2 -155.3(3)
Pd8 Pd4 C12 Co2 -94.5(4)
Pd2 Pd4 C12 Co2 -5.1(6)
Pd7 Pd4 C12 Co2 -131.9(5)
Pd3 Pd4 C12 Co2 60.7(7)
C16 Co3 C13 O13 23(11)
C1 Co3 C13 O13 177(11)
C7 Co3 C13 O13 -80(11)
Pd4 Co3 C13 O13 71(11)
Co4 Co3 C13 O13 -131(11)
Co5 Co3 C13 O13 179(100)
Pd3 Co3 C13 O13 -53(11)
Co2 Co3 C13 O13 132(11)
C6 Co4 C14 O14 -13(11)
C1 Co4 C14 O14 -174(11)
C7 Co4 C14 O14 87(11)
Co3 Co4 C14 O14 134(11)
Co5 Co4 C14 O14 -177(11)
Pd2 Co4 C14 O14 -117(10)
Co1 Co4 C14 O14 -129(11)
Pd3 Co4 C14 O14 70(11)
C17 Co1 C15 O15 -48(11)
C8 Co1 C15 O15 52(11)
C1 Co1 C15 O15 159(10)
Co5 Co1 C15 O15 91(11)
Pd2 Co1 C15 O15 -138(11)
Co2 Co1 C15 O15 146(11)
Co4 Co1 C15 O15 -63(15)
Pd1 Co1 C15 O15 -165(11)
C17 Co1 C15 Pd1 117.2(6)
C8 Co1 C15 Pd1 -142.9(6)
C1 Co1 C15 Pd1 -35.2(12)
Co5 Co1 C15 Pd1 -103.4(5)
Pd2 Co1 C15 Pd1 27.0(7)
Co2 Co1 C15 Pd1 -48.7(4)
Co4 Co1 C15 Pd1 103(7)
C24 Pd1 C15 O15 7.9(18)
C124 Pd1 C15 O15 -8.3(17)
C11 Pd1 C15 O15 -90.3(16)
Co9 Pd1 C15 O15 8(2)
Co2 Pd1 C15 O15 -133.1(16)
Pd5 Pd1 C15 O15 101.7(15)
Co29 Pd1 C15 O15 20(2)
Pd2 Pd1 C15 O15 155.7(15)
Co1 Pd1 C15 O15 177(2)
Pd15 Pd1 C15 O15 109.6(15)
Pd8 Pd1 C15 O15 177.4(10)
C24 Pd1 C15 Co1 -169.5(10)
C124 Pd1 C15 Co1 174.4(9)
C11 Pd1 C15 Co1 92.4(7)
Co9 Pd1 C15 Co1 -169.8(4)
Co2 Pd1 C15 Co1 49.6(5)
Pd5 Pd1 C15 Co1 -75.6(7)
Co29 Pd1 C15 Co1 -157.6(4)
Pd2 Pd1 C15 Co1 -21.6(6)
Pd15 Pd1 C15 Co1 -67.8(7)
Pd8 Pd1 C15 Co1 0(2)
C13 Co3 C16 O16 -21(5)
C1 Co3 C16 O16 -169(5)
C7 Co3 C16 O16 74(5)
Pd4 Co3 C16 O16 -166(5)
Co4 Co3 C16 O16 117(5)
Co5 Co3 C16 O16 -86(5)
Pd3 Co3 C16 O16 119(5)
Co2 Co3 C16 O16 -129(5)
C13 Co3 C16 Pd4 145.5(6)
C1 Co3 C16 Pd4 -2.9(10)
C7 Co3 C16 Pd4 -119.1(5)
Co4 Co3 C16 Pd4 -76.5(8)
Co5 Co3 C16 Pd4 80.3(11)
Pd3 Co3 C16 Pd4 -74.1(3)
Co2 Co3 C16 Pd4 37.5(5)
C4 Pd4 C16 O16 0.2(16)
C12 Pd4 C16 O16 97.7(15)
Co3 Pd4 C16 O16 175.6(18)
Pd17 Pd4 C16 O16 -48.7(15)
Co2 Pd4 C16 O16 137.8(14)
Pd8 Pd4 C16 O16 -10(2)
Pd2 Pd4 C16 O16 -148.8(13)
Pd7 Pd4 C16 O16 -56.5(15)
Pd3 Pd4 C16 O16 -116.1(15)
C4 Pd4 C16 Co3 -175.4(5)
C12 Pd4 C16 Co3 -77.8(6)
Pd17 Pd4 C16 Co3 135.7(4)
Co2 Pd4 C16 Co3 -37.7(5)
Pd8 Pd4 C16 Co3 174.3(6)
Pd2 Pd4 C16 Co3 35.7(6)
Pd7 Pd4 C16 Co3 127.9(4)
Pd3 Pd4 C16 Co3 68.3(4)
C15 Co1 C17 O17 5(14)
C8 Co1 C17 O17 -89(13)
C1 Co1 C17 O17 166(13)
Co5 Co1 C17 O17 -136(13)
Pd2 Co1 C17 O17 125(13)
Co2 Co1 C17 O17 142(13)
Co4 Co1 C17 O17 -176(100)
Pd1 Co1 C17 O17 70(14)
C2 Co6 C18 O18 -34(92)
C21 Co6 C18 O18 50(90)
C20 Co6 C18 O18 -142(90)
C19 Co6 C18 O18 135(90)
Co8 Co6 C18 O18 125(89)
Co7 Co6 C18 O18 -120(90)
Co9 Co6 C18 O18 25(91)
Co10 Co6 C18 O18 -50(90)
C2 Co8 C19 O19 -162(6)
C26 Co8 C19 O19 -15(6)
C27 Co8 C19 O19 60(6)
Co6 Co8 C19 O19 -157(6)
Pd9 Co8 C19 O19 90(6)
Pd8 Co8 C19 O19 -49(7)
Co7 Co8 C19 O19 154(6)
Co9 Co8 C19 O19 -115(6)
C2 Co8 C19 Co6 -5.2(13)
C26 Co8 C19 Co6 141.5(10)
C27 Co8 C19 Co6 -143.6(9)
Pd9 Co8 C19 Co6 -113.5(8)
Pd8 Co8 C19 Co6 107.6(15)
Co7 Co8 C19 Co6 -48.9(6)
Co9 Co8 C19 Co6 42.0(7)
C18 Co6 C19 O19 -6(3)
C2 Co6 C19 O19 171(3)
C21 Co6 C19 O19 83(3)
C20 Co6 C19 O19 -94(3)
Co8 Co6 C19 O19 166(4)
Co7 Co6 C19 O19 -140(3)
Co9 Co6 C19 O19 124(3)
Co10 Co6 C19 O19 -179(2)
C18 Co6 C19 Co8 -172.1(12)
C2 Co6 C19 Co8 4.5(11)
C21 Co6 C19 Co8 -83.3(11)
C20 Co6 C19 Co8 99.8(11)
Co7 Co6 C19 Co8 53.3(8)
Co9 Co6 C19 Co8 -42.5(9)
Co10 Co6 C19 Co8 14.4(16)
C28 Co7 C20 O20 4(4)
C29 Co7 C20 O20 98(4)
C2 Co7 C20 O20 -161(4)
Co6 Co7 C20 O20 -165(4)
Co10 Co7 C20 O20 150(4)
Pd5 Co7 C20 O20 -169(3)
Co8 Co7 C20 O20 -118(4)
Pd9 Co7 C20 O20 -74(4)
C28 Co7 C20 Co6 168.8(10)
C29 Co7 C20 Co6 -96.7(10)
C2 Co7 C20 Co6 4.0(12)
Co10 Co7 C20 Co6 -45.3(8)
Pd5 Co7 C20 Co6 -4(2)
Co8 Co7 C20 Co6 47.1(7)
Pd9 Co7 C20 Co6 90.7(9)
C18 Co6 C20 O20 -33(3)
C2 Co6 C20 O20 165(3)
C21 Co6 C20 O20 57(7)
C19 Co6 C20 O20 72(3)
Co8 Co6 C20 O20 115(3)
Co7 Co6 C20 O20 168(3)
Co9 Co6 C20 O20 165(2)
Co10 Co6 C20 O20 -149(3)
C18 Co6 C20 Co7 158.6(13)
C2 Co6 C20 Co7 -3.9(11)
C21 Co6 C20 Co7 -112(5)
C19 Co6 C20 Co7 -96.1(10)
Co8 Co6 C20 Co7 -53.5(8)
Co9 Co6 C20 Co7 -3.1(18)
Co10 Co6 C20 Co7 42.6(8)
C24 Co9 C21 O21 -50(6)
C25 Co9 C21 O21 78(6)
C2 Co9 C21 O21 -154(6)
Co6 Co9 C21 O21 -141(6)
Pd1 Co9 C21 O21 -28(10)
Pd8 Co9 C21 O21 127(5)
Co8 Co9 C21 O21 165(6)
Co10 Co9 C21 O21 -109(6)
C24 Co9 C21 Co6 90.8(17)
C25 Co9 C21 Co6 -141(2)
C2 Co9 C21 Co6 -12.9(14)
Pd1 Co9 C21 Co6 113(5)
Pd8 Co9 C21 Co6 -92.3(12)
Co8 Co9 C21 Co6 -53.6(8)
Co10 Co9 C21 Co6 32.0(11)
C18 Co6 C21 O21 11(3)
C2 Co6 C21 O21 173(3)
C20 Co6 C21 O21 -78(6)
C19 Co6 C21 O21 -94(3)
Co8 Co6 C21 O21 -138(3)
Co7 Co6 C21 O21 -179.5(19)
Co9 Co6 C21 O21 160(4)
Co10 Co6 C21 O21 127(3)
C18 Co6 C21 Co9 -149.4(15)
C2 Co6 C21 Co9 12.5(13)
C20 Co6 C21 Co9 121(5)
C19 Co6 C21 Co9 105.5(12)
Co8 Co6 C21 Co9 62.0(10)
Co7 Co6 C21 Co9 20(2)
Co10 Co6 C21 Co9 -33.0(12)
C23 Co10 C22 O22 33(29)
C2 Co10 C22 O22 -161(28)
C29 Co10 C22 O22 -58(29)
C24 Co10 C22 O22 124(29)
Co7 Co10 C22 O22 -106(29)
Pd5 Co10 C22 O22 -172(18)
Co6 Co10 C22 O22 -153(29)
Co9 Co10 C22 O22 156(28)
C22 Co10 C23 O23 -38(18)
C2 Co10 C23 O23 158(17)
C29 Co10 C23 O23 62(18)
C24 Co10 C23 O23 -131(18)
Co7 Co10 C23 O23 93(18)
Pd5 Co10 C23 O23 144(18)
Co6 Co10 C23 O23 -109(17)
Co9 Co10 C23 O23 -150(18)
C21 Co9 C24 O24 16(5)
C25 Co9 C24 O24 -103(5)
C2 Co9 C24 O24 119(5)
Co6 Co9 C24 O24 69(5)
Pd1 Co9 C24 O24 -157(6)
Pd8 Co9 C24 O24 -161(4)
Co8 Co9 C24 O24 120(4)
Co10 Co9 C24 O24 106(5)
C21 Co9 C24 Pd1 173.3(13)
C25 Co9 C24 Pd1 54(3)
C2 Co9 C24 Pd1 -84.0(12)
Co6 Co9 C24 Pd1 -133.5(8)
Pd8 Co9 C24 Pd1 -3.7(17)
Co8 Co9 C24 Pd1 -82(2)
Co10 Co9 C24 Pd1 -97.1(11)
C21 Co9 C24 Co10 -89.6(15)
C25 Co9 C24 Co10 151(3)
C2 Co9 C24 Co10 13.1(12)
Co6 Co9 C24 Co10 -36.4(9)
Pd1 Co9 C24 Co10 97.1(11)
Pd8 Co9 C24 Co10 93.5(11)
Co8 Co9 C24 Co10 15(2)
C124 Pd1 C24 O24 55(3)
C11 Pd1 C24 O24 63(3)
Co9 Pd1 C24 O24 165(4)
C15 Pd1 C24 O24 -15(3)
Co2 Pd1 C24 O24 72(3)
Pd5 Pd1 C24 O24 -132(3)
Co29 Pd1 C24 O24 176(3)
Pd2 Pd1 C24 O24 -120(2)
Co1 Pd1 C24 O24 -24(3)
Pd15 Pd1 C24 O24 -139(3)
Pd8 Pd1 C24 O24 168(3)
C124 Pd1 C24 Co9 -111(4)
C11 Pd1 C24 Co9 -102.3(13)
C15 Pd1 C24 Co9 -179.6(12)
Co2 Pd1 C24 Co9 -93.3(14)
Pd5 Pd1 C24 Co9 62.7(12)
Co29 Pd1 C24 Co9 11.4(8)
Pd2 Pd1 C24 Co9 75.3(18)
Co1 Pd1 C24 Co9 171.1(5)
Pd15 Pd1 C24 Co9 56.2(13)
Pd8 Pd1 C24 Co9 2.8(13)
C124 Pd1 C24 Co10 159(4)
C11 Pd1 C24 Co10 167.4(7)
Co9 Pd1 C24 Co10 -90.3(14)
C15 Pd1 C24 Co10 90.1(8)
Co2 Pd1 C24 Co10 176.4(2)
Pd5 Pd1 C24 Co10 -27.6(7)
Co29 Pd1 C24 Co10 -78.9(11)
Pd2 Pd1 C24 Co10 -15.0(17)
Co1 Pd1 C24 Co10 80.8(12)
Pd15 Pd1 C24 Co10 -34.1(7)
Pd8 Pd1 C24 Co10 -87.5(7)
C23 Co10 C24 O24 66(2)
C22 Co10 C24 O24 -34(2)
C2 Co10 C24 O24 -159(2)
C29 Co10 C24 O24 157(3)
Co7 Co10 C24 O24 -156.2(15)
Pd5 Co10 C24 O24 150.6(19)
Co6 Co10 C24 O24 -111.9(18)
Co9 Co10 C24 O24 -146(3)
C23 Co10 C24 Co9 -147.9(13)
C22 Co10 C24 Co9 112.6(14)
C2 Co10 C24 Co9 -13.2(12)
C29 Co10 C24 Co9 -57(5)
Co7 Co10 C24 Co9 -10.0(15)
Pd5 Co10 C24 Co9 -63.3(11)
Co6 Co10 C24 Co9 34.3(10)
C23 Co10 C24 Pd1 -56.5(11)
C22 Co10 C24 Pd1 -156.0(12)
C2 Co10 C24 Pd1 78.3(10)
C29 Co10 C24 Pd1 34(5)
Co7 Co10 C24 Pd1 81.4(10)
Pd5 Co10 C24 Pd1 28.2(7)
Co6 Co10 C24 Pd1 125.7(8)
Co9 Co10 C24 Pd1 91.4(12)
C24 Co9 C25 O25 52(11)
C21 Co9 C25 O25 -73(10)
C2 Co9 C25 O25 179(8)
Co6 Co9 C25 O25 -118(9)
Pd1 Co9 C25 O25 93(10)
Pd8 Co9 C25 O25 162(12)
Co8 Co9 C25 O25 -152(10)
Co10 Co9 C25 O25 124(8)
C24 Co9 C25 Pd8 -110(2)
C21 Co9 C25 Pd8 125(2)
C2 Co9 C25 Pd8 17(4)
Co6 Co9 C25 Pd8 80(4)
Pd1 Co9 C25 Pd8 -69(2)
Co8 Co9 C25 Pd8 46(2)
Co10 Co9 C25 Pd8 -38(7)
C4 Pd8 C25 O25 12(8)
C125 Pd8 C25 O25 -16(100)
Co29 Pd8 C25 O25 -173(9)
Pd7 Pd8 C25 O25 18(16)
C126 Pd8 C25 O25 108(7)
Co28 Pd8 C25 O25 137(7)
C26 Pd8 C25 O25 100(7)
Pd4 Pd8 C25 O25 -43(8)
Co8 Pd8 C25 O25 146(7)
Pd15 Pd8 C25 O25 -148(6)
Co9 Pd8 C25 O25 -166(10)
C4 Pd8 C25 Co9 178(2)
C125 Pd8 C25 Co9 150(100)
Co29 Pd8 C25 Co9 -7.2(10)
Pd7 Pd8 C25 Co9 -176(7)
C126 Pd8 C25 Co9 -87(3)
Co28 Pd8 C25 Co9 -57(3)
C26 Pd8 C25 Co9 -95(3)
Pd4 Pd8 C25 Co9 123(2)
Co8 Pd8 C25 Co9 -48(3)
Pd15 Pd8 C25 Co9 18(4)
C19 Co8 C26 O26 -50(17)
C2 Co8 C26 O26 80(17)
C27 Co8 C26 O26 -138(17)
Co6 Co8 C26 O26 2(18)
Pd9 Co8 C26 O26 -180(100)
Pd8 Co8 C26 O26 110(17)
Co7 Co8 C26 O26 -172(14)
Co9 Co8 C26 O26 58(17)
C19 Co8 C26 Pd8 -161.0(11)
C2 Co8 C26 Pd8 -30.8(18)
C27 Co8 C26 Pd8 111.9(8)
Co6 Co8 C26 Pd8 -108.1(8)
Pd9 Co8 C26 Pd8 69.7(5)
Co7 Co8 C26 Pd8 78(4)
Co9 Co8 C26 Pd8 -52.0(5)
C25 Pd8 C26 O26 -80(3)
C4 Pd8 C26 O26 29(2)
C125 Pd8 C26 O26 -79(2)
Co29 Pd8 C26 O26 -128(2)
Pd7 Pd8 C26 O26 86(2)
C126 Pd8 C26 O26 -169(12)
Co28 Pd8 C26 O26 176(3)
Pd4 Pd8 C26 O26 32(3)
Co8 Pd8 C26 O26 -171(3)
Pd15 Pd8 C26 O26 164(2)
Co9 Pd8 C26 O26 -120(2)
C25 Pd8 C26 Co8 91.3(17)
C4 Pd8 C26 Co8 -159.3(8)
C125 Pd8 C26 Co8 92.1(9)
Co29 Pd8 C26 Co8 43.2(6)
Pd7 Pd8 C26 Co8 -102.3(6)
C126 Pd8 C26 Co8 3(10)
Co28 Pd8 C26 Co8 -12.6(4)
Pd4 Pd8 C26 Co8 -156.3(4)
Pd15 Pd8 C26 Co8 -24.7(9)
Co9 Pd8 C26 Co8 51.1(7)
C36 Pd9 C27 O27 -5(3)
C39 Pd9 C27 O27 -72(3)
Co8 Pd9 C27 O27 160(3)
Co13 Pd9 C27 O27 -50(3)
Pd5 Pd9 C27 O27 164(2)
Pd6 Pd9 C27 O27 -103(3)
Co7 Pd9 C27 O27 113(3)
Pd7 Pd9 C27 O27 -109(3)
C36 Pd9 C27 Co8 -165.7(7)
C39 Pd9 C27 Co8 128.1(11)
Co13 Pd9 C27 Co8 149.3(5)
Pd5 Pd9 C27 Co8 3.5(10)
Pd6 Pd9 C27 Co8 96.4(16)
Co7 Pd9 C27 Co8 -47.3(6)
Pd7 Pd9 C27 Co8 91.2(5)
C19 Co8 C27 O27 -5(4)
C2 Co8 C27 O27 -130(4)
C26 Co8 C27 O27 83(4)
Co6 Co8 C27 O27 -56(4)
Pd9 Co8 C27 O27 -155(4)
Pd8 Co8 C27 O27 144(4)
Co7 Co8 C27 O27 -104(4)
Co9 Co8 C27 O27 156(3)
C19 Co8 C27 Pd9 149.8(11)
C2 Co8 C27 Pd9 24.9(15)
C26 Co8 C27 Pd9 -122.5(10)
Co6 Co8 C27 Pd9 98.7(8)
Pd8 Co8 C27 Pd9 -61.7(7)
Co7 Co8 C27 Pd9 50.8(6)
Co9 Co8 C27 Pd9 -49(3)
C20 Co7 C28 O28 70(24)
C29 Co7 C28 O28 -33(24)
C2 Co7 C28 O28 -155(22)
Co6 Co7 C28 O28 85(24)
Co10 Co7 C28 O28 -41(25)
Pd5 Co7 C28 O28 -115(24)
Co8 Co7 C28 O28 160(24)
Pd9 Co7 C28 O28 -162(24)
C28 Co7 C29 O29 0(3)
C20 Co7 C29 O29 -94(3)
C2 Co7 C29 O29 162(3)
Co6 Co7 C29 O29 -148(3)
Co10 Co7 C29 O29 174(4)
Pd5 Co7 C29 O29 116(3)
Co8 Co7 C29 O29 162(2)
Pd9 Co7 C29 O29 78(3)
C28 Co7 C29 Co10 -174.3(9)
C20 Co7 C29 Co10 91.3(10)
C2 Co7 C29 Co10 -12.7(10)
Co6 Co7 C29 Co10 37.6(7)
Pd5 Co7 C29 Co10 -58.1(5)
Co8 Co7 C29 Co10 -12.6(14)
Pd9 Co7 C29 Co10 -96.2(7)
C23 Co10 C29 O29 -29(3)
C22 Co10 C29 O29 70(3)
C2 Co10 C29 O29 -163(2)
C24 Co10 C29 O29 -120(4)
Co7 Co10 C29 O29 -175(3)
Pd5 Co10 C29 O29 -114(2)
Co6 Co10 C29 O29 150(2)
Co9 Co10 C29 O29 -164.2(19)
C23 Co10 C29 Co7 146.0(10)
C22 Co10 C29 Co7 -114.5(11)
C2 Co10 C29 Co7 12.6(10)
C24 Co10 C29 Co7 55(4)
Pd5 Co10 C29 Co7 61.2(6)
Co6 Co10 C29 Co7 -34.9(7)
Co9 Co10 C29 Co7 11.1(14)
C119 Co26 C118 O118 -128(63)
C120 Co26 C118 O118 -23(63)
C2' Co26 C118 O118 91(63)
Co28 Co26 C118 O118 -126(62)
Co27 Co26 C118 O118 -3(64)
Co30 Co26 C118 O118 68(63)
Co29 Co26 C118 O118 141(62)
C118 Co26 C119 O119 34(5)
C120 Co26 C119 O119 -58(5)
C2' Co26 C119 O119 -159(4)
Co28 Co26 C119 O119 -145(5)
Co27 Co26 C119 O119 -108(4)
Co30 Co26 C119 O119 -180(3)
Co29 Co26 C119 O119 157(4)
C118 Co26 C119 Co28 179.0(12)
C120 Co26 C119 Co28 87.0(10)
C2' Co26 C119 Co28 -13.7(13)
Co27 Co26 C119 Co28 37.3(10)
Co30 Co26 C119 Co28 -35(3)
Co29 Co26 C119 Co28 -58.3(7)
C126 Co28 C119 O119 -52(3)
C127 Co28 C119 O119 72(3)
C2' Co28 C119 O119 168(3)
Co26 Co28 C119 O119 155(3)
Pd8 Co28 C119 O119 -124(2)
Pd19 Co28 C119 O119 93(3)
Co27 Co28 C119 O119 125(3)
Co29 Co28 C119 O119 -148(3)
C126 Co28 C119 Co26 153(2)
C127 Co28 C119 Co26 -82.4(13)
C2' Co28 C119 Co26 13.4(12)
Pd8 Co28 C119 Co26 80.6(13)
Pd19 Co28 C119 Co26 -62.3(19)
Co27 Co28 C119 Co26 -30.4(10)
Co29 Co28 C119 Co26 57.3(9)
C128 Co27 C120 O120 -9(4)
C129 Co27 C120 O120 91(4)
C2' Co27 C120 O120 -171(4)
C127 Co27 C120 O120 -93(4)
Co26 Co27 C120 O120 -173(4)
Co30 Co27 C120 O120 140(4)
Pd15 Co27 C120 O120 174(3)
Co28 Co27 C120 O120 -128(4)
Pd19 Co27 C120 O120 -87(4)
C128 Co27 C120 Co26 163.6(11)
C129 Co27 C120 Co26 -96.5(11)
C2' Co27 C120 Co26 1.5(12)
C127 Co27 C120 Co26 80.0(9)
Co30 Co27 C120 Co26 -47.7(7)
Pd15 Co27 C120 Co26 -13(2)
Co28 Co27 C120 Co26 44.9(7)
Pd19 Co27 C120 Co26 85.5(10)
C119 Co26 C120 O120 63(3)
C118 Co26 C120 O120 -26(3)
C2' Co26 C120 O120 172(3)
Co28 Co26 C120 O120 123(3)
Co27 Co26 C120 O120 174(4)
Co30 Co26 C120 O120 -140(3)
Co29 Co26 C120 O120 176(2)
C119 Co26 C120 Co27 -110.8(13)
C118 Co26 C120 Co27 160.6(12)
C2' Co26 C120 Co27 -1.5(11)
Co28 Co26 C120 Co27 -51.0(8)
Co30 Co26 C120 Co27 45.9(7)
Co29 Co26 C120 Co27 2.4(18)
C2' Co29 C121 O121 135(13)
C125 Co29 C121 O121 -8(13)
C124 Co29 C121 O121 -92(13)
Pd8 Co29 C121 O121 22(14)
Co26 Co29 C121 O121 134(13)
Co28 Co29 C121 O121 88(13)
Pd1 Co29 C121 O121 -81(13)
Co30 Co29 C121 O121 -177(13)
Pd15 Co29 C121 O121 164(10)
C123 Co30 C122 O122 -26(35)
C129 Co30 C122 O122 -121(34)
C2' Co30 C122 O122 139(34)
Co27 Co30 C122 O122 -165(34)
Co26 Co30 C122 O122 149(35)
Pd15 Co30 C122 O122 95(36)
Co29 Co30 C122 O122 95(35)
C122 Co30 C123 O123 -30(24)
C129 Co30 C123 O123 70(24)
C2' Co30 C123 O123 165(23)
Co27 Co30 C123 O123 104(24)
Co26 Co30 C123 O123 -110(23)
Pd15 Co30 C123 O123 153(24)
Co29 Co30 C123 O123 -143(23)
C24 Pd1 C124 O124 -128(5)
C11 Pd1 C124 O124 60(3)
Co9 Pd1 C124 O124 -179(3)
C15 Pd1 C124 O124 -15(3)
Co2 Pd1 C124 O124 65(3)
Pd5 Pd1 C124 O124 -135(2)
Co29 Pd1 C124 O124 -173(3)
Pd2 Pd1 C124 O124 -116(3)
Co1 Pd1 C124 O124 -10(3)
Pd15 Pd1 C124 O124 -142(2)
Pd8 Pd1 C124 O124 164(2)
C24 Pd1 C124 Co29 45(3)
C11 Pd1 C124 Co29 -126.4(8)
Co9 Pd1 C124 Co29 -5.6(7)
C15 Pd1 C124 Co29 158.5(8)
Co2 Pd1 C124 Co29 -121.6(6)
Pd5 Pd1 C124 Co29 38.4(8)
Pd2 Pd1 C124 Co29 57(3)
Co1 Pd1 C124 Co29 162.9(4)
Pd15 Pd1 C124 Co29 31.3(9)
Pd8 Pd1 C124 Co29 -22.9(8)
C2' Co29 C124 O124 101(6)
C121 Co29 C124 O124 -25(6)
C125 Co29 C124 O124 -115(6)
Pd8 Co29 C124 O124 -163(6)
Co26 Co29 C124 O124 37(7)
Co28 Co29 C124 O124 157(7)
Pd1 Co29 C124 O124 166(7)
Co30 Co29 C124 O124 85(6)
Pd15 Co29 C124 O124 136(6)
C2' Co29 C124 Pd1 -65.4(16)
C121 Co29 C124 Pd1 169.0(13)
C125 Co29 C124 Pd1 78.8(12)
Pd8 Co29 C124 Pd1 31.0(10)
Co26 Co29 C124 Pd1 -128.5(8)
Co28 Co29 C124 Pd1 -9(11)
Co30 Co29 C124 Pd1 -80.6(6)
Pd15 Co29 C124 Pd1 -29.6(8)
C2' Co29 C125 O125 -123(8)
C121 Co29 C125 O125 15(9)
C124 Co29 C125 O125 92(8)
Pd8 Co29 C125 O125 -141(9)
Co26 Co29 C125 O125 -54(9)
Co28 Co29 C125 O125 -93(8)
Pd1 Co29 C125 O125 143(9)
Co30 Co29 C125 O125 165(6)
Pd15 Co29 C125 O125 -163(8)
C2' Co29 C125 Pd8 18(2)
C121 Co29 C125 Pd8 156.2(13)
C124 Co29 C125 Pd8 -126.6(11)
Co26 Co29 C125 Pd8 87.7(16)
Co28 Co29 C125 Pd8 48.1(8)
Pd1 Co29 C125 Pd8 -75.2(7)
Co30 Co29 C125 Pd8 -53(3)
Pd15 Co29 C125 Pd8 -21.2(11)
C25 Pd8 C125 O125 143(100)
C4 Pd8 C125 O125 -9(3)
Co29 Pd8 C125 O125 165(4)
Pd7 Pd8 C125 O125 -5(6)
C126 Pd8 C125 O125 86(3)
Co28 Pd8 C125 O125 115(3)
C26 Pd8 C125 O125 78(3)
Pd4 Pd8 C125 O125 -64(3)
Co8 Pd8 C125 O125 125(3)
Pd15 Pd8 C125 O125 -169(2)
Co9 Pd8 C125 O125 172(4)
C25 Pd8 C125 Co29 -23(100)
C4 Pd8 C125 Co29 -174.6(8)
Pd7 Pd8 C125 Co29 -171(3)
C126 Pd8 C125 Co29 -79.0(11)
Co28 Pd8 C125 Co29 -49.9(9)
C26 Pd8 C125 Co29 -87.3(11)
Pd4 Pd8 C125 Co29 130.8(7)
Co8 Pd8 C125 Co29 -40.7(9)
Pd15 Pd8 C125 Co29 26.0(13)
Co9 Pd8 C125 Co29 7.0(8)
C127 Co28 C126 O126 24(15)
C2' Co28 C126 O126 -148(12)
C119 Co28 C126 O126 120(14)
Co26 Co28 C126 O126 141(13)
Pd8 Co28 C126 O126 -109(14)
Pd19 Co28 C126 O126 -42(14)
Co27 Co28 C126 O126 -15(33)
Co29 Co28 C126 O126 -161(13)
C127 Co28 C126 Pd8 133.0(15)
C2' Co28 C126 Pd8 -39(3)
C119 Co28 C126 Pd8 -130.3(9)
Co26 Co28 C126 Pd8 -109.5(14)
Pd19 Co28 C126 Pd8 67.6(10)
Co27 Co28 C126 Pd8 94(21)
Co29 Co28 C126 Pd8 -51.4(7)
C25 Pd8 C126 O126 -89(3)
C4 Pd8 C126 O126 20(3)
C125 Pd8 C126 O126 -88(3)
Co29 Pd8 C126 O126 -137(3)
Pd7 Pd8 C126 O126 77(3)
Co28 Pd8 C126 O126 163(4)
C26 Pd8 C126 O126 1(8)
Pd4 Pd8 C126 O126 27(4)
Co8 Pd8 C126 O126 178(4)
Pd15 Pd8 C126 O126 155(3)
Co9 Pd8 C126 O126 -130(3)
C25 Pd8 C126 Co28 108(2)
C4 Pd8 C126 Co28 -143.1(16)
C125 Pd8 C126 Co28 109.2(18)
Co29 Pd8 C126 Co28 60.2(15)
Pd7 Pd8 C126 Co28 -85.4(16)
C26 Pd8 C126 Co28 -161(12)
Pd4 Pd8 C126 Co28 -135.5(9)
Co8 Pd8 C126 Co28 15.6(6)
Pd15 Pd8 C126 Co28 -7.2(19)
Co9 Pd8 C126 Co28 67.7(16)
C126 Co28 C127 O127 37(5)
C2' Co28 C127 O127 -148(4)
C119 Co28 C127 O127 -60(4)
Co26 Co28 C127 O127 -98(4)
Pd8 Co28 C127 O127 139(3)
Pd19 Co28 C127 O127 132(4)
Co27 Co28 C127 O127 -147(4)
Co29 Co28 C127 O127 -136(3)
C126 Co28 C127 Co27 -176(2)
C2' Co28 C127 Co27 -1.0(11)
C119 Co28 C127 Co27 87.5(10)
Co26 Co28 C127 Co27 49.1(7)
Pd8 Co28 C127 Co27 -74.3(13)
Pd19 Co28 C127 Co27 -81.1(8)
Co29 Co28 C127 Co27 11.0(18)
C126 Co28 C127 Pd19 -95(2)
C2' Co28 C127 Pd19 80.0(9)
C119 Co28 C127 Pd19 168.6(8)
Co26 Co28 C127 Pd19 130.1(6)
Pd8 Co28 C127 Pd19 6.7(14)
Co27 Co28 C127 Pd19 81.1(8)
Co29 Co28 C127 Pd19 92.1(13)
C128 Co27 C127 O127 -39(2)
C129 Co27 C127 O127 92(10)
C120 Co27 C127 O127 56(2)
C2' Co27 C127 O127 158(2)
Co26 Co27 C127 O127 107(2)
Co30 Co27 C127 O127 144.6(18)
Pd15 Co27 C127 O127 -157(2)
Co28 Co27 C127 O127 157(3)
Pd19 Co27 C127 O127 -119(2)
C128 Co27 C127 Co28 164.2(13)
C129 Co27 C127 Co28 -65(10)
C120 Co27 C127 Co28 -101.0(12)
C2' Co27 C127 Co28 1.1(11)
Co26 Co27 C127 Co28 -50.1(9)
Co30 Co27 C127 Co28 -12.4(14)
Pd15 Co27 C127 Co28 46.2(10)
Pd19 Co27 C127 Co28 84.2(9)
C128 Co27 C127 Pd19 80.0(10)
C129 Co27 C127 Pd19 -149(10)
C120 Co27 C127 Pd19 174.8(10)
C2' Co27 C127 Pd19 -83.1(9)
Co26 Co27 C127 Pd19 -134.3(6)
Co30 Co27 C127 Pd19 -96.6(7)
Pd15 Co27 C127 Pd19 -38.0(6)
Co28 Co27 C127 Pd19 -84.2(9)
C139 Pd19 C127 O127 -66(2)
C136 Pd19 C127 O127 15(2)
Co28 Pd19 C127 O127 -148(3)
Co33 Pd19 C127 O127 -32(3)
Pd15 Pd19 C127 O127 156(2)
Pd16 Pd19 C127 O127 140.3(16)
Co27 Pd19 C127 O127 119(2)
Pd17 Pd19 C127 O127 -117.9(19)
Pd8 Pd19 C127 O127 -152(2)
C139 Pd19 C127 Co28 82.2(11)
C136 Pd19 C127 Co28 162.4(8)
Co33 Pd19 C127 Co28 116.1(8)
Pd15 Pd19 C127 Co28 -56.5(9)
Pd16 Pd19 C127 Co28 -71.8(16)
Co27 Pd19 C127 Co28 -92.9(10)
Pd17 Pd19 C127 Co28 29.9(13)
Pd8 Pd19 C127 Co28 -3.9(8)
C139 Pd19 C127 Co27 175.1(8)
C136 Pd19 C127 Co27 -104.7(8)
Co28 Pd19 C127 Co27 92.9(10)
Co33 Pd19 C127 Co27 -151.0(4)
Pd15 Pd19 C127 Co27 36.4(6)
Pd16 Pd19 C127 Co27 21.1(15)
Pd17 Pd19 C127 Co27 122.8(6)
Pd8 Pd19 C127 Co27 88.9(5)
C129 Co27 C128 O128 63(11)
C120 Co27 C128 O128 157(11)
C2' Co27 C128 O128 -74(11)
C127 Co27 C128 O128 -122(11)
Co26 Co27 C128 O128 177(10)
Co30 Co27 C128 O128 53(11)
Pd15 Co27 C128 O128 -24(11)
Co28 Co27 C128 O128 -112(10)
Pd19 Co27 C128 O128 -70(10)
C128 Co27 C129 O129 -7(4)
C120 Co27 C129 O129 -101(4)
C2' Co27 C129 O129 158(4)
C127 Co27 C129 O129 -137(9)
Co26 Co27 C129 O129 -152(4)
Co30 Co27 C129 O129 166(5)
Pd15 Co27 C129 O129 111(4)
Co28 Co27 C129 O129 165(3)
Pd19 Co27 C129 O129 77(4)
C128 Co27 C129 Co30 -173.2(11)
C120 Co27 C129 Co30 92.2(11)
C2' Co27 C129 Co30 -8.7(11)
C127 Co27 C129 Co30 56(10)
Co26 Co27 C129 Co30 42.0(9)
Pd15 Co27 C129 Co30 -55.5(7)
Co28 Co27 C129 Co30 -1.5(19)
Pd19 Co27 C129 Co30 -89.8(11)
C122 Co30 C129 O129 71(3)
C123 Co30 C129 O129 -30(3)
C2' Co30 C129 O129 -162(3)
Co27 Co30 C129 O129 -170(4)
Co26 Co30 C129 O129 150(3)
Pd15 Co30 C129 O129 -112(3)
Co29 Co30 C129 O129 -165(2)
C122 Co30 C129 Co27 -118.9(12)
C123 Co30 C129 Co27 140.4(11)
C2' Co30 C129 Co27 8.4(11)
Co26 Co30 C129 Co27 -39.6(8)
Pd15 Co30 C129 Co27 58.5(8)
Co29 Co30 C129 Co27 5.1(17)
C32 Co12 C30 O30 -108(16)
C3 Co12 C30 O30 101(16)
C33 Co12 C30 O30 -7(16)
Co11 Co12 C30 O30 31(16)
Co14 Co12 C30 O30 87(16)
Pd6 Co12 C30 O30 162(15)
Co15 Co12 C30 O30 -116(14)
Pd3 Co12 C30 O30 133(16)
C41 Co15 C31 O31 -164(5)
C3 Co15 C31 O31 -13(7)
C36 Co15 C31 O31 102(5)
Co13 Co15 C31 O31 72(6)
Co11 Co15 C31 O31 -128(4)
Pd6 Co15 C31 O31 -1(5)
Co12 Co15 C31 O31 -61(6)
C30 Co12 C32 O32 81(47)
C3 Co12 C32 O32 -120(47)
C33 Co12 C32 O32 -12(48)
Co11 Co12 C32 O32 -61(48)
Co14 Co12 C32 O32 -148(45)
Pd6 Co12 C32 O32 -159(47)
Co15 Co12 C32 O32 -100(47)
Pd3 Co12 C32 O32 144(47)
C32 Co12 C33 O33 53(4)
C30 Co12 C33 O33 -43(4)
C3 Co12 C33 O33 174(4)
Co11 Co12 C33 O33 177(5)
Co14 Co12 C33 O33 -141(4)
Pd6 Co12 C33 O33 154(3)
Co15 Co12 C33 O33 130(4)
Pd3 Co12 C33 O33 -97(4)
C32 Co12 C33 Co11 -124.2(12)
C30 Co12 C33 Co11 139.7(12)
C3 Co12 C33 Co11 -2.9(13)
Co14 Co12 C33 Co11 41.8(8)
Pd6 Co12 C33 Co11 -23(2)
Co15 Co12 C33 Co11 -47.6(8)
Pd3 Co12 C33 Co11 85.7(12)
C38 Co11 C33 O33 -8(4)
C40 Co11 C33 O33 88(4)
C3 Co11 C33 O33 -174(4)
Co14 Co11 C33 O33 137(4)
Co12 Co11 C33 O33 -177(4)
Co13 Co11 C33 O33 -164(3)
Co15 Co11 C33 O33 -127(4)
C38 Co11 C33 Co12 169.5(11)
C40 Co11 C33 Co12 -94.6(12)
C3 Co11 C33 Co12 2.8(12)
Co14 Co11 C33 Co12 -45.5(9)
Co13 Co11 C33 Co12 14(2)
Co15 Co11 C33 Co12 50.2(8)
C35 Co14 C34 O34 -64(6)
C3 Co14 C34 O34 135(6)
C40 Co14 C34 O34 32(6)
Co11 Co14 C34 O34 75(6)
Pd7 Co14 C34 O34 176(7)
Co12 Co14 C34 O34 161(4)
Pd3 Co14 C34 O34 -121(6)
Co13 Co14 C34 O34 117(6)
C35 Co14 C34 Pd7 120.1(10)
C3 Co14 C34 Pd7 -41.4(14)
C40 Co14 C34 Pd7 -144.5(10)
Co11 Co14 C34 Pd7 -101.1(8)
Co12 Co14 C34 Pd7 -15(4)
Pd3 Co14 C34 Pd7 63.2(8)
Co13 Co14 C34 Pd7 -58.7(6)
C4 Pd7 C34 O34 40(3)
C39 Pd7 C34 O34 -73(3)
Pd8 Pd7 C34 O34 37(3)
Co14 Pd7 C34 O34 -178(3)
Co13 Pd7 C34 O34 -114(3)
Pd4 Pd7 C34 O34 89(2)
Pd6 Pd7 C34 O34 -175(2)
Pd9 Pd7 C34 O34 -106(2)
C4 Pd7 C34 Co14 -142.0(9)
C39 Pd7 C34 Co14 105.5(10)
Pd8 Pd7 C34 Co14 -144.8(7)
Co13 Pd7 C34 Co14 64.0(8)
Pd4 Pd7 C34 Co14 -93.1(9)
Pd6 Pd7 C34 Co14 2.7(12)
Pd9 Pd7 C34 Co14 71.7(12)
C34 Co14 C35 O35 56(7)
C3 Co14 C35 O35 -147(6)
C40 Co14 C35 O35 -44(7)
Co11 Co14 C35 O35 -82(7)
Pd7 Co14 C35 O35 110(7)
Co12 Co14 C35 O35 -135(7)
Pd3 Co14 C35 O35 163(8)
Co13 Co14 C35 O35 105(32)
C34 Co14 C35 Pd3 -106.8(11)
C3 Co14 C35 Pd3 50.1(18)
C40 Co14 C35 Pd3 153.3(10)
Co11 Co14 C35 Pd3 114.9(6)
Pd7 Co14 C35 Pd3 -52.8(10)
Co12 Co14 C35 Pd3 61.9(6)
Co13 Co14 C35 Pd3 -58(33)
C7 Pd3 C35 O35 7(2)
C135 Pd3 C35 O35 -32(2)
Pd16 Pd3 C35 O35 178(2)
Co34 Pd3 C35 O35 -150(3)
Co32 Pd3 C35 O35 128(2)
Co14 Pd3 C35 O35 -174(3)
Co3 Pd3 C35 O35 -41(2)
Pd2 Pd3 C35 O35 -152.8(13)
Co4 Pd3 C35 O35 26(3)
Pd4 Pd3 C35 O35 -99(2)
Co12 Pd3 C35 O35 133(2)
C7 Pd3 C35 Co14 -179.5(7)
C135 Pd3 C35 Co14 142(3)
Pd16 Pd3 C35 Co14 -8.2(9)
Co34 Pd3 C35 Co14 23.2(7)
Co32 Pd3 C35 Co14 -58.0(7)
Co3 Pd3 C35 Co14 132.4(6)
Pd2 Pd3 C35 Co14 21(2)
Co4 Pd3 C35 Co14 -160.7(5)
Pd4 Pd3 C35 Co14 74.9(9)
Co12 Pd3 C35 Co14 -53.7(7)
C37 Co13 C36 O36 53(4)
C39 Co13 C36 O36 -44(4)
C3 Co13 C36 O36 173(3)
Co15 Co13 C36 O36 166(4)
Co11 Co13 C36 O36 124(3)
Pd9 Co13 C36 O36 -96(3)
Pd7 Co13 C36 O36 -109(3)
Co14 Co13 C36 O36 167(3)
C37 Co13 C36 Co15 -113.0(14)
C39 Co13 C36 Co15 150.1(10)
C3 Co13 C36 Co15 6.9(11)
Co11 Co13 C36 Co15 -42.0(7)
Pd9 Co13 C36 Co15 98.0(8)
Pd7 Co13 C36 Co15 85.1(9)
Co14 Co13 C36 Co15 1.0(16)
C37 Co13 C36 Pd9 149.0(12)
C39 Co13 C36 Pd9 52.1(10)
C3 Co13 C36 Pd9 -91.1(8)
Co15 Co13 C36 Pd9 -98.0(8)
Co11 Co13 C36 Pd9 -140.0(3)
Pd7 Co13 C36 Pd9 -12.9(9)
Co14 Co13 C36 Pd9 -97.0(10)
C41 Co15 C36 O36 -48(3)
C31 Co15 C36 O36 38(3)
C3 Co15 C36 O36 -174(3)
Co13 Co15 C36 O36 -167(3)
Co11 Co15 C36 O36 -126(3)
Pd6 Co15 C36 O36 136(3)
Co12 Co15 C36 O36 -166(2)
C41 Co15 C36 Co13 119.0(12)
C31 Co15 C36 Co13 -154.9(13)
C3 Co15 C36 Co13 -6.9(11)
Co11 Co15 C36 Co13 41.2(7)
Pd6 Co15 C36 Co13 -57.4(8)
Co12 Co15 C36 Co13 0.6(16)
C41 Co15 C36 Pd9 -170.6(11)
C31 Co15 C36 Pd9 -84.5(13)
C3 Co15 C36 Pd9 63.5(10)
Co13 Co15 C36 Pd9 70.4(7)
Co11 Co15 C36 Pd9 111.6(6)
Pd6 Co15 C36 Pd9 13.0(8)
Co12 Co15 C36 Pd9 71.0(13)
C27 Pd9 C36 O36 49(2)
C39 Pd9 C36 O36 103.8(19)
Co8 Pd9 C36 O36 26(3)
Co13 Pd9 C36 O36 139(2)
Pd5 Pd9 C36 O36 -119.4(16)
Pd6 Pd9 C36 O36 -154.4(18)
Co7 Pd9 C36 O36 -49(2)
Pd7 Pd9 C36 O36 148.6(17)
C27 Pd9 C36 Co13 -90.4(9)
C39 Pd9 C36 Co13 -35.3(8)
Co8 Pd9 C36 Co13 -113.4(8)
Pd5 Pd9 C36 Co13 101.5(8)
Pd6 Pd9 C36 Co13 66.5(5)
Co7 Pd9 C36 Co13 171.5(3)
Pd7 Pd9 C36 Co13 9.5(7)
C27 Pd9 C36 Co15 -168.8(10)
C39 Pd9 C36 Co15 -113.8(10)
Co8 Pd9 C36 Co15 168.1(4)
Co13 Pd9 C36 Co15 -78.4(7)
Pd5 Pd9 C36 Co15 23.1(12)
Pd6 Pd9 C36 Co15 -11.9(7)
Co7 Pd9 C36 Co15 93.1(7)
Pd7 Pd9 C36 Co15 -68.9(8)
C39 Co13 C37 O37 -16(10)
C3 Co13 C37 O37 138(9)
C36 Co13 C37 O37 -121(10)
Co15 Co13 C37 O37 -169(9)
Co11 Co13 C37 O37 141(10)
Pd9 Co13 C37 O37 -74(10)
Pd7 Co13 C37 O37 38(11)
Co14 Co13 C37 O37 95(10)
C40 Co11 C38 O38 -82(10)
C33 Co11 C38 O38 15(10)
C3 Co11 C38 O38 136(9)
Co14 Co11 C38 O38 -89(10)
Co12 Co11 C38 O38 27(11)
Co13 Co11 C38 O38 179(100)
Co15 Co11 C38 O38 110(10)
C37 Co13 C39 O39 -1(7)
C3 Co13 C39 O39 -147(7)
C36 Co13 C39 O39 93(7)
Co15 Co13 C39 O39 133(7)
Co11 Co13 C39 O39 -59(8)
Pd9 Co13 C39 O39 144(8)
Pd7 Co13 C39 O39 -142(8)
Co14 Co13 C39 O39 -107(7)
C37 Co13 C39 Pd7 141.2(13)
C3 Co13 C39 Pd7 -5.2(18)
C36 Co13 C39 Pd7 -125.7(9)
Co15 Co13 C39 Pd7 -85.2(14)
Co11 Co13 C39 Pd7 82.8(19)
Pd9 Co13 C39 Pd7 -74.6(5)
Co14 Co13 C39 Pd7 34.3(7)
C37 Co13 C39 Pd9 -144.2(13)
C3 Co13 C39 Pd9 69.4(16)
C36 Co13 C39 Pd9 -51.1(9)
Co15 Co13 C39 Pd9 -10.5(16)
Co11 Co13 C39 Pd9 157.4(15)
Pd7 Co13 C39 Pd9 74.6(5)
Co14 Co13 C39 Pd9 108.9(5)
C34 Pd7 C39 O39 92(2)
C4 Pd7 C39 O39 -6(3)
Pd8 Pd7 C39 O39 -58(2)
Co14 Pd7 C39 O39 132(2)
Co13 Pd7 C39 O39 166(3)
Pd4 Pd7 C39 O39 -28(4)
Pd6 Pd7 C39 O39 -155(2)
Pd9 Pd7 C39 O39 -118(2)
C34 Pd7 C39 Co13 -74.6(10)
C4 Pd7 C39 Co13 -172.1(6)
Pd8 Pd7 C39 Co13 136.0(7)
Co14 Pd7 C39 Co13 -34.4(8)
Pd4 Pd7 C39 Co13 166.2(11)
Pd6 Pd7 C39 Co13 38.8(9)
Pd9 Pd7 C39 Co13 76.0(7)
C34 Pd7 C39 Pd9 -150.6(8)
C4 Pd7 C39 Pd9 111.9(5)
Pd8 Pd7 C39 Pd9 60.0(5)
Co14 Pd7 C39 Pd9 -110.4(4)
Co13 Pd7 C39 Pd9 -76.0(7)
Pd4 Pd7 C39 Pd9 90.2(18)
Pd6 Pd7 C39 Pd9 -37.3(5)
C27 Pd9 C39 O39 -19(2)
C36 Pd9 C39 O39 -128(3)
Co8 Pd9 C39 O39 21(2)
Co13 Pd9 C39 O39 -166(3)
Pd5 Pd9 C39 O39 95(2)
Pd6 Pd9 C39 O39 149(2)
Co7 Pd9 C39 O39 -9(4)
Pd7 Pd9 C39 O39 112(3)
C27 Pd9 C39 Co13 147.3(13)
C36 Pd9 C39 Co13 37.7(8)
Co8 Pd9 C39 Co13 -172.6(7)
Pd5 Pd9 C39 Co13 -98.8(9)
Pd6 Pd9 C39 Co13 -44.8(8)
Co7 Pd9 C39 Co13 157.4(7)
Pd7 Pd9 C39 Co13 -81.4(8)
C27 Pd9 C39 Pd7 -131.2(10)
C36 Pd9 C39 Pd7 119.2(7)
Co8 Pd9 C39 Pd7 -91.2(5)
Co13 Pd9 C39 Pd7 81.4(8)
Pd5 Pd9 C39 Pd7 -17.3(10)
Pd6 Pd9 C39 Pd7 36.6(5)
Co7 Pd9 C39 Pd7 -121.2(11)
C38 Co11 C40 O40 19(4)
C33 Co11 C40 O40 -73(4)
C3 Co11 C40 O40 -170(3)
Co14 Co11 C40 O40 -167(4)
Co12 Co11 C40 O40 -122(3)
Co13 Co11 C40 O40 141(3)
Co15 Co11 C40 O40 -178(2)
C38 Co11 C40 Co14 -173.9(11)
C33 Co11 C40 Co14 94.5(11)
C3 Co11 C40 Co14 -3.2(11)
Co12 Co11 C40 Co14 44.8(9)
Co13 Co11 C40 Co14 -51.6(8)
Co15 Co11 C40 Co14 -11.3(19)
C35 Co14 C40 O40 35(3)
C34 Co14 C40 O40 -64(3)
C3 Co14 C40 O40 173(3)
Co11 Co14 C40 O40 170(4)
Pd7 Co14 C40 O40 -109(2)
Co12 Co14 C40 O40 128(3)
Pd3 Co14 C40 O40 72(3)
Co13 Co14 C40 O40 -144(3)
C35 Co14 C40 Co11 -134.1(12)
C34 Co14 C40 Co11 126.6(12)
C3 Co14 C40 Co11 3.3(12)
Pd7 Co14 C40 Co11 81.1(14)
Co12 Co14 C40 Co11 -41.2(8)
Pd3 Co14 C40 Co11 -97.8(12)
Co13 Co14 C40 Co11 46.7(8)
C31 Co15 C41 O41 28(13)
C3 Co15 C41 O41 -132(12)
C36 Co15 C41 O41 126(13)
Co13 Co15 C41 O41 173(12)
Co11 Co15 C41 O41 -139(13)
Pd6 Co15 C41 O41 -66(14)
Co12 Co15 C41 O41 -89(13)
C132 Co32 C130 O130 -88(19)
C3' Co32 C130 O130 118(19)
C133 Co32 C130 O130 11(19)
Co31 Co32 C130 O130 48(20)
Co34 Co32 C130 O130 105(19)
Pd16 Co32 C130 O130 -177(19)
Pd3 Co32 C130 O130 158(20)
Co35 Co32 C130 O130 -71(22)
C141 Co35 C131 O131 -153(11)
C136 Co35 C131 O131 108(11)
C3' Co35 C131 O131 -2(12)
Co33 Co35 C131 O131 66(12)
Co31 Co35 C131 O131 -83(12)
Pd16 Co35 C131 O131 5(11)
Co32 Co35 C131 O131 -48(12)
C130 Co32 C132 O132 -59(27)
C3' Co32 C132 O132 104(27)
C133 Co32 C132 O132 -152(27)
Co31 Co32 C132 O132 162(26)
Co34 Co32 C132 O132 83(27)
Pd16 Co32 C132 O132 65(27)
Pd3 Co32 C132 O132 12(27)
Co35 Co32 C132 O132 123(27)
C138 Co31 C133 O133 -17(4)
C140 Co31 C133 O133 81(4)
C3' Co31 C133 O133 178(4)
Co34 Co31 C133 O133 130(4)
Co32 Co31 C133 O133 173(5)
Co35 Co31 C133 O133 -134(4)
Co33 Co31 C133 O133 -168(3)
C138 Co31 C133 Co32 170.5(11)
C140 Co31 C133 Co32 -91.8(11)
C3' Co31 C133 Co32 5.8(13)
Co34 Co31 C133 Co32 -42.6(8)
Co35 Co31 C133 Co32 53.7(7)
Co33 Co31 C133 Co32 19.0(19)
C132 Co32 C133 O133 62(3)
C130 Co32 C133 O133 -34(3)
C3' Co32 C133 O133 -180(3)
Co31 Co32 C133 O133 -174(4)
Co34 Co32 C133 O133 -135(3)
Pd16 Co32 C133 O133 156(2)
Pd3 Co32 C133 O133 -93(3)
Co35 Co32 C133 O133 137(3)
C132 Co32 C133 Co31 -124.3(13)
C130 Co32 C133 Co31 139.3(12)
C3' Co32 C133 Co31 -6.0(13)
Co34 Co32 C133 Co31 38.9(8)
Pd16 Co32 C133 Co31 -30.6(18)
Pd3 Co32 C133 Co31 80.3(13)
Co35 Co32 C133 Co31 -49.3(7)
C135 Co34 C134 O134 -73(22)
C3' Co34 C134 O134 128(21)
C140 Co34 C134 O134 24(22)
Co31 Co34 C134 O134 68(22)
Co32 Co34 C134 O134 147(19)
Pd17 Co34 C134 O134 172(22)
Pd3 Co34 C134 O134 -135(21)
Co33 Co34 C134 O134 113(22)
C135 Co34 C134 Pd17 115.8(11)
C3' Co34 C134 Pd17 -43.8(15)
C140 Co34 C134 Pd17 -147.8(10)
Co31 Co34 C134 Pd17 -104.0(7)
Co32 Co34 C134 Pd17 -25(4)
Pd3 Co34 C134 Pd17 53.4(10)
Co33 Co34 C134 Pd17 -59.1(5)
C4 Pd17 C134 O134 35(2)
C139 Pd17 C134 O134 -72(2)
Pd4 Pd17 C134 O134 92(2)
Co33 Pd17 C134 O134 -113(2)
Co34 Pd17 C134 O134 -179(3)
Pd8 Pd17 C134 O134 38(3)
Pd16 Pd17 C134 O134 -173.2(19)
Pd19 Pd17 C134 O134 -105(2)
C4 Pd17 C134 Co34 -145.6(8)
C139 Pd17 C134 Co34 107.1(10)
Pd4 Pd17 C134 Co34 -88.7(9)
Co33 Pd17 C134 Co34 66.2(8)
Pd8 Pd17 C134 Co34 -143.4(9)
Pd16 Pd17 C134 Co34 5.7(12)
Pd19 Pd17 C134 Co34 73.5(11)
C134 Co34 C135 O135 105(6)
C3' Co34 C135 O135 -100(6)
C140 Co34 C135 O135 9(6)
Co31 Co34 C135 O135 -32(7)
Co32 Co34 C135 O135 -84(6)
Pd17 Co34 C135 O135 163(6)
Pd3 Co34 C135 O135 -138(6)
Co33 Co34 C135 O135 163(5)
C134 Co34 C135 Pd3 -117.0(10)
C3' Co34 C135 Pd3 37.7(18)
C140 Co34 C135 Pd3 147.5(10)
Co31 Co34 C135 Pd3 106.4(7)
Co32 Co34 C135 Pd3 54.3(5)
Pd17 Co34 C135 Pd3 -58.7(8)
Co33 Co34 C135 Pd3 -58(10)
C7 Pd3 C135 O135 -18(2)
C35 Pd3 C135 O135 125(4)
Pd16 Pd3 C135 O135 158(2)
Co34 Pd3 C135 O135 162(3)
Co32 Pd3 C135 O135 108(2)
Co14 Pd3 C135 O135 153(3)
Co3 Pd3 C135 O135 -63(2)
Pd2 Pd3 C135 O135 -131.3(17)
Co4 Pd3 C135 O135 -18(3)
Pd4 Pd3 C135 O135 -117(2)
Co12 Pd3 C135 O135 110(2)
C7 Pd3 C135 Co34 179.5(9)
C35 Pd3 C135 Co34 -37(2)
Pd16 Pd3 C135 Co34 -4.4(11)
Co32 Pd3 C135 Co34 -54.6(8)
Co14 Pd3 C135 Co34 -9.0(4)
Co3 Pd3 C135 Co34 134.4(8)
Pd2 Pd3 C135 Co34 66(2)
Co4 Pd3 C135 Co34 -179.90(19)
Pd4 Pd3 C135 Co34 80.7(8)
Co12 Pd3 C135 Co34 -52.2(8)
C141 Co35 C136 O136 -49(3)
C131 Co35 C136 O136 53(3)
C3' Co35 C136 O136 -173(3)
Co33 Co35 C136 O136 -167(4)
Co31 Co35 C136 O136 -124(3)
Pd16 Co35 C136 O136 137(3)
Co32 Co35 C136 O136 -164(2)
C141 Co35 C136 Co33 118.5(11)
C131 Co35 C136 Co33 -139.8(12)
C3' Co35 C136 Co33 -5.8(11)
Co31 Co35 C136 Co33 43.4(7)
Pd16 Co35 C136 Co33 -56.0(8)
Co32 Co35 C136 Co33 3.4(15)
C141 Co35 C136 Pd19 -170.7(10)
C131 Co35 C136 Pd19 -69.0(13)
C3' Co35 C136 Pd19 65.0(10)
Co33 Co35 C136 Pd19 70.8(7)
Co31 Co35 C136 Pd19 114.3(6)
Pd16 Co35 C136 Pd19 14.9(8)
Co32 Co35 C136 Pd19 74.2(12)
C137 Co33 C136 O136 47(3)
C139 Co33 C136 O136 -48(3)
C3' Co33 C136 O136 174(3)
Co35 Co33 C136 O136 168(3)
Co31 Co33 C136 O136 125(3)
Pd17 Co33 C136 O136 -109(3)
Pd19 Co33 C136 O136 -95(3)
Co34 Co33 C136 O136 164(2)
C137 Co33 C136 Co35 -120.6(12)
C139 Co33 C136 Co35 144.0(10)
C3' Co33 C136 Co35 5.8(11)
Co31 Co33 C136 Co35 -42.9(7)
Pd17 Co33 C136 Co35 83.2(9)
Pd19 Co33 C136 Co35 96.7(7)
Co34 Co33 C136 Co35 -4.0(15)
C137 Co33 C136 Pd19 142.7(11)
C139 Co33 C136 Pd19 47.3(10)
C3' Co33 C136 Pd19 -91.0(9)
Co35 Co33 C136 Pd19 -96.7(7)
Co31 Co33 C136 Pd19 -139.7(3)
Pd17 Co33 C136 Pd19 -13.5(9)
Co34 Co33 C136 Pd19 -100.8(9)
C127 Pd19 C136 O136 -3(2)
C139 Pd19 C136 O136 100.7(18)
Co28 Pd19 C136 O136 17(3)
Co33 Pd19 C136 O136 134(2)
Pd15 Pd19 C136 O136 -124.8(15)
Pd16 Pd19 C136 O136 -158.7(17)
Co27 Pd19 C136 O136 -55.8(18)
Pd17 Pd19 C136 O136 144.0(16)
Pd8 Pd19 C136 O136 145.7(12)
C127 Pd19 C136 Co35 142.4(9)
C139 Pd19 C136 Co35 -114.0(10)
Co28 Pd19 C136 Co35 162.6(4)
Co33 Pd19 C136 Co35 -80.3(8)
Pd15 Pd19 C136 Co35 20.4(12)
Pd16 Pd19 C136 Co35 -13.4(7)
Co27 Pd19 C136 Co35 89.5(7)
Pd17 Pd19 C136 Co35 -70.7(8)
Pd8 Pd19 C136 Co35 -69.0(16)
C127 Pd19 C136 Co33 -137.4(8)
C139 Pd19 C136 Co33 -33.8(7)
Co28 Pd19 C136 Co33 -117.1(8)
Pd15 Pd19 C136 Co33 100.7(7)
Pd16 Pd19 C136 Co33 66.8(5)
Co27 Pd19 C136 Co33 169.7(3)
Pd17 Pd19 C136 Co33 9.6(6)
Pd8 Pd19 C136 Co33 11.2(16)
C139 Co33 C137 O137 48(4)
C3' Co33 C137 O137 -158(3)
C136 Co33 C137 O137 -58(4)
Co35 Co33 C137 O137 -103(4)
Co31 Co33 C137 O137 -152(4)
Pd17 Co33 C137 O137 97(4)
Pd19 Co33 C137 O137 -4(5)
Co34 Co33 C137 O137 159(4)
C140 Co31 C138 O138 -139(6)
C133 Co31 C138 O138 -38(6)
C3' Co31 C138 O138 100(7)
Co34 Co31 C138 O138 -159(5)
Co32 Co31 C138 O138 -24(8)
Co35 Co31 C138 O138 60(7)
Co33 Co31 C138 O138 124(6)
C137 Co33 C139 O139 1(6)
C3' Co33 C139 O139 -151(5)
C136 Co33 C139 O139 94(6)
Co35 Co33 C139 O139 136(5)
Co31 Co33 C139 O139 -67(7)
Pd17 Co33 C139 O139 -139(6)
Pd19 Co33 C139 O139 143(6)
Co34 Co33 C139 O139 -108(6)
C137 Co33 C139 Pd17 139.4(12)
C3' Co33 C139 Pd17 -12.0(19)
C136 Co33 C139 Pd17 -127.7(8)
Co35 Co33 C139 Pd17 -84.9(12)
Co31 Co33 C139 Pd17 72(2)
Pd19 Co33 C139 Pd17 -78.1(6)
Co34 Co33 C139 Pd17 30.9(8)
C137 Co33 C139 Pd19 -142.5(12)
C3' Co33 C139 Pd19 66.2(17)
C136 Co33 C139 Pd19 -49.6(10)
Co35 Co33 C139 Pd19 -6.8(15)
Co31 Co33 C139 Pd19 150.2(18)
Pd17 Co33 C139 Pd19 78.1(6)
Co34 Co33 C139 Pd19 109.1(5)
C4 Pd17 C139 O139 -15(2)
C134 Pd17 C139 O139 93(2)
Pd4 Pd17 C139 O139 -44(3)
Co33 Pd17 C139 O139 162(3)
Co34 Pd17 C139 O139 132(2)
Pd8 Pd17 C139 O139 -64(2)
Pd16 Pd17 C139 O139 -155(2)
Pd19 Pd17 C139 O139 -118(2)
C4 Pd17 C139 Co33 -176.9(7)
C134 Pd17 C139 Co33 -69.0(10)
Pd4 Pd17 C139 Co33 154.5(10)
Co34 Pd17 C139 Co33 -30.3(8)
Pd8 Pd17 C139 Co33 134.0(7)
Pd16 Pd17 C139 Co33 43.1(9)
Pd19 Pd17 C139 Co33 79.9(8)
C4 Pd17 C139 Pd19 103.2(6)
C134 Pd17 C139 Pd19 -148.9(8)
Pd4 Pd17 C139 Pd19 74.7(17)
Co33 Pd17 C139 Pd19 -79.9(8)
Co34 Pd17 C139 Pd19 -110.2(4)
Pd8 Pd17 C139 Pd19 54.2(5)
Pd16 Pd17 C139 Pd19 -36.7(5)
C127 Pd19 C139 O139 -16(2)
C136 Pd19 C139 O139 -128(2)
Co28 Pd19 C139 O139 21(2)
Co33 Pd19 C139 O139 -163(3)
Pd15 Pd19 C139 O139 99(2)
Pd16 Pd19 C139 O139 151(2)
Co27 Pd19 C139 O139 -7(4)
Pd17 Pd19 C139 O139 115(2)
Pd8 Pd19 C139 O139 71(2)
C127 Pd19 C139 Co33 146.9(8)
C136 Pd19 C139 Co33 35.5(8)
Co28 Pd19 C139 Co33 -176.2(6)
Pd15 Pd19 C139 Co33 -98.0(9)
Pd16 Pd19 C139 Co33 -45.9(8)
Co27 Pd19 C139 Co33 155.7(9)
Pd17 Pd19 C139 Co33 -82.1(8)
Pd8 Pd19 C139 Co33 -125.8(8)
C127 Pd19 C139 Pd17 -130.9(7)
C136 Pd19 C139 Pd17 117.6(7)
Co28 Pd19 C139 Pd17 -94.1(5)
Co33 Pd19 C139 Pd17 82.1(8)
Pd15 Pd19 C139 Pd17 -15.9(10)
Pd16 Pd19 C139 Pd17 36.2(5)
Co27 Pd19 C139 Pd17 -122.2(13)
Pd8 Pd19 C139 Pd17 -43.7(5)
C135 Co34 C140 O140 30(3)
C134 Co34 C140 O140 -69(3)
C3' Co34 C140 O140 168(3)
Co31 Co34 C140 O140 164(4)
Co32 Co34 C140 O140 123(3)
Pd17 Co34 C140 O140 -113(3)
Pd3 Co34 C140 O140 80(4)
Co33 Co34 C140 O140 -148(3)
C135 Co34 C140 Co31 -134.9(12)
C134 Co34 C140 Co31 127.0(12)
C3' Co34 C140 Co31 3.8(12)
Co32 Co34 C140 Co31 -41.6(8)
Pd17 Co34 C140 Co31 82.8(14)
Pd3 Co34 C140 Co31 -84.5(14)
Co33 Co34 C140 Co31 47.7(8)
C138 Co31 C140 O140 33(4)
C133 Co31 C140 O140 -68(4)
C3' Co31 C140 O140 -167(4)
Co34 Co31 C140 O140 -164(4)
Co32 Co31 C140 O140 -119(3)
Co35 Co31 C140 O140 -177(3)
Co33 Co31 C140 O140 145(3)
C138 Co31 C140 Co34 -163.8(12)
C133 Co31 C140 Co34 95.8(11)
C3' Co31 C140 Co34 -3.6(12)
Co32 Co31 C140 Co34 44.9(9)
Co35 Co31 C140 Co34 -13(2)
Co33 Co31 C140 Co34 -51.3(8)
C131 Co35 C141 O141 44(17)
C136 Co35 C141 O141 146(17)
C3' Co35 C141 O141 -110(17)
Co33 Co35 C141 O141 -166(17)
Co31 Co35 C141 O141 -120(17)
Pd16 Co35 C141 O141 -48(19)
Co32 Co35 C141 O141 -69(17)
C101 N1 C104 C105 53(3)
C102 N1 C104 C105 169(3)
C103 N1 C104 C105 -62(3)
N1 C104 C105 C106 95(3)
N1 C104 C105 C110 -94(2)
C110 C105 C106 C107 0.0
C104 C105 C106 C107 171(2)
C105 C106 C107 C108 0.0
C106 C107 C108 C109 0.0
C107 C108 C109 C110 0.0
C108 C109 C110 C105 0.0
C106 C105 C110 C109 0.0
C104 C105 C110 C109 -171.6(18)
C201 N2 C204 C205 -99(4)
C202 N2 C204 C205 150(4)
C203 N2 C204 C205 23(5)
N2 C204 C205 C206 -108(3)
N2 C204 C205 C210 95(4)
C210 C205 C206 C207 0.0
C204 C205 C206 C207 -156(3)
C205 C206 C207 C208 0.0
C206 C207 C208 C209 0.0
C207 C208 C209 C210 0.0
C208 C209 C210 C205 0.0
C206 C205 C210 C209 0.0
C204 C205 C210 C209 158(2)
C212 N21 C214 C215 -151(4)
C211 N21 C214 C215 -32(5)
C213 N21 C214 C215 85(5)
N21 C214 C215 C216 -65(5)
N21 C214 C215 C220 80(4)
C220 C215 C216 C217 0.0
C214 C215 C216 C217 141(2)
C215 C216 C217 C218 0.0
C216 C217 C218 C219 0.0
C217 C218 C219 C220 0.0
C218 C219 C220 C215 0.0
C216 C215 C220 C219 0.0
C214 C215 C220 C219 -145(2)
C301 C302 C303 C304 43(6)
C302 C303 C304 C305 179(4)
C303 C304 C305 C306 -118(4)
C311 C312 C313 C314 53(5)
C312 C313 C314 C315 113(5)
C313 C314 C315 C316 161(5)
